data_4113556
loop_
_publ_author_name
'Hui Cao'
'Judith Flippen-Anderson'
'James M. Cook'

_publ_section_title
;
 The Synthesis of a Dicyclopenta[a,e]pentalene via a Molybdenum
 Hexacarbonyl-Mediated Tandem Allenic Pauson-Khand Reaction1
;
_journal_name_full 'Journal of the American Chemical Society'
_journal_page_first 3230
_journal_page_last 3231
_journal_paper_doi 10.1021/ja021159+
_journal_volume 125
_journal_year 2003
_chemical_formula_sum 'C42 H56 O5 Si2'
_chemical_formula_weight 697.05
_chemical_name_systematic
;
 ?
;
_space_group_IT_number 14
_symmetry_cell_setting monoclinic
_symmetry_space_group_name_Hall '-P 2ybc'
_symmetry_space_group_name_H-M 'P 1 21/c 1'
_atom_sites_solution_hydrogens geom
_atom_sites_solution_primary direct
_atom_sites_solution_secondary difmap
_audit_creation_method SHELXL-97
_cell_angle_alpha 90.00
_cell_angle_beta 111.94
_cell_angle_gamma 90.00
_cell_formula_units_Z 4
_cell_length_a 14.89360(10)
_cell_length_b 19.11160(10)
_cell_length_c 16.22800(10)
_cell_measurement_temperature 293(2)
_cell_volume 4284.61(5)
_computing_cell_refinement 'Bruker SMART'
_computing_data_collection 'Bruker SMART'
_computing_data_reduction 'Bruker SHELXTL'
_computing_molecular_graphics 'Bruker SHELXTL'
_computing_publication_material 'Bruker SHELXTL'
_computing_structure_refinement 'SHELXL-97 (Sheldrick, 1997)'
_computing_structure_solution 'SHELXS-97 (Sheldrick, 1990)'
_diffrn_ambient_temperature 293(2)
_diffrn_measured_fraction_theta_full 0.957
_diffrn_measured_fraction_theta_max 0.957
_diffrn_measurement_device_type 'CCD area detector'
_diffrn_measurement_method 'phi and omega scans'
_diffrn_radiation_monochromator graphite
_diffrn_radiation_source 'fine-focus sealed tube'
_diffrn_radiation_type MoK\a
_diffrn_radiation_wavelength 0.71073
_diffrn_reflns_av_R_equivalents 0.0227
_diffrn_reflns_av_sigmaI/netI 0.0171
_diffrn_reflns_limit_h_max 15
_diffrn_reflns_limit_h_min -17
_diffrn_reflns_limit_k_max 19
_diffrn_reflns_limit_k_min -22
_diffrn_reflns_limit_l_max 19
_diffrn_reflns_limit_l_min -17
_diffrn_reflns_number 22538
_diffrn_reflns_theta_full 25.15
_diffrn_reflns_theta_max 25.15
_diffrn_reflns_theta_min 1.47
_exptl_absorpt_coefficient_mu 0.121
_exptl_absorpt_correction_type none
_exptl_crystal_density_diffrn 1.081
_exptl_crystal_F_000 1504
_refine_diff_density_max 0.282
_refine_diff_density_min -0.258
_refine_diff_density_rms 0.072
_refine_ls_extinction_coef 0.087(3)
_refine_ls_extinction_expression Fc^*^=kFc[1+0.001xFc^2^\l^3^/sin(2\q)]^-1/4^
_refine_ls_extinction_method SHELXL
_refine_ls_goodness_of_fit_ref 1.086
_refine_ls_hydrogen_treatment mixed
_refine_ls_matrix_type full
_refine_ls_number_parameters 668
_refine_ls_number_reflns 7343
_refine_ls_number_restraints 2
_refine_ls_restrained_S_all 1.086
_refine_ls_R_factor_all 0.0647
_refine_ls_R_factor_gt 0.0628
_refine_ls_shift/su_max 0.366
_refine_ls_shift/su_mean 0.025
_refine_ls_structure_factor_coef Fsqd
_refine_ls_weighting_details 'calc w=1/[\s^2^(Fo^2^)+(0.1170P)^2^+0.9789P] where P=(Fo^2^+2Fc^2^)/3'
_refine_ls_weighting_scheme calc
_refine_ls_wR_factor_gt 0.1884
_refine_ls_wR_factor_ref 0.1911
_reflns_number_gt 6848
_reflns_number_total 7343
_reflns_threshold_expression >2sigma(I)
_cod_data_source_file ja0211592B_2.cif
_cod_data_source_block 9c
_cod_original_cell_volume 4284.67(5)
_cod_database_code 4113556

loop_
_symmetry_equiv_pos_as_xyz
'x, y, z'
'-x, y+1/2, -z+1/2'
'-x, -y, -z'
'x, -y-1/2, z-1/2'

loop_
_atom_site_label
_atom_site_type_symbol
_atom_site_fract_x
_atom_site_fract_y
_atom_site_fract_z
_atom_site_U_iso_or_equiv
_atom_site_adp_type
_atom_site_occupancy
_atom_site_symmetry_multiplicity
_atom_site_calc_flag
_atom_site_refinement_flags
_atom_site_disorder_assembly
_atom_site_disorder_group
C1 C 0.58502(12) 0.76740(10) 0.34669(12) 0.0566(4) Uani 1 1 d . A .
O1 O 0.56078(9) 0.81366(7) 0.40483(9) 0.0626(3) Uani 1 1 d . . .
C2 C 0.56953(13) 0.69187(10) 0.36560(12) 0.0556(4) Uani 1 1 d . . .
C3 C 0.49564(13) 0.64805(10) 0.35873(12) 0.0580(4) Uani 1 1 d . A .
C4 C 0.54183(15) 0.57775(11) 0.39005(14) 0.0669(5) Uani 1 1 d . . .
O4 O 0.49848(13) 0.52344(8) 0.38723(13) 0.0898(5) Uani 1 1 d . A .
C5 C 0.65178(15) 0.58472(11) 0.42395(14) 0.0677(5) Uani 1 1 d . A .
H5A H 0.6810 0.5762 0.4874 0.081 Uiso 1 1 calc R . .
H5B H 0.6794 0.5527 0.3935 0.081 Uiso 1 1 calc R . .
C7 C 0.73671(13) 0.70257(11) 0.40883(13) 0.0627(5) Uani 1 1 d . . .
H7A H 0.8018 0.6902 0.4295 0.075 Uiso 1 1 calc R A .
C8 C 0.69863(12) 0.77500(10) 0.37819(12) 0.0573(4) Uani 1 1 d . A .
O8 O 0.72347(9) 0.82294(7) 0.45135(9) 0.0634(3) Uani 1 1 d . . .
C9 C 0.71405(13) 0.80739(10) 0.29911(12) 0.0591(4) Uani 1 1 d . . .
C10 C 0.78720(14) 0.83132(11) 0.27610(13) 0.0626(5) Uani 1 1 d . A .
C11 C 0.74000(17) 0.85796(16) 0.18285(15) 0.0809(6) Uani 1 1 d . . .
O11 O 0.78130(14) 0.88335(16) 0.13806(12) 0.1251(9) Uani 1 1 d . A .
C12 C 0.63015(16) 0.84947(14) 0.15068(15) 0.0778(6) Uani 1 1 d . A .
H12A H 0.5976 0.8944 0.1378 0.093 Uiso 1 1 calc R . .
H12B H 0.6057 0.8201 0.0982 0.093 Uiso 1 1 calc R . .
C13 C 0.61853(14) 0.81513(11) 0.22875(13) 0.0641(5) Uani 1 1 d . A .
C14 C 0.54728(13) 0.79246(11) 0.25220(13) 0.0633(5) Uani 1 1 d . . .
H14A H 0.4823 0.7921 0.2149 0.076 Uiso 1 1 calc R A .
C15 C 0.6365(2) 0.86413(15) 0.43400(19) 0.0664(7) Uani 0.743(3) 1 d P A 1
H15A H 0.6289 0.8989 0.3875 0.080 Uiso 0.743(3) 1 calc PR A 1
C1' C 0.63542(19) 0.89838(11) 0.51583(13) 0.0693(9) Uani 0.743(3) 1 d PG A 1
C2' C 0.6482(2) 0.85785(9) 0.59049(16) 0.1068(16) Uani 0.743(3) 1 d PG A 1
H2'A H 0.6613 0.8103 0.5902 0.128 Uiso 0.743(3) 1 calc PR A 1
C3' C 0.6412(3) 0.88838(12) 0.66564(15) 0.1197(17) Uani 0.743(3) 1 d PG A 1
H3'A H 0.6498 0.8613 0.7156 0.144 Uiso 0.743(3) 1 calc PR A 1
C4' C 0.6216(3) 0.95945(12) 0.66613(15) 0.0725(9) Uani 0.743(3) 1 d PG A 1
C5' C 0.6089(3) 0.99998(9) 0.59147(17) 0.1172(16) Uani 0.743(3) 1 d PG A 1
H5'A H 0.5957 1.0475 0.5918 0.141 Uiso 0.743(3) 1 calc PR A 1
C6' C 0.6158(3) 0.96944(11) 0.51632(14) 0.1106(14) Uani 0.743(3) 1 d PG A 1
H6'A H 0.6072 0.9966 0.4664 0.133 Uiso 0.743(3) 1 calc PR A 1
O4' O 0.6149(2) 0.98777(13) 0.74088(16) 0.1055(9) Uani 0.743(3) 1 d P A 1
C7' C 0.5969(5) 1.0587(3) 0.7475(4) 0.115(2) Uani 0.743(3) 1 d P A 1
H7'A H 0.5786 1.0662 0.7976 0.172 Uiso 0.743(3) 1 calc PR A 1
H7'B H 0.5453 1.0737 0.6942 0.172 Uiso 0.743(3) 1 calc PR A 1
H7'C H 0.6543 1.0851 0.7551 0.172 Uiso 0.743(3) 1 calc PR A 1
C15A C 0.6535(5) 0.8134(4) 0.4884(4) 0.0536(16) Uani 0.257(3) 1 d P A 2
H15B H 0.6623 0.7695 0.5218 0.064 Uiso 0.257(3) 1 calc PR A 2
C1'A C 0.6528(5) 0.8767(3) 0.5439(4) 0.057(2) Uani 0.257(3) 1 d PG A 2
C2'A C 0.6747(6) 0.9438(4) 0.5241(5) 0.094(3) Uani 0.257(3) 1 d PG A 2
H2'B H 0.6915 0.9512 0.4750 0.113 Uiso 0.257(3) 1 calc PR A 2
C3'A C 0.6715(7) 0.9998(3) 0.5775(7) 0.154(7) Uani 0.257(3) 1 d PG A 2
H3'B H 0.6861 1.0447 0.5643 0.185 Uiso 0.257(3) 1 calc PR A 2
C4'A C 0.6464(7) 0.9887(4) 0.6509(6) 0.100(4) Uani 0.257(3) 1 d PGD A 2
C5'A C 0.6245(7) 0.9217(5) 0.6707(5) 0.118(5) Uani 0.257(3) 1 d PG A 2
H5'B H 0.6077 0.9143 0.7198 0.142 Uiso 0.257(3) 1 calc PR A 2
C6'A C 0.6277(6) 0.8657(3) 0.6172(5) 0.106(4) Uani 0.257(3) 1 d PG A 2
H6'B H 0.6130 0.8208 0.6305 0.127 Uiso 0.257(3) 1 calc PR A 2
O4'A O 0.6430(8) 1.0569(4) 0.6826(9) 0.197(6) Uani 0.257(3) 1 d PD A 2
C7'A C 0.5907(17) 1.0593(12) 0.7382(14) 0.207(14) Uani 0.257(3) 1 d PD A 2
H7'D H 0.6347 1.0642 0.7988 0.310 Uiso 0.257(3) 1 calc PR A 2
H7'E H 0.5544 1.0168 0.7320 0.310 Uiso 0.257(3) 1 calc PR A 2
H7'F H 0.5472 1.0984 0.7222 0.310 Uiso 0.257(3) 1 calc PR A 2
Si1 Si 0.35944(4) 0.65917(3) 0.31644(4) 0.05892(15) Uani 1 1 d . . .
C1A C 0.30992(17) 0.60558(13) 0.38755(17) 0.0785(6) Uani 1 1 d . A .
H1AA H 0.3169 0.5565 0.3735 0.094 Uiso 1 1 calc R . .
C1B C 0.2006(2) 0.61788(19) 0.3627(2) 0.1083(10) Uani 1 1 d . . .
H1BA H 0.1748 0.5819 0.3888 0.162 Uiso 1 1 calc R A .
H1BB H 0.1683 0.6167 0.2993 0.162 Uiso 1 1 calc R . .
H1BC H 0.1907 0.6627 0.3847 0.162 Uiso 1 1 calc R . .
C1C C 0.3638(2) 0.61304(19) 0.4880(2) 0.1069(9) Uani 1 1 d . . .
H1CA H 0.3356 0.5821 0.5184 0.160 Uiso 1 1 calc R A .
H1CB H 0.3587 0.6604 0.5054 0.160 Uiso 1 1 calc R . .
H1CC H 0.4307 0.6012 0.5033 0.160 Uiso 1 1 calc R . .
C1D C 0.30706(17) 0.62435(15) 0.19886(16) 0.0822(6) Uani 1 1 d . A .
H1DA H 0.2370 0.6317 0.1780 0.099 Uiso 1 1 calc R . .
C1E C 0.3223(3) 0.54543(18) 0.1914(2) 0.1192(11) Uani 1 1 d . . .
H1EA H 0.2859 0.5301 0.1319 0.179 Uiso 1 1 calc R A .
H1EB H 0.3008 0.5206 0.2321 0.179 Uiso 1 1 calc R . .
H1EC H 0.3898 0.5362 0.2057 0.179 Uiso 1 1 calc R . .
C1F C 0.3422(3) 0.6651(2) 0.13546(19) 0.1176(12) Uani 1 1 d . . .
H1FA H 0.3068 0.6501 0.0756 0.176 Uiso 1 1 calc R A .
H1FB H 0.4100 0.6564 0.1505 0.176 Uiso 1 1 calc R . .
H1FC H 0.3319 0.7142 0.1405 0.176 Uiso 1 1 calc R . .
C1G C 0.33090(15) 0.75535(11) 0.31706(16) 0.0712(5) Uani 1 1 d . A .
H1GA H 0.3768 0.7798 0.2969 0.085 Uiso 1 1 calc R . .
C1H C 0.23020(19) 0.77557(18) 0.2520(2) 0.1080(10) Uani 1 1 d . . .
H1HA H 0.2190 0.8243 0.2590 0.162 Uiso 1 1 calc R A .
H1HB H 0.1824 0.7480 0.2638 0.162 Uiso 1 1 calc R . .
H1HC H 0.2259 0.7671 0.1923 0.162 Uiso 1 1 calc R . .
C1I C 0.3480(2) 0.78386(15) 0.4095(2) 0.0927(7) Uani 1 1 d . . .
H1IA H 0.3413 0.8339 0.4067 0.139 Uiso 1 1 calc R A .
H1IB H 0.4121 0.7716 0.4493 0.139 Uiso 1 1 calc R . .
H1IC H 0.3014 0.7640 0.4306 0.139 Uiso 1 1 calc R . .
Si2 Si 0.92393(4) 0.83052(3) 0.33369(4) 0.06745(17) Uani 1 1 d . . .
C2A C 0.95560(18) 0.82285(17) 0.45720(17) 0.0907(8) Uani 1 1 d . A .
H2AA H 0.9111 0.7881 0.4651 0.109 Uiso 1 1 calc R . .
C2B C 1.0589(2) 0.7943(3) 0.5077(3) 0.1519(18) Uani 1 1 d . . .
H2BA H 1.0691 0.7880 0.5692 0.228 Uiso 1 1 calc R A .
H2BB H 1.1055 0.8269 0.5025 0.228 Uiso 1 1 calc R . .
H2BC H 1.0662 0.7502 0.4826 0.228 Uiso 1 1 calc R . .
C2C C 0.9368(3) 0.8908(2) 0.4976(2) 0.1270(12) Uani 1 1 d . . .
H2CA H 0.9367 0.8815 0.5557 0.190 Uiso 1 1 calc R A .
H2CB H 0.8751 0.9095 0.4605 0.190 Uiso 1 1 calc R . .
H2CC H 0.9867 0.9240 0.5021 0.190 Uiso 1 1 calc R . .
C2D C 0.97682(19) 0.91093(16) 0.30226(19) 0.0903(7) Uani 1 1 d . A .
H2DA H 0.9678 0.9046 0.2397 0.108 Uiso 1 1 calc R . .
C2E C 1.0867(2) 0.9173(2) 0.3529(3) 0.1301(13) Uani 1 1 d . . .
H2EA H 1.1109 0.9562 0.3299 0.195 Uiso 1 1 calc R A .
H2EB H 1.1178 0.8751 0.3455 0.195 Uiso 1 1 calc R . .
H2EC H 1.1000 0.9247 0.4149 0.195 Uiso 1 1 calc R . .
C2F C 0.9280(3) 0.9795(2) 0.3063(3) 0.1311(13) Uani 1 1 d . . .
H2FA H 0.9568 1.0164 0.2844 0.197 Uiso 1 1 calc R A .
H2FB H 0.9360 0.9892 0.3666 0.197 Uiso 1 1 calc R . .
H2FC H 0.8603 0.9764 0.2703 0.197 Uiso 1 1 calc R . .
C2G C 0.9679(2) 0.75103(17) 0.2907(2) 0.1062(9) Uani 1 1 d . A .
H2GA H 1.0384 0.7499 0.3209 0.127 Uiso 1 1 calc R . .
C2H C 0.9463(4) 0.7545(3) 0.1904(3) 0.1599(17) Uani 1 1 d . . .
H2HA H 0.9909 0.7250 0.1766 0.240 Uiso 1 1 calc R A .
H2HB H 0.9532 0.8019 0.1740 0.240 Uiso 1 1 calc R . .
H2HC H 0.8814 0.7388 0.1581 0.240 Uiso 1 1 calc R . .
C2I C 0.9296(3) 0.6830(2) 0.3134(4) 0.1593(18) Uani 1 1 d . . .
H2IA H 0.9549 0.6443 0.2911 0.239 Uiso 1 1 calc R A .
H2IB H 0.8602 0.6828 0.2866 0.239 Uiso 1 1 calc R . .
H2IC H 0.9496 0.6790 0.3767 0.239 Uiso 1 1 calc R . .
C6 C 0.66478(14) 0.65857(10) 0.40240(13) 0.0592(4) Uani 1 1 d . A .
C1S C 1.125(3) 0.539(3) 0.594(3) 0.165(16) Uani 0.15 1 d P . .
C2S C 0.954(2) 0.5457(12) 0.510(3) 0.113(10) Uani 0.15 1 d P . .
C3S C 1.006(5) 0.587(3) 0.545(6) 0.20(3) Uani 0.10 1 d P . .
C4S C 0.952(3) 0.5656(19) 0.538(3) 0.130(11) Uani 0.15 1 d P . .
C5S C 1.061(4) 0.582(3) 0.573(3) 0.135(18) Uani 0.15 1 d P . .
C6S C 0.882(3) 0.480(3) 0.441(3) 0.130(11) Uani 0.15 1 d P . .
C7S C 1.049(5) 0.559(4) 0.592(4) 0.19(3) Uani 0.15 1 d P . .
C8S C 0.966(6) 0.478(3) 0.520(8) 0.22(4) Uani 0.05 1 d P . .
C9S C 0.930(3) 0.5188(19) 0.480(3) 0.121(15) Uani 0.15 1 d P . .
C10S C 1.051(6) 0.572(5) 0.514(5) 0.14(2) Uani 0.05 1 d P . .
C11S C 0.880(6) 0.465(4) 0.361(4) 0.12(2) Uani 0.07 1 d P . .
C12S C 1.083(9) 0.559(3) 0.549(4) 0.16(3) Uani 0.07 1 d P . .
C13S C 0.947(4) 0.516(3) 0.521(3) 0.085(15) Uani 0.10 1 d P . .
C14S C 0.978(5) 0.518(3) 0.563(4) 0.131(17) Uani 0.10 1 d P . .
C15S C 0.889(4) 0.514(3) 0.425(7) 0.20(4) Uani 0.10 1 d P . .
C16S C 0.983(6) 0.489(3) 0.465(5) 0.16(2) Uani 0.10 1 d P . .
C17S C 1.066(4) 0.529(4) 0.629(5) 0.16(3) Uani 0.10 1 d P . .
C18S C 0.900(5) 0.436(4) 0.402(7) 0.13(3) Uani 0.10 1 d P . .

loop_
_atom_site_aniso_label
_atom_site_aniso_U_11
_atom_site_aniso_U_22
_atom_site_aniso_U_33
_atom_site_aniso_U_23
_atom_site_aniso_U_13
_atom_site_aniso_U_12
C1 0.0486(8) 0.0605(10) 0.0590(10) -0.0015(7) 0.0182(7) 0.0023(7)
O1 0.0575(7) 0.0607(7) 0.0717(8) -0.0070(6) 0.0266(6) 0.0010(6)
C2 0.0520(9) 0.0605(10) 0.0509(9) -0.0021(7) 0.0153(7) 0.0045(7)
C3 0.0555(9) 0.0602(10) 0.0569(10) -0.0021(8) 0.0195(8) 0.0021(8)
C4 0.0708(11) 0.0611(11) 0.0682(11) -0.0007(9) 0.0251(9) 0.0027(9)
O4 0.0840(10) 0.0617(9) 0.1189(13) 0.0067(8) 0.0326(9) -0.0024(8)
C5 0.0675(11) 0.0633(11) 0.0677(11) 0.0022(9) 0.0199(9) 0.0111(9)
C7 0.0492(9) 0.0749(12) 0.0581(10) 0.0028(8) 0.0131(8) 0.0080(8)
C8 0.0478(8) 0.0673(11) 0.0532(9) -0.0033(8) 0.0149(7) -0.0002(7)
O8 0.0578(7) 0.0765(8) 0.0553(7) -0.0086(6) 0.0205(6) -0.0055(6)
C9 0.0533(9) 0.0673(11) 0.0533(9) -0.0044(8) 0.0162(8) 0.0021(8)
C10 0.0554(10) 0.0790(12) 0.0525(10) -0.0016(8) 0.0190(8) -0.0004(8)
C11 0.0670(12) 0.1177(18) 0.0556(11) 0.0056(11) 0.0203(10) -0.0083(12)
O11 0.0852(11) 0.219(3) 0.0674(10) 0.0343(13) 0.0239(9) -0.0260(14)
C12 0.0674(12) 0.0988(16) 0.0581(12) 0.0086(10) 0.0129(9) -0.0064(11)
C13 0.0552(10) 0.0734(12) 0.0570(10) 0.0029(8) 0.0133(8) 0.0019(9)
C14 0.0491(9) 0.0693(11) 0.0621(11) 0.0033(8) 0.0100(8) 0.0017(8)
C15 0.0720(15) 0.0639(15) 0.0646(15) -0.0003(12) 0.0270(12) -0.0040(12)
C1' 0.080(2) 0.0670(19) 0.0628(18) 0.0042(15) 0.0286(15) -0.0006(15)
C2' 0.185(4) 0.064(2) 0.087(3) 0.0042(18) 0.068(3) 0.034(2)
C3' 0.224(5) 0.064(2) 0.097(3) 0.0171(18) 0.089(3) 0.054(3)
C4' 0.106(2) 0.0516(18) 0.0704(17) 0.0100(15) 0.0452(16) 0.0120(18)
C5' 0.214(5) 0.0605(19) 0.106(3) 0.0053(19) 0.093(3) 0.006(3)
C6' 0.186(4) 0.077(2) 0.088(2) 0.0170(18) 0.074(3) 0.018(3)
O4' 0.171(2) 0.0853(15) 0.0770(13) 0.0018(11) 0.0659(15) 0.0353(15)
C7' 0.181(5) 0.080(3) 0.093(3) 0.006(3) 0.063(3) 0.023(3)
C15A 0.059(4) 0.053(3) 0.050(3) 0.005(3) 0.023(3) 0.000(3)
C1'A 0.057(4) 0.079(6) 0.035(4) -0.008(4) 0.017(3) 0.002(4)
C2'A 0.082(6) 0.075(7) 0.125(9) 0.010(6) 0.037(6) -0.008(5)
C3'A 0.110(9) 0.103(9) 0.25(2) -0.096(11) 0.065(11) -0.024(7)
C4'A 0.107(9) 0.073(7) 0.108(10) -0.041(7) 0.028(7) 0.001(6)
C5'A 0.183(11) 0.127(13) 0.061(5) 0.025(7) 0.064(6) 0.094(11)
C6'A 0.169(11) 0.063(6) 0.114(10) -0.017(6) 0.087(9) 0.029(6)
O4'A 0.242(15) 0.121(9) 0.278(18) -0.038(9) 0.155(13) -0.053(9)
C7'A 0.40(4) 0.126(16) 0.164(15) -0.067(12) 0.178(19) 0.038(19)
Si1 0.0508(3) 0.0639(3) 0.0615(3) -0.0032(2) 0.0203(2) -0.0022(2)
C1A 0.0786(13) 0.0739(13) 0.0922(15) 0.0017(11) 0.0426(12) -0.0061(10)
C1B 0.0823(15) 0.126(2) 0.130(2) 0.0047(18) 0.0554(16) -0.0189(16)
C1C 0.109(2) 0.129(2) 0.0898(18) 0.0301(17) 0.0453(15) 0.0062(18)
C1D 0.0616(11) 0.1065(18) 0.0739(13) -0.0168(12) 0.0200(10) -0.0091(11)
C1E 0.119(2) 0.120(2) 0.113(2) -0.0509(19) 0.0374(18) -0.0114(19)
C1F 0.111(2) 0.176(3) 0.0650(15) -0.0133(17) 0.0318(15) -0.031(2)
C1G 0.0602(10) 0.0690(12) 0.0883(14) 0.0046(10) 0.0323(10) 0.0053(9)
C1H 0.0732(15) 0.104(2) 0.140(3) 0.0209(18) 0.0314(16) 0.0228(14)
C1I 0.1098(18) 0.0760(15) 0.1098(19) -0.0133(13) 0.0612(15) -0.0028(13)
Si2 0.0503(3) 0.0864(4) 0.0646(3) -0.0018(3) 0.0202(2) -0.0028(2)
C2A 0.0656(13) 0.124(2) 0.0692(14) 0.0093(13) 0.0097(11) -0.0218(13)
C2B 0.0735(18) 0.239(5) 0.111(3) 0.052(3) -0.0033(17) -0.011(2)
C2C 0.151(3) 0.154(3) 0.0805(17) -0.0349(18) 0.0487(18) -0.069(2)
C2D 0.0810(14) 0.1049(18) 0.0869(16) 0.0031(13) 0.0333(12) -0.0165(13)
C2E 0.0851(18) 0.154(3) 0.152(3) 0.006(2) 0.0455(19) -0.040(2)
C2F 0.122(3) 0.109(2) 0.153(3) 0.019(2) 0.040(2) -0.012(2)
C2G 0.0798(14) 0.107(2) 0.148(3) -0.0182(18) 0.0617(16) -0.0002(14)
C2H 0.173(3) 0.180(4) 0.161(3) -0.065(3) 0.102(3) -0.010(3)
C2I 0.147(3) 0.094(2) 0.278(6) -0.027(3) 0.127(4) 0.003(2)
C6 0.0551(9) 0.0640(11) 0.0540(10) -0.0018(8) 0.0151(8) 0.0085(8)
C1S 0.22(3) 0.21(4) 0.095(18) 0.06(2) 0.10(2) 0.14(3)
C2S 0.185(19) 0.022(10) 0.18(2) -0.020(12) 0.128(19) 0.029(13)
C3S 0.22(4) 0.15(4) 0.34(7) 0.14(4) 0.21(5) 0.07(4)
C4S 0.20(3) 0.07(2) 0.18(3) 0.015(18) 0.14(2) 0.048(19)
C5S 0.13(3) 0.17(4) 0.10(2) -0.04(3) 0.04(2) 0.03(3)
C6S 0.18(2) 0.14(3) 0.11(2) 0.03(2) 0.105(19) 0.07(2)
C7S 0.14(4) 0.27(6) 0.17(4) 0.13(4) 0.08(3) 0.07(4)
C8S 0.31(7) 0.02(2) 0.37(11) 0.08(4) 0.19(8) -0.07(4)
C9S 0.18(3) 0.055(17) 0.09(2) 0.009(17) 0.01(2) 0.04(2)
C10S 0.20(5) 0.18(6) 0.09(3) 0.12(4) 0.11(3) 0.06(5)
C11S 0.17(5) 0.11(4) 0.09(3) -0.03(3) 0.07(3) -0.06(4)
C12S 0.39(9) 0.07(3) 0.07(2) 0.07(2) 0.15(4) 0.08(4)
C13S 0.11(3) 0.06(3) 0.07(2) 0.03(2) 0.03(2) -0.01(2)
C14S 0.23(4) 0.07(3) 0.18(4) -0.03(3) 0.17(4) -0.03(3)
C15S 0.12(3) 0.10(3) 0.41(11) 0.17(5) 0.12(4) 0.08(2)
C16S 0.17(4) 0.10(3) 0.19(4) -0.11(3) 0.04(4) 0.04(3)
C17S 0.09(3) 0.20(6) 0.17(5) 0.10(4) 0.03(3) -0.03(3)
C18S 0.10(3) 0.11(4) 0.14(6) -0.01(4) 0.01(4) 0.03(3)

loop_
_atom_type_symbol
_atom_type_description
_atom_type_scat_dispersion_real
_atom_type_scat_dispersion_imag
_atom_type_scat_source
C C 0.0033 0.0016 'International Tables Vol C Tables 4.2.6.8 and 6.1.1.4'
H H 0.0000 0.0000 'International Tables Vol C Tables 4.2.6.8 and 6.1.1.4'
O O 0.0106 0.0060 'International Tables Vol C Tables 4.2.6.8 and 6.1.1.4'
Si Si 0.0817 0.0704 'International Tables Vol C Tables 4.2.6.8 and 6.1.1.4'

loop_
_geom_angle_atom_site_label_1
_geom_angle_atom_site_label_2
_geom_angle_atom_site_label_3
_geom_angle
_geom_angle_site_symmetry_1
_geom_angle_site_symmetry_3
O1 C1 C14 112.65(15) . .
O1 C1 C2 111.11(15) . .
C14 C1 C2 119.01(16) . .
O1 C1 C8 103.46(13) . .
C14 C1 C8 104.37(15) . .
C2 C1 C8 104.37(14) . .
C15 O1 C1 105.89(16) . .
C15 O1 C15A 50.8(3) . .
C1 O1 C15A 102.4(3) . .
C3 C2 C6 113.51(17) . .
C3 C2 C1 139.03(17) . .
C6 C2 C1 107.45(16) . .
C2 C3 C4 105.59(16) . .
C2 C3 Si1 133.45(15) . .
C4 C3 Si1 120.91(14) . .
O4 C4 C3 125.42(19) . .
O4 C4 C5 124.89(19) . .
C3 C4 C5 109.67(17) . .
C6 C5 C4 102.41(16) . .
C6 C7 C8 111.13(16) . .
O8 C8 C7 111.37(15) . .
O8 C8 C9 111.45(16) . .
C7 C8 C9 119.75(16) . .
O8 C8 C1 103.90(14) . .
C7 C8 C1 104.33(15) . .
C9 C8 C1 104.23(14) . .
C15A O8 C8 105.6(3) . .
C15A O8 C15 53.0(3) . .
C8 O8 C15 104.50(15) . .
C10 C9 C13 113.48(18) . .
C10 C9 C8 139.57(17) . .
C13 C9 C8 106.94(16) . .
C9 C10 C11 105.68(17) . .
C9 C10 Si2 133.36(16) . .
C11 C10 Si2 120.81(15) . .
O11 C11 C10 126.0(2) . .
O11 C11 C12 123.7(2) . .
C10 C11 C12 110.31(19) . .
C13 C12 C11 101.85(17) . .
C14 C13 C9 113.10(18) . .
C14 C13 C12 138.20(19) . .
C9 C13 C12 108.65(18) . .
C13 C14 C1 111.27(16) . .
O1 C15 O8 103.64(19) . .
O1 C15 C1' 108.9(2) . .
O8 C15 C1' 111.9(2) . .
C2' C1' C6' 120.0 . .
C2' C1' C15 119.33(18) . .
C6' C1' C15 120.54(18) . .
C3' C2' C1' 120.0 . .
C4' C3' C2' 120.0 . .
O4' C4' C3' 118.54(19) . .
O4' C4' C5' 121.46(19) . .
C3' C4' C5' 120.0 . .
C4' C5' C6' 120.0 . .
C5' C6' C1' 120.0 . .
C4' O4' C7' 122.2(3) . .
O8 C15A C1'A 108.9(5) . .
O8 C15A O1 100.9(4) . .
C1'A C15A O1 108.7(5) . .
C2'A C1'A C6'A 120.0 . .
C2'A C1'A C15A 123.1(5) . .
C6'A C1'A C15A 116.9(5) . .
C3'A C2'A C1'A 120.0 . .
C2'A C3'A C4'A 120.0 . .
C5'A C4'A C3'A 120.0 . .
C5'A C4'A O4'A 136.4(9) . .
C3'A C4'A O4'A 103.3(9) . .
C4'A C5'A C6'A 120.0 . .
C5'A C6'A C1'A 120.0 . .
C7'A O4'A C4'A 111.9(11) . .
C1A Si1 C1G 112.65(11) . .
C1A Si1 C1D 108.53(12) . .
C1G Si1 C1D 109.82(11) . .
C1A Si1 C3 109.13(10) . .
C1G Si1 C3 108.66(9) . .
C1D Si1 C3 107.94(10) . .
C1C C1A C1B 110.2(2) . .
C1C C1A Si1 115.59(18) . .
C1B C1A Si1 111.91(19) . .
C1F C1D C1E 110.4(3) . .
C1F C1D Si1 112.56(19) . .
C1E C1D Si1 114.0(2) . .
C1I C1G C1H 110.5(2) . .
C1I C1G Si1 113.46(17) . .
C1H C1G Si1 114.08(18) . .
C2D Si2 C2A 112.82(13) . .
C2D Si2 C2G 108.61(14) . .
C2A Si2 C2G 110.26(16) . .
C2D Si2 C10 109.93(11) . .
C2A Si2 C10 108.70(10) . .
C2G Si2 C10 106.32(12) . .
C2C C2A C2B 112.3(3) . .
C2C C2A Si2 112.2(2) . .
C2B C2A Si2 113.2(2) . .
C2F C2D C2E 109.9(3) . .
C2F C2D Si2 116.1(2) . .
C2E C2D Si2 112.9(2) . .
C2I C2G C2H 110.1(4) . .
C2I C2G Si2 112.8(2) . .
C2H C2G Si2 113.1(3) . .
C7 C6 C2 112.66(17) . .
C7 C6 C5 138.78(18) . .
C2 C6 C5 108.53(17) . .
C18S C1S C6S 129(10) 3_766 3_766
C18S C1S C12S 59(10) 3_766 .
C6S C1S C12S 71(6) 3_766 .
C18S C1S C11S 72(10) 3_766 3_766
C6S C1S C11S 140(10) 3_766 3_766
C12S C1S C11S 124(10) . 3_766
C18S C1S C15S 136(10) 3_766 3_766
C6S C1S C15S 44(8) 3_766 3_766
C12S C1S C15S 101(8) . 3_766
C11S C1S C15S 96(10) 3_766 3_766
C18S C1S C7S 32(9) 3_766 .
C6S C1S C7S 110(8) 3_766 .
C12S C1S C7S 56(8) . .
C11S C1S C7S 68(8) 3_766 .
C15S C1S C7S 103(7) 3_766 .
C18S C1S C5S 22(9) 3_766 .
C6S C1S C5S 107(7) 3_766 .
C12S C1S C5S 37(6) . .
C11S C1S C5S 89(9) 3_766 .
C15S C1S C5S 123(6) 3_766 .
C7S C1S C5S 29(5) . .
C18S C1S C17S 60(10) 3_766 .
C6S C1S C17S 116(9) 3_766 .
C12S C1S C17S 93(9) . .
C11S C1S C17S 37(7) 3_766 .
C15S C1S C17S 84(7) 3_766 .
C7S C1S C17S 39(4) . .
C5S C1S C17S 67(5) . .
C18S C1S C10S 60(10) 3_766 .
C6S C1S C10S 69(7) 3_766 .
C12S C1S C10S 2(6) . .
C11S C1S C10S 125(9) 3_766 .
C15S C1S C10S 99(7) 3_766 .
C7S C1S C10S 57(4) . .
C5S C1S C10S 39(4) . .
C17S C1S C10S 93(5) . .
C18S C1S C9S 117(8) 3_766 3_766
C6S C1S C9S 27(6) 3_766 3_766
C12S C1S C9S 71(6) . 3_766
C11S C1S C9S 117(7) 3_766 3_766
C15S C1S C9S 31(5) 3_766 3_766
C7S C1S C9S 90(5) . 3_766
C5S C1S C9S 98(4) . 3_766
C17S C1S C9S 90(6) . 3_766
C10S C1S C9S 69(4) . 3_766
C18S C1S C16S 80(8) 3_766 3_766
C6S C1S C16S 61(6) 3_766 3_766
C12S C1S C16S 53(7) . 3_766
C11S C1S C16S 96(8) 3_766 3_766
C15S C1S C16S 58(4) 3_766 3_766
C7S C1S C16S 51(5) . 3_766
C5S C1S C16S 64(4) . 3_766
C17S C1S C16S 60(5) . 3_766
C10S C1S C16S 52(4) . 3_766
C9S C1S C16S 39(3) 3_766 3_766
C18S C1S C3S 35(8) 3_766 .
C6S C1S C3S 95(7) 3_766 .
C12S C1S C3S 32(7) . .
C11S C1S C3S 92(9) 3_766 .
C15S C1S C3S 108(5) 3_766 .
C7S C1S C3S 25(4) . .
C5S C1S C3S 15(4) . .
C17S C1S C3S 63(4) . .
C10S C1S C3S 33(4) . .
C9S C1S C3S 83(4) 3_766 .
C16S C1S C3S 49(3) 3_766 .
C13S C2S C4S 107(9) . .
C13S C2S C9S 56(5) . .
C4S C2S C9S 146(8) . .
C13S C2S C14S 43(6) . .
C4S C2S C14S 77(7) . .
C9S C2S C14S 98(5) . .
C13S C2S C16S 63(7) . 3_766
C4S C2S C16S 113(7) . 3_766
C9S C2S C16S 87(4) . 3_766
C14S C2S C16S 50(5) . 3_766
C13S C2S C3S 132(8) . .
C4S C2S C3S 53(5) . .
C9S C2S C3S 161(8) . .
C14S C2S C3S 89(6) . .
C16S C2S C3S 84(5) 3_766 .
C13S C2S C8S 23(7) . .
C4S C2S C8S 125(8) . .
C9S C2S C8S 51(5) . .
C14S C2S C8S 49(6) . .
C16S C2S C8S 45(5) 3_766 .
C3S C2S C8S 127(6) . .
C13S C2S C10S 124(7) . .
C4S C2S C10S 95(6) . .
C9S C2S C10S 119(6) . .
C14S C2S C10S 97(5) . .
C16S C2S C10S 61(5) 3_766 .
C3S C2S C10S 43(6) . .
C8S C2S C10S 104(5) . .
C13S C2S C8S 94(7) . 3_766
C4S C2S C8S 135(7) . 3_766
C9S C2S C8S 79(6) . 3_766
C14S C2S C8S 93(5) . 3_766
C16S C2S C8S 43(5) 3_766 3_766
C3S C2S C8S 84(6) . 3_766
C8S C2S C8S 70(4) . 3_766
C10S C2S C8S 42(5) . 3_766
C13S C2S C16S 65(7) . .
C4S C2S C16S 163(6) . .
C9S C2S C16S 43(5) . .
C14S C2S C16S 88(5) . .
C16S C2S C16S 50(5) 3_766 .
C3S C2S C16S 120(6) . .
C8S C2S C16S 44(5) . .
C10S C2S C16S 79(5) . .
C8S C2S C16S 37(4) 3_766 .
C13S C2S C15S 77(6) . .
C4S C2S C15S 139(6) . .
C9S C2S C15S 23(4) . .
C14S C2S C15S 120(5) . .
C16S C2S C15S 105(4) 3_766 .
C3S C2S C15S 149(6) . .
C8S C2S C15S 74(5) . .
C10S C2S C15S 117(5) . .
C8S C2S C15S 84(5) 3_766 .
C16S C2S C15S 56(4) . .
C13S C2S C7S 96(7) . .
C4S C2S C7S 63(6) . .
C9S C2S C7S 140(5) . .
C14S C2S C7S 54(5) . .
C16S C2S C7S 54(4) 3_766 .
C3S C2S C7S 37(4) . .
C8S C2S C7S 91(5) . .
C10S C2S C7S 50(4) . .
C8S C2S C7S 76(5) 3_766 .
C16S C2S C7S 102(5) . .
C15S C2S C7S 158(4) . .
C5S C3S C4S 138(10) . .
C5S C3S C7S 39(8) . .
C4S C3S C7S 99(7) . .
C5S C3S C10S 61(7) . .
C4S C3S C10S 124(10) . .
C7S C3S C10S 83(8) . .
C5S C3S C2S 127(9) . .
C4S C3S C2S 33(4) . .
C7S C3S C2S 99(7) . .
C10S C3S C2S 91(10) . .
C5S C3S C18S 12(7) . 3_766
C4S C3S C18S 127(8) . 3_766
C7S C3S C18S 29(7) . 3_766
C10S C3S C18S 62(7) . 3_766
C2S C3S C18S 116(6) . 3_766
C5S C3S C14S 96(8) . .
C4S C3S C14S 44(5) . .
C7S C3S C14S 59(6) . .
C10S C3S C14S 98(8) . .
C2S C3S C14S 41(4) . .
C18S C3S C14S 84(6) 3_766 .
C5S C3S C12S 34(5) . .
C4S C3S C12S 127(9) . .
C7S C3S C12S 52(6) . .
C10S C3S C12S 31(4) . .
C2S C3S C12S 101(8) . .
C18S C3S C12S 32(5) 3_766 .
C14S C3S C12S 86(6) . .
C5S C3S C16S 79(7) . 3_766
C4S C3S C16S 71(6) . 3_766
C7S C3S C16S 58(6) . 3_766
C10S C3S C16S 63(7) . 3_766
C2S C3S C16S 48(5) . 3_766
C18S C3S C16S 69(5) 3_766 3_766
C14S C3S C16S 35(4) . 3_766
C12S C3S C16S 56(6) . 3_766
C5S C3S C13S 115(8) . .
C4S C3S C13S 34(5) . .
C7S C3S C13S 82(7) . .
C10S C3S C13S 93(9) . .
C2S C3S C13S 17(3) . .
C18S C3S C13S 103(5) 3_766 .
C14S C3S C13S 25(3) . .
C12S C3S C13S 94(6) . .
C16S C3S C13S 38(4) 3_766 .
C5S C3S C17S 49(7) . .
C4S C3S C17S 89(5) . .
C7S C3S C17S 10(6) . .
C10S C3S C17S 88(6) . .
C2S C3S C17S 91(4) . .
C18S C3S C17S 38(5) 3_766 .
C14S C3S C17S 50(4) . .
C12S C3S C17S 59(4) . .
C16S C3S C17S 54(4) 3_766 .
C13S C3S C17S 74(4) . .
C5S C3S C8S 81(7) . 3_766
C4S C3S C8S 91(8) . 3_766
C7S C3S C8S 82(8) . 3_766
C10S C3S C8S 33(7) . 3_766
C2S C3S C8S 58(5) . 3_766
C18S C3S C8S 76(6) 3_766 3_766
C14S C3S C8S 69(4) . 3_766
C12S C3S C8S 47(6) . 3_766
C16S C3S C8S 36(4) 3_766 3_766
C13S C3S C8S 60(4) . 3_766
C17S C3S C8S 82(5) . 3_766
C2S C4S C3S 94(8) . .
C2S C4S C14S 67(5) . .
C3S C4S C14S 99(6) . .
C2S C4S C13S 37(5) . .
C3S C4S C13S 116(7) . .
C14S C4S C13S 39(4) . .
C2S C4S C9S 18(4) . .
C3S C4S C9S 113(7) . .
C14S C4S C9S 67(4) . .
C13S C4S C9S 29(2) . .
C2S C4S C7S 94(6) . .
C3S C4S C7S 42(5) . .
C14S C4S C7S 61(5) . .
C13S C4S C7S 92(5) . .
C9S C4S C7S 108(5) . .
C2S C4S C16S 45(5) . 3_766
C3S C4S C16S 74(6) . 3_766
C14S C4S C16S 37(5) . 3_766
C13S C4S C16S 43(4) . 3_766
C9S C4S C16S 56(3) . 3_766
C7S C4S C16S 53(4) . 3_766
C2S C4S C5S 93(5) . .
C3S C4S C5S 20(5) . .
C14S C4S C5S 81(5) . .
C13S C4S C5S 105(5) . .
C9S C4S C5S 111(4) . .
C7S C4S C5S 23(4) . .
C16S C4S C5S 62(4) 3_766 .
C2S C4S C10S 64(6) . .
C3S C4S C10S 30(7) . .
C14S C4S C10S 85(5) . .
C13S C4S C10S 89(5) . .
C9S C4S C10S 82(5) . .
C7S C4S C10S 49(4) . .
C16S C4S C10S 51(4) 3_766 .
C5S C4S C10S 34(3) . .
C2S C4S C8S 39(6) . .
C3S C4S C8S 108(6) . .
C14S C4S C8S 31(5) . .
C13S C4S C8S 11(4) . .
C9S C4S C8S 36(4) . .
C7S C4S C8S 81(5) . .
C16S C4S C8S 33(4) 3_766 .
C5S C4S C8S 94(4) . .
C10S C4S C8S 82(5) . .
C2S C4S C17S 94(5) . .
C3S C4S C17S 64(5) . .
C14S C4S C17S 43(5) . .
C13S C4S C17S 79(4) . .
C9S C4S C17S 103(4) . .
C7S C4S C17S 21(4) . .
C16S C4S C17S 49(4) 3_766 .
C5S C4S C17S 44(3) . .
C10S C4S C17S 66(3) . .
C8S C4S C17S 69(4) . .
C2S C4S C8S 33(5) . 3_766
C3S C4S C8S 63(7) . 3_766
C14S C4S C8S 66(3) . 3_766
C13S C4S C8S 57(4) . 3_766
C9S C4S C8S 51(3) . 3_766
C7S C4S C8S 65(4) . 3_766
C16S C4S C8S 30(4) 3_766 3_766
C5S C4S C8S 60(3) . 3_766
C10S C4S C8S 33(4) . 3_766
C8S C4S C8S 52(3) . 3_766
C17S C4S C8S 72(4) . 3_766
C7S C5S C18S 71(10) . 3_766
C7S C5S C3S 85(10) . .
C18S C5S C3S 154(10) 3_766 .
C7S C5S C12S 96(10) . .
C18S C5S C12S 64(10) 3_766 .
C3S C5S C12S 110(10) . .
C7S C5S C10S 114(10) . .
C18S C5S C10S 107(10) 3_766 .
C3S C5S C10S 72(9) . .
C12S C5S C10S 43(7) . .
C7S C5S C1S 74(10) . .
C18S C5S C1S 21(9) 3_766 .
C3S C5S C1S 141(9) . .
C12S C5S C1S 44(7) . .
C10S C5S C1S 87(7) . .
C7S C5S C17S 19(8) . .
C18S C5S C17S 51(10) 3_766 .
C3S C5S C17S 105(8) . .
C12S C5S C17S 89(7) . .
C10S C5S C17S 119(8) . .
C1S C5S C17S 57(5) . .
C7S C5S C11S 52(9) . 3_766
C18S C5S C11S 20(10) 3_766 3_766
C3S C5S C11S 137(9) . 3_766
C12S C5S C11S 75(7) . 3_766
C10S C5S C11S 117(8) . 3_766
C1S C5S C11S 33(4) . 3_766
C17S C5S C11S 32(3) . 3_766
C7S C5S C4S 63(9) . .
C18S C5S C4S 132(10) 3_766 .
C3S C5S C4S 22(5) . .
C12S C5S C4S 107(10) . .
C10S C5S C4S 81(6) . .
C1S C5S C4S 125(5) . .
C17S C5S C4S 83(5) . .
C11S C5S C4S 114(5) 3_766 .
C7S C5S C6S 79(10) . 3_766
C18S C5S C6S 45(9) 3_766 3_766
C3S C5S C6S 122(8) . 3_766
C12S C5S C6S 22(5) . 3_766
C10S C5S C6S 64(6) . 3_766
C1S C5S C6S 24(3) . 3_766
C17S C5S C6S 68(5) . 3_766
C11S C5S C6S 53(4) 3_766 3_766
C4S C5S C6S 111(4) . 3_766
C7S C5S C16S 52(10) . 3_766
C18S C5S C16S 86(9) 3_766 3_766
C3S C5S C16S 71(7) . 3_766
C12S C5S C16S 57(9) . 3_766
C10S C5S C16S 61(6) . 3_766
C1S C5S C16S 71(4) . 3_766
C17S C5S C16S 61(5) . 3_766
C11S C5S C16S 78(5) 3_766 3_766
C4S C5S C16S 56(3) . 3_766
C6S C5S C16S 55(4) 3_766 3_766
C7S C5S C2S 67(9) . .
C18S C5S C2S 124(10) 3_766 .
C3S C5S C2S 31(6) . .
C12S C5S C2S 87(10) . .
C10S C5S C2S 63(6) . .
C1S C5S C2S 110(4) . .
C17S C5S C2S 84(5) . .
C11S C5S C2S 112(5) 3_766 .
C4S C5S C2S 20.9(14) . .
C6S C5S C2S 93(3) 3_766 .
C16S C5S C2S 40(3) 3_766 .
C15S C6S C1S 99(10) . 3_766
C15S C6S C12S 131(10) . 3_766
C1S C6S C12S 65(6) 3_766 3_766
C15S C6S C9S 55(9) . .
C1S C6S C9S 138(8) 3_766 .
C12S C6S C9S 105(8) 3_766 .
C15S C6S C18S 110(10) . .
C1S C6S C18S 25(6) 3_766 .
C12S C6S C18S 41(6) 3_766 .
C9S C6S C18S 126(6) . .
C15S C6S C11S 77(10) . .
C1S C6S C11S 22(6) 3_766 .
C12S C6S C11S 77(6) 3_766 .
C9S C6S C11S 119(5) . .
C18S C6S C11S 38(5) . .
C15S C6S C10S 131(7) . 3_766
C1S C6S C10S 85(7) 3_766 3_766
C12S C6S C10S 20(6) 3_766 3_766
C9S C6S C10S 89(5) . 3_766
C18S C6S C10S 60(6) . 3_766
C11S C6S C10S 96(6) . 3_766
C15S C6S C16S 73(6) . .
C1S C6S C16S 96(6) 3_766 .
C12S C6S C16S 64(7) 3_766 .
C9S C6S C16S 48(3) . .
C18S C6S C16S 78(4) . .
C11S C6S C16S 85(5) . .
C10S C6S C16S 58(4) 3_766 .
C15S C6S C8S 99(9) . .
C1S C6S C8S 125(8) 3_766 .
C12S C6S C8S 64(7) 3_766 .
C9S C6S C8S 47(3) . .
C18S C6S C8S 100(6) . .
C11S C6S C8S 125(7) . .
C10S C6S C8S 45(5) 3_766 .
C16S C6S C8S 43(5) . .
C15S C6S C13S 77(10) . .
C1S C6S C13S 150(7) 3_766 .
C12S C6S C13S 95(7) 3_766 .
C9S C6S C13S 22(3) . .
C18S C6S C13S 128(5) . .
C11S C6S C13S 137(5) . .
C10S C6S C13S 76(5) 3_766 .
C16S C6S C13S 54(3) . .
C8S C6S C13S 32(4) . .
C15S C6S C7S 95(8) . 3_766
C1S C6S C7S 47(5) 3_766 3_766
C12S C6S C7S 39(5) 3_766 3_766
C9S C6S C7S 98(5) . 3_766
C18S C6S C7S 28(5) . 3_766
C11S C6S C7S 47(5) . 3_766
C10S C6S C7S 53(3) 3_766 3_766
C16S C6S C7S 51(3) . 3_766
C8S C6S C7S 80(6) . 3_766
C13S C6S C7S 103(4) . 3_766
C15S C6S C5S 118(9) . 3_766
C1S C6S C5S 49(5) 3_766 3_766
C12S C6S C5S 18(4) 3_766 3_766
C9S C6S C5S 110(4) . 3_766
C18S C6S C5S 24(4) . 3_766
C11S C6S C5S 59(5) . 3_766
C10S C6S C5S 37(3) 3_766 3_766
C16S C6S C5S 63(3) . 3_766
C8S C6S C5S 76(5) . 3_766
C13S C6S C5S 106(4) . 3_766
C7S C6S C5S 23(4) 3_766 3_766
C5S C7S C18S 58(10) . 3_766
C5S C7S C17S 146(10) . .
C18S C7S C17S 88(10) 3_766 .
C5S C7S C3S 55(9) . .
C18S C7S C3S 113(10) 3_766 .
C17S C7S C3S 159(10) . .
C5S C7S C12S 47(8) . .
C18S C7S C12S 48(10) 3_766 .
C17S C7S C12S 114(10) . .
C3S C7S C12S 79(8) . .
C5S C7S C1S 77(10) . .
C18S C7S C1S 27(7) 3_766 .
C17S C7S C1S 73(7) . .
C3S C7S C1S 123(9) . .
C12S C7S C1S 44(6) . .
C5S C7S C11S 104(10) . 3_766
C18S C7S C11S 46(10) 3_766 3_766
C17S C7S C11S 42(5) . 3_766
C3S C7S C11S 159(10) . 3_766
C12S C7S C11S 82(9) . 3_766
C1S C7S C11S 38(4) . 3_766
C5S C7S C10S 41(8) . .
C18S C7S C10S 73(10) 3_766 .
C17S C7S C10S 138(10) . .
C3S C7S C10S 51(7) . .
C12S C7S C10S 29(6) . .
C1S C7S C10S 73(6) . .
C11S C7S C10S 111(8) 3_766 .
C5S C7S C16S 105(10) . 3_766
C18S C7S C16S 106(10) 3_766 3_766
C17S C7S C16S 87(10) . 3_766
C3S C7S C16S 82(8) . 3_766
C12S C7S C16S 69(8) . 3_766
C1S C7S C16S 82(7) . 3_766
C11S C7S C16S 101(8) 3_766 3_766
C10S C7S C16S 64(7) . 3_766
C5S C7S C14S 130(10) . .
C18S C7S C14S 144(10) 3_766 .
C17S C7S C14S 80(9) . .
C3S C7S C14S 80(7) . .
C12S C7S C14S 108(9) . .
C1S C7S C14S 118(8) . .
C11S C7S C14S 116(9) 3_766 .
C10S C7S C14S 94(7) . .
C16S C7S C14S 41(5) 3_766 .
C5S C7S C4S 94(10) . .
C18S C7S C4S 149(10) 3_766 .
C17S C7S C4S 120(10) . .
C3S C7S C4S 38(5) . .
C12S C7S C4S 105(8) . .
C1S C7S C4S 144(7) . .
C11S C7S C4S 160(9) 3_766 .
C10S C7S C4S 77(5) . .
C16S C7S C4S 66(5) 3_766 .
C14S C7S C4S 45(4) . .
C5S C7S C6S 78(10) . 3_766
C18S C7S C6S 46(8) 3_766 3_766
C17S C7S C6S 81(9) . 3_766
C3S C7S C6S 109(8) . 3_766
C12S C7S C6S 33(5) . 3_766
C1S C7S C6S 23(3) . 3_766
C11S C7S C6S 57(5) 3_766 3_766
C10S C7S C6S 59(5) . 3_766
C16S C7S C6S 60(6) 3_766 3_766
C14S C7S C6S 99(6) . 3_766
C4S C7S C6S 121(6) . 3_766
C13S C8S C16S 69(6) . 3_766
C13S C8S C10S 144(10) . 3_766
C16S C8S C10S 136(10) 3_766 3_766
C13S C8S C14S 41(7) . .
C16S C8S C14S 53(7) 3_766 .
C10S C8S C14S 167(10) 3_766 .
C13S C8S C9S 37(5) . .
C16S C8S C9S 80(5) 3_766 .
C10S C8S C9S 112(10) 3_766 .
C14S C8S C9S 77(7) . .
C13S C8S C16S 91(6) . .
C16S C8S C16S 69(7) 3_766 .
C10S C8S C16S 80(10) 3_766 .
C14S C8S C16S 113(5) . .
C9S C8S C16S 61(6) . .
C13S C8S C2S 18(4) . .
C16S C8S C2S 55(5) 3_766 .
C10S C8S C2S 144(10) 3_766 .
C14S C8S C2S 46(5) . .
C9S C8S C2S 32(3) . .
C16S C8S C2S 75(3) . .
C13S C8S C12S 115(10) . 3_766
C16S C8S C12S 135(10) 3_766 3_766
C10S C8S C12S 30(5) 3_766 3_766
C14S C8S C12S 155(10) . 3_766
C9S C8S C12S 82(8) . 3_766
C16S C8S C12S 66(9) . 3_766
C2S C8S C12S 114(7) . 3_766
C13S C8S C6S 78(7) . .
C16S C8S C6S 124(8) 3_766 .
C10S C8S C6S 66(7) 3_766 .
C14S C8S C6S 118(8) . .
C9S C8S C6S 48(5) . .
C16S C8S C6S 68(8) . .
C2S C8S C6S 80(5) . .
C12S C8S C6S 37(5) 3_766 .
C13S C8S C2S 128(6) . 3_766
C16S C8S C2S 68(7) 3_766 3_766
C10S C8S C2S 69(8) 3_766 3_766
C14S C8S C2S 119(6) . 3_766
C9S C8S C2S 107(8) . 3_766
C16S C8S C2S 46(6) . 3_766
C2S C8S C2S 110(4) . 3_766
C12S C8S C2S 79(8) 3_766 3_766
C6S C8S C2S 104(8) . 3_766
C13S C8S C9S 109(5) . 3_766
C16S C8S C9S 43(5) 3_766 3_766
C10S C8S C9S 95(9) 3_766 3_766
C14S C8S C9S 93(6) . 3_766
C9S C8S C9S 104(5) . 3_766
C16S C8S C9S 55(5) . 3_766
C2S C8S C9S 93(3) . 3_766
C12S C8S C9S 105(10) 3_766 3_766
C6S C8S C9S 123(8) . 3_766
C2S C8S C9S 27(2) 3_766 3_766
C13S C8S C8S 79(4) . 3_766
C16S C8S C8S 36(5) 3_766 3_766
C10S C8S C8S 108(10) 3_766 3_766
C14S C8S C8S 84(5) . 3_766
C9S C8S C8S 66(5) . 3_766
C16S C8S C8S 33(5) . 3_766
C2S C8S C8S 61(3) . 3_766
C12S C8S C8S 99(10) 3_766 3_766
C6S C8S C8S 95(8) . 3_766
C2S C8S C8S 49(6) 3_766 3_766
C9S C8S C8S 38(4) 3_766 3_766
C13S C9S C2S 55(6) . .
C13S C9S C15S 157(10) . .
C2S C9S C15S 140(7) . .
C13S C9S C6S 118(8) . .
C2S C9S C6S 166(8) . .
C15S C9S C6S 42(4) . .
C13S C9S C8S 49(9) . .
C2S C9S C8S 96(7) . .
C15S C9S C8S 124(8) . .
C6S C9S C8S 85(6) . .
C13S C9S C16S 100(8) . .
C2S C9S C16S 109(7) . .
C15S C9S C16S 90(8) . .
C6S C9S C16S 84(5) . .
C8S C9S C16S 60(7) . .
C13S C9S C14S 11(6) . .
C2S C9S C14S 48(4) . .
C15S C9S C14S 168(8) . .
C6S C9S C14S 127(5) . .
C8S C9S C14S 51(7) . .
C16S C9S C14S 94(6) . .
C13S C9S C4S 51(6) . .
C2S C9S C4S 16(3) . .
C15S C9S C4S 137(6) . .
C6S C9S C4S 150(6) . .
C8S C9S C4S 98(7) . .
C16S C9S C4S 124(6) . .
C14S C9S C4S 47(4) . .
C13S C9S C16S 49(7) . 3_766
C2S C9S C16S 60(4) . 3_766
C15S C9S C16S 147(9) . 3_766
C6S C9S C16S 128(5) . 3_766
C8S C9S C16S 47(5) . 3_766
C16S C9S C16S 57(6) . 3_766
C14S C9S C16S 40(4) . 3_766
C4S C9S C16S 70(3) . 3_766
C13S C9S C8S 91(8) . 3_766
C2S C9S C8S 75(6) . 3_766
C15S C9S C8S 109(8) . 3_766
C6S C9S C8S 119(6) . 3_766
C8S C9S C8S 76(5) . 3_766
C16S C9S C8S 37(5) . 3_766
C14S C9S C8S 81(6) . 3_766
C4S C9S C8S 90(5) . 3_766
C16S C9S C8S 42(5) 3_766 3_766
C13S C9S C12S 101(7) . 3_766
C2S C9S C12S 152(6) . 3_766
C15S C9S C12S 68(5) . 3_766
C6S C9S C12S 33(5) . 3_766
C8S C9S C12S 56(7) . 3_766
C16S C9S C12S 56(6) . 3_766
C14S C9S C12S 106(5) . 3_766
C4S C9S C12S 152(4) . 3_766
C16S C9S C12S 95(5) 3_766 3_766
C8S C9S C12S 93(6) 3_766 3_766
C13S C9S C1S 129(7) . 3_766
C2S C9S C1S 176(6) . 3_766
C15S C9S C1S 37(4) . 3_766
C6S C9S C1S 16(3) . 3_766
C8S C9S C1S 87(6) . 3_766
C16S C9S C1S 71(5) . 3_766
C14S C9S C1S 135(5) . 3_766
C4S C9S C1S 165(5) . 3_766
C16S C9S C1S 123(4) 3_766 3_766
C8S C9S C1S 105(5) 3_766 3_766
C12S C9S C1S 31(4) 3_766 3_766
C12S C10S C5S 52(8) . .
C12S C10S C8S 94(10) . 3_766
C5S C10S C8S 129(9) . 3_766
C12S C10S C3S 94(10) . .
C5S C10S C3S 47(7) . .
C8S C10S C3S 115(10) 3_766 .
C12S C10S C7S 49(9) . .
C5S C10S C7S 25(6) . .
C8S C10S C7S 104(8) 3_766 .
C3S C10S C7S 46(5) . .
C12S C10S C18S 23(8) . 3_766
C5S C10S C18S 29(5) . 3_766
C8S C10S C18S 112(8) 3_766 3_766
C3S C10S C18S 74(8) . 3_766
C7S C10S C18S 33(5) . 3_766
C12S C10S C16S 70(10) . 3_766
C5S C10S C16S 81(6) . 3_766
C8S C10S C16S 49(6) 3_766 3_766
C3S C10S C16S 75(6) . 3_766
C7S C10S C16S 56(5) . 3_766
C18S C10S C16S 75(6) 3_766 3_766
C12S C10S C6S 28(8) . 3_766
C5S C10S C6S 79(6) . 3_766
C8S C10S C6S 69(6) 3_766 3_766
C3S C10S C6S 114(6) . 3_766
C7S C10S C6S 69(5) . 3_766
C18S C10S C6S 50(4) 3_766 3_766
C16S C10S C6S 62(5) 3_766 3_766
C12S C10S C2S 107(10) . .
C5S C10S C2S 84(6) . .
C8S C10S C2S 70(7) 3_766 .
C3S C10S C2S 47(6) . .
C7S C10S C2S 67(5) . .
C18S C10S C2S 99(6) 3_766 .
C16S C10S C2S 45(4) 3_766 .
C6S C10S C2S 106(5) 3_766 .
C12S C10S C1S 3(7) . .
C5S C10S C1S 54(5) . .
C8S C10S C1S 92(7) 3_766 .
C3S C10S C1S 95(7) . .
C7S C10S C1S 50(4) . .
C18S C10S C1S 25(4) 3_766 .
C16S C10S C1S 69(5) 3_766 .
C6S C10S C1S 25(2) 3_766 .
C2S C10S C1S 106(4) . .
C12S C10S C4S 101(10) . .
C5S C10S C4S 66(5) . .
C8S C10S C4S 90(7) 3_766 .
C3S C10S C4S 26(6) . .
C7S C10S C4S 54(4) . .
C18S C10S C4S 86(6) 3_766 .
C16S C10S C4S 56(4) 3_766 .
C6S C10S C4S 111(4) 3_766 .
C2S C10S C4S 21.0(18) . .
C1S C10S C4S 101(3) . .
C12S C10S C9S 61(9) . 3_766
C5S C10S C9S 101(6) . 3_766
C8S C10S C9S 33(5) 3_766 3_766
C3S C10S C9S 111(6) . 3_766
C7S C10S C9S 80(5) . 3_766
C18S C10S C9S 79(5) 3_766 3_766
C16S C10S C9S 37(4) 3_766 3_766
C6S C10S C9S 38(3) 3_766 3_766
C2S C10S C9S 79(4) . 3_766
C1S C10S C9S 59(4) . 3_766
C4S C10S C9S 93(4) . 3_766
C1S C11S C17S 107(10) 3_766 3_766
C1S C11S C18S 47(7) 3_766 .
C17S C11S C18S 84(10) 3_766 .
C1S C11S C7S 74(8) 3_766 3_766
C17S C11S C7S 44(7) 3_766 3_766
C18S C11S C7S 40(9) . 3_766
C1S C11S C6S 18(6) 3_766 .
C17S C11S C6S 98(8) 3_766 .
C18S C11S C6S 60(8) . .
C7S C11S C6S 76(6) 3_766 .
C1S C11S C15S 50(7) 3_766 .
C17S C11S C15S 87(8) 3_766 .
C18S C11S C15S 88(9) . .
C7S C11S C15S 89(6) 3_766 .
C6S C11S C15S 32(3) . .
C1S C11S C12S 30(7) 3_766 3_766
C17S C11S C12S 82(9) 3_766 3_766
C18S C11S C12S 24(7) . 3_766
C7S C11S C12S 45(7) 3_766 3_766
C6S C11S C12S 37(4) . 3_766
C15S C11S C12S 64(4) . 3_766
C1S C11S C5S 58(7) 3_766 3_766
C17S C11S C5S 69(8) 3_766 3_766
C18S C11S C5S 16(9) . 3_766
C7S C11S C5S 25(5) 3_766 3_766
C6S C11S C5S 68(4) . 3_766
C15S C11S C5S 91(5) . 3_766
C12S C11S C5S 30(4) 3_766 3_766
C1S C11S C16S 60(6) 3_766 .
C17S C11S C16S 48(8) 3_766 .
C18S C11S C16S 61(7) . .
C7S C11S C16S 42(5) 3_766 .
C6S C11S C16S 50(4) . .
C15S C11S C16S 48(3) . .
C12S C11S C16S 44(5) 3_766 .
C5S C11S C16S 54(4) 3_766 .
C1S C12S C10S 176(10) . .
C1S C12S C18S 46(7) . 3_766
C10S C12S C18S 138(10) . 3_766
C1S C12S C6S 44(5) . 3_766
C10S C12S C6S 132(10) . 3_766
C18S C12S C6S 89(10) 3_766 3_766
C1S C12S C5S 99(8) . .
C10S C12S C5S 85(10) . .
C18S C12S C5S 53(8) 3_766 .
C6S C12S C5S 140(8) 3_766 .
C1S C12S C7S 79(5) . .
C10S C12S C7S 102(10) . .
C18S C12S C7S 47(9) 3_766 .
C6S C12S C7S 108(6) 3_766 .
C5S C12S C7S 37(8) . .
C1S C12S C11S 26(5) . 3_766
C10S C12S C11S 155(10) . 3_766
C18S C12S C11S 27(8) 3_766 3_766
C6S C12S C11S 65(5) 3_766 3_766
C5S C12S C11S 75(7) . 3_766
C7S C12S C11S 53(5) . 3_766
C1S C12S C8S 120(8) . 3_766
C10S C12S C8S 56(10) . 3_766
C18S C12S C8S 149(10) 3_766 3_766
C6S C12S C8S 79(7) 3_766 3_766
C5S C12S C8S 124(10) . 3_766
C7S C12S C8S 110(10) . 3_766
C11S C12S C8S 127(6) 3_766 3_766
C1S C12S C15S 44(6) . 3_766
C10S C12S C15S 131(10) . 3_766
C18S C12S C15S 83(9) 3_766 3_766
C6S C12S C15S 22(4) 3_766 3_766
C5S C12S C15S 124(8) . 3_766
C7S C12S C15S 88(6) . 3_766
C11S C12S C15S 56(5) 3_766 3_766
C8S C12S C15S 76(6) 3_766 3_766
C1S C12S C3S 127(9) . .
C10S C12S C3S 55(10) . .
C18S C12S C3S 86(10) 3_766 .
C6S C12S C3S 147(10) 3_766 .
C5S C12S C3S 36(8) . .
C7S C12S C3S 48(7) . .
C11S C12S C3S 101(8) 3_766 .
C8S C12S C3S 88(10) 3_766 .
C15S C12S C3S 125(8) 3_766 .
C1S C12S C16S 95(7) . 3_766
C10S C12S C16S 82(10) . 3_766
C18S C12S C16S 102(10) 3_766 3_766
C6S C12S C16S 79(6) 3_766 3_766
C5S C12S C16S 94(10) . 3_766
C7S C12S C16S 65(7) . 3_766
C11S C12S C16S 86(5) 3_766 3_766
C8S C12S C16S 47(6) 3_766 3_766
C15S C12S C16S 60(4) 3_766 3_766
C3S C12S C16S 71(8) . 3_766
C1S C12S C17S 54(5) . .
C10S C12S C17S 127(10) . .
C18S C12S C17S 40(9) 3_766 .
C6S C12S C17S 80(5) 3_766 .
C5S C12S C17S 62(6) . .
C7S C12S C17S 29(5) . .
C11S C12S C17S 30(4) 3_766 .
C8S C12S C17S 109(7) 3_766 .
C15S C12S C17S 61(5) 3_766 .
C3S C12S C17S 76(6) . .
C16S C12S C17S 62(5) 3_766 .
C9S C13S C2S 69(6) . .
C9S C13S C14S 159(10) . .
C2S C13S C14S 97(10) . .
C9S C13S C8S 94(10) . .
C2S C13S C8S 139(10) . .
C14S C13S C8S 87(10) . .
C9S C13S C16S 102(10) . 3_766
C2S C13S C16S 83(7) . 3_766
C14S C13S C16S 60(7) . 3_766
C8S C13S C16S 63(7) . 3_766
C9S C13S C4S 100(7) . .
C2S C13S C4S 36(5) . .
C14S C13S C4S 73(9) . .
C8S C13S C4S 156(9) . .
C16S C13S C4S 94(5) 3_766 .
C9S C13S C16S 52(7) . .
C2S C13S C16S 90(7) . .
C14S C13S C16S 115(10) . .
C8S C13S C16S 52(8) . .
C16S C13S C16S 57(7) 3_766 .
C4S C13S C16S 124(5) . .
C9S C13S C6S 40(6) . .
C2S C13S C6S 108(7) . .
C14S C13S C6S 155(9) . .
C8S C13S C6S 71(8) . .
C16S C13S C6S 116(6) 3_766 .
C4S C13S C6S 131(5) . .
C16S C13S C6S 61(4) . .
C9S C13S C15S 13(6) . .
C2S C13S C15S 79(6) . .
C14S C13S C15S 172(9) . .
C8S C13S C15S 92(10) . .
C16S C13S C15S 113(7) 3_766 .
C4S C13S C15S 106(5) . .
C16S C13S C15S 59(5) . .
C6S C13S C15S 28(3) . .
C9S C13S C3S 98(7) . .
C2S C13S C3S 31(6) . .
C14S C13S C3S 66(8) . .
C8S C13S C3S 129(7) . .
C16S C13S C3S 65(4) 3_766 .
C4S C13S C3S 30(3) . .
C16S C13S C3S 100(6) . .
C6S C13S C3S 138(5) . .
C15S C13S C3S 110(5) . .
C9S C13S C8S 67(8) . 3_766
C2S C13S C8S 65(6) . 3_766
C14S C13S C8S 93(8) . 3_766
C8S C13S C8S 74(6) . 3_766
C16S C13S C8S 36(6) 3_766 3_766
C4S C13S C8S 93(4) . 3_766
C16S C13S C8S 35(4) . 3_766
C6S C13S C8S 92(5) . 3_766
C15S C13S C8S 79(5) . 3_766
C3S C13S C8S 66(5) . 3_766
C9S C13S C10S 78(7) . 3_766
C2S C13S C10S 139(8) . 3_766
C14S C13S C10S 107(9) . 3_766
C8S C13S C10S 21(8) . 3_766
C16S C13S C10S 81(5) 3_766 3_766
C4S C13S C10S 174(6) . 3_766
C16S C13S C10S 50(4) . 3_766
C6S C13S C10S 50(4) . 3_766
C15S C13S C10S 73(4) . 3_766
C3S C13S C10S 144(5) . 3_766
C8S C13S C10S 80(4) 3_766 3_766
C13S C14S C16S 79(8) . 3_766
C13S C14S C2S 40(6) . .
C16S C14S C2S 74(7) 3_766 .
C13S C14S C4S 68(9) . .
C16S C14S C4S 100(8) 3_766 .
C2S C14S C4S 36(4) . .
C13S C14S C8S 52(7) . .
C16S C14S C8S 60(7) 3_766 .
C2S C14S C8S 84(7) . .
C4S C14S C8S 119(9) . .
C13S C14S C9S 10(6) . .
C16S C14S C9S 71(7) 3_766 .
C2S C14S C9S 34(3) . .
C4S C14S C9S 66(5) . .
C8S C14S C9S 53(6) . .
C13S C14S C7S 126(9) . .
C16S C14S C7S 70(6) 3_766 .
C2S C14S C7S 88(5) . .
C4S C14S C7S 74(5) . .
C8S C14S C7S 130(8) . .
C9S C14S C7S 117(6) . .
C13S C14S C17S 155(9) . .
C16S C14S C17S 78(8) 3_766 .
C2S C14S C17S 123(6) . .
C4S C14S C17S 107(6) . .
C8S C14S C17S 122(9) . .
C9S C14S C17S 145(6) . .
C7S C14S C17S 35(4) . .
C13S C14S C3S 90(9) . .
C16S C14S C3S 75(7) 3_766 .
C2S C14S C3S 50(5) . .
C4S C14S C3S 37(4) . .
C8S C14S C3S 124(8) . .
C9S C14S C3S 82(6) . .
C7S C14S C3S 40(4) . .
C17S C14S C3S 75(5) . .
C13S C14S C5S 110(8) . .
C16S C14S C5S 64(6) 3_766 .
C2S C14S C5S 73(4) . .
C4S C14S C5S 63(4) . .
C8S C14S C5S 123(6) . .
C9S C14S C5S 101(5) . .
C7S C14S C5S 16(4) . .
C17S C14S C5S 50(3) . .
C3S C14S C5S 27(4) . .
C13S C14S C16S 45(7) . .
C16S C14S C16S 37(7) 3_766 .
C2S C14S C16S 59(4) . .
C4S C14S C16S 94(5) . .
C8S C14S C16S 34(5) . .
C9S C14S C16S 38(3) . .
C7S C14S C16S 103(5) . .
C17S C14S C16S 115(6) . .
C3S C14S C16S 89(5) . .
C5S C14S C16S 92(4) . .
C13S C14S C8S 66(7) . 3_766
C16S C14S C8S 18(6) 3_766 3_766
C2S C14S C8S 56(4) . 3_766
C4S C14S C8S 83(4) . 3_766
C8S C14S C8S 63(4) . 3_766
C9S C14S C8S 56(4) . 3_766
C7S C14S C8S 72(5) . 3_766
C17S C14S C8S 90(5) . 3_766
C3S C14S C8S 64(5) . 3_766
C5S C14S C8S 62(4) . 3_766
C16S C14S C8S 31(3) . 3_766
C6S C15S C9S 82(9) . .
C6S C15S C1S 38(6) . 3_766
C9S C15S C1S 113(5) . 3_766
C6S C15S C11S 72(9) . .
C9S C15S C11S 133(6) . .
C1S C15S C11S 34(5) 3_766 .
C6S C15S C16S 77(6) . .
C9S C15S C16S 50(4) . .
C1S C15S C16S 82(4) 3_766 .
C11S C15S C16S 85(6) . .
C6S C15S C12S 27(6) . 3_766
C9S C15S C12S 78(5) . 3_766
C1S C15S C12S 35(4) 3_766 3_766
C11S C15S C12S 60(4) . 3_766
C16S C15S C12S 54(5) . 3_766
C6S C15S C17S 84(9) . 3_766
C9S C15S C17S 110(6) . 3_766
C1S C15S C17S 53(6) 3_766 3_766
C11S C15S C17S 30(4) . 3_766
C16S C15S C17S 60(4) . 3_766
C12S C15S C17S 61(4) 3_766 3_766
C6S C15S C13S 75(9) . .
C9S C15S C13S 9(5) . .
C1S C15S C13S 108(6) 3_766 .
C11S C15S C13S 132(5) . .
C16S C15S C13S 55(5) . .
C12S C15S C13S 74(5) 3_766 .
C17S C15S C13S 114(4) 3_766 .
C6S C15S C2S 99(10) . .
C9S C15S C2S 18(4) . .
C1S C15S C2S 130(6) 3_766 .
C11S C15S C2S 146(5) . .
C16S C15S C2S 61(4) . .
C12S C15S C2S 96(6) 3_766 .
C17S C15S C2S 119(4) 3_766 .
C13S C15S C2S 24(3) . .
C6S C15S C18S 44(8) . .
C9S C15S C18S 105(5) . .
C1S C15S C18S 16(4) 3_766 .
C11S C15S C18S 32(4) . .
C16S C15S C18S 67(4) . .
C12S C15S C18S 28(4) 3_766 .
C17S C15S C18S 40(5) 3_766 .
C13S C15S C18S 102(5) . .
C2S C15S C18S 122(4) . .
C6S C15S C8S 56(7) . .
C9S C15S C8S 30(4) . .
C1S C15S C8S 82(4) 3_766 .
C11S C15S C8S 105(6) . .
C16S C15S C8S 38(5) . .
C12S C15S C8S 48(5) 3_766 .
C17S C15S C8S 91(5) 3_766 .
C13S C15S C8S 28(4) . .
C2S C15S C8S 48(4) . .
C18S C15S C8S 75(5) . .
C6S C15S C7S 60(7) . 3_766
C9S C15S C7S 92(5) . 3_766
C1S C15S C7S 41(4) 3_766 3_766
C11S C15S C7S 41(5) . 3_766
C16S C15S C7S 46(3) . 3_766
C12S C15S C7S 35(4) 3_766 3_766
C17S C15S C7S 27(3) 3_766 3_766
C13S C15S C7S 93(4) . 3_766
C2S C15S C7S 106(4) . 3_766
C18S C15S C7S 25(4) . 3_766
C8S C15S C7S 66(5) . 3_766
C14S C16S C8S 66(10) 3_766 3_766
C14S C16S C13S 41(6) 3_766 3_766
C8S C16S C13S 48(8) 3_766 3_766
C14S C16S C8S 147(10) 3_766 .
C8S C16S C8S 111(7) 3_766 .
C13S C16S C8S 111(9) 3_766 .
C14S C16S C2S 56(6) 3_766 3_766
C8S C16S C2S 79(8) 3_766 3_766
C13S C16S C2S 34(4) 3_766 3_766
C8S C16S C2S 90(8) . 3_766
C14S C16S C9S 153(10) 3_766 .
C8S C16S C9S 100(7) 3_766 .
C13S C16S C9S 144(7) 3_766 .
C8S C16S C9S 59(6) . .
C2S C16S C9S 147(9) 3_766 .
C14S C16S C16S 116(10) 3_766 3_766
C8S C16S C16S 59(8) 3_766 3_766
C13S C16S C16S 76(9) 3_766 3_766
C8S C16S C16S 52(8) . 3_766
C2S C16S C16S 81(8) 3_766 3_766
C9S C16S C16S 71(6) . 3_766
C14S C16S C9S 69(8) 3_766 3_766
C8S C16S C9S 53(6) 3_766 3_766
C13S C16S C9S 29(4) 3_766 3_766
C8S C16S C9S 83(7) . 3_766
C2S C16S C9S 34(3) 3_766 3_766
C9S C16S C9S 123(6) . 3_766
C16S C16S C9S 52(6) 3_766 3_766
C14S C16S C7S 69(6) 3_766 3_766
C8S C16S C7S 135(10) 3_766 3_766
C13S C16S C7S 100(7) 3_766 3_766
C8S C16S C7S 109(10) . 3_766
C2S C16S C7S 82(4) 3_766 3_766
C9S C16S C7S 117(8) . 3_766
C16S C16S C7S 154(10) 3_766 3_766
C9S C16S C7S 115(6) 3_766 3_766
C14S C16S C10S 112(6) 3_766 3_766
C8S C16S C10S 148(10) 3_766 3_766
C13S C16S C10S 109(7) 3_766 3_766
C8S C16S C10S 51(8) . 3_766
C2S C16S C10S 75(5) 3_766 3_766
C9S C16S C10S 91(8) . 3_766
C16S C16S C10S 97(10) 3_766 3_766
C9S C16S C10S 95(7) 3_766 3_766
C7S C16S C10S 59(5) 3_766 3_766
C14S C16S C13S 160(9) 3_766 .
C8S C16S C13S 94(9) 3_766 .
C13S C16S C13S 123(7) 3_766 .
C8S C16S C13S 37(5) . .
C2S C16S C13S 120(7) 3_766 .
C9S C16S C13S 28(3) . .
C16S C16S C13S 47(6) 3_766 .
C9S C16S C13S 97(5) 3_766 .
C7S C16S C13S 131(9) 3_766 .
C10S C16S C13S 83(7) 3_766 .
C14S C16S C17S 66(7) 3_766 3_766
C8S C16S C17S 117(10) 3_766 3_766
C13S C16S C17S 106(7) 3_766 3_766
C8S C16S C17S 131(9) . 3_766
C2S C16S C17S 105(5) 3_766 3_766
C9S C16S C17S 104(7) . 3_766
C16S C16S C17S 172(9) 3_766 3_766
C9S C16S C17S 133(7) 3_766 3_766
C7S C16S C17S 33(4) 3_766 3_766
C10S C16S C17S 89(5) 3_766 3_766
C13S C16S C17S 130(7) . 3_766
C11S C17S C7S 94(9) 3_766 .
C11S C17S C18S 50(6) 3_766 3_766
C7S C17S C18S 44(6) . 3_766
C11S C17S C1S 37(6) 3_766 .
C7S C17S C1S 68(6) . .
C18S C17S C1S 31(4) 3_766 .
C11S C17S C5S 79(7) 3_766 .
C7S C17S C5S 15(7) . .
C18S C17S C5S 29(4) 3_766 .
C1S C17S C5S 56(4) . .
C11S C17S C14S 144(10) 3_766 .
C7S C17S C14S 65(8) . .
C18S C17S C14S 102(7) 3_766 .
C1S C17S C14S 107(6) . .
C5S C17S C14S 78(5) . .
C11S C17S C16S 109(10) 3_766 3_766
C7S C17S C16S 60(8) . 3_766
C18S C17S C16S 78(8) 3_766 3_766
C1S C17S C16S 73(6) . 3_766
C5S C17S C16S 66(5) . 3_766
C14S C17S C16S 36(4) . 3_766
C11S C17S C15S 63(8) 3_766 3_766
C7S C17S C15S 92(9) . 3_766
C18S C17S C15S 71(7) 3_766 3_766
C1S C17S C15S 43(4) . 3_766
C5S C17S C15S 87(5) . 3_766
C14S C17S C15S 88(6) . 3_766
C16S C17S C15S 55(5) 3_766 3_766
C11S C17S C6S 54(7) 3_766 3_766
C7S C17S C6S 69(7) . 3_766
C18S C17S C6S 45(6) 3_766 3_766
C1S C17S C6S 21(3) . 3_766
C5S C17S C6S 61(4) . 3_766
C14S C17S C6S 90(5) . 3_766
C16S C17S C6S 55(5) 3_766 3_766
C15S C17S C6S 27(2) 3_766 3_766
C11S C17S C12S 68(8) 3_766 .
C7S C17S C12S 37(8) . .
C18S C17S C12S 27(6) 3_766 .
C1S C17S C12S 34(5) . .
C5S C17S C12S 29(3) . .
C14S C17S C12S 79(6) . .
C16S C17S C12S 52(6) 3_766 .
C15S C17S C12S 57(4) 3_766 .
C6S C17S C12S 32(3) 3_766 .
C11S C17S C3S 105(8) 3_766 .
C7S C17S C3S 12(7) . .
C18S C17S C3S 55(5) 3_766 .
C1S C17S C3S 78(4) . .
C5S C17S C3S 26(3) . .
C14S C17S C3S 54(4) . .
C16S C17S C3S 55(5) 3_766 .
C15S C17S C3S 96(6) 3_766 .
C6S C17S C3S 76(4) 3_766 .
C12S C17S C3S 45(5) . .
C11S C17S C4S 132(8) 3_766 .
C7S C17S C4S 39(7) . .
C18S C17S C4S 82(6) 3_766 .
C1S C17S C4S 100(4) . .
C5S C17S C4S 53(4) . .
C14S C17S C4S 30(3) . .
C16S C17S C4S 48(3) 3_766 .
C15S C17S C4S 102(5) 3_766 .
C6S C17S C4S 91(4) 3_766 .
C12S C17S C4S 66(5) . .
C3S C17S C4S 27(2) . .
C1S C18S C7S 120(10) 3_766 3_766
C1S C18S C5S 137(10) 3_766 3_766
C7S C18S C5S 51(9) 3_766 3_766
C1S C18S C12S 75(10) 3_766 3_766
C7S C18S C12S 85(10) 3_766 3_766
C5S C18S C12S 63(10) 3_766 3_766
C1S C18S C11S 62(9) 3_766 .
C7S C18S C11S 94(10) 3_766 .
C5S C18S C11S 145(10) 3_766 .
C12S C18S C11S 129(10) 3_766 .
C1S C18S C17S 89(10) 3_766 3_766
C7S C18S C17S 49(10) 3_766 3_766
C5S C18S C17S 99(10) 3_766 3_766
C12S C18S C17S 113(10) 3_766 3_766
C11S C18S C17S 46(9) . 3_766
C1S C18S C6S 26(7) 3_766 .
C7S C18S C6S 106(10) 3_766 .
C5S C18S C6S 111(10) 3_766 .
C12S C18S C6S 50(9) 3_766 .
C11S C18S C6S 82(9) . .
C17S C18S C6S 94(8) 3_766 .
C1S C18S C10S 95(10) 3_766 3_766
C7S C18S C10S 74(9) 3_766 3_766
C5S C18S C10S 44(9) 3_766 3_766
C12S C18S C10S 20(8) 3_766 3_766
C11S C18S C10S 144(10) . 3_766
C17S C18S C10S 113(8) 3_766 3_766
C6S C18S C10S 69(7) . 3_766
C1S C18S C3S 131(10) 3_766 3_766
C7S C18S C3S 38(8) 3_766 3_766
C5S C18S C3S 14(8) 3_766 3_766
C12S C18S C3S 62(10) 3_766 3_766
C11S C18S C3S 133(10) . 3_766
C17S C18S C3S 87(7) 3_766 3_766
C6S C18S C3S 106(7) . 3_766
C10S C18S C3S 44(5) 3_766 3_766
C1S C18S C15S 28(7) 3_766 .
C7S C18S C15S 93(10) 3_766 .
C5S C18S C15S 120(10) 3_766 .
C12S C18S C15S 69(8) 3_766 .
C11S C18S C15S 60(8) . .
C17S C18S C15S 68(7) 3_766 .
C6S C18S C15S 26(4) . .
C10S C18S C15S 86(7) 3_766 .
C3S C18S C15S 109(6) 3_766 .
C1S C18S C16S 77(8) 3_766 .
C7S C18S C16S 48(8) 3_766 .
C5S C18S C16S 70(8) 3_766 .
C12S C18S C16S 51(9) 3_766 .
C11S C18S C16S 93(9) . .
C17S C18S C16S 62(6) 3_766 .
C6S C18S C16S 58(4) . .
C10S C18S C16S 54(5) 3_766 .
C3S C18S C16S 58(5) 3_766 .
C15S C18S C16S 52(4) . .
C1S C18S C14S 98(10) 3_766 3_766
C7S C18S C14S 23(8) 3_766 3_766
C5S C18S C14S 63(9) 3_766 3_766
C12S C18S C14S 74(10) 3_766 3_766
C11S C18S C14S 87(10) . 3_766
C17S C18S C14S 44(5) 3_766 3_766
C6S C18S C14S 84(5) . 3_766
C10S C18S C14S 69(5) 3_766 3_766
C3S C18S C14S 49(4) 3_766 3_766
C15S C18S C14S 70(4) . 3_766
C16S C18S C14S 27(3) . 3_766

loop_
_geom_bond_atom_site_label_1
_geom_bond_atom_site_label_2
_geom_bond_distance
_geom_bond_site_symmetry_2
C1 O1 1.434(2) .
C1 C14 1.501(3) .
C1 C2 1.511(3) .
C1 C8 1.581(2) .
O1 C15 1.424(3) .
O1 C15A 1.532(7) .
C2 C3 1.354(3) .
C2 C6 1.463(2) .
C3 C4 1.508(3) .
C3 Si1 1.8950(19) .
C4 O4 1.214(3) .
C4 C5 1.526(3) .
C5 C6 1.484(3) .
C7 C6 1.335(3) .
C7 C8 1.508(3) .
C8 O8 1.435(2) .
C8 C9 1.517(3) .
O8 C15A 1.396(7) .
O8 C15 1.451(3) .
C9 C10 1.356(3) .
C9 C13 1.461(3) .
C10 C11 1.500(3) .
C10 Si2 1.897(2) .
C11 O11 1.215(3) .
C11 C12 1.529(3) .
C12 C13 1.493(3) .
C13 C14 1.327(3) .
C15 C1' 1.486(3) .
C1' C2' 1.3900 .
C1' C6' 1.3900 .
C2' C3' 1.3900 .
C3' C4' 1.3900 .
C4' O4' 1.366(3) .
C4' C5' 1.3900 .
C5' C6' 1.3900 .
O4' C7' 1.393(6) .
C15A C1'A 1.512(8) .
C1'A C2'A 1.3900 .
C1'A C6'A 1.3900 .
C2'A C3'A 1.3900 .
C3'A C4'A 1.3900 .
C4'A C5'A 1.3900 .
C4'A O4'A 1.408(5) .
C5'A C6'A 1.3900 .
O4'A C7'A 1.395(5) .
Si1 C1A 1.887(2) .
Si1 C1G 1.887(2) .
Si1 C1D 1.892(2) .
C1A C1C 1.531(4) .
C1A C1B 1.542(4) .
C1D C1F 1.530(4) .
C1D C1E 1.537(4) .
C1G C1I 1.525(4) .
C1G C1H 1.526(3) .
Si2 C2D 1.882(3) .
Si2 C2A 1.885(3) .
Si2 C2G 1.887(3) .
C2A C2C 1.527(5) .
C2A C2B 1.547(4) .
C2D C2F 1.512(5) .
C2D C2E 1.537(4) .
C2G C2I 1.518(5) .
C2G C2H 1.539(6) .
C1S C18S 0.63(7) 3_766
C1S C6S 0.64(4) 3_766
C1S C12S 0.84(9) .
C1S C11S 0.76(7) 3_766
C1S C15S 1.04(9) 3_766
C1S C7S 1.18(7) .
C1S C5S 1.20(7) .
C1S C17S 1.22(7) .
C1S C10S 1.49(8) .
C1S C9S 1.60(6) 3_766
C1S C16S 1.61(9) 3_766
C1S C3S 1.88(8) .
C2S C13S 0.62(5) .
C2S C4S 0.60(3) .
C2S C9S 0.71(4) .
C2S C14S 0.96(7) .
C2S C16S 1.10(8) 3_766
C2S C3S 1.10(9) .
C2S C8S 1.32(6) .
C2S C10S 1.51(9) .
C2S C8S 1.52(11) 3_766
C2S C16S 1.46(5) .
C2S C15S 1.50(11) .
C2S C7S 1.56(8) .
C3S C5S 0.78(9) .
C3S C4S 0.88(7) .
C3S C7S 0.95(9) .
C3S C10S 1.02(10) .
C3S C18S 1.41(9) 3_766
C3S C14S 1.44(8) .
C3S C12S 1.25(12) .
C3S C16S 1.48(8) 3_766
C3S C13S 1.58(9) .
C3S C17S 1.72(9) .
C3S C8S 1.77(15) 3_766
C4S C14S 1.01(8) .
C4S C13S 0.98(6) .
C4S C9S 1.25(5) .
C4S C7S 1.39(8) .
C4S C16S 1.45(6) 3_766
C4S C5S 1.55(7) .
C4S C10S 1.68(8) .
C4S C8S 1.73(9) .
C4S C17S 1.92(8) .
C4S C8S 1.99(12) 3_766
C5S C7S 0.60(10) .
C5S C18S 0.66(7) 3_766
C5S C12S 0.74(8) .
C5S C10S 0.94(8) .
C5S C17S 1.34(8) .
C5S C11S 1.41(10) 3_766
C5S C6S 1.52(6) 3_766
C5S C16S 1.54(8) 3_766
C6S C15S 0.73(5) .
C6S C1S 0.64(4) 3_766
C6S C12S 0.88(8) 3_766
C6S C9S 1.07(6) .
C6S C18S 1.15(9) .
C6S C11S 1.32(7) .
C6S C10S 1.40(9) 3_766
C6S C16S 1.42(9) .
C6S C8S 1.42(10) .
C6S C13S 1.47(7) .
C6S C7S 1.53(8) 3_766
C6S C5S 1.52(6) 3_766
C7S C18S 0.73(10) 3_766
C7S C17S 0.80(7) .
C7S C12S 1.00(11) .
C7S C11S 1.14(10) 3_766
C7S C10S 1.31(8) .
C7S C16S 1.26(9) 3_766
C7S C14S 1.26(9) .
C7S C6S 1.53(8) 3_766
C8S C13S 0.79(9) .
C8S C16S 0.95(9) 3_766
C8S C10S 1.08(14) 3_766
C8S C14S 1.00(12) .
C8S C9S 1.04(7) .
C8S C16S 1.04(12) .
C8S C12S 1.30(13) 3_766
C8S C2S 1.52(11) 3_766
C8S C9S 1.55(9) 3_766
C8S C8S 1.65(13) 3_766
C9S C13S 0.62(4) .
C9S C15S 0.89(10) .
C9S C16S 1.06(7) .
C9S C14S 1.26(7) .
C9S C16S 1.28(8) 3_766
C9S C8S 1.55(9) 3_766
C9S C12S 1.55(7) 3_766
C9S C1S 1.60(6) 3_766
C10S C12S 0.65(9) .
C10S C8S 1.08(14) 3_766
C10S C18S 1.30(11) 3_766
C10S C16S 1.37(10) 3_766
C10S C6S 1.40(9) 3_766
C10S C9S 1.75(9) 3_766
C11S C1S 0.76(7) 3_766
C11S C17S 0.77(8) 3_766
C11S C18S 0.82(10) .
C11S C7S 1.14(10) 3_766
C11S C15S 1.35(13) .
C11S C12S 1.42(8) 3_766
C11S C5S 1.41(10) 3_766
C11S C16S 1.86(9) .
C12S C18S 0.75(11) 3_766
C12S C6S 0.88(8) 3_766
C12S C11S 1.42(8) 3_766
C12S C8S 1.30(13) 3_766
C12S C15S 1.46(6) 3_766
C12S C16S 1.30(12) 3_766
C12S C17S 1.52(7) .
C13S C14S 0.66(7) .
C13S C16S 0.99(8) 3_766
C13S C16S 1.32(9) .
C13S C15S 1.48(11) .
C13S C8S 1.68(11) 3_766
C13S C10S 1.77(11) 3_766
C14S C16S 0.88(9) 3_766
C14S C17S 1.37(10) .
C14S C16S 1.71(9) .
C14S C8S 1.84(12) 3_766
C15S C1S 1.04(9) 3_766
C15S C16S 1.39(9) .
C15S C12S 1.46(6) 3_766
C15S C17S 1.52(13) 3_766
C15S C18S 1.55(10) .
C15S C7S 1.75(11) 3_766
C16S C14S 0.88(9) 3_766
C16S C8S 0.95(9) 3_766
C16S C13S 0.99(8) 3_766
C16S C2S 1.10(8) 3_766
C16S C16S 1.14(12) 3_766
C16S C9S 1.28(8) 3_766
C16S C7S 1.26(9) 3_766
C16S C10S 1.37(10) 3_766
C16S C17S 1.46(10) 3_766
C17S C11S 0.77(8) 3_766
C17S C18S 1.06(12) 3_766
C17S C16S 1.46(10) 3_766
C17S C15S 1.52(13) 3_766
C17S C6S 1.61(8) 3_766
C18S C1S 0.63(7) 3_766
C18S C7S 0.73(9) 3_766
C18S C5S 0.66(7) 3_766
C18S C12S 0.75(11) 3_766
C18S C17S 1.06(12) 3_766
C18S C10S 1.30(11) 3_766
C18S C3S 1.41(9) 3_766
C18S C14S 1.91(10) 3_766

loop_
_geom_torsion_atom_site_label_1
_geom_torsion_atom_site_label_2
_geom_torsion_atom_site_label_3
_geom_torsion_atom_site_label_4
_geom_torsion
_geom_torsion_site_symmetry_1
_geom_torsion_site_symmetry_4
C14 C1 O1 C15 -87.80(19) . .
C2 C1 O1 C15 135.78(17) . .
C8 C1 O1 C15 24.3(2) . .
C14 C1 O1 C15A -140.2(3) . .
C2 C1 O1 C15A 83.4(3) . .
C8 C1 O1 C15A -28.1(3) . .
O1 C1 C2 C3 67.6(3) . .
C14 C1 C2 C3 -65.7(3) . .
C8 C1 C2 C3 178.5(2) . .
O1 C1 C2 C6 -112.16(16) . .
C14 C1 C2 C6 114.52(18) . .
C8 C1 C2 C6 -1.27(19) . .
C6 C2 C3 C4 -2.1(2) . .
C1 C2 C3 C4 178.2(2) . .
C6 C2 C3 Si1 -179.32(15) . .
C1 C2 C3 Si1 0.9(4) . .
C2 C3 C4 O4 -173.9(2) . .
Si1 C3 C4 O4 3.8(3) . .
C2 C3 C4 C5 4.8(2) . .
Si1 C3 C4 C5 -177.58(14) . .
O4 C4 C5 C6 173.3(2) . .
C3 C4 C5 C6 -5.4(2) . .
C6 C7 C8 O8 109.29(18) . .
C6 C7 C8 C9 -118.18(19) . .
C6 C7 C8 C1 -2.2(2) . .
O1 C1 C8 O8 1.56(18) . .
C14 C1 C8 O8 119.60(16) . .
C2 C1 C8 O8 -114.78(16) . .
O1 C1 C8 C7 118.34(16) . .
C14 C1 C8 C7 -123.61(16) . .
C2 C1 C8 C7 2.01(18) . .
O1 C1 C8 C9 -115.27(16) . .
C14 C1 C8 C9 2.77(19) . .
C2 C1 C8 C9 128.39(16) . .
C7 C8 O8 C15A -82.9(3) . .
C9 C8 O8 C15A 140.5(3) . .
C1 C8 O8 C15A 28.9(3) . .
C7 C8 O8 C15 -137.93(18) . .
C9 C8 O8 C15 85.50(19) . .
C1 C8 O8 C15 -26.2(2) . .
O8 C8 C9 C10 65.4(3) . .
C7 C8 C9 C10 -67.1(3) . .
C1 C8 C9 C10 176.9(2) . .
O8 C8 C9 C13 -113.16(17) . .
C7 C8 C9 C13 114.35(18) . .
C1 C8 C9 C13 -1.7(2) . .
C13 C9 C10 C11 0.1(3) . .
C8 C9 C10 C11 -178.4(2) . .
C13 C9 C10 Si2 -175.35(17) . .
C8 C9 C10 Si2 6.2(4) . .
C9 C10 C11 O11 -179.5(3) . .
Si2 C10 C11 O11 -3.4(4) . .
C9 C10 C11 C12 1.0(3) . .
Si2 C10 C11 C12 177.13(17) . .
O11 C11 C12 C13 178.9(3) . .
C10 C11 C12 C13 -1.6(3) . .
C10 C9 C13 C14 -179.15(19) . .
C8 C9 C13 C14 -0.2(2) . .
C10 C9 C13 C12 -1.1(3) . .
C8 C9 C13 C12 177.84(18) . .
C11 C12 C13 C14 178.9(3) . .
C11 C12 C13 C9 1.6(3) . .
C9 C13 C14 C1 2.1(3) . .
C12 C13 C14 C1 -175.0(3) . .
O1 C1 C14 C13 108.48(19) . .
C2 C1 C14 C13 -118.9(2) . .
C8 C1 C14 C13 -3.1(2) . .
C1 O1 C15 O8 -41.7(2) . .
C15A O1 C15 O8 51.5(4) . .
C1 O1 C15 C1' -160.97(18) . .
C15A O1 C15 C1' -67.7(4) . .
C15A O8 C15 O1 -56.4(4) . .
C8 O8 C15 O1 42.4(2) . .
C15A O8 C15 C1' 60.8(4) . .
C8 O8 C15 C1' 159.6(2) . .
O1 C15 C1' C2' 59.9(3) . .
O8 C15 C1' C2' -54.0(3) . .
O1 C15 C1' C6' -116.0(2) . .
O8 C15 C1' C6' 130.1(2) . .
C6' C1' C2' C3' 0.0 . .
C15 C1' C2' C3' -175.9(2) . .
C1' C2' C3' C4' 0.0 . .
C2' C3' C4' O4' 179.7(3) . .
C2' C3' C4' C5' 0.0 . .
O4' C4' C5' C6' -179.7(3) . .
C3' C4' C5' C6' 0.0 . .
C4' C5' C6' C1' 0.0 . .
C2' C1' C6' C5' 0.0 . .
C15 C1' C6' C5' 175.9(2) . .
C3' C4' O4' C7' 179.0(4) . .
C5' C4' O4' C7' -1.3(5) . .
C8 O8 C15A C1'A -160.8(4) . .
C15 O8 C15A C1'A -64.3(5) . .
C8 O8 C15A O1 -46.6(4) . .
C15 O8 C15A O1 50.0(3) . .
C15 O1 C15A O8 -53.6(3) . .
C1 O1 C15A O8 46.9(4) . .
C15 O1 C15A C1'A 60.9(4) . .
C1 O1 C15A C1'A 161.4(4) . .
O8 C15A C1'A C2'A 31.6(7) . .
O1 C15A C1'A C2'A -77.6(6) . .
O8 C15A C1'A C6'A -149.2(5) . .
O1 C15A C1'A C6'A 101.7(5) . .
C6'A C1'A C2'A C3'A 0.0 . .
C15A C1'A C2'A C3'A 179.2(6) . .
C1'A C2'A C3'A C4'A 0.0 . .
C2'A C3'A C4'A C5'A 0.0 . .
C2'A C3'A C4'A O4'A -175.1(8) . .
C3'A C4'A C5'A C6'A 0.0 . .
O4'A C4'A C5'A C6'A 173.1(12) . .
C4'A C5'A C6'A C1'A 0.0 . .
C2'A C1'A C6'A C5'A 0.0 . .
C15A C1'A C6'A C5'A -179.3(6) . .
C5'A C4'A O4'A C7'A -12(2) . .
C3'A C4'A O4'A C7'A 161.4(14) . .
C2 C3 Si1 C1A -143.5(2) . .
C4 C3 Si1 C1A 39.60(19) . .
C2 C3 Si1 C1G -20.3(2) . .
C4 C3 Si1 C1G 162.78(16) . .
C2 C3 Si1 C1D 98.7(2) . .
C4 C3 Si1 C1D -78.17(19) . .
C1G Si1 C1A C1C -73.7(2) . .
C1D Si1 C1A C1C 164.5(2) . .
C3 Si1 C1A C1C 47.1(2) . .
C1G Si1 C1A C1B 53.6(2) . .
C1D Si1 C1A C1B -68.3(2) . .
C3 Si1 C1A C1B 174.33(19) . .
C1A Si1 C1D C1F 179.4(2) . .
C1G Si1 C1D C1F 55.9(2) . .
C3 Si1 C1D C1F -62.4(2) . .
C1A Si1 C1D C1E -53.8(2) . .
C1G Si1 C1D C1E -177.4(2) . .
C3 Si1 C1D C1E 64.3(2) . .
C1A Si1 C1G C1I 44.8(2) . .
C1D Si1 C1G C1I 165.88(17) . .
C3 Si1 C1G C1I -76.26(18) . .
C1A Si1 C1G C1H -82.9(2) . .
C1D Si1 C1G C1H 38.2(2) . .
C3 Si1 C1G C1H 156.1(2) . .
C9 C10 Si2 C2D -147.5(2) . .
C11 C10 Si2 C2D 37.6(2) . .
C9 C10 Si2 C2A -23.6(3) . .
C11 C10 Si2 C2A 161.6(2) . .
C9 C10 Si2 C2G 95.1(2) . .
C11 C10 Si2 C2G -79.7(2) . .
C2D Si2 C2A C2C 48.9(2) . .
C2G Si2 C2A C2C 170.5(2) . .
C10 Si2 C2A C2C -73.3(2) . .
C2D Si2 C2A C2B -79.4(3) . .
C2G Si2 C2A C2B 42.2(3) . .
C10 Si2 C2A C2B 158.4(3) . .
C2A Si2 C2D C2F -74.9(3) . .
C2G Si2 C2D C2F 162.5(3) . .
C10 Si2 C2D C2F 46.6(3) . .
C2A Si2 C2D C2E 53.4(3) . .
C2G Si2 C2D C2E -69.2(3) . .
C10 Si2 C2D C2E 174.9(2) . .
C2D Si2 C2G C2I 179.6(3) . .
C2A Si2 C2G C2I 55.5(3) . .
C10 Si2 C2G C2I -62.2(3) . .
C2D Si2 C2G C2H -54.7(3) . .
C2A Si2 C2G C2H -178.8(2) . .
C10 Si2 C2G C2H 63.6(3) . .
C8 C7 C6 C2 1.5(2) . .
C8 C7 C6 C5 -176.3(2) . .
C3 C2 C6 C7 -179.88(17) . .
C1 C2 C6 C7 -0.1(2) . .
C3 C2 C6 C5 -1.4(2) . .
C1 C2 C6 C5 178.43(16) . .
C4 C5 C6 C7 -178.0(2) . .
C4 C5 C6 C2 4.1(2) . .
C13S C2S C3S C5S 44(19) . .
C4S C2S C3S C5S 123(15) . .
C9S C2S C3S C5S -64(26) . .
C14S C2S C3S C5S 48(13) . .
C16S C2S C3S C5S -1(13) 3_766 .
C8S C2S C3S C5S 14(18) . .
C10S C2S C3S C5S -53(10) . .
C8S C2S C3S C5S -45(13) 3_766 .
C16S C2S C3S C5S -38(16) . .
C15S C2S C3S C5S -111(13) . .
C7S C2S C3S C5S 30(10) . .
C13S C2S C3S C4S -79(14) . .
C9S C2S C3S C4S 173(20) . .
C14S C2S C3S C4S -75(7) . .
C16S C2S C3S C4S -125(9) 3_766 .
C8S C2S C3S C4S -109(11) . .
C10S C2S C3S C4S -176(10) . .
C8S C2S C3S C4S -168(7) 3_766 .
C16S C2S C3S C4S -162(8) . .
C15S C2S C3S C4S 125(10) . .
C7S C2S C3S C4S -94(10) . .
C13S C2S C3S C7S 14(15) . .
C4S C2S C3S C7S 94(10) . .
C9S C2S C3S C7S -93(21) . .
C14S C2S C3S C7S 19(9) . .
C16S C2S C3S C7S -31(9) 3_766 .
C8S C2S C3S C7S -15(13) . .
C10S C2S C3S C7S -83(8) . .
C8S C2S C3S C7S -75(8) 3_766 .
C16S C2S C3S C7S -68(10) . .
C15S C2S C3S C7S -141(9) . .
C13S C2S C3S C10S 97(12) . .
C4S C2S C3S C10S 176(10) . .
C9S C2S C3S C10S -10(22) . .
C14S C2S C3S C10S 101(7) . .
C16S C2S C3S C10S 52(7) 3_766 .
C8S C2S C3S C10S 68(11) . .
C8S C2S C3S C10S 8(6) 3_766 .
C16S C2S C3S C10S 15(9) . .
C15S C2S C3S C10S -58(11) . .
C7S C2S C3S C10S 83(8) . .
C13S C2S C3S C18S 38(16) . 3_766
C4S C2S C3S C18S 117(11) . 3_766
C9S C2S C3S C18S -70(23) . 3_766
C14S C2S C3S C18S 42(10) . 3_766
C16S C2S C3S C18S -7(10) 3_766 3_766
C8S C2S C3S C18S 8(14) . 3_766
C10S C2S C3S C18S -59(8) . 3_766
C8S C2S C3S C18S -51(9) 3_766 3_766
C16S C2S C3S C18S -44(11) . 3_766
C15S C2S C3S C18S -117(10) . 3_766
C7S C2S C3S C18S 24(7) . 3_766
C13S C2S C3S C14S -4(11) . .
C4S C2S C3S C14S 75(7) . .
C9S C2S C3S C14S -112(19) . .
C16S C2S C3S C14S -50(5) 3_766 .
C8S C2S C3S C14S -34(8) . .
C10S C2S C3S C14S -101(7) . .
C8S C2S C3S C14S -93(5) 3_766 .
C16S C2S C3S C14S -86(6) . .
C15S C2S C3S C14S -160(11) . .
C7S C2S C3S C14S -19(9) . .
C13S C2S C3S C12S 67(13) . .
C4S C2S C3S C12S 147(9) . .
C9S C2S C3S C12S -40(22) . .
C14S C2S C3S C12S 72(7) . .
C16S C2S C3S C12S 22(7) 3_766 .
C8S C2S C3S C12S 38(11) . .
C10S C2S C3S C12S -30(3) . .
C8S C2S C3S C12S -22(6) 3_766 .
C16S C2S C3S C12S -15(9) . .
C15S C2S C3S C12S -88(10) . .
C7S C2S C3S C12S 53(6) . .
C13S C2S C3S C16S 46(11) . 3_766
C4S C2S C3S C16S 125(9) . 3_766
C9S C2S C3S C16S -62(19) . 3_766
C14S C2S C3S C16S 50(5) . 3_766
C8S C2S C3S C16S 16(10) . 3_766
C10S C2S C3S C16S -52(7) . 3_766
C8S C2S C3S C16S -44(5) 3_766 3_766
C16S C2S C3S C16S -37(9) . 3_766
C15S C2S C3S C16S -110(10) . 3_766
C7S C2S C3S C16S 31(9) . 3_766
C4S C2S C3S C13S 79(14) . .
C9S C2S C3S C13S -108(21) . .
C14S C2S C3S C13S 4(11) . .
C16S C2S C3S C13S -46(11) 3_766 .
C8S C2S C3S C13S -30(10) . .
C10S C2S C3S C13S -97(12) . .
C8S C2S C3S C13S -89(11) 3_766 .
C16S C2S C3S C13S -82(10) . .
C15S C2S C3S C13S -155(17) . .
C7S C2S C3S C13S -14(15) . .
C13S C2S C3S C17S 9(13) . .
C4S C2S C3S C17S 88(7) . .
C9S C2S C3S C17S -99(20) . .
C14S C2S C3S C17S 13(6) . .
C16S C2S C3S C17S -37(6) 3_766 .
C8S C2S C3S C17S -21(10) . .
C10S C2S C3S C17S -88(6) . .
C8S C2S C3S C17S -80(5) 3_766 .
C16S C2S C3S C17S -74(7) . .
C15S C2S C3S C17S -147(8) . .
C7S C2S C3S C17S -6(6) . .
C13S C2S C3S C8S 89(11) . 3_766
C4S C2S C3S C8S 168(7) . 3_766
C9S C2S C3S C8S -19(19) . 3_766
C14S C2S C3S C8S 93(5) . 3_766
C16S C2S C3S C8S 44(5) 3_766 3_766
C8S C2S C3S C8S 59(10) . 3_766
C10S C2S C3S C8S -8(6) . 3_766
C16S C2S C3S C8S 7(6) . 3_766
C15S C2S C3S C8S -66(9) . 3_766
C7S C2S C3S C8S 75(8) . 3_766
C13S C2S C4S C3S 130(9) . .
C9S C2S C4S C3S -176(12) . .
C14S C2S C4S C3S 98(7) . .
C16S C2S C4S C3S 63(9) 3_766 .
C8S C2S C4S C3S 113(8) . .
C10S C2S C4S C3S 2(7) . .
C8S C2S C4S C3S 16(10) 3_766 .
C16S C2S C4S C3S 70(23) . .
C15S C2S C4S C3S -140(8) . .
C7S C2S C4S C3S 43(5) . .
C13S C2S C4S C14S 32(8) . .
C9S C2S C4S C14S 86(13) . .
C16S C2S C4S C14S -36(8) 3_766 .
C3S C2S C4S C14S -98(7) . .
C8S C2S C4S C14S 15(7) . .
C10S C2S C4S C14S -96(5) . .
C8S C2S C4S C14S -82(8) 3_766 .
C16S C2S C4S C14S -28(22) . .
C15S C2S C4S C14S 121(9) . .
C7S C2S C4S C14S -56(5) . .
C9S C2S C4S C13S 54(11) . .
C14S C2S C4S C13S -32(8) . .
C16S C2S C4S C13S -68(8) 3_766 .
C3S C2S C4S C13S -130(9) . .
C8S C2S C4S C13S -17(6) . .
C10S C2S C4S C13S -128(8) . .
C8S C2S C4S C13S -114(10) 3_766 .
C16S C2S C4S C13S -60(21) . .
C15S C2S C4S C13S 89(10) . .
C7S C2S C4S C13S -88(8) . .
C13S C2S C4S C9S -54(11) . .
C14S C2S C4S C9S -86(13) . .
C16S C2S C4S C9S -121(16) 3_766 .
C3S C2S C4S C9S 176(12) . .
C8S C2S C4S C9S -71(12) . .
C10S C2S C4S C9S 178(14) . .
C8S C2S C4S C9S -167(18) 3_766 .
C16S C2S C4S C9S -114(28) . .
C15S C2S C4S C9S 36(9) . .
C7S C2S C4S C9S -141(12) . .
C13S C2S C4S C7S 88(8) . .
C9S C2S C4S C7S 141(12) . .
C14S C2S C4S C7S 56(5) . .
C16S C2S C4S C7S 20(8) 3_766 .
C3S C2S C4S C7S -43(5) . .
C8S C2S C4S C7S 71(8) . .
C10S C2S C4S C7S -40(5) . .
C8S C2S C4S C7S -26(9) 3_766 .
C16S C2S C4S C7S 28(23) . .
C15S C2S C4S C7S 177(8) . .
C13S C2S C4S C16S 68(8) . 3_766
C9S C2S C4S C16S 121(16) . 3_766
C14S C2S C4S C16S 36(8) . 3_766
C3S C2S C4S C16S -63(9) . 3_766
C8S C2S C4S C16S 51(8) . 3_766
C10S C2S C4S C16S -60(7) . 3_766
C8S C2S C4S C16S -46(7) 3_766 3_766
C16S C2S C4S C16S 8(22) . 3_766
C15S C2S C4S C16S 157(13) . 3_766
C7S C2S C4S C16S -20(9) . 3_766
C13S C2S C4S C5S 111(7) . .
C9S C2S C4S C5S 164(12) . .
C14S C2S C4S C5S 79(5) . .
C16S C2S C4S C5S 43(7) 3_766 .
C3S C2S C4S C5S -20(6) . .
C8S C2S C4S C5S 93(7) . .
C10S C2S C4S C5S -17(4) . .
C8S C2S C4S C5S -3(8) 3_766 .
C16S C2S C4S C5S 51(23) . .
C15S C2S C4S C5S -160(7) . .
C7S C2S C4S C5S 23(4) . .
C13S C2S C4S C10S 128(8) . .
C9S C2S C4S C10S -178(14) . .
C14S C2S C4S C10S 96(5) . .
C16S C2S C4S C10S 60(7) 3_766 .
C3S C2S C4S C10S -2(7) . .
C8S C2S C4S C10S 111(7) . .
C8S C2S C4S C10S 14(6) 3_766 .
C16S C2S C4S C10S 68(22) . .
C15S C2S C4S C10S -143(9) . .
C7S C2S C4S C10S 40(5) . .
C13S C2S C4S C8S 17(6) . .
C9S C2S C4S C8S 71(12) . .
C14S C2S C4S C8S -15(7) . .
C16S C2S C4S C8S -51(8) 3_766 .
C3S C2S C4S C8S -113(8) . .
C10S C2S C4S C8S -111(7) . .
C8S C2S C4S C8S -97(9) 3_766 .
C16S C2S C4S C8S -43(19) . .
C15S C2S C4S C8S 107(11) . .
C7S C2S C4S C8S -71(8) . .
C13S C2S C4S C17S 67(7) . .
C9S C2S C4S C17S 120(12) . .
C14S C2S C4S C17S 35(5) . .
C16S C2S C4S C17S -1(7) 3_766 .
C3S C2S C4S C17S -64(6) . .
C8S C2S C4S C17S 49(7) . .
C10S C2S C4S C17S -61(4) . .
C8S C2S C4S C17S -47(8) 3_766 .
C16S C2S C4S C17S 6(23) . .
C15S C2S C4S C17S 156(7) . .
C7S C2S C4S C17S -21(4) . .
C13S C2S C4S C8S 114(10) . 3_766
C9S C2S C4S C8S 167(18) . 3_766
C14S C2S C4S C8S 82(8) . 3_766
C16S C2S C4S C8S 46(7) 3_766 3_766
C3S C2S C4S C8S -16(10) . 3_766
C8S C2S C4S C8S 97(9) . 3_766
C10S C2S C4S C8S -14(6) . 3_766
C16S C2S C4S C8S 54(20) . 3_766
C15S C2S C4S C8S -157(14) . 3_766
C7S C2S C4S C8S 26(9) . 3_766
C5S C3S C4S C2S -87(20) . .
C7S C3S C4S C2S -92(10) . .
C10S C3S C4S C2S -4(12) . .
C18S C3S C4S C2S -83(13) 3_766 .
C14S C3S C4S C2S -67(6) . .
C12S C3S C4S C2S -43(13) . .
C16S C3S C4S C2S -40(6) 3_766 .
C13S C3S C4S C2S -31(6) . .
C17S C3S C4S C2S -92(7) . .
C8S C3S C4S C2S -10(6) 3_766 .
C5S C3S C4S C14S -20(21) . .
C7S C3S C4S C14S -24(11) . .
C10S C3S C4S C14S 63(12) . .
C2S C3S C4S C14S 67(6) . .
C18S C3S C4S C14S -16(14) 3_766 .
C12S C3S C4S C14S 25(13) . .
C16S C3S C4S C14S 27(6) 3_766 .
C13S C3S C4S C14S 37(5) . .
C17S C3S C4S C14S -25(7) . .
C8S C3S C4S C14S 57(6) 3_766 .
C5S C3S C4S C13S -56(22) . .
C7S C3S C4S C13S -61(12) . .
C10S C3S C4S C13S 26(14) . .
C2S C3S C4S C13S 31(6) . .
C18S C3S C4S C13S -52(15) 3_766 .
C14S C3S C4S C13S -37(5) . .
C12S C3S C4S C13S -12(15) . .
C16S C3S C4S C13S -10(7) 3_766 .
C17S C3S C4S C13S -61(8) . .
C8S C3S C4S C13S 21(8) 3_766 .
C5S C3S C4S C9S -88(20) . .
C7S C3S C4S C9S -93(10) . .
C10S C3S C4S C9S -6(13) . .
C2S C3S C4S C9S -1(4) . .
C18S C3S C4S C9S -84(13) 3_766 .
C14S C3S C4S C9S -69(5) . .
C12S C3S C4S C9S -44(14) . .
C16S C3S C4S C9S -42(6) 3_766 .
C13S C3S C4S C9S -32(4) . .
C17S C3S C4S C9S -93(6) . .
C8S C3S C4S C9S -11(6) 3_766 .
C5S C3S C4S C7S 5(14) . .
C10S C3S C4S C7S 87(11) . .
C2S C3S C4S C7S 92(10) . .
C18S C3S C4S C7S 9(8) 3_766 .
C14S C3S C4S C7S 24(11) . .
C12S C3S C4S C7S 49(8) . .
C16S C3S C4S C7S 51(8) 3_766 .
C13S C3S C4S C7S 61(12) . .
C17S C3S C4S C7S 0(7) . .
C8S C3S C4S C7S 82(8) 3_766 .
C5S C3S C4S C16S -47(18) . 3_766
C7S C3S C4S C16S -51(8) . 3_766
C10S C3S C4S C16S 36(10) . 3_766
C2S C3S C4S C16S 40(6) . 3_766
C18S C3S C4S C16S -43(11) 3_766 3_766
C14S C3S C4S C16S -27(6) . 3_766
C12S C3S C4S C16S -2(10) . 3_766
C13S C3S C4S C16S 10(7) . 3_766
C17S C3S C4S C16S -52(5) . 3_766
C8S C3S C4S C16S 30(4) 3_766 3_766
C7S C3S C4S C5S -5(14) . .
C10S C3S C4S C5S 83(17) . .
C2S C3S C4S C5S 87(20) . .
C18S C3S C4S C5S 4(11) 3_766 .
C14S C3S C4S C5S 20(21) . .
C12S C3S C4S C5S 44(11) . .
C16S C3S C4S C5S 47(18) 3_766 .
C13S C3S C4S C5S 56(22) . .
C17S C3S C4S C5S -5(16) . .
C8S C3S C4S C5S 77(18) 3_766 .
C5S C3S C4S C10S -83(17) . .
C7S C3S C4S C10S -87(11) . .
C2S C3S C4S C10S 4(12) . .
C18S C3S C4S C10S -79(12) 3_766 .
C14S C3S C4S C10S -63(12) . .
C12S C3S C4S C10S -38(7) . .
C16S C3S C4S C10S -36(10) 3_766 .
C13S C3S C4S C10S -26(14) . .
C17S C3S C4S C10S -88(10) . .
C8S C3S C4S C10S -6(8) 3_766 .
C5S C3S C4S C8S -50(21) . .
C7S C3S C4S C8S -55(12) . .
C10S C3S C4S C8S 33(12) . .
C2S C3S C4S C8S 37(6) . .
C18S C3S C4S C8S -46(15) 3_766 .
C14S C3S C4S C8S -30(5) . .
C12S C3S C4S C8S -6(14) . .
C16S C3S C4S C8S -3(7) 3_766 .
C13S C3S C4S C8S 6(5) . .
C17S C3S C4S C8S -55(7) . .
C8S C3S C4S C8S 27(8) 3_766 .
C5S C3S C4S C17S 5(16) . .
C7S C3S C4S C17S 0(7) . .
C10S C3S C4S C17S 88(10) . .
C2S C3S C4S C17S 92(7) . .
C18S C3S C4S C17S 9(10) 3_766 .
C14S C3S C4S C17S 25(7) . .
C12S C3S C4S C17S 49(9) . .
C16S C3S C4S C17S 52(5) 3_766 .
C13S C3S C4S C17S 61(8) . .
C8S C3S C4S C17S 82(5) 3_766 .
C5S C3S C4S C8S -77(18) . 3_766
C7S C3S C4S C8S -82(8) . 3_766
C10S C3S C4S C8S 6(8) . 3_766
C2S C3S C4S C8S 10(6) . 3_766
C18S C3S C4S C8S -73(11) 3_766 3_766
C14S C3S C4S C8S -57(6) . 3_766
C12S C3S C4S C8S -33(10) . 3_766
C16S C3S C4S C8S -30(4) 3_766 3_766
C13S C3S C4S C8S -21(8) . 3_766
C17S C3S C4S C8S -82(5) . 3_766
C4S C3S C5S C7S -7(21) . .
C10S C3S C5S C7S -117(12) . .
C2S C3S C5S C7S -51(15) . .
C18S C3S C5S C7S -24(31) 3_766 .
C14S C3S C5S C7S -21(11) . .
C12S C3S C5S C7S -95(14) . .
C16S C3S C5S C7S -52(10) 3_766 .
C13S C3S C5S C7S -38(12) . .
C17S C3S C5S C7S -1(10) . .
C8S C3S C5S C7S -88(10) 3_766 .
C4S C3S C5S C18S 17(44) . 3_766
C7S C3S C5S C18S 24(31) . 3_766
C10S C3S C5S C18S -93(33) . 3_766
C2S C3S C5S C18S -27(39) . 3_766
C14S C3S C5S C18S 3(35) . 3_766
C12S C3S C5S C18S -71(32) . 3_766
C16S C3S C5S C18S -28(33) 3_766 3_766
C13S C3S C5S C18S -14(37) . 3_766
C17S C3S C5S C18S 23(31) . 3_766
C8S C3S C5S C18S -65(33) 3_766 3_766
C4S C3S C5S C12S 87(21) . .
C7S C3S C5S C12S 95(14) . .
C10S C3S C5S C12S -22(8) . .
C2S C3S C5S C12S 44(16) . .
C18S C3S C5S C12S 71(32) 3_766 .
C14S C3S C5S C12S 74(10) . .
C16S C3S C5S C12S 43(9) 3_766 .
C13S C3S C5S C12S 57(12) . .
C17S C3S C5S C12S 94(10) . .
C8S C3S C5S C12S 6(8) 3_766 .
C4S C3S C5S C10S 110(20) . .
C7S C3S C5S C10S 117(12) . .
C2S C3S C5S C10S 66(13) . .
C18S C3S C5S C10S 93(33) 3_766 .
C14S C3S C5S C10S 96(8) . .
C12S C3S C5S C10S 22(8) . .
C16S C3S C5S C10S 65(7) 3_766 .
C13S C3S C5S C10S 79(10) . .
C17S C3S C5S C10S 116(8) . .
C8S C3S C5S C10S 29(6) 3_766 .
C4S C3S C5S C1S 49(28) . .
C7S C3S C5S C1S 56(16) . .
C10S C3S C5S C1S -61(13) . .
C2S C3S C5S C1S 5(23) . .
C18S C3S C5S C1S 32(26) 3_766 .
C14S C3S C5S C1S 35(16) . .
C12S C3S C5S C1S -39(10) . .
C16S C3S C5S C1S 4(15) 3_766 .
C13S C3S C5S C1S 18(19) . .
C17S C3S C5S C1S 55(13) . .
C8S C3S C5S C1S -32(13) 3_766 .
C4S C3S C5S C17S -6(21) . .
C7S C3S C5S C17S 1(10) . .
C10S C3S C5S C17S -116(8) . .
C2S C3S C5S C17S -50(13) . .
C18S C3S C5S C17S -23(31) 3_766 .
C14S C3S C5S C17S -20(8) . .
C12S C3S C5S C17S -94(10) . .
C16S C3S C5S C17S -51(7) 3_766 .
C13S C3S C5S C17S -37(10) . .
C8S C3S C5S C17S -88(6) 3_766 .
C4S C3S C5S C11S -1(28) . 3_766
C7S C3S C5S C11S 6(13) . 3_766
C10S C3S C5S C11S -111(12) . 3_766
C2S C3S C5S C11S -45(20) . 3_766
C18S C3S C5S C11S -18(28) 3_766 3_766
C14S C3S C5S C11S -15(14) . 3_766
C12S C3S C5S C11S -89(13) . 3_766
C16S C3S C5S C11S -46(12) 3_766 3_766
C13S C3S C5S C11S -32(17) . 3_766
C17S C3S C5S C11S 5(9) . 3_766
C8S C3S C5S C11S -82(11) 3_766 3_766
C7S C3S C5S C4S 7(21) . .
C10S C3S C5S C4S -110(20) . .
C2S C3S C5S C4S -43(11) . .
C18S C3S C5S C4S -17(44) 3_766 .
C14S C3S C5S C4S -14(14) . .
C12S C3S C5S C4S -87(21) . .
C16S C3S C5S C4S -44(17) 3_766 .
C13S C3S C5S C4S -31(13) . .
C17S C3S C5S C4S 6(21) . .
C8S C3S C5S C4S -81(19) 3_766 .
C4S C3S C5S C6S 67(22) . 3_766
C7S C3S C5S C6S 74(12) . 3_766
C10S C3S C5S C6S -43(8) . 3_766
C2S C3S C5S C6S 23(16) . 3_766
C18S C3S C5S C6S 50(30) 3_766 3_766
C14S C3S C5S C6S 53(10) . 3_766
C12S C3S C5S C6S -21(6) . 3_766
C16S C3S C5S C6S 22(8) 3_766 3_766
C13S C3S C5S C6S 36(13) . 3_766
C17S C3S C5S C6S 73(8) . 3_766
C8S C3S C5S C6S -14(7) 3_766 3_766
C4S C3S C5S C16S 44(17) . 3_766
C7S C3S C5S C16S 52(10) . 3_766
C10S C3S C5S C16S -65(7) . 3_766
C2S C3S C5S C16S 1(10) . 3_766
C18S C3S C5S C16S 28(33) 3_766 3_766
C14S C3S C5S C16S 31(5) . 3_766
C12S C3S C5S C16S -43(9) . 3_766
C13S C3S C5S C16S 14(7) . 3_766
C17S C3S C5S C16S 51(7) . 3_766
C8S C3S C5S C16S -37(4) 3_766 3_766
C4S C3S C5S C2S 43(11) . .
C7S C3S C5S C2S 51(15) . .
C10S C3S C5S C2S -66(13) . .
C18S C3S C5S C2S 27(39) 3_766 .
C14S C3S C5S C2S 30(8) . .
C12S C3S C5S C2S -44(16) . .
C16S C3S C5S C2S -1(10) 3_766 .
C13S C3S C5S C2S 13(5) . .
C17S C3S C5S C2S 50(13) . .
C8S C3S C5S C2S -38(11) 3_766 .
C18S C1S C5S C7S -79(31) 3_766 .
C6S C1S C5S C7S 100(13) 3_766 .
C12S C1S C5S C7S 118(16) . .
C11S C1S C5S C7S -42(11) 3_766 .
C15S C1S C5S C7S 55(13) 3_766 .
C17S C1S C5S C7S -12(10) . .
C10S C1S C5S C7S 116(12) . .
C9S C1S C5S C7S 75(10) 3_766 .
C16S C1S C5S C7S 55(10) 3_766 .
C3S C1S C5S C7S 59(17) . .
C6S C1S C5S C18S 179(33) 3_766 3_766
C12S C1S C5S C18S -164(33) . 3_766
C11S C1S C5S C18S 37(30) 3_766 3_766
C15S C1S C5S C18S 134(32) 3_766 3_766
C7S C1S C5S C18S 79(31) . 3_766
C17S C1S C5S C18S 67(29) . 3_766
C10S C1S C5S C18S -165(32) . 3_766
C9S C1S C5S C18S 153(31) 3_766 3_766
C16S C1S C5S C18S 134(31) 3_766 3_766
C3S C1S C5S C18S 138(37) . 3_766
C18S C1S C5S C3S -138(37) 3_766 .
C6S C1S C5S C3S 41(18) 3_766 .
C12S C1S C5S C3S 58(18) . .
C11S C1S C5S C3S -101(15) 3_766 .
C15S C1S C5S C3S -4(19) 3_766 .
C7S C1S C5S C3S -59(17) . .
C17S C1S C5S C3S -71(16) . .
C10S C1S C5S C3S 57(13) . .
C9S C1S C5S C3S 15(16) 3_766 .
C16S C1S C5S C3S -4(14) 3_766 .
C18S C1S C5S C12S 164(33) 3_766 .
C6S C1S C5S C12S -18(13) 3_766 .
C11S C1S C5S C12S -160(14) 3_766 .
C15S C1S C5S C12S -63(14) 3_766 .
C7S C1S C5S C12S -118(16) . .
C17S C1S C5S C12S -129(13) . .
C10S C1S C5S C12S -2(12) . .
C9S C1S C5S C12S -43(11) 3_766 .
C16S C1S C5S C12S -63(12) 3_766 .
C3S C1S C5S C12S -58(18) . .
C18S C1S C5S C10S 165(32) 3_766 .
C6S C1S C5S C10S -16(11) 3_766 .
C12S C1S C5S C10S 2(12) . .
C11S C1S C5S C10S -158(9) 3_766 .
C15S C1S C5S C10S -61(12) 3_766 .
C7S C1S C5S C10S -116(12) . .
C17S C1S C5S C10S -127(8) . .
C9S C1S C5S C10S -41(7) 3_766 .
C16S C1S C5S C10S -61(7) 3_766 .
C3S C1S C5S C10S -57(13) . .
C18S C1S C5S C17S -67(29) 3_766 .
C6S C1S C5S C17S 112(10) 3_766 .
C12S C1S C5S C17S 129(13) . .
C11S C1S C5S C17S -31(6) 3_766 .
C15S C1S C5S C17S 66(10) 3_766 .
C7S C1S C5S C17S 12(10) . .
C10S C1S C5S C17S 127(8) . .
C9S C1S C5S C17S 86(6) 3_766 .
C16S C1S C5S C17S 67(6) 3_766 .
C3S C1S C5S C17S 71(16) . .
C18S C1S C5S C11S -37(30) 3_766 3_766
C6S C1S C5S C11S 142(12) 3_766 3_766
C12S C1S C5S C11S 160(14) . 3_766
C15S C1S C5S C11S 97(11) 3_766 3_766
C7S C1S C5S C11S 42(11) . 3_766
C17S C1S C5S C11S 31(6) . 3_766
C10S C1S C5S C11S 158(9) . 3_766
C9S C1S C5S C11S 117(7) 3_766 3_766
C16S C1S C5S C11S 97(7) 3_766 3_766
C3S C1S C5S C11S 101(16) . 3_766
C18S C1S C5S C4S -118(32) 3_766 .
C6S C1S C5S C4S 61(10) 3_766 .
C12S C1S C5S C4S 78(12) . .
C11S C1S C5S C4S -81(7) 3_766 .
C15S C1S C5S C4S 16(11) 3_766 .
C7S C1S C5S C4S -39(9) . .
C17S C1S C5S C4S -51(6) . .
C10S C1S C5S C4S 77(6) . .
C9S C1S C5S C4S 35(6) 3_766 .
C16S C1S C5S C4S 16(5) 3_766 .
C3S C1S C5S C4S 20(12) . .
C18S C1S C5S C6S -179(32) 3_766 3_766
C12S C1S C5S C6S 18(13) . 3_766
C11S C1S C5S C6S -142(12) 3_766 3_766
C15S C1S C5S C6S -45(9) 3_766 3_766
C7S C1S C5S C6S -100(13) . 3_766
C17S C1S C5S C6S -112(10) . 3_766
C10S C1S C5S C6S 16(11) . 3_766
C9S C1S C5S C6S -26(7) 3_766 3_766
C16S C1S C5S C6S -45(9) 3_766 3_766
C3S C1S C5S C6S -41(18) . 3_766
C18S C1S C5S C16S -134(31) 3_766 3_766
C6S C1S C5S C16S 45(9) 3_766 3_766
C12S C1S C5S C16S 63(12) . 3_766
C11S C1S C5S C16S -97(7) 3_766 3_766
C15S C1S C5S C16S 0(9) 3_766 3_766
C7S C1S C5S C16S -55(10) . 3_766
C17S C1S C5S C16S -67(6) . 3_766
C10S C1S C5S C16S 61(7) . 3_766
C9S C1S C5S C16S 19(4) 3_766 3_766
C3S C1S C5S C16S 4(15) . 3_766
C18S C1S C5S C2S -135(32) 3_766 .
C6S C1S C5S C2S 44(10) 3_766 .
C12S C1S C5S C2S 61(12) . .
C11S C1S C5S C2S -99(7) 3_766 .
C15S C1S C5S C2S -2(11) 3_766 .
C7S C1S C5S C2S -56(10) . .
C17S C1S C5S C2S -68(6) . .
C10S C1S C5S C2S 59(6) . .
C9S C1S C5S C2S 18(5) 3_766 .
C16S C1S C5S C2S -1(5) 3_766 .
C3S C1S C5S C2S 3(13) . .
C2S C4S C5S C7S -94(12) . .
C3S C4S C5S C7S 172(23) . .
C14S C4S C5S C7S -28(11) . .
C13S C4S C5S C7S -58(12) . .
C9S C4S C5S C7S -89(11) . .
C16S C4S C5S C7S -61(11) 3_766 .
C10S C4S C5S C7S -123(13) . .
C8S C4S C5S C7S -55(12) . .
C17S C4S C5S C7S -2(11) . .
C8S C4S C5S C7S -96(11) 3_766 .
C2S C4S C5S C18S -76(16) . 3_766
C3S C4S C5S C18S -170(26) . 3_766
C14S C4S C5S C18S -10(16) . 3_766
C13S C4S C5S C18S -41(17) . 3_766
C9S C4S C5S C18S -71(16) . 3_766
C7S C4S C5S C18S 18(15) . 3_766
C16S C4S C5S C18S -43(16) 3_766 3_766
C10S C4S C5S C18S -105(17) . 3_766
C8S C4S C5S C18S -37(16) . 3_766
C17S C4S C5S C18S 16(16) . 3_766
C8S C4S C5S C18S -78(16) 3_766 3_766
C2S C4S C5S C3S 94(20) . .
C14S C4S C5S C3S 160(21) . .
C13S C4S C5S C3S 130(21) . .
C9S C4S C5S C3S 99(20) . .
C7S C4S C5S C3S -172(23) . .
C16S C4S C5S C3S 127(21) 3_766 .
C10S C4S C5S C3S 65(21) . .
C8S C4S C5S C3S 133(21) . .
C17S C4S C5S C3S -174(21) . .
C8S C4S C5S C3S 92(20) 3_766 .
C2S C4S C5S C12S -6(8) . .
C3S C4S C5S C12S -100(21) . .
C14S C4S C5S C12S 60(7) . .
C13S C4S C5S C12S 30(8) . .
C9S C4S C5S C12S -1(8) . .
C7S C4S C5S C12S 88(13) . .
C16S C4S C5S C12S 27(7) 3_766 .
C10S C4S C5S C12S -35(5) . .
C8S C4S C5S C12S 33(8) . .
C17S C4S C5S C12S 86(8) . .
C8S C4S C5S C12S -8(6) 3_766 .
C2S C4S C5S C10S 29(8) . .
C3S C4S C5S C10S -65(21) . .
C14S C4S C5S C10S 95(7) . .
C13S C4S C5S C10S 64(7) . .
C9S C4S C5S C10S 34(7) . .
C7S C4S C5S C10S 123(13) . .
C16S C4S C5S C10S 62(7) 3_766 .
C8S C4S C5S C10S 67(7) . .
C17S C4S C5S C10S 121(8) . .
C8S C4S C5S C10S 27(6) 3_766 .
C2S C4S C5S C1S -51(7) . .
C3S C4S C5S C1S -145(21) . .
C14S C4S C5S C1S 15(6) . .
C13S C4S C5S C1S -16(7) . .
C9S C4S C5S C1S -46(7) . .
C7S C4S C5S C1S 43(11) . .
C16S C4S C5S C1S -18(6) 3_766 .
C10S C4S C5S C1S -80(7) . .
C8S C4S C5S C1S -13(7) . .
C17S C4S C5S C1S 41(6) . .
C8S C4S C5S C1S -53(5) 3_766 .
C2S C4S C5S C17S -92(6) . .
C3S C4S C5S C17S 174(21) . .
C14S C4S C5S C17S -26(5) . .
C13S C4S C5S C17S -57(6) . .
C9S C4S C5S C17S -87(5) . .
C7S C4S C5S C17S 2(11) . .
C16S C4S C5S C17S -59(6) 3_766 .
C10S C4S C5S C17S -121(8) . .
C8S C4S C5S C17S -54(6) . .
C8S C4S C5S C17S -94(5) 3_766 .
C2S C4S C5S C11S -87(7) . 3_766
C3S C4S C5S C11S 179(21) . 3_766
C14S C4S C5S C11S -21(6) . 3_766
C13S C4S C5S C11S -51(6) . 3_766
C9S C4S C5S C11S -82(6) . 3_766
C7S C4S C5S C11S 7(10) . 3_766
C16S C4S C5S C11S -54(6) 3_766 3_766
C10S C4S C5S C11S -116(8) . 3_766
C8S C4S C5S C11S -48(6) . 3_766
C17S C4S C5S C11S 5(5) . 3_766
C8S C4S C5S C11S -89(5) 3_766 3_766
C2S C4S C5S C6S -29(6) . 3_766
C3S C4S C5S C6S -123(21) . 3_766
C14S C4S C5S C6S 37(5) . 3_766
C13S C4S C5S C6S 7(6) . 3_766
C9S C4S C5S C6S -24(5) . 3_766
C7S C4S C5S C6S 65(11) . 3_766
C16S C4S C5S C6S 4(5) 3_766 3_766
C10S C4S C5S C6S -58(6) . 3_766
C8S C4S C5S C6S 10(5) . 3_766
C17S C4S C5S C6S 63(5) . 3_766
C8S C4S C5S C6S -31(3) 3_766 3_766
C2S C4S C5S C16S -33(6) . 3_766
C3S C4S C5S C16S -127(21) . 3_766
C14S C4S C5S C16S 33(5) . 3_766
C13S C4S C5S C16S 3(6) . 3_766
C9S C4S C5S C16S -28(5) . 3_766
C7S C4S C5S C16S 61(11) . 3_766
C10S C4S C5S C16S -62(7) . 3_766
C8S C4S C5S C16S 6(6) . 3_766
C17S C4S C5S C16S 59(6) . 3_766
C8S C4S C5S C16S -35(4) 3_766 3_766
C3S C4S C5S C2S -94(20) . .
C14S C4S C5S C2S 66(5) . .
C13S C4S C5S C2S 35(5) . .
C9S C4S C5S C2S 5(4) . .
C7S C4S C5S C2S 94(12) . .
C16S C4S C5S C2S 33(6) 3_766 .
C10S C4S C5S C2S -29(8) . .
C8S C4S C5S C2S 39(6) . .
C17S C4S C5S C2S 92(6) . .
C8S C4S C5S C2S -2(5) 3_766 .
C13S C2S C5S C7S -22(14) . .
C4S C2S C5S C7S 76(12) . .
C9S C2S C5S C7S -88(15) . .
C14S C2S C5S C7S -6(11) . .
C16S C2S C5S C7S -59(12) 3_766 .
C3S C2S C5S C7S 123(17) . .
C8S C2S C5S C7S -45(13) . .
C10S C2S C5S C7S -136(14) . .
C8S C2S C5S C7S -106(11) 3_766 .
C16S C2S C5S C7S -90(12) . .
C15S C2S C5S C7S -131(11) . .
C13S C2S C5S C18S 21(19) . 3_766
C4S C2S C5S C18S 119(17) . 3_766
C9S C2S C5S C18S -45(20) . 3_766
C14S C2S C5S C18S 37(16) . 3_766
C16S C2S C5S C18S -16(16) 3_766 3_766
C3S C2S C5S C18S 166(22) . 3_766
C8S C2S C5S C18S -2(17) . 3_766
C10S C2S C5S C18S -93(17) . 3_766
C8S C2S C5S C18S -63(16) 3_766 3_766
C16S C2S C5S C18S -47(17) . 3_766
C15S C2S C5S C18S -87(17) . 3_766
C7S C2S C5S C18S 43(16) . 3_766
C13S C2S C5S C3S -145(16) . .
C4S C2S C5S C3S -47(13) . .
C9S C2S C5S C3S 149(17) . .
C14S C2S C5S C3S -129(14) . .
C16S C2S C5S C3S 178(15) 3_766 .
C8S C2S C5S C3S -168(15) . .
C10S C2S C5S C3S 101(15) . .
C8S C2S C5S C3S 131(14) 3_766 .
C16S C2S C5S C3S 147(14) . .
C15S C2S C5S C3S 107(14) . .
C7S C2S C5S C3S -123(17) . .
C13S C2S C5S C12S 76(10) . .
C4S C2S C5S C12S 174(8) . .
C9S C2S C5S C12S 10(13) . .
C14S C2S C5S C12S 92(7) . .
C16S C2S C5S C12S 39(8) 3_766 .
C3S C2S C5S C12S -139(16) . .
C8S C2S C5S C12S 53(8) . .
C10S C2S C5S C12S -38(6) . .
C8S C2S C5S C12S -8(6) 3_766 .
C16S C2S C5S C12S 8(7) . .
C15S C2S C5S C12S -32(10) . .
C7S C2S C5S C12S 98(13) . .
C13S C2S C5S C10S 114(10) . .
C4S C2S C5S C10S -148(9) . .
C9S C2S C5S C10S 48(13) . .
C14S C2S C5S C10S 130(8) . .
C16S C2S C5S C10S 77(8) 3_766 .
C3S C2S C5S C10S -101(15) . .
C8S C2S C5S C10S 91(9) . .
C8S C2S C5S C10S 30(7) 3_766 .
C16S C2S C5S C10S 46(8) . .
C15S C2S C5S C10S 6(10) . .
C7S C2S C5S C10S 136(14) . .
C13S C2S C5S C1S 38(10) . .
C4S C2S C5S C1S 137(7) . .
C9S C2S C5S C1S -27(12) . .
C14S C2S C5S C1S 54(6) . .
C16S C2S C5S C1S 2(7) 3_766 .
C3S C2S C5S C1S -177(15) . .
C8S C2S C5S C1S 15(8) . .
C10S C2S C5S C1S -75(7) . .
C8S C2S C5S C1S -45(5) 3_766 .
C16S C2S C5S C1S -30(6) . .
C15S C2S C5S C1S -70(8) . .
C7S C2S C5S C1S 61(11) . .
C13S C2S C5S C17S -13(9) . .
C4S C2S C5S C17S 85(7) . .
C9S C2S C5S C17S -79(11) . .
C14S C2S C5S C17S 3(6) . .
C16S C2S C5S C17S -50(7) 3_766 .
C3S C2S C5S C17S 132(14) . .
C8S C2S C5S C17S -36(7) . .
C10S C2S C5S C17S -127(8) . .
C8S C2S C5S C17S -97(5) 3_766 .
C16S C2S C5S C17S -81(6) . .
C15S C2S C5S C17S -121(7) . .
C7S C2S C5S C17S 9(11) . .
C13S C2S C5S C11S 3(10) . 3_766
C4S C2S C5S C11S 102(7) . 3_766
C9S C2S C5S C11S -62(12) . 3_766
C14S C2S C5S C11S 19(6) . 3_766
C16S C2S C5S C11S -33(7) 3_766 3_766
C3S C2S C5S C11S 149(15) . 3_766
C8S C2S C5S C11S -19(8) . 3_766
C10S C2S C5S C11S -110(8) . 3_766
C8S C2S C5S C11S -80(5) 3_766 3_766
C16S C2S C5S C11S -65(6) . 3_766
C15S C2S C5S C11S -105(7) . 3_766
C7S C2S C5S C11S 26(10) . 3_766
C13S C2S C5S C4S -99(11) . .
C9S C2S C5S C4S -164(13) . .
C14S C2S C5S C4S -83(7) . .
C16S C2S C5S C4S -135(8) 3_766 .
C3S C2S C5S C4S 47(13) . .
C8S C2S C5S C4S -122(9) . .
C10S C2S C5S C4S 148(9) . .
C8S C2S C5S C4S 178(6) 3_766 .
C16S C2S C5S C4S -167(7) . .
C15S C2S C5S C4S 153(8) . .
C7S C2S C5S C4S -76(12) . .
C13S C2S C5S C6S 55(9) . 3_766
C4S C2S C5S C6S 153(6) . 3_766
C9S C2S C5S C6S -11(11) . 3_766
C14S C2S C5S C6S 70(5) . 3_766
C16S C2S C5S C6S 18(6) 3_766 3_766
C3S C2S C5S C6S -160(14) . 3_766
C8S C2S C5S C6S 32(7) . 3_766
C10S C2S C5S C6S -59(6) . 3_766
C8S C2S C5S C6S -29(3) 3_766 3_766
C16S C2S C5S C6S -14(5) . 3_766
C15S C2S C5S C6S -54(7) . 3_766
C7S C2S C5S C6S 77(11) . 3_766
C13S C2S C5S C16S 36(9) . 3_766
C4S C2S C5S C16S 135(8) . 3_766
C9S C2S C5S C16S -29(11) . 3_766
C14S C2S C5S C16S 52(6) . 3_766
C3S C2S C5S C16S -178(15) . 3_766
C8S C2S C5S C16S 14(9) . 3_766
C10S C2S C5S C16S -77(8) . 3_766
C8S C2S C5S C16S -47(6) 3_766 3_766
C16S C2S C5S C16S -32(9) . 3_766
C15S C2S C5S C16S -72(8) . 3_766
C7S C2S C5S C16S 59(12) . 3_766
C3S C5S C7S C18S 169(13) . 3_766
C12S C5S C7S C18S 60(12) . 3_766
C10S C5S C7S C18S 101(14) . 3_766
C1S C5S C7S C18S 22(9) . 3_766
C17S C5S C7S C18S -9(30) . 3_766
C11S C5S C7S C18S -6(12) 3_766 3_766
C4S C5S C7S C18S 166(11) . 3_766
C6S C5S C7S C18S 46(9) 3_766 3_766
C16S C5S C7S C18S 100(11) 3_766 3_766
C2S C5S C7S C18S 143(10) . 3_766
C18S C5S C7S C17S 9(30) 3_766 .
C3S C5S C7S C17S 178(28) . .
C12S C5S C7S C17S 68(31) . .
C10S C5S C7S C17S 110(27) . .
C1S C5S C7S C17S 30(27) . .
C11S C5S C7S C17S 3(22) 3_766 .
C4S C5S C7S C17S 175(31) . .
C6S C5S C7S C17S 54(27) 3_766 .
C16S C5S C7S C17S 109(31) 3_766 .
C2S C5S C7S C17S 152(31) . .
C18S C5S C7S C3S -169(13) 3_766 .
C12S C5S C7S C3S -109(12) . .
C10S C5S C7S C3S -68(11) . .
C1S C5S C7S C3S -147(9) . .
C17S C5S C7S C3S -178(28) . .
C11S C5S C7S C3S -175(11) 3_766 .
C4S C5S C7S C3S -3(9) . .
C6S C5S C7S C3S -123(8) 3_766 .
C16S C5S C7S C3S -69(10) 3_766 .
C2S C5S C7S C3S -26(8) . .
C18S C5S C7S C12S -60(12) 3_766 .
C3S C5S C7S C12S 109(12) . .
C10S C5S C7S C12S 41(11) . .
C1S C5S C7S C12S -38(10) . .
C17S C5S C7S C12S -68(31) . .
C11S C5S C7S C12S -65(13) 3_766 .
C4S C5S C7S C12S 106(10) . .
C6S C5S C7S C12S -14(10) 3_766 .
C16S C5S C7S C12S 40(13) 3_766 .
C2S C5S C7S C12S 84(10) . .
C18S C5S C7S C1S -22(9) 3_766 .
C3S C5S C7S C1S 147(9) . .
C12S C5S C7S C1S 38(10) . .
C10S C5S C7S C1S 79(10) . .
C17S C5S C7S C1S -30(27) . .
C11S C5S C7S C1S -27(6) 3_766 .
C4S C5S C7S C1S 144(7) . .
C6S C5S C7S C1S 24(3) 3_766 .
C16S C5S C7S C1S 78(8) 3_766 .
C2S C5S C7S C1S 122(6) . .
C18S C5S C7S C11S 6(12) 3_766 3_766
C3S C5S C7S C11S 175(11) . 3_766
C12S C5S C7S C11S 65(13) . 3_766
C10S C5S C7S C11S 107(11) . 3_766
C1S C5S C7S C11S 27(6) . 3_766
C17S C5S C7S C11S -3(22) . 3_766
C4S C5S C7S C11S 172(11) . 3_766
C6S C5S C7S C11S 51(7) 3_766 3_766
C16S C5S C7S C11S 106(12) 3_766 3_766
C2S C5S C7S C11S 149(11) . 3_766
C18S C5S C7S C10S -101(14) 3_766 .
C3S C5S C7S C10S 68(11) . .
C12S C5S C7S C10S -41(11) . .
C1S C5S C7S C10S -79(10) . .
C17S C5S C7S C10S -110(27) . .
C11S C5S C7S C10S -107(11) 3_766 .
C4S C5S C7S C10S 65(12) . .
C6S C5S C7S C10S -55(10) 3_766 .
C16S C5S C7S C10S -1(15) 3_766 .
C2S C5S C7S C10S 42(12) . .
C18S C5S C7S C16S -100(11) 3_766 3_766
C3S C5S C7S C16S 69(10) . 3_766
C12S C5S C7S C16S -40(13) . 3_766
C10S C5S C7S C16S 1(15) . 3_766
C1S C5S C7S C16S -78(8) . 3_766
C17S C5S C7S C16S -109(31) . 3_766
C11S C5S C7S C16S -106(12) 3_766 3_766
C4S C5S C7S C16S 66(6) . 3_766
C6S C5S C7S C16S -54(7) 3_766 3_766
C2S C5S C7S C16S 43(6) . 3_766
C18S C5S C7S C14S -137(16) 3_766 .
C3S C5S C7S C14S 32(16) . .
C12S C5S C7S C14S -77(17) . .
C10S C5S C7S C14S -36(21) . .
C1S C5S C7S C14S -115(15) . .
C17S C5S C7S C14S -146(39) . .
C11S C5S C7S C14S -143(20) 3_766 .
C4S C5S C7S C14S 29(10) . .
C6S C5S C7S C14S -91(14) 3_766 .
C16S C5S C7S C14S -37(10) 3_766 .
C2S C5S C7S C14S 6(11) . .
C18S C5S C7S C4S -166(11) 3_766 .
C3S C5S C7S C4S 3(9) . .
C12S C5S C7S C4S -106(10) . .
C10S C5S C7S C4S -65(12) . .
C1S C5S C7S C4S -144(7) . .
C17S C5S C7S C4S -175(31) . .
C11S C5S C7S C4S -172(11) 3_766 .
C6S C5S C7S C4S -120(5) 3_766 .
C16S C5S C7S C4S -66(6) 3_766 .
C2S C5S C7S C4S -22.8(18) . .
C18S C5S C7S C6S -46(9) 3_766 3_766
C3S C5S C7S C6S 123(8) . 3_766
C12S C5S C7S C6S 14(10) . 3_766
C10S C5S C7S C6S 55(10) . 3_766
C1S C5S C7S C6S -24(3) . 3_766
C17S C5S C7S C6S -54(27) . 3_766
C11S C5S C7S C6S -51(7) 3_766 3_766
C4S C5S C7S C6S 120(5) . 3_766
C16S C5S C7S C6S 54(7) 3_766 3_766
C2S C5S C7S C6S 98(5) . 3_766
C4S C3S C7S C5S 175(14) . .
C10S C3S C7S C5S 52(10) . .
C2S C3S C7S C5S 142(12) . .
C18S C3S C7S C5S 10(12) 3_766 .
C14S C3S C7S C5S 156(12) . .
C12S C3S C7S C5S 45(9) . .
C16S C3S C7S C5S 115(12) 3_766 .
C13S C3S C7S C5S 146(11) . .
C17S C3S C7S C5S 177(44) . .
C8S C3S C7S C5S 85(10) 3_766 .
C5S C3S C7S C18S -10(12) . 3_766
C4S C3S C7S C18S 165(12) . 3_766
C10S C3S C7S C18S 42(14) . 3_766
C2S C3S C7S C18S 131(12) . 3_766
C14S C3S C7S C18S 146(14) . 3_766
C12S C3S C7S C18S 35(10) . 3_766
C16S C3S C7S C18S 104(13) 3_766 3_766
C13S C3S C7S C18S 136(12) . 3_766
C17S C3S C7S C18S 166(47) . 3_766
C8S C3S C7S C18S 75(12) 3_766 3_766
C5S C3S C7S C17S -177(44) . .
C4S C3S C7S C17S -2(43) . .
C10S C3S C7S C17S -125(38) . .
C2S C3S C7S C17S -35(41) . .
C18S C3S C7S C17S -166(47) 3_766 .
C14S C3S C7S C17S -21(37) . .
C12S C3S C7S C17S -132(41) . .
C16S C3S C7S C17S -62(38) 3_766 .
C13S C3S C7S C17S -31(39) . .
C8S C3S C7S C17S -91(39) 3_766 .
C5S C3S C7S C12S -45(9) . .
C4S C3S C7S C12S 130(10) . .
C10S C3S C7S C12S 7(8) . .
C2S C3S C7S C12S 97(9) . .
C18S C3S C7S C12S -35(10) 3_766 .
C14S C3S C7S C12S 111(8) . .
C16S C3S C7S C12S 70(7) 3_766 .
C13S C3S C7S C12S 101(7) . .
C17S C3S C7S C12S 132(41) . .
C8S C3S C7S C12S 41(6) 3_766 .
C5S C3S C7S C1S -39(11) . .
C4S C3S C7S C1S 136(10) . .
C10S C3S C7S C1S 13(13) . .
C2S C3S C7S C1S 103(10) . .
C18S C3S C7S C1S -29(8) 3_766 .
C14S C3S C7S C1S 117(12) . .
C12S C3S C7S C1S 6(9) . .
C16S C3S C7S C1S 76(11) 3_766 .
C13S C3S C7S C1S 107(10) . .
C17S C3S C7S C1S 138(46) . .
C8S C3S C7S C1S 46(10) 3_766 .
C5S C3S C7S C11S -14(30) . 3_766
C4S C3S C7S C11S 161(29) . 3_766
C10S C3S C7S C11S 38(35) . 3_766
C2S C3S C7S C11S 127(30) . 3_766
C18S C3S C7S C11S -4(26) 3_766 3_766
C14S C3S C7S C11S 142(34) . 3_766
C12S C3S C7S C11S 31(31) . 3_766
C16S C3S C7S C11S 100(33) 3_766 3_766
C13S C3S C7S C11S 132(32) . 3_766
C17S C3S C7S C11S 163(67) . 3_766
C8S C3S C7S C11S 71(33) 3_766 3_766
C5S C3S C7S C10S -52(10) . .
C4S C3S C7S C10S 123(13) . .
C2S C3S C7S C10S 90(10) . .
C18S C3S C7S C10S -42(14) 3_766 .
C14S C3S C7S C10S 104(8) . .
C12S C3S C7S C10S -7(8) . .
C16S C3S C7S C10S 63(8) 3_766 .
C13S C3S C7S C10S 94(8) . .
C17S C3S C7S C10S 125(38) . .
C8S C3S C7S C10S 34(7) 3_766 .
C5S C3S C7S C16S -115(12) . 3_766
C4S C3S C7S C16S 61(10) . 3_766
C10S C3S C7S C16S -63(8) . 3_766
C2S C3S C7S C16S 27(8) . 3_766
C18S C3S C7S C16S -104(13) 3_766 3_766
C14S C3S C7S C16S 41(5) . 3_766
C12S C3S C7S C16S -70(7) . 3_766
C13S C3S C7S C16S 31(6) . 3_766
C17S C3S C7S C16S 62(38) . 3_766
C8S C3S C7S C16S -29(5) 3_766 3_766
C5S C3S C7S C14S -156(12) . .
C4S C3S C7S C14S 19(9) . .
C10S C3S C7S C14S -104(8) . .
C2S C3S C7S C14S -14(6) . .
C18S C3S C7S C14S -146(14) 3_766 .
C12S C3S C7S C14S -111(8) . .
C16S C3S C7S C14S -41(5) 3_766 .
C13S C3S C7S C14S -10(4) . .
C17S C3S C7S C14S 21(37) . .
C8S C3S C7S C14S -70(4) 3_766 .
C5S C3S C7S C4S -175(14) . .
C10S C3S C7S C4S -123(13) . .
C2S C3S C7S C4S -34(4) . .
C18S C3S C7S C4S -165(12) 3_766 .
C14S C3S C7S C4S -19(9) . .
C12S C3S C7S C4S -130(10) . .
C16S C3S C7S C4S -61(10) 3_766 .
C13S C3S C7S C4S -29(7) . .
C17S C3S C7S C4S 2(43) . .
C8S C3S C7S C4S -90(9) 3_766 .
C5S C3S C7S C6S -60(10) . 3_766
C4S C3S C7S C6S 115(9) . 3_766
C10S C3S C7S C6S -8(10) . 3_766
C2S C3S C7S C6S 82(8) . 3_766
C18S C3S C7S C6S -50(9) 3_766 3_766
C14S C3S C7S C6S 96(7) . 3_766
C12S C3S C7S C6S -15(6) . 3_766
C16S C3S C7S C6S 55(7) 3_766 3_766
C13S C3S C7S C6S 86(7) . 3_766
C17S C3S C7S C6S 117(42) . 3_766
C8S C3S C7S C6S 26(6) 3_766 3_766
C18S C1S C7S C5S 43(22) 3_766 .
C6S C1S C7S C5S -90(12) 3_766 .
C12S C1S C7S C5S -40(10) . .
C11S C1S C7S C5S 134(12) 3_766 .
C15S C1S C7S C5S -135(11) 3_766 .
C17S C1S C7S C5S 163(15) . .
C10S C1S C7S C5S -42(8) . .
C9S C1S C7S C5S -107(9) 3_766 .
C16S C1S C7S C5S -108(10) 3_766 .
C3S C1S C7S C5S -32(9) . .
C6S C1S C7S C18S -133(23) 3_766 3_766
C12S C1S C7S C18S -83(22) . 3_766
C11S C1S C7S C18S 90(20) 3_766 3_766
C15S C1S C7S C18S -178(23) 3_766 3_766
C5S C1S C7S C18S -43(22) . 3_766
C17S C1S C7S C18S 120(21) . 3_766
C10S C1S C7S C18S -86(22) . 3_766
C9S C1S C7S C18S -150(22) 3_766 3_766
C16S C1S C7S C18S -151(23) 3_766 3_766
C3S C1S C7S C18S -75(25) . 3_766
C18S C1S C7S C17S -120(21) 3_766 .
C6S C1S C7S C17S 108(12) 3_766 .
C12S C1S C7S C17S 157(12) . .
C11S C1S C7S C17S -29(9) 3_766 .
C15S C1S C7S C17S 62(11) 3_766 .
C5S C1S C7S C17S -163(15) . .
C10S C1S C7S C17S 155(12) . .
C9S C1S C7S C17S 90(9) 3_766 .
C16S C1S C7S C17S 90(11) 3_766 .
C3S C1S C7S C17S 165(18) . .
C18S C1S C7S C3S 75(25) 3_766 .
C6S C1S C7S C3S -58(16) 3_766 .
C12S C1S C7S C3S -8(13) . .
C11S C1S C7S C3S 166(14) 3_766 .
C15S C1S C7S C3S -103(14) 3_766 .
C5S C1S C7S C3S 32(9) . .
C17S C1S C7S C3S -165(18) . .
C10S C1S C7S C3S -10(11) . .
C9S C1S C7S C3S -75(12) 3_766 .
C16S C1S C7S C3S -76(12) 3_766 .
C18S C1S C7S C12S 83(22) 3_766 .
C6S C1S C7S C12S -49(9) 3_766 .
C11S C1S C7S C12S 174(11) 3_766 .
C15S C1S C7S C12S -95(10) 3_766 .
C5S C1S C7S C12S 40(10) . .
C17S C1S C7S C12S -157(12) . .
C10S C1S C7S C12S -2(7) . .
C9S C1S C7S C12S -67(7) 3_766 .
C16S C1S C7S C12S -67(8) 3_766 .
C3S C1S C7S C12S 8(13) . .
C18S C1S C7S C11S -90(20) 3_766 3_766
C6S C1S C7S C11S 137(13) 3_766 3_766
C12S C1S C7S C11S -174(11) . 3_766
C15S C1S C7S C11S 91(9) 3_766 3_766
C5S C1S C7S C11S -134(12) . 3_766
C17S C1S C7S C11S 29(9) . 3_766
C10S C1S C7S C11S -176(10) . 3_766
C9S C1S C7S C11S 119(7) 3_766 3_766
C16S C1S C7S C11S 119(9) 3_766 3_766
C3S C1S C7S C11S -166(14) . 3_766
C18S C1S C7S C10S 86(22) 3_766 .
C6S C1S C7S C10S -47(10) 3_766 .
C12S C1S C7S C10S 2(7) . .
C11S C1S C7S C10S 176(10) 3_766 .
C15S C1S C7S C10S -92(9) 3_766 .
C5S C1S C7S C10S 42(8) . .
C17S C1S C7S C10S -155(12) . .
C9S C1S C7S C10S -65(6) 3_766 .
C16S C1S C7S C10S -65(6) 3_766 .
C3S C1S C7S C10S 10(11) . .
C18S C1S C7S C16S 151(23) 3_766 3_766
C6S C1S C7S C16S 18(10) 3_766 3_766
C12S C1S C7S C16S 67(8) . 3_766
C11S C1S C7S C16S -119(9) 3_766 3_766
C15S C1S C7S C16S -27(9) 3_766 3_766
C5S C1S C7S C16S 108(10) . 3_766
C17S C1S C7S C16S -90(11) . 3_766
C10S C1S C7S C16S 65(6) . 3_766
C9S C1S C7S C16S 0(6) 3_766 3_766
C3S C1S C7S C16S 76(12) . 3_766
C18S C1S C7S C14S 172(24) 3_766 .
C6S C1S C7S C14S 39(12) 3_766 .
C12S C1S C7S C14S 88(10) . .
C11S C1S C7S C14S -98(9) 3_766 .
C15S C1S C7S C14S -6(10) 3_766 .
C5S C1S C7S C14S 129(13) . .
C17S C1S C7S C14S -69(10) . .
C10S C1S C7S C14S 86(8) . .
C9S C1S C7S C14S 21(7) 3_766 .
C16S C1S C7S C14S 21(6) 3_766 .
C3S C1S C7S C14S 97(13) . .
C18S C1S C7S C4S 122(26) 3_766 .
C6S C1S C7S C4S -11(18) 3_766 .
C12S C1S C7S C4S 39(14) . .
C11S C1S C7S C4S -148(15) 3_766 .
C15S C1S C7S C4S -56(15) 3_766 .
C5S C1S C7S C4S 79(13) . .
C17S C1S C7S C4S -118(18) . .
C10S C1S C7S C4S 36(11) . .
C9S C1S C7S C4S -29(13) 3_766 .
C16S C1S C7S C4S -29(11) 3_766 .
C3S C1S C7S C4S 47(10) . .
C18S C1S C7S C6S 133(23) 3_766 3_766
C12S C1S C7S C6S 49(9) . 3_766
C11S C1S C7S C6S -137(13) 3_766 3_766
C15S C1S C7S C6S -45(9) 3_766 3_766
C5S C1S C7S C6S 90(12) . 3_766
C17S C1S C7S C6S -108(12) . 3_766
C10S C1S C7S C6S 47(10) . 3_766
C9S C1S C7S C6S -18(8) 3_766 3_766
C16S C1S C7S C6S -18(10) 3_766 3_766
C3S C1S C7S C6S 58(16) . 3_766
C2S C4S C7S C5S 88(12) . .
C3S C4S C7S C5S -4(12) . .
C14S C4S C7S C5S 148(12) . .
C13S C4S C7S C5S 124(11) . .
C9S C4S C7S C5S 100(11) . .
C16S C4S C7S C5S 105(12) 3_766 .
C10S C4S C7S C5S 38(9) . .
C8S C4S C7S C5S 124(11) . .
C17S C4S C7S C5S 177(20) . .
C8S C4S C7S C5S 72(10) 3_766 .
C2S C4S C7S C18S 64(24) . 3_766
C3S C4S C7S C18S -28(23) . 3_766
C14S C4S C7S C18S 124(24) . 3_766
C13S C4S C7S C18S 101(23) . 3_766
C9S C4S C7S C18S 76(24) . 3_766
C16S C4S C7S C18S 81(23) 3_766 3_766
C5S C4S C7S C18S -24(18) . 3_766
C10S C4S C7S C18S 14(21) . 3_766
C8S C4S C7S C18S 100(23) . 3_766
C17S C4S C7S C18S 153(31) . 3_766
C8S C4S C7S C18S 49(22) 3_766 3_766
C2S C4S C7S C17S -89(13) . .
C3S C4S C7S C17S 179(18) . .
C14S C4S C7S C17S -28(11) . .
C13S C4S C7S C17S -52(12) . .
C9S C4S C7S C17S -77(12) . .
C16S C4S C7S C17S -72(13) 3_766 .
C5S C4S C7S C17S -177(20) . .
C10S C4S C7S C17S -139(15) . .
C8S C4S C7S C17S -53(12) . .
C8S C4S C7S C17S -104(13) 3_766 .
C2S C4S C7S C3S 92(11) . .
C14S C4S C7S C3S 152(12) . .
C13S C4S C7S C3S 128(11) . .
C9S C4S C7S C3S 104(11) . .
C16S C4S C7S C3S 109(12) 3_766 .
C5S C4S C7S C3S 4(12) . .
C10S C4S C7S C3S 42(11) . .
C8S C4S C7S C3S 128(12) . .
C17S C4S C7S C3S -179(18) . .
C8S C4S C7S C3S 76(11) 3_766 .
C2S C4S C7S C12S 41(9) . .
C3S C4S C7S C12S -51(11) . .
C14S C4S C7S C12S 101(8) . .
C13S C4S C7S C12S 78(8) . .
C9S C4S C7S C12S 53(8) . .
C16S C4S C7S C12S 58(7) 3_766 .
C5S C4S C7S C12S -47(8) . .
C10S C4S C7S C12S -9(6) . .
C8S C4S C7S C12S 77(8) . .
C17S C4S C7S C12S 130(16) . .
C8S C4S C7S C12S 26(6) 3_766 .
C2S C4S C7S C1S 14(15) . .
C3S C4S C7S C1S -77(16) . .
C14S C4S C7S C1S 75(13) . .
C13S C4S C7S C1S 51(14) . .
C9S C4S C7S C1S 26(15) . .
C16S C4S C7S C1S 32(12) 3_766 .
C5S C4S C7S C1S -73(13) . .
C10S C4S C7S C1S -36(11) . .
C8S C4S C7S C1S 51(13) . .
C17S C4S C7S C1S 103(20) . .
C8S C4S C7S C1S -1(12) 3_766 .
C2S C4S C7S C11S -68(25) . 3_766
C3S C4S C7S C11S -159(29) . 3_766
C14S C4S C7S C11S -7(23) . 3_766
C13S C4S C7S C11S -31(25) . 3_766
C9S C4S C7S C11S -56(25) . 3_766
C16S C4S C7S C11S -50(24) 3_766 3_766
C5S C4S C7S C11S -155(33) . 3_766
C10S C4S C7S C11S -118(26) . 3_766
C8S C4S C7S C11S -31(24) . 3_766
C17S C4S C7S C11S 21(19) . 3_766
C8S C4S C7S C11S -83(24) 3_766 3_766
C2S C4S C7S C10S 50(8) . .
C3S C4S C7S C10S -42(11) . .
C14S C4S C7S C10S 110(7) . .
C13S C4S C7S C10S 87(7) . .
C9S C4S C7S C10S 62(7) . .
C16S C4S C7S C10S 67(6) 3_766 .
C5S C4S C7S C10S -38(9) . .
C8S C4S C7S C10S 86(7) . .
C17S C4S C7S C10S 139(15) . .
C8S C4S C7S C10S 35(5) 3_766 .
C2S C4S C7S C16S -18(8) . 3_766
C3S C4S C7S C16S -109(12) . 3_766
C14S C4S C7S C16S 43(6) . 3_766
C13S C4S C7S C16S 19(7) . 3_766
C9S C4S C7S C16S -6(7) . 3_766
C5S C4S C7S C16S -105(12) . 3_766
C10S C4S C7S C16S -67(6) . 3_766
C8S C4S C7S C16S 19(7) . 3_766
C17S C4S C7S C16S 72(13) . 3_766
C8S C4S C7S C16S -33(5) 3_766 3_766
C2S C4S C7S C14S -61(6) . .
C3S C4S C7S C14S -152(12) . .
C13S C4S C7S C14S -24(5) . .
C9S C4S C7S C14S -49(5) . .
C16S C4S C7S C14S -43(6) 3_766 .
C5S C4S C7S C14S -148(12) . .
C10S C4S C7S C14S -110(7) . .
C8S C4S C7S C14S -24(5) . .
C17S C4S C7S C14S 28(11) . .
C8S C4S C7S C14S -76(4) 3_766 .
C2S C4S C7S C6S 9(9) . 3_766
C3S C4S C7S C6S -82(12) . 3_766
C14S C4S C7S C6S 70(7) . 3_766
C13S C4S C7S C6S 46(8) . 3_766
C9S C4S C7S C6S 21(8) . 3_766
C16S C4S C7S C6S 27(6) 3_766 3_766
C5S C4S C7S C6S -78(10) . 3_766
C10S C4S C7S C6S -41(6) . 3_766
C8S C4S C7S C6S 46(7) . 3_766
C17S C4S C7S C6S 98(15) . 3_766
C8S C4S C7S C6S -6(5) 3_766 3_766
C4S C2S C8S C13S 46(17) . .
C9S C2S C8S C13S -92(16) . .
C14S C2S C8S C13S 65(17) . .
C16S C2S C8S C13S 134(22) 3_766 .
C3S C2S C8S C13S 112(18) . .
C10S C2S C8S C13S 152(17) . .
C8S C2S C8S C13S 177(21) 3_766 .
C16S C2S C8S C13S -151(19) . .
C15S C2S C8S C13S -94(16) . .
C7S C2S C8S C13S 103(17) . .
C13S C2S C8S C16S -134(22) . 3_766
C4S C2S C8S C16S -89(11) . 3_766
C9S C2S C8S C16S 134(13) . 3_766
C14S C2S C8S C16S -70(9) . 3_766
C3S C2S C8S C16S -22(14) . 3_766
C10S C2S C8S C16S 18(11) . 3_766
C8S C2S C8S C16S 43(7) 3_766 3_766
C16S C2S C8S C16S 75(9) . 3_766
C15S C2S C8S C16S 132(10) . 3_766
C7S C2S C8S C16S -32(9) . 3_766
C13S C2S C8S C10S 102(21) . 3_766
C4S C2S C8S C10S 148(15) . 3_766
C9S C2S C8S C10S 11(14) . 3_766
C14S C2S C8S C10S 167(19) . 3_766
C16S C2S C8S C10S -123(22) 3_766 3_766
C3S C2S C8S C10S -146(13) . 3_766
C10S C2S C8S C10S -106(15) . 3_766
C8S C2S C8S C10S -80(18) 3_766 3_766
C16S C2S C8S C10S -49(16) . 3_766
C15S C2S C8S C10S 9(15) . 3_766
C7S C2S C8S C10S -155(16) . 3_766
C13S C2S C8S C14S -65(17) . .
C4S C2S C8S C14S -19(9) . .
C9S C2S C8S C14S -157(10) . .
C16S C2S C8S C14S 70(9) 3_766 .
C3S C2S C8S C14S 47(10) . .
C10S C2S C8S C14S 87(7) . .
C8S C2S C8S C14S 112(8) 3_766 .
C16S C2S C8S C14S 144(9) . .
C15S C2S C8S C14S -158(8) . .
C7S C2S C8S C14S 38(6) . .
C13S C2S C8S C9S 92(16) . .
C4S C2S C8S C9S 137(10) . .
C14S C2S C8S C9S 157(10) . .
C16S C2S C8S C9S -134(13) 3_766 .
C3S C2S C8S C9S -156(10) . .
C10S C2S C8S C9S -116(8) . .
C8S C2S C8S C9S -91(10) 3_766 .
C16S C2S C8S C9S -59(9) . .
C15S C2S C8S C9S -2(7) . .
C7S C2S C8S C9S -165(8) . .
C13S C2S C8S C16S 151(19) . .
C4S C2S C8S C16S -163(8) . .
C9S C2S C8S C16S 59(9) . .
C14S C2S C8S C16S -144(9) . .
C16S C2S C8S C16S -75(9) 3_766 .
C3S C2S C8S C16S -97(10) . .
C10S C2S C8S C16S -57(7) . .
C8S C2S C8S C16S -32(5) 3_766 .
C15S C2S C8S C16S 57(7) . .
C7S C2S C8S C16S -106(7) . .
C13S C2S C8S C12S 96(17) . 3_766
C4S C2S C8S C12S 142(10) . 3_766
C9S C2S C8S C12S 4(8) . 3_766
C14S C2S C8S C12S 161(12) . 3_766
C16S C2S C8S C12S -130(15) 3_766 3_766
C3S C2S C8S C12S -152(9) . 3_766
C10S C2S C8S C12S -112(8) . 3_766
C8S C2S C8S C12S -87(12) 3_766 3_766
C16S C2S C8S C12S -55(10) . 3_766
C15S C2S C8S C12S 2(8) . 3_766
C7S C2S C8S C12S -161(9) . 3_766
C13S C2S C8S C6S 81(16) . .
C4S C2S C8S C6S 127(8) . .
C9S C2S C8S C6S -11(6) . .
C14S C2S C8S C6S 146(8) . .
C16S C2S C8S C6S -145(12) 3_766 .
C3S C2S C8S C6S -167(7) . .
C10S C2S C8S C6S -127(5) . .
C8S C2S C8S C6S -102(9) 3_766 .
C16S C2S C8S C6S -70(7) . .
C15S C2S C8S C6S -13(4) . .
C7S C2S C8S C6S -176(5) . .
C13S C2S C8S C2S -177(21) . 3_766
C4S C2S C8S C2S -132(9) . 3_766
C9S C2S C8S C2S 91(10) . 3_766
C14S C2S C8S C2S -112(8) . 3_766
C16S C2S C8S C2S -43(7) 3_766 3_766
C3S C2S C8S C2S -65(11) . 3_766
C10S C2S C8S C2S -25(8) . 3_766
C8S C2S C8S C2S 0.001(7) 3_766 3_766
C16S C2S C8S C2S 32(5) . 3_766
C15S C2S C8S C2S 89(7) . 3_766
C7S C2S C8S C2S -74(7) . 3_766
C13S C2S C8S C9S -156(20) . 3_766
C4S C2S C8S C9S -111(8) . 3_766
C9S C2S C8S C9S 112(9) . 3_766
C14S C2S C8S C9S -91(7) . 3_766
C16S C2S C8S C9S -22(6) 3_766 3_766
C3S C2S C8S C9S -44(11) . 3_766
C10S C2S C8S C9S -4(7) . 3_766
C8S C2S C8S C9S 21(2) 3_766 3_766
C16S C2S C8S C9S 53(5) . 3_766
C15S C2S C8S C9S 110(7) . 3_766
C7S C2S C8S C9S -53(6) . 3_766
C13S C2S C8S C8S -177(21) . 3_766
C4S C2S C8S C8S -132(9) . 3_766
C9S C2S C8S C8S 91(10) . 3_766
C14S C2S C8S C8S -112(8) . 3_766
C16S C2S C8S C8S -43(7) 3_766 3_766
C3S C2S C8S C8S -65(11) . 3_766
C10S C2S C8S C8S -25(8) . 3_766
C16S C2S C8S C8S 32(5) . 3_766
C15S C2S C8S C8S 89(7) . 3_766
C7S C2S C8S C8S -74(7) . 3_766
C15S C6S C8S C13S 44(12) . .
C1S C6S C8S C13S 152(12) 3_766 .
C12S C6S C8S C13S 175(10) 3_766 .
C9S C6S C8S C13S 26(5) . .
C18S C6S C8S C13S 157(9) . .
C11S C6S C8S C13S 125(9) . .
C10S C6S C8S C13S -175(11) 3_766 .
C16S C6S C8S C13S 96(5) . .
C7S C6S C8S C13S 138(8) 3_766 .
C5S C6S C8S C13S 161(7) 3_766 .
C15S C6S C8S C16S -9(17) . 3_766
C1S C6S C8S C16S 98(16) 3_766 3_766
C12S C6S C8S C16S 122(17) 3_766 3_766
C9S C6S C8S C16S -27(10) . 3_766
C18S C6S C8S C16S 103(15) . 3_766
C11S C6S C8S C16S 72(15) . 3_766
C10S C6S C8S C16S 131(18) 3_766 3_766
C16S C6S C8S C16S 43(11) . 3_766
C13S C6S C8S C16S -53(9) . 3_766
C7S C6S C8S C16S 85(14) 3_766 3_766
C5S C6S C8S C16S 108(14) 3_766 3_766
C15S C6S C8S C10S -140(10) . 3_766
C1S C6S C8S C10S -33(11) 3_766 3_766
C12S C6S C8S C10S -9(7) 3_766 3_766
C9S C6S C8S C10S -159(10) . 3_766
C18S C6S C8S C10S -28(9) . 3_766
C11S C6S C8S C10S -60(7) . 3_766
C16S C6S C8S C10S -88(9) . 3_766
C13S C6S C8S C10S 175(11) . 3_766
C7S C6S C8S C10S -47(6) 3_766 3_766
C5S C6S C8S C10S -23(6) 3_766 3_766
C15S C6S C8S C14S 54(12) . .
C1S C6S C8S C14S 161(11) 3_766 .
C12S C6S C8S C14S -175(11) 3_766 .
C9S C6S C8S C14S 35(6) . .
C18S C6S C8S C14S 166(9) . .
C11S C6S C8S C14S 134(9) . .
C10S C6S C8S C14S -166(12) 3_766 .
C16S C6S C8S C14S 105(5) . .
C13S C6S C8S C14S 9(6) . .
C7S C6S C8S C14S 147(8) 3_766 .
C5S C6S C8S C14S 170(8) 3_766 .
C15S C6S C8S C9S 19(11) . .
C1S C6S C8S C9S 126(12) 3_766 .
C12S C6S C8S C9S 150(11) 3_766 .
C18S C6S C8S C9S 131(9) . .
C11S C6S C8S C9S 99(9) . .
C10S C6S C8S C9S 159(10) 3_766 .
C16S C6S C8S C9S 70(5) . .
C13S C6S C8S C9S -26(5) . .
C7S C6S C8S C9S 112(7) 3_766 .
C5S C6S C8S C9S 135(7) 3_766 .
C15S C6S C8S C16S -52(10) . .
C1S C6S C8S C16S 55(10) 3_766 .
C12S C6S C8S C16S 79(9) 3_766 .
C9S C6S C8S C16S -70(5) . .
C18S C6S C8S C16S 60(8) . .
C11S C6S C8S C16S 29(7) . .
C10S C6S C8S C16S 88(9) 3_766 .
C13S C6S C8S C16S -96(5) . .
C7S C6S C8S C16S 42(6) 3_766 .
C5S C6S C8S C16S 65(6) 3_766 .
C15S C6S C8S C2S 26(10) . .
C1S C6S C8S C2S 133(11) 3_766 .
C12S C6S C8S C2S 157(9) 3_766 .
C9S C6S C8S C2S 8(4) . .
C18S C6S C8S C2S 139(8) . .
C11S C6S C8S C2S 107(8) . .
C10S C6S C8S C2S 166(9) 3_766 .
C16S C6S C8S C2S 78(3) . .
C13S C6S C8S C2S -18(4) . .
C7S C6S C8S C2S 120(6) 3_766 .
C5S C6S C8S C2S 143(6) 3_766 .
C15S C6S C8S C12S -131(11) . 3_766
C1S C6S C8S C12S -24(10) 3_766 3_766
C9S C6S C8S C12S -150(11) . 3_766
C18S C6S C8S C12S -19(9) . 3_766
C11S C6S C8S C12S -50(7) . 3_766
C10S C6S C8S C12S 9(7) 3_766 3_766
C16S C6S C8S C12S -79(9) . 3_766
C13S C6S C8S C12S -175(10) . 3_766
C7S C6S C8S C12S -37(7) 3_766 3_766
C5S C6S C8S C12S -14(7) 3_766 3_766
C15S C6S C8S C2S -82(9) . 3_766
C1S C6S C8S C2S 26(11) 3_766 3_766
C12S C6S C8S C2S 49(8) 3_766 3_766
C9S C6S C8S C2S -100(6) . 3_766
C18S C6S C8S C2S 31(7) . 3_766
C11S C6S C8S C2S -1(7) . 3_766
C10S C6S C8S C2S 59(6) 3_766 3_766
C16S C6S C8S C2S -30(4) . 3_766
C13S C6S C8S C2S -126(6) . 3_766
C7S C6S C8S C2S 12(4) 3_766 3_766
C5S C6S C8S C2S 35(4) 3_766 3_766
C15S C6S C8S C9S -60(11) . 3_766
C1S C6S C8S C9S 47(12) 3_766 3_766
C12S C6S C8S C9S 71(10) 3_766 3_766
C9S C6S C8S C9S -79(5) . 3_766
C18S C6S C8S C9S 52(9) . 3_766
C11S C6S C8S C9S 20(9) . 3_766
C10S C6S C8S C9S 80(9) 3_766 3_766
C16S C6S C8S C9S -9(4) . 3_766
C13S C6S C8S C9S -105(4) . 3_766
C7S C6S C8S C9S 33(7) 3_766 3_766
C5S C6S C8S C9S 56(6) 3_766 3_766
C15S C6S C8S C8S -33(12) . 3_766
C1S C6S C8S C8S 75(12) 3_766 3_766
C12S C6S C8S C8S 98(12) 3_766 3_766
C9S C6S C8S C8S -51(5) . 3_766
C18S C6S C8S C8S 80(10) . 3_766
C11S C6S C8S C8S 48(10) . 3_766
C10S C6S C8S C8S 108(12) 3_766 3_766
C16S C6S C8S C8S 19(5) . 3_766
C13S C6S C8S C8S -77(4) . 3_766
C7S C6S C8S C8S 61(8) 3_766 3_766
C5S C6S C8S C8S 84(9) 3_766 3_766
C4S C2S C9S C13S -69(15) . .
C14S C2S C9S C13S 11(9) . .
C16S C2S C9S C13S 59(9) 3_766 .
C3S C2S C9S C13S 121(21) . .
C8S C2S C9S C13S 29(9) . .
C10S C2S C9S C13S 113(9) . .
C8S C2S C9S C13S 102(8) 3_766 .
C16S C2S C9S C13S 89(9) . .
C15S C2S C9S C13S -156(18) . .
C7S C2S C9S C13S 52(12) . .
C13S C2S C9S C15S 156(18) . .
C4S C2S C9S C15S 88(20) . .
C14S C2S C9S C15S 167(14) . .
C16S C2S C9S C15S -144(15) 3_766 .
C3S C2S C9S C15S -82(25) . .
C8S C2S C9S C15S -175(18) . .
C10S C2S C9S C15S -90(15) . .
C8S C2S C9S C15S -101(15) 3_766 .
C16S C2S C9S C15S -115(17) . .
C7S C2S C9S C15S -152(13) . .
C13S C2S C9S C6S 66(26) . .
C4S C2S C9S C6S -3(35) . .
C14S C2S C9S C6S 77(25) . .
C16S C2S C9S C6S 125(25) 3_766 .
C3S C2S C9S C6S -173(19) . .
C8S C2S C9S C6S 95(27) . .
C10S C2S C9S C6S 179(100) . .
C8S C2S C9S C6S 168(26) 3_766 .
C16S C2S C9S C6S 155(29) . .
C15S C2S C9S C6S -90(28) . .
C7S C2S C9S C6S 118(23) . .
C13S C2S C9S C8S -29(9) . .
C4S C2S C9S C8S -97(14) . .
C14S C2S C9S C8S -18(8) . .
C16S C2S C9S C8S 31(9) 3_766 .
C3S C2S C9S C8S 93(21) . .
C10S C2S C9S C8S 85(8) . .
C8S C2S C9S C8S 74(8) 3_766 .
C16S C2S C9S C8S 60(7) . .
C15S C2S C9S C8S 175(18) . .
C7S C2S C9S C8S 23(12) . .
C13S C2S C9S C16S -89(9) . .
C4S C2S C9S C16S -157(12) . .
C14S C2S C9S C16S -78(8) . .
C16S C2S C9S C16S -29(11) 3_766 .
C3S C2S C9S C16S 33(22) . .
C8S C2S C9S C16S -60(7) . .
C10S C2S C9S C16S 25(9) . .
C8S C2S C9S C16S 14(7) 3_766 .
C15S C2S C9S C16S 115(17) . .
C7S C2S C9S C16S -37(12) . .
C13S C2S C9S C14S -11(9) . .
C4S C2S C9S C14S -79(14) . .
C16S C2S C9S C14S 49(6) 3_766 .
C3S C2S C9S C14S 110(20) . .
C8S C2S C9S C14S 18(8) . .
C10S C2S C9S C14S 102(6) . .
C8S C2S C9S C14S 92(5) 3_766 .
C16S C2S C9S C14S 78(8) . .
C15S C2S C9S C14S -167(14) . .
C7S C2S C9S C14S 41(8) . .
C13S C2S C9S C4S 69(15) . .
C14S C2S C9S C4S 79(14) . .
C16S C2S C9S C4S 128(15) 3_766 .
C3S C2S C9S C4S -170(29) . .
C8S C2S C9S C4S 97(14) . .
C10S C2S C9S C4S -178(16) . .
C8S C2S C9S C4S 171(13) 3_766 .
C16S C2S C9S C4S 157(12) . .
C15S C2S C9S C4S -88(20) . .
C7S C2S C9S C4S 120(19) . .
C13S C2S C9S C16S -59(9) . 3_766
C4S C2S C9S C16S -128(15) . 3_766
C14S C2S C9S C16S -49(6) . 3_766
C3S C2S C9S C16S 62(19) . 3_766
C8S C2S C9S C16S -31(9) . 3_766
C10S C2S C9S C16S 54(6) . 3_766
C8S C2S C9S C16S 43(5) 3_766 3_766
C16S C2S C9S C16S 29(11) . 3_766
C15S C2S C9S C16S 144(16) . 3_766
C7S C2S C9S C16S -8(10) . 3_766
C13S C2S C9S C8S -102(8) . 3_766
C4S C2S C9S C8S -171(13) . 3_766
C14S C2S C9S C8S -92(5) . 3_766
C16S C2S C9S C8S -43(5) 3_766 3_766
C3S C2S C9S C8S 19(19) . 3_766
C8S C2S C9S C8S -74(8) . 3_766
C10S C2S C9S C8S 11(5) . 3_766
C16S C2S C9S C8S -14(7) . 3_766
C15S C2S C9S C8S 101(15) . 3_766
C7S C2S C9S C8S -51(9) . 3_766
C13S C2S C9S C12S -36(15) . 3_766
C4S C2S C9S C12S -104(17) . 3_766
C14S C2S C9S C12S -25(16) . 3_766
C16S C2S C9S C12S 24(16) 3_766 3_766
C3S C2S C9S C12S 86(26) . 3_766
C8S C2S C9S C12S -7(14) . 3_766
C10S C2S C9S C12S 78(17) . 3_766
C8S C2S C9S C12S 67(15) 3_766 3_766
C16S C2S C9S C12S 53(14) . 3_766
C15S C2S C9S C12S 168(27) . 3_766
C7S C2S C9S C12S 16(22) . 3_766
C13S C2S C9S C1S 172(100) . 3_766
C4S C2S C9S C1S 103(100) . 3_766
C14S C2S C9S C1S -177(100) . 3_766
C16S C2S C9S C1S -129(100) 3_766 3_766
C3S C2S C9S C1S -67(100) . 3_766
C8S C2S C9S C1S -159(100) . 3_766
C10S C2S C9S C1S -75(100) . 3_766
C8S C2S C9S C1S -86(100) 3_766 3_766
C16S C2S C9S C1S -99(100) . 3_766
C15S C2S C9S C1S 16(92) . 3_766
C7S C2S C9S C1S -136(98) . 3_766
C15S C6S C9S C13S 165(14) . .
C1S C6S C9S C13S -135(14) 3_766 .
C12S C6S C9S C13S -66(11) 3_766 .
C18S C6S C9S C13S -105(13) . .
C11S C6S C9S C13S -149(10) . .
C10S C6S C9S C13S -53(10) 3_766 .
C16S C6S C9S C13S -98(10) . .
C8S C6S C9S C13S -38(10) . .
C7S C6S C9S C13S -105(10) 3_766 .
C5S C6S C9S C13S -84(10) 3_766 .
C15S C6S C9S C2S 106(28) . .
C1S C6S C9S C2S 167(23) 3_766 .
C12S C6S C9S C2S -124(24) 3_766 .
C18S C6S C9S C2S -163(23) . .
C11S C6S C9S C2S 152(24) . .
C10S C6S C9S C2S -111(25) 3_766 .
C16S C6S C9S C2S -156(27) . .
C8S C6S C9S C2S -96(27) . .
C13S C6S C9S C2S -58(25) . .
C7S C6S C9S C2S -163(24) 3_766 .
C5S C6S C9S C2S -143(24) 3_766 .
C1S C6S C9S C15S 60(14) 3_766 .
C12S C6S C9S C15S 130(11) 3_766 .
C18S C6S C9S C15S 91(12) . .
C11S C6S C9S C15S 46(10) . .
C10S C6S C9S C15S 143(10) 3_766 .
C16S C6S C9S C15S 98(10) . .
C8S C6S C9S C15S 158(12) . .
C13S C6S C9S C15S -165(14) . .
C7S C6S C9S C15S 91(9) 3_766 .
C5S C6S C9S C15S 111(10) 3_766 .
C15S C6S C9S C8S -158(12) . .
C1S C6S C9S C8S -97(14) 3_766 .
C12S C6S C9S C8S -28(10) 3_766 .
C18S C6S C9S C8S -67(11) . .
C11S C6S C9S C8S -112(9) . .
C10S C6S C9S C8S -15(8) 3_766 .
C16S C6S C9S C8S -60(7) . .
C13S C6S C9S C8S 38(10) . .
C7S C6S C9S C8S -67(8) 3_766 .
C5S C6S C9S C8S -47(8) 3_766 .
C15S C6S C9S C16S -98(10) . .
C1S C6S C9S C16S -37(13) 3_766 .
C12S C6S C9S C16S 32(8) 3_766 .
C18S C6S C9S C16S -7(10) . .
C11S C6S C9S C16S -52(8) . .
C10S C6S C9S C16S 45(6) 3_766 .
C8S C6S C9S C16S 60(7) . .
C13S C6S C9S C16S 98(10) . .
C7S C6S C9S C16S -7(6) 3_766 .
C5S C6S C9S C16S 13(6) 3_766 .
C15S C6S C9S C14S 172(12) . .
C1S C6S C9S C14S -127(13) 3_766 .
C12S C6S C9S C14S -58(9) 3_766 .
C18S C6S C9S C14S -97(11) . .
C11S C6S C9S C14S -142(8) . .
C10S C6S C9S C14S -45(7) 3_766 .
C16S C6S C9S C14S -90(8) . .
C8S C6S C9S C14S -30(8) . .
C13S C6S C9S C14S 8(8) . .
C7S C6S C9S C14S -97(7) 3_766 .
C5S C6S C9S C14S -77(8) 3_766 .
C15S C6S C9S C4S 105(13) . .
C1S C6S C9S C4S 165(10) 3_766 .
C12S C6S C9S C4S -125(9) 3_766 .
C18S C6S C9S C4S -164(9) . .
C11S C6S C9S C4S 151(8) . .
C10S C6S C9S C4S -112(9) 3_766 .
C16S C6S C9S C4S -157(11) . .
C8S C6S C9S C4S -97(12) . .
C13S C6S C9S C4S -60(11) . .
C7S C6S C9S C4S -164(8) 3_766 .
C5S C6S C9S C4S -144(8) 3_766 .
C15S C6S C9S C16S -136(13) . 3_766
C1S C6S C9S C16S -76(15) 3_766 3_766
C12S C6S C9S C16S -7(10) 3_766 3_766
C18S C6S C9S C16S -46(13) . 3_766
C11S C6S C9S C16S -90(10) . 3_766
C10S C6S C9S C16S 6(8) 3_766 3_766
C16S C6S C9S C16S -39(11) . 3_766
C8S C6S C9S C16S 21(10) . 3_766
C13S C6S C9S C16S 59(9) . 3_766
C7S C6S C9S C16S -46(9) 3_766 3_766
C5S C6S C9S C16S -25(9) 3_766 3_766
C15S C6S C9S C8S -86(10) . 3_766
C1S C6S C9S C8S -26(14) 3_766 3_766
C12S C6S C9S C8S 43(8) 3_766 3_766
C18S C6S C9S C8S 4(11) . 3_766
C11S C6S C9S C8S -40(8) . 3_766
C10S C6S C9S C8S 56(5) 3_766 3_766
C16S C6S C9S C8S 11(6) . 3_766
C8S C6S C9S C8S 71(9) . 3_766
C13S C6S C9S C8S 109(10) . 3_766
C7S C6S C9S C8S 4(6) 3_766 3_766
C5S C6S C9S C8S 25(7) 3_766 3_766
C15S C6S C9S C12S -130(11) . 3_766
C1S C6S C9S C12S -69(10) 3_766 3_766
C18S C6S C9S C12S -39(8) . 3_766
C11S C6S C9S C12S -84(7) . 3_766
C10S C6S C9S C12S 13(5) 3_766 3_766
C16S C6S C9S C12S -32(8) . 3_766
C8S C6S C9S C12S 28(10) . 3_766
C13S C6S C9S C12S 66(11) . 3_766
C7S C6S C9S C12S -39(5) 3_766 3_766
C5S C6S C9S C12S -19(4) 3_766 3_766
C15S C6S C9S C1S -60(14) . 3_766
C12S C6S C9S C1S 69(10) 3_766 3_766
C18S C6S C9S C1S 30(11) . 3_766
C11S C6S C9S C1S -14(11) . 3_766
C10S C6S C9S C1S 82(12) 3_766 3_766
C16S C6S C9S C1S 37(13) . 3_766
C8S C6S C9S C1S 97(14) . 3_766
C13S C6S C9S C1S 135(14) . 3_766
C7S C6S C9S C1S 30(11) 3_766 3_766
C5S C6S C9S C1S 51(11) 3_766 3_766
C16S C8S C9S C13S -68(11) 3_766 .
C10S C8S C9S C13S 156(12) 3_766 .
C14S C8S C9S C13S -14(9) . .
C16S C8S C9S C13S -140(9) . .
C2S C8S C9S C13S -31(7) . .
C12S C8S C9S C13S 153(10) 3_766 .
C6S C8S C9S C13S 135(9) . .
C2S C8S C9S C13S -131(9) 3_766 .
C9S C8S C9S C13S -104(10) 3_766 .
C8S C8S C9S C13S -104(10) 3_766 .
C13S C8S C9S C2S 31(7) . .
C16S C8S C9S C2S -37(10) 3_766 .
C10S C8S C9S C2S -173(9) 3_766 .
C14S C8S C9S C2S 17(7) . .
C16S C8S C9S C2S -109(9) . .
C12S C8S C9S C2S -176(8) 3_766 .
C6S C8S C9S C2S 166(8) . .
C2S C8S C9S C2S -100(7) 3_766 .
C9S C8S C9S C2S -72(8) 3_766 .
C8S C8S C9S C2S -72(8) 3_766 .
C13S C8S C9S C15S -153(14) . .
C16S C8S C9S C15S 139(12) 3_766 .
C10S C8S C9S C15S 3(16) 3_766 .
C14S C8S C9S C15S -167(11) . .
C16S C8S C9S C15S 67(11) . .
C2S C8S C9S C15S 176(14) . .
C12S C8S C9S C15S 0(13) 3_766 .
C6S C8S C9S C15S -18(9) . .
C2S C8S C9S C15S 76(11) 3_766 .
C9S C8S C9S C15S 104(10) 3_766 .
C8S C8S C9S C15S 104(10) 3_766 .
C13S C8S C9S C6S -135(9) . .
C16S C8S C9S C6S 157(10) 3_766 .
C10S C8S C9S C6S 21(9) 3_766 .
C14S C8S C9S C6S -149(6) . .
C16S C8S C9S C6S 85(6) . .
C2S C8S C9S C6S -166(8) . .
C12S C8S C9S C6S 18(6) 3_766 .
C2S C8S C9S C6S 94(6) 3_766 .
C9S C8S C9S C6S 122(7) 3_766 .
C8S C8S C9S C6S 122(7) 3_766 .
C13S C8S C9S C16S 140(9) . .
C16S C8S C9S C16S 72(7) 3_766 .
C10S C8S C9S C16S -64(11) 3_766 .
C14S C8S C9S C16S 126(7) . .
C2S C8S C9S C16S 109(9) . .
C12S C8S C9S C16S -67(9) 3_766 .
C6S C8S C9S C16S -85(6) . .
C2S C8S C9S C16S 9(5) 3_766 .
C9S C8S C9S C16S 36(5) 3_766 .
C8S C8S C9S C16S 36(5) 3_766 .
C13S C8S C9S C14S 14(9) . .
C16S C8S C9S C14S -54(7) 3_766 .
C10S C8S C9S C14S 170(12) 3_766 .
C16S C8S C9S C14S -126(7) . .
C2S C8S C9S C14S -17(7) . .
C12S C8S C9S C14S 167(9) 3_766 .
C6S C8S C9S C14S 149(6) . .
C2S C8S C9S C14S -117(6) 3_766 .
C9S C8S C9S C14S -90(6) 3_766 .
C8S C8S C9S C14S -90(6) 3_766 .
C13S C8S C9S C4S 15(7) . .
C16S C8S C9S C4S -53(9) 3_766 .
C10S C8S C9S C4S 171(8) 3_766 .
C14S C8S C9S C4S 2(6) . .
C16S C8S C9S C4S -124(7) . .
C2S C8S C9S C4S -16(4) . .
C12S C8S C9S C4S 168(6) 3_766 .
C6S C8S C9S C4S 150(6) . .
C2S C8S C9S C4S -116(6) 3_766 .
C9S C8S C9S C4S -88(7) 3_766 .
C8S C8S C9S C4S -88(7) 3_766 .
C13S C8S C9S C16S 68(11) . 3_766
C10S C8S C9S C16S -136(16) 3_766 3_766
C14S C8S C9S C16S 54(7) . 3_766
C16S C8S C9S C16S -72(7) . 3_766
C2S C8S C9S C16S 37(10) . 3_766
C12S C8S C9S C16S -139(13) 3_766 3_766
C6S C8S C9S C16S -157(10) . 3_766
C2S C8S C9S C16S -63(6) 3_766 3_766
C9S C8S C9S C16S -35(5) 3_766 3_766
C8S C8S C9S C16S -35(5) 3_766 3_766
C13S C8S C9S C8S 104(10) . 3_766
C16S C8S C9S C8S 35(5) 3_766 3_766
C10S C8S C9S C8S -101(13) 3_766 3_766
C14S C8S C9S C8S 90(6) . 3_766
C16S C8S C9S C8S -36(5) . 3_766
C2S C8S C9S C8S 72(8) . 3_766
C12S C8S C9S C8S -104(10) 3_766 3_766
C6S C8S C9S C8S -122(7) . 3_766
C2S C8S C9S C8S -27(3) 3_766 3_766
C9S C8S C9S C8S 0.005(7) 3_766 3_766
C13S C8S C9S C12S -153(10) . 3_766
C16S C8S C9S C12S 139(13) 3_766 3_766
C10S C8S C9S C12S 3(7) 3_766 3_766
C14S C8S C9S C12S -167(9) . 3_766
C16S C8S C9S C12S 67(9) . 3_766
C2S C8S C9S C12S 176(8) . 3_766
C6S C8S C9S C12S -18(6) . 3_766
C2S C8S C9S C12S 76(9) 3_766 3_766
C9S C8S C9S C12S 104(10) 3_766 3_766
C8S C8S C9S C12S 104(10) 3_766 3_766
C13S C8S C9S C1S -150(9) . 3_766
C16S C8S C9S C1S 142(9) 3_766 3_766
C10S C8S C9S C1S 5(9) 3_766 3_766
C14S C8S C9S C1S -164(6) . 3_766
C16S C8S C9S C1S 70(6) . 3_766
C2S C8S C9S C1S 179(7) . 3_766
C12S C8S C9S C1S 3(6) 3_766 3_766
C6S C8S C9S C1S -16(2) . 3_766
C2S C8S C9S C1S 79(6) 3_766 3_766
C9S C8S C9S C1S 106(7) 3_766 3_766
C8S C8S C9S C1S 106(7) 3_766 3_766
C2S C4S C9S C13S 100(16) . .
C3S C4S C9S C13S 104(11) . .
C14S C4S C9S C13S 14(9) . .
C7S C4S C9S C13S 59(9) . .
C16S C4S C9S C13S 54(8) 3_766 .
C5S C4S C9S C13S 83(9) . .
C10S C4S C9S C13S 101(8) . .
C8S C4S C9S C13S 15(8) . .
C17S C4S C9S C13S 38(8) . .
C8S C4S C9S C13S 91(8) 3_766 .
C3S C4S C9S C2S 4(13) . .
C14S C4S C9S C2S -86(13) . .
C13S C4S C9S C2S -100(16) . .
C7S C4S C9S C2S -41(13) . .
C16S C4S C9S C2S -46(14) 3_766 .
C5S C4S C9S C2S -17(13) . .
C10S C4S C9S C2S 1(13) . .
C8S C4S C9S C2S -85(14) . .
C17S C4S C9S C2S -62(13) . .
C8S C4S C9S C2S -9(13) 3_766 .
C2S C4S C9S C15S -110(18) . .
C3S C4S C9S C15S -105(13) . .
C14S C4S C9S C15S 164(12) . .
C13S C4S C9S C15S 151(16) . .
C7S C4S C9S C15S -151(11) . .
C16S C4S C9S C15S -156(13) 3_766 .
C5S C4S C9S C15S -126(11) . .
C10S C4S C9S C15S -108(11) . .
C8S C4S C9S C15S 166(15) . .
C17S C4S C9S C15S -172(10) . .
C8S C4S C9S C15S -118(12) 3_766 .
C2S C4S C9S C6S 179(17) . .
C3S C4S C9S C6S -177(9) . .
C14S C4S C9S C6S 92(10) . .
C13S C4S C9S C6S 79(12) . .
C7S C4S C9S C6S 138(9) . .
C16S C4S C9S C6S 132(11) 3_766 .
C5S C4S C9S C6S 162(8) . .
C10S C4S C9S C6S -180(9) . .
C8S C4S C9S C6S 94(11) . .
C17S C4S C9S C6S 117(9) . .
C8S C4S C9S C6S 170(10) 3_766 .
C2S C4S C9S C8S 85(14) . .
C3S C4S C9S C8S 89(9) . .
C14S C4S C9S C8S -2(7) . .
C13S C4S C9S C8S -15(8) . .
C7S C4S C9S C8S 44(7) . .
C16S C4S C9S C8S 39(7) 3_766 .
C5S C4S C9S C8S 68(7) . .
C10S C4S C9S C8S 86(6) . .
C17S C4S C9S C8S 23(7) . .
C8S C4S C9S C8S 76(6) 3_766 .
C2S C4S C9S C16S 26(13) . .
C3S C4S C9S C16S 30(10) . .
C14S C4S C9S C16S -60(8) . .
C13S C4S C9S C16S -74(9) . .
C7S C4S C9S C16S -15(8) . .
C16S C4S C9S C16S -20(10) 3_766 .
C5S C4S C9S C16S 9(8) . .
C10S C4S C9S C16S 27(7) . .
C8S C4S C9S C16S -59(7) . .
C17S C4S C9S C16S -36(7) . .
C8S C4S C9S C16S 17(7) 3_766 .
C2S C4S C9S C14S 86(13) . .
C3S C4S C9S C14S 91(7) . .
C13S C4S C9S C14S -14(9) . .
C7S C4S C9S C14S 45(5) . .
C16S C4S C9S C14S 40(6) 3_766 .
C5S C4S C9S C14S 70(5) . .
C10S C4S C9S C14S 88(5) . .
C8S C4S C9S C14S 2(7) . .
C17S C4S C9S C14S 24(4) . .
C8S C4S C9S C14S 78(5) 3_766 .
C2S C4S C9S C16S 46(14) . 3_766
C3S C4S C9S C16S 51(8) . 3_766
C14S C4S C9S C16S -40(6) . 3_766
C13S C4S C9S C16S -54(8) . 3_766
C7S C4S C9S C16S 5(7) . 3_766
C5S C4S C9S C16S 30(6) . 3_766
C10S C4S C9S C16S 48(5) . 3_766
C8S C4S C9S C16S -39(7) . 3_766
C17S C4S C9S C16S -16(6) . 3_766
C8S C4S C9S C16S 38(5) 3_766 3_766
C2S C4S C9S C8S 9(13) . 3_766
C3S C4S C9S C8S 13(7) . 3_766
C14S C4S C9S C8S -78(5) . 3_766
C13S C4S C9S C8S -91(8) . 3_766
C7S C4S C9S C8S -32(5) . 3_766
C16S C4S C9S C8S -38(5) 3_766 3_766
C5S C4S C9S C8S -8(5) . 3_766
C10S C4S C9S C8S 10(4) . 3_766
C8S C4S C9S C8S -76(6) . 3_766
C17S C4S C9S C8S -53(4) . 3_766
C2S C4S C9S C12S 106(18) . 3_766
C3S C4S C9S C12S 110(13) . 3_766
C14S C4S C9S C12S 20(13) . 3_766
C13S C4S C9S C12S 6(13) . 3_766
C7S C4S C9S C12S 65(14) . 3_766
C16S C4S C9S C12S 60(13) 3_766 3_766
C5S C4S C9S C12S 89(13) . 3_766
C10S C4S C9S C12S 107(13) . 3_766
C8S C4S C9S C12S 21(12) . 3_766
C17S C4S C9S C12S 44(14) . 3_766
C8S C4S C9S C12S 97(13) 3_766 3_766
C2S C4S C9S C1S -166(22) . 3_766
C3S C4S C9S C1S -162(14) . 3_766
C14S C4S C9S C1S 107(16) . 3_766
C13S C4S C9S C1S 94(18) . 3_766
C7S C4S C9S C1S 153(14) . 3_766
C16S C4S C9S C1S 147(17) 3_766 3_766
C5S C4S C9S C1S 177(14) . 3_766
C10S C4S C9S C1S -165(15) . 3_766
C8S C4S C9S C1S 109(18) . 3_766
C17S C4S C9S C1S 132(14) . 3_766
C8S C4S C9S C1S -175(17) 3_766 3_766
C7S C5S C10S C12S -72(17) . .
C18S C5S C10S C12S 3(16) 3_766 .
C3S C5S C10S C12S -149(14) . .
C1S C5S C10S C12S -2(11) . .
C17S C5S C10S C12S -51(13) . .
C11S C5S C10S C12S -15(13) 3_766 .
C4S C5S C10S C12S -128(12) . .
C6S C5S C10S C12S -9(11) 3_766 .
C16S C5S C10S C12S -72(12) 3_766 .
C2S C5S C10S C12S -117(12) . .
C7S C5S C10S C8S -14(20) . 3_766
C18S C5S C10S C8S 62(18) 3_766 3_766
C3S C5S C10S C8S -90(13) . 3_766
C12S C5S C10S C8S 59(16) . 3_766
C1S C5S C10S C8S 57(13) . 3_766
C17S C5S C10S C8S 7(17) . 3_766
C11S C5S C10S C8S 44(16) 3_766 3_766
C4S C5S C10S C8S -69(12) . 3_766
C6S C5S C10S C8S 50(11) 3_766 3_766
C16S C5S C10S C8S -13(10) 3_766 3_766
C2S C5S C10S C8S -58(11) . 3_766
C7S C5S C10S C3S 76(14) . .
C18S C5S C10S C3S 152(16) 3_766 .
C12S C5S C10S C3S 149(14) . .
C1S C5S C10S C3S 147(9) . .
C17S C5S C10S C3S 97(10) . .
C11S C5S C10S C3S 134(10) 3_766 .
C4S C5S C10S C3S 21(6) . .
C6S C5S C10S C3S 140(8) 3_766 .
C16S C5S C10S C3S 77(7) 3_766 .
C2S C5S C10S C3S 32(6) . .
C18S C5S C10S C7S 76(15) 3_766 .
C3S C5S C10S C7S -76(14) . .
C12S C5S C10S C7S 72(17) . .
C1S C5S C10S C7S 71(12) . .
C17S C5S C10S C7S 21(10) . .
C11S C5S C10S C7S 58(12) 3_766 .
C4S C5S C10S C7S -55(12) . .
C6S C5S C10S C7S 64(13) 3_766 .
C16S C5S C10S C7S 1(13) 3_766 .
C2S C5S C10S C7S -44(13) . .
C7S C5S C10S C18S -76(15) . 3_766
C3S C5S C10S C18S -152(16) . 3_766
C12S C5S C10S C18S -3(16) . 3_766
C1S C5S C10S C18S -5(11) . 3_766
C17S C5S C10S C18S -55(11) . 3_766
C11S C5S C10S C18S -18(10) 3_766 3_766
C4S C5S C10S C18S -131(13) . 3_766
C6S C5S C10S C18S -12(13) 3_766 3_766
C16S C5S C10S C18S -75(13) 3_766 3_766
C2S C5S C10S C18S -120(13) . 3_766
C7S C5S C10S C16S -1(13) . 3_766
C18S C5S C10S C16S 75(13) 3_766 3_766
C3S C5S C10S C16S -77(7) . 3_766
C12S C5S C10S C16S 72(12) . 3_766
C1S C5S C10S C16S 70(6) . 3_766
C17S C5S C10S C16S 20(9) . 3_766
C11S C5S C10S C16S 57(8) 3_766 3_766
C4S C5S C10S C16S -56(4) . 3_766
C6S C5S C10S C16S 63(5) 3_766 3_766
C2S C5S C10S C16S -45(4) . 3_766
C7S C5S C10S C6S -64(13) . 3_766
C18S C5S C10S C6S 12(13) 3_766 3_766
C3S C5S C10S C6S -140(8) . 3_766
C12S C5S C10S C6S 9(11) . 3_766
C1S C5S C10S C6S 7(5) . 3_766
C17S C5S C10S C6S -43(8) . 3_766
C11S C5S C10S C6S -6(8) 3_766 3_766
C4S C5S C10S C6S -119(4) . 3_766
C16S C5S C10S C6S -63(5) 3_766 3_766
C2S C5S C10S C6S -108(5) . 3_766
C7S C5S C10S C2S 44(13) . .
C18S C5S C10S C2S 120(13) 3_766 .
C3S C5S C10S C2S -32(6) . .
C12S C5S C10S C2S 117(12) . .
C1S C5S C10S C2S 115(5) . .
C17S C5S C10S C2S 65(8) . .
C11S C5S C10S C2S 102(7) 3_766 .
C4S C5S C10S C2S -11(3) . .
C6S C5S C10S C2S 108(5) 3_766 .
C16S C5S C10S C2S 45(4) 3_766 .
C7S C5S C10S C1S -71(12) . .
C18S C5S C10S C1S 5(11) 3_766 .
C3S C5S C10S C1S -147(9) . .
C12S C5S C10S C1S 2(11) . .
C17S C5S C10S C1S -50(6) . .
C11S C5S C10S C1S -13(5) 3_766 .
C4S C5S C10S C1S -126(5) . .
C6S C5S C10S C1S -7(5) 3_766 .
C16S C5S C10S C1S -70(6) 3_766 .
C2S C5S C10S C1S -115(5) . .
C7S C5S C10S C4S 55(12) . .
C18S C5S C10S C4S 131(13) 3_766 .
C3S C5S C10S C4S -21(6) . .
C12S C5S C10S C4S 128(12) . .
C1S C5S C10S C4S 126(5) . .
C17S C5S C10S C4S 76(7) . .
C11S C5S C10S C4S 113(7) 3_766 .
C6S C5S C10S C4S 119(4) 3_766 .
C16S C5S C10S C4S 56(4) 3_766 .
C2S C5S C10S C4S 11(3) . .
C7S C5S C10S C9S -33(14) . 3_766
C18S C5S C10S C9S 43(14) 3_766 3_766
C3S C5S C10S C9S -109(7) . 3_766
C12S C5S C10S C9S 39(11) . 3_766
C1S C5S C10S C9S 37(6) . 3_766
C17S C5S C10S C9S -12(10) . 3_766
C11S C5S C10S C9S 24(9) 3_766 3_766
C4S C5S C10S C9S -88(5) . 3_766
C6S C5S C10S C9S 31(4) 3_766 3_766
C16S C5S C10S C9S -32(4) 3_766 3_766
C2S C5S C10S C9S -77(5) . 3_766
C5S C3S C10S C12S 24(11) . .
C4S C3S C10S C12S -107(14) . .
C7S C3S C10S C12S -11(12) . .
C2S C3S C10S C12S -109(11) . .
C18S C3S C10S C12S 10(10) 3_766 .
C14S C3S C10S C12S -68(12) . .
C16S C3S C10S C12S -68(10) 3_766 .
C13S C3S C10S C12S -92(11) . .
C17S C3S C10S C12S -19(11) . .
C8S C3S C10S C12S -96(12) 3_766 .
C4S C3S C10S C5S -131(13) . .
C7S C3S C10S C5S -35(9) . .
C2S C3S C10S C5S -133(9) . .
C18S C3S C10S C5S -14(8) 3_766 .
C14S C3S C10S C5S -92(9) . .
C12S C3S C10S C5S -24(11) . .
C16S C3S C10S C5S -92(7) 3_766 .
C13S C3S C10S C5S -117(8) . .
C17S C3S C10S C5S -43(7) . .
C8S C3S C10S C5S -121(11) 3_766 .
C5S C3S C10S C8S 121(11) . 3_766
C4S C3S C10S C8S -10(16) . 3_766
C7S C3S C10S C8S 86(12) . 3_766
C2S C3S C10S C8S -13(11) . 3_766
C18S C3S C10S C8S 107(10) 3_766 3_766
C14S C3S C10S C8S 28(12) . 3_766
C12S C3S C10S C8S 96(12) . 3_766
C16S C3S C10S C8S 28(8) 3_766 3_766
C13S C3S C10S C8S 4(10) . 3_766
C17S C3S C10S C8S 78(10) . 3_766
C5S C3S C10S C7S 35(9) . .
C4S C3S C10S C7S -96(10) . .
C2S C3S C10S C7S -99(7) . .
C18S C3S C10S C7S 21(8) 3_766 .
C14S C3S C10S C7S -58(6) . .
C12S C3S C10S C7S 11(12) . .
C16S C3S C10S C7S -58(7) 3_766 .
C13S C3S C10S C7S -82(7) . .
C17S C3S C10S C7S -8(6) . .
C8S C3S C10S C7S -86(12) 3_766 .
C5S C3S C10S C18S 14(8) . 3_766
C4S C3S C10S C18S -117(11) . 3_766
C7S C3S C10S C18S -21(8) . 3_766
C2S C3S C10S C18S -120(7) . 3_766
C14S C3S C10S C18S -79(7) . 3_766
C12S C3S C10S C18S -10(10) . 3_766
C16S C3S C10S C18S -79(6) 3_766 3_766
C13S C3S C10S C18S -103(6) . 3_766
C17S C3S C10S C18S -29(5) . 3_766
C8S C3S C10S C18S -107(10) 3_766 3_766
C5S C3S C10S C16S 92(7) . 3_766
C4S C3S C10S C16S -38(10) . 3_766
C7S C3S C10S C16S 58(7) . 3_766
C2S C3S C10S C16S -41(5) . 3_766
C18S C3S C10S C16S 79(6) 3_766 3_766
C14S C3S C10S C16S 0(7) . 3_766
C12S C3S C10S C16S 68(10) . 3_766
C13S C3S C10S C16S -24(5) . 3_766
C17S C3S C10S C16S 50(5) . 3_766
C8S C3S C10S C16S -28(8) 3_766 3_766
C5S C3S C10S C6S 44(9) . 3_766
C4S C3S C10S C6S -87(14) . 3_766
C7S C3S C10S C6S 9(11) . 3_766
C2S C3S C10S C6S -89(10) . 3_766
C18S C3S C10S C6S 30(7) 3_766 3_766
C14S C3S C10S C6S -49(11) . 3_766
C12S C3S C10S C6S 20(8) . 3_766
C16S C3S C10S C6S -49(7) 3_766 3_766
C13S C3S C10S C6S -73(9) . 3_766
C17S C3S C10S C6S 1(9) . 3_766
C8S C3S C10S C6S -77(9) 3_766 3_766
C5S C3S C10S C2S 133(9) . .
C4S C3S C10S C2S 2(7) . .
C7S C3S C10S C2S 99(7) . .
C18S C3S C10S C2S 120(7) 3_766 .
C14S C3S C10S C2S 41(4) . .
C12S C3S C10S C2S 109(11) . .
C16S C3S C10S C2S 41(5) 3_766 .
C13S C3S C10S C2S 17(3) . .
C17S C3S C10S C2S 91(4) . .
C8S C3S C10S C2S 13(11) 3_766 .
C5S C3S C10S C1S 26(7) . .
C4S C3S C10S C1S -105(11) . .
C7S C3S C10S C1S -8(9) . .
C2S C3S C10S C1S -107(6) . .
C18S C3S C10S C1S 13(5) 3_766 .
C14S C3S C10S C1S -66(8) . .
C12S C3S C10S C1S 2(8) . .
C16S C3S C10S C1S -66(5) 3_766 .
C13S C3S C10S C1S -90(6) . .
C17S C3S C10S C1S -16(6) . .
C8S C3S C10S C1S -94(9) 3_766 .
C5S C3S C10S C4S 131(13) . .
C7S C3S C10S C4S 96(10) . .
C2S C3S C10S C4S -2(7) . .
C18S C3S C10S C4S 117(11) 3_766 .
C14S C3S C10S C4S 39(7) . .
C12S C3S C10S C4S 107(15) . .
C16S C3S C10S C4S 38(10) 3_766 .
C13S C3S C10S C4S 14(7) . .
C17S C3S C10S C4S 88(9) . .
C8S C3S C10S C4S 10(16) 3_766 .
C5S C3S C10S C9S 85(8) . 3_766
C4S C3S C10S C9S -46(14) . 3_766
C7S C3S C10S C9S 50(10) . 3_766
C2S C3S C10S C9S -49(8) . 3_766
C18S C3S C10S C9S 71(6) 3_766 3_766
C14S C3S C10S C9S -8(10) . 3_766
C12S C3S C10S C9S 60(9) . 3_766
C16S C3S C10S C9S -8(6) 3_766 3_766
C13S C3S C10S C9S -32(8) . 3_766
C17S C3S C10S C9S 42(8) . 3_766
C8S C3S C10S C9S -36(6) 3_766 3_766
C5S C7S C10S C12S 86(16) . .
C18S C7S C10S C12S 25(12) 3_766 .
C17S C7S C10S C12S -41(19) . .
C3S C7S C10S C12S 166(16) . .
C1S C7S C10S C12S -3(10) . .
C11S C7S C10S C12S -1(13) 3_766 .
C16S C7S C10S C12S -93(12) 3_766 .
C14S C7S C10S C12S -121(12) . .
C4S C7S C10S C12S -162(12) . .
C6S C7S C10S C12S -23(10) 3_766 .
C18S C7S C10S C5S -61(13) 3_766 .
C17S C7S C10S C5S -127(22) . .
C3S C7S C10S C5S 79(15) . .
C12S C7S C10S C5S -86(16) . .
C1S C7S C10S C5S -89(13) . .
C11S C7S C10S C5S -87(15) 3_766 .
C16S C7S C10S C5S -179(16) 3_766 .
C14S C7S C10S C5S 153(16) . .
C4S C7S C10S C5S 112(14) . .
C6S C7S C10S C5S -109(14) 3_766 .
C5S C7S C10S C8S 169(16) . 3_766
C18S C7S C10S C8S 108(11) 3_766 3_766
C17S C7S C10S C8S 42(19) . 3_766
C3S C7S C10S C8S -111(12) . 3_766
C12S C7S C10S C8S 83(13) . 3_766
C1S C7S C10S C8S 80(8) . 3_766
C11S C7S C10S C8S 82(11) 3_766 3_766
C16S C7S C10S C8S -10(8) 3_766 3_766
C14S C7S C10S C8S -38(9) . 3_766
C4S C7S C10S C8S -79(8) . 3_766
C6S C7S C10S C8S 60(7) 3_766 3_766
C5S C7S C10S C3S -79(15) . .
C18S C7S C10S C3S -140(14) 3_766 .
C17S C7S C10S C3S 153(20) . .
C12S C7S C10S C3S -166(16) . .
C1S C7S C10S C3S -169(11) . .
C11S C7S C10S C3S -166(13) 3_766 .
C16S C7S C10S C3S 102(10) 3_766 .
C14S C7S C10S C3S 74(9) . .
C4S C7S C10S C3S 32(7) . .
C6S C7S C10S C3S 171(11) 3_766 .
C5S C7S C10S C18S 61(14) . 3_766
C17S C7S C10S C18S -66(14) . 3_766
C3S C7S C10S C18S 140(14) . 3_766
C12S C7S C10S C18S -25(12) . 3_766
C1S C7S C10S C18S -29(7) . 3_766
C11S C7S C10S C18S -26(8) 3_766 3_766
C16S C7S C10S C18S -118(11) 3_766 3_766
C14S C7S C10S C18S -146(12) . 3_766
C4S C7S C10S C18S 173(11) . 3_766
C6S C7S C10S C18S -49(8) 3_766 3_766
C5S C7S C10S C16S 179(16) . 3_766
C18S C7S C10S C16S 118(11) 3_766 3_766
C17S C7S C10S C16S 52(16) . 3_766
C3S C7S C10S C16S -102(10) . 3_766
C12S C7S C10S C16S 93(12) . 3_766
C1S C7S C10S C16S 89(7) . 3_766
C11S C7S C10S C16S 92(9) 3_766 3_766
C14S C7S C10S C16S -28(5) . 3_766
C4S C7S C10S C16S -69(5) . 3_766
C6S C7S C10S C16S 70(6) 3_766 3_766
C5S C7S C10S C6S 109(14) . 3_766
C18S C7S C10S C6S 49(8) 3_766 3_766
C17S C7S C10S C6S -18(16) . 3_766
C3S C7S C10S C6S -171(11) . 3_766
C12S C7S C10S C6S 23(9) . 3_766
C1S C7S C10S C6S 20(4) . 3_766
C11S C7S C10S C6S 23(8) 3_766 3_766
C16S C7S C10S C6S -70(6) 3_766 3_766
C14S C7S C10S C6S -98(7) . 3_766
C4S C7S C10S C6S -139(6) . 3_766
C5S C7S C10S C2S -131(14) . .
C18S C7S C10S C2S 168(11) 3_766 .
C17S C7S C10S C2S 102(16) . .
C3S C7S C10S C2S -52(8) . .
C12S C7S C10S C2S 143(12) . .
C1S C7S C10S C2S 140(6) . .
C11S C7S C10S C2S 142(9) 3_766 .
C16S C7S C10S C2S 50(5) 3_766 .
C14S C7S C10S C2S 22(5) . .
C4S C7S C10S C2S -19(2) . .
C6S C7S C10S C2S 120(5) 3_766 .
C5S C7S C10S C1S 89(13) . .
C18S C7S C10S C1S 29(7) 3_766 .
C17S C7S C10S C1S -38(14) . .
C3S C7S C10S C1S 169(11) . .
C12S C7S C10S C1S 3(10) . .
C11S C7S C10S C1S 3(6) 3_766 .
C16S C7S C10S C1S -89(7) 3_766 .
C14S C7S C10S C1S -117(8) . .
C4S C7S C10S C1S -159(7) . .
C6S C7S C10S C1S -20(4) 3_766 .
C5S C7S C10S C4S -112(14) . .
C18S C7S C10S C4S -173(11) 3_766 .
C17S C7S C10S C4S 121(18) . .
C3S C7S C10S C4S -32(7) . .
C12S C7S C10S C4S 162(12) . .
C1S C7S C10S C4S 159(7) . .
C11S C7S C10S C4S 161(10) 3_766 .
C16S C7S C10S C4S 69(5) 3_766 .
C14S C7S C10S C4S 41(4) . .
C6S C7S C10S C4S 139(6) 3_766 .
C5S C7S C10S C9S 147(14) . 3_766
C18S C7S C10S C9S 86(9) 3_766 3_766
C17S C7S C10S C9S 20(16) . 3_766
C3S C7S C10S C9S -134(10) . 3_766
C12S C7S C10S C9S 61(10) . 3_766
C1S C7S C10S C9S 57(5) . 3_766
C11S C7S C10S C9S 60(8) 3_766 3_766
C16S C7S C10S C9S -32(5) 3_766 3_766
C14S C7S C10S C9S -60(6) . 3_766
C4S C7S C10S C9S -101(5) . 3_766
C6S C7S C10S C9S 37(3) 3_766 3_766
C13S C2S C10S C12S -38(15) . .
C4S C2S C10S C12S 77(12) . .
C9S C2S C10S C12S -104(12) . .
C14S C2S C10S C12S -1(12) . .
C16S C2S C10S C12S -37(10) 3_766 .
C3S C2S C10S C12S 79(11) . .
C8S C2S C10S C12S -51(13) . .
C8S C2S C10S C12S -88(12) 3_766 .
C16S C2S C10S C12S -87(12) . .
C15S C2S C10S C12S -130(10) . .
C7S C2S C10S C12S 28(9) . .
C13S C2S C10S C5S -85(11) . .
C4S C2S C10S C5S 29(8) . .
C9S C2S C10S C5S -152(7) . .
C14S C2S C10S C5S -49(8) . .
C16S C2S C10S C5S -84(7) 3_766 .
C3S C2S C10S C5S 32(7) . .
C8S C2S C10S C5S -98(9) . .
C8S C2S C10S C5S -135(9) 3_766 .
C16S C2S C10S C5S -135(7) . .
C15S C2S C10S C5S -177(5) . .
C7S C2S C10S C5S -19(6) . .
C13S C2S C10S C8S 50(11) . 3_766
C4S C2S C10S C8S 165(8) . 3_766
C9S C2S C10S C8S -16(8) . 3_766
C14S C2S C10S C8S 87(7) . 3_766
C16S C2S C10S C8S 52(6) 3_766 3_766
C3S C2S C10S C8S 168(10) . 3_766
C8S C2S C10S C8S 37(11) . 3_766
C16S C2S C10S C8S 1(7) . 3_766
C15S C2S C10S C8S -41(7) . 3_766
C7S C2S C10S C8S 117(8) . 3_766
C13S C2S C10S C3S -118(11) . .
C4S C2S C10S C3S -3(8) . .
C9S C2S C10S C3S 176(9) . .
C14S C2S C10S C3S -81(8) . .
C16S C2S C10S C3S -116(8) 3_766 .
C8S C2S C10S C3S -131(9) . .
C8S C2S C10S C3S -168(10) 3_766 .
C16S C2S C10S C3S -167(8) . .
C15S C2S C10S C3S 151(7) . .
C7S C2S C10S C3S -51(7) . .
C13S C2S C10S C7S -67(11) . .
C4S C2S C10S C7S 48(7) . .
C9S C2S C10S C7S -133(7) . .
C14S C2S C10S C7S -30(7) . .
C16S C2S C10S C7S -65(6) 3_766 .
C3S C2S C10S C7S 51(7) . .
C8S C2S C10S C7S -80(8) . .
C8S C2S C10S C7S -117(8) 3_766 .
C16S C2S C10S C7S -116(7) . .
C15S C2S C10S C7S -158(5) . .
C13S C2S C10S C18S -60(12) . 3_766
C4S C2S C10S C18S 55(8) . 3_766
C9S C2S C10S C18S -126(8) . 3_766
C14S C2S C10S C18S -23(8) . 3_766
C16S C2S C10S C18S -59(6) 3_766 3_766
C3S C2S C10S C18S 58(8) . 3_766
C8S C2S C10S C18S -73(9) . 3_766
C8S C2S C10S C18S -110(9) 3_766 3_766
C16S C2S C10S C18S -109(7) . 3_766
C15S C2S C10S C18S -152(5) . 3_766
C7S C2S C10S C18S 6(6) . 3_766
C13S C2S C10S C16S -1(10) . 3_766
C4S C2S C10S C16S 113(7) . 3_766
C9S C2S C10S C16S -68(6) . 3_766
C14S C2S C10S C16S 35(5) . 3_766
C3S C2S C10S C16S 116(8) . 3_766
C8S C2S C10S C16S -14(8) . 3_766
C8S C2S C10S C16S -52(6) 3_766 3_766
C16S C2S C10S C16S -51(7) . 3_766
C15S C2S C10S C16S -93(5) . 3_766
C7S C2S C10S C16S 65(6) . 3_766
C13S C2S C10S C6S -9(12) . 3_766
C4S C2S C10S C6S 106(7) . 3_766
C9S C2S C10S C6S -75(8) . 3_766
C14S C2S C10S C6S 28(7) . 3_766
C16S C2S C10S C6S -8(5) 3_766 3_766
C3S C2S C10S C6S 108(8) . 3_766
C8S C2S C10S C6S -22(9) . 3_766
C8S C2S C10S C6S -59(7) 3_766 3_766
C16S C2S C10S C6S -58(6) . 3_766
C15S C2S C10S C6S -101(5) . 3_766
C7S C2S C10S C6S 57(5) . 3_766
C13S C2S C10S C1S -36(12) . .
C4S C2S C10S C1S 79(7) . .
C9S C2S C10S C1S -102(8) . .
C14S C2S C10S C1S 1(7) . .
C16S C2S C10S C1S -34(6) 3_766 .
C3S C2S C10S C1S 82(8) . .
C8S C2S C10S C1S -49(9) . .
C8S C2S C10S C1S -86(8) 3_766 .
C16S C2S C10S C1S -85(7) . .
C15S C2S C10S C1S -127(5) . .
C7S C2S C10S C1S 31(5) . .
C13S C2S C10S C4S -115(12) . .
C9S C2S C10S C4S 179(9) . .
C14S C2S C10S C4S -78(7) . .
C16S C2S C10S C4S -113(7) 3_766 .
C3S C2S C10S C4S 3(8) . .
C8S C2S C10S C4S -128(9) . .
C8S C2S C10S C4S -165(8) 3_766 .
C16S C2S C10S C4S -164(6) . .
C15S C2S C10S C4S 154(6) . .
C7S C2S C10S C4S -48(7) . .
C13S C2S C10S C9S 17(10) . 3_766
C4S C2S C10S C9S 132(6) . 3_766
C9S C2S C10S C9S -49(6) . 3_766
C14S C2S C10S C9S 54(5) . 3_766
C16S C2S C10S C9S 18(4) 3_766 3_766
C3S C2S C10S C9S 134(7) . 3_766
C8S C2S C10S C9S 4(7) . 3_766
C8S C2S C10S C9S -33(5) 3_766 3_766
C16S C2S C10S C9S -32(4) . 3_766
C15S C2S C10S C9S -75(3) . 3_766
C7S C2S C10S C9S 83(5) . 3_766
C18S C1S C10S C12S 30(100) 3_766 .
C6S C1S C10S C12S -160(100) 3_766 .
C11S C1S C10S C12S 64(100) 3_766 .
C15S C1S C10S C12S 168(100) 3_766 .
C7S C1S C10S C12S 68(100) . .
C5S C1S C10S C12S 36(100) . .
C17S C1S C10S C12S 84(100) . .
C9S C1S C10S C12S 172(100) 3_766 .
C16S C1S C10S C12S 132(100) 3_766 .
C3S C1S C10S C12S 60(100) . .
C18S C1S C10S C5S -6(13) 3_766 .
C6S C1S C10S C5S 164(11) 3_766 .
C12S C1S C10S C5S -36(100) . .
C11S C1S C10S C5S 27(11) 3_766 .
C15S C1S C10S C5S 132(9) 3_766 .
C7S C1S C10S C5S 32(7) . .
C17S C1S C10S C5S 47(8) . .
C9S C1S C10S C5S 136(8) 3_766 .
C16S C1S C10S C5S 95(7) 3_766 .
C3S C1S C10S C5S 24(7) . .
C18S C1S C10S C8S -145(14) 3_766 3_766
C6S C1S C10S C8S 25(9) 3_766 3_766
C12S C1S C10S C8S -176(100) . 3_766
C11S C1S C10S C8S -112(11) 3_766 3_766
C15S C1S C10S C8S -8(9) 3_766 3_766
C7S C1S C10S C8S -108(9) . 3_766
C5S C1S C10S C8S -139(10) . 3_766
C17S C1S C10S C8S -92(8) . 3_766
C9S C1S C10S C8S -4(6) 3_766 3_766
C16S C1S C10S C8S -44(6) 3_766 3_766
C3S C1S C10S C8S -116(10) . 3_766
C18S C1S C10S C3S -30(13) 3_766 .
C6S C1S C10S C3S 140(10) 3_766 .
C12S C1S C10S C3S -60(100) . .
C11S C1S C10S C3S 4(13) 3_766 .
C15S C1S C10S C3S 108(9) 3_766 .
C7S C1S C10S C3S 8(8) . .
C5S C1S C10S C3S -24(7) . .
C17S C1S C10S C3S 23(9) . .
C9S C1S C10S C3S 112(8) 3_766 .
C16S C1S C10S C3S 71(7) 3_766 .
C18S C1S C10S C7S -38(12) 3_766 .
C6S C1S C10S C7S 132(10) 3_766 .
C12S C1S C10S C7S -68(100) . .
C11S C1S C10S C7S -4(11) 3_766 .
C15S C1S C10S C7S 100(9) 3_766 .
C5S C1S C10S C7S -32(7) . .
C17S C1S C10S C7S 15(7) . .
C9S C1S C10S C7S 104(7) 3_766 .
C16S C1S C10S C7S 63(6) 3_766 .
C3S C1S C10S C7S -8(8) . .
C6S C1S C10S C18S 170(16) 3_766 3_766
C12S C1S C10S C18S -30(100) . 3_766
C11S C1S C10S C18S 33(13) 3_766 3_766
C15S C1S C10S C18S 138(14) 3_766 3_766
C7S C1S C10S C18S 38(12) . 3_766
C5S C1S C10S C18S 6(13) . 3_766
C17S C1S C10S C18S 53(11) . 3_766
C9S C1S C10S C18S 142(13) 3_766 3_766
C16S C1S C10S C18S 101(13) 3_766 3_766
C3S C1S C10S C18S 30(13) . 3_766
C18S C1S C10S C16S -101(12) 3_766 3_766
C6S C1S C10S C16S 69(8) 3_766 3_766
C12S C1S C10S C16S -132(100) . 3_766
C11S C1S C10S C16S -68(10) 3_766 3_766
C15S C1S C10S C16S 37(7) 3_766 3_766
C7S C1S C10S C16S -63(6) . 3_766
C5S C1S C10S C16S -95(7) . 3_766
C17S C1S C10S C16S -48(6) . 3_766
C9S C1S C10S C16S 40(4) 3_766 3_766
C3S C1S C10S C16S -71(7) . 3_766
C18S C1S C10S C6S -170(15) 3_766 3_766
C12S C1S C10S C6S 160(100) . 3_766
C11S C1S C10S C6S -137(14) 3_766 3_766
C15S C1S C10S C6S -32(7) 3_766 3_766
C7S C1S C10S C6S -132(10) . 3_766
C5S C1S C10S C6S -164(11) . 3_766
C17S C1S C10S C6S -117(10) . 3_766
C9S C1S C10S C6S -28(7) 3_766 3_766
C16S C1S C10S C6S -69(8) 3_766 3_766
C3S C1S C10S C6S -140(10) . 3_766
C18S C1S C10S C2S -76(13) 3_766 .
C6S C1S C10S C2S 94(9) 3_766 .
C12S C1S C10S C2S -106(100) . .
C11S C1S C10S C2S -43(12) 3_766 .
C15S C1S C10S C2S 62(8) 3_766 .
C7S C1S C10S C2S -38(6) . .
C5S C1S C10S C2S -70(7) . .
C17S C1S C10S C2S -23(7) . .
C9S C1S C10S C2S 66(6) 3_766 .
C16S C1S C10S C2S 25(4) 3_766 .
C3S C1S C10S C2S -46(5) . .
C18S C1S C10S C4S -55(12) 3_766 .
C6S C1S C10S C4S 115(8) 3_766 .
C12S C1S C10S C4S -85(100) . .
C11S C1S C10S C4S -22(12) 3_766 .
C15S C1S C10S C4S 83(8) 3_766 .
C7S C1S C10S C4S -17(6) . .
C5S C1S C10S C4S -49(6) . .
C17S C1S C10S C4S -2(7) . .
C9S C1S C10S C4S 87(5) 3_766 .
C16S C1S C10S C4S 46(4) 3_766 .
C3S C1S C10S C4S -25(5) . .
C18S C1S C10S C9S -142(13) 3_766 3_766
C6S C1S C10S C9S 28(7) 3_766 3_766
C12S C1S C10S C9S -172(100) . 3_766
C11S C1S C10S C9S -108(10) 3_766 3_766
C15S C1S C10S C9S -4(6) 3_766 3_766
C7S C1S C10S C9S -104(7) . 3_766
C5S C1S C10S C9S -136(8) . 3_766
C17S C1S C10S C9S -88(6) . 3_766
C16S C1S C10S C9S -40(4) 3_766 3_766
C3S C1S C10S C9S -112(8) . 3_766
C2S C4S C10S C12S -108(12) . .
C3S C4S C10S C12S 76(14) . .
C14S C4S C10S C12S -42(11) . .
C13S C4S C10S C12S -80(11) . .
C9S C4S C10S C12S -109(11) . .
C7S C4S C10S C12S 14(9) . .
C16S C4S C10S C12S -57(10) 3_766 .
C5S C4S C10S C12S 39(8) . .
C8S C4S C10S C12S -72(11) . .
C17S C4S C10S C12S -1(10) . .
C8S C4S C10S C12S -94(12) 3_766 .
C2S C4S C10S C5S -148(8) . .
C3S C4S C10S C5S 37(11) . .
C14S C4S C10S C5S -81(7) . .
C13S C4S C10S C5S -119(7) . .
C9S C4S C10S C5S -148(7) . .
C7S C4S C10S C5S -26(7) . .
C16S C4S C10S C5S -96(7) 3_766 .
C8S C4S C10S C5S -111(7) . .
C17S C4S C10S C5S -41(6) . .
C8S C4S C10S C5S -134(9) 3_766 .
C2S C4S C10S C8S -14(7) . 3_766
C3S C4S C10S C8S 171(14) . 3_766
C14S C4S C10S C8S 53(7) . 3_766
C13S C4S C10S C8S 14(7) . 3_766
C9S C4S C10S C8S -15(6) . 3_766
C7S C4S C10S C8S 108(8) . 3_766
C16S C4S C10S C8S 37(6) 3_766 3_766
C5S C4S C10S C8S 134(9) . 3_766
C8S C4S C10S C8S 22(9) . 3_766
C17S C4S C10S C8S 93(7) . 3_766
C2S C4S C10S C3S 175(14) . .
C14S C4S C10S C3S -118(12) . .
C13S C4S C10S C3S -157(12) . .
C9S C4S C10S C3S 175(12) . .
C7S C4S C10S C3S -63(11) . .
C16S C4S C10S C3S -133(13) 3_766 .
C5S C4S C10S C3S -37(11) . .
C8S C4S C10S C3S -149(12) . .
C17S C4S C10S C3S -78(11) . .
C8S C4S C10S C3S -171(14) 3_766 .
C2S C4S C10S C7S -122(8) . .
C3S C4S C10S C7S 63(11) . .
C14S C4S C10S C7S -55(7) . .
C13S C4S C10S C7S -94(7) . .
C9S C4S C10S C7S -123(6) . .
C16S C4S C10S C7S -71(6) 3_766 .
C5S C4S C10S C7S 26(7) . .
C8S C4S C10S C7S -86(7) . .
C17S C4S C10S C7S -15(6) . .
C8S C4S C10S C7S -108(8) 3_766 .
C2S C4S C10S C18S -126(8) . 3_766
C3S C4S C10S C18S 59(12) . 3_766
C14S C4S C10S C18S -59(7) . 3_766
C13S C4S C10S C18S -98(6) . 3_766
C9S C4S C10S C18S -127(6) . 3_766
C7S C4S C10S C18S -4(6) . 3_766
C16S C4S C10S C18S -75(6) 3_766 3_766
C5S C4S C10S C18S 22(6) . 3_766
C8S C4S C10S C18S -90(6) . 3_766
C17S C4S C10S C18S -19(5) . 3_766
C8S C4S C10S C18S -112(8) 3_766 3_766
C2S C4S C10S C16S -51(6) . 3_766
C3S C4S C10S C16S 133(13) . 3_766
C14S C4S C10S C16S 15(6) . 3_766
C13S C4S C10S C16S -23(5) . 3_766
C9S C4S C10S C16S -52(5) . 3_766
C7S C4S C10S C16S 71(6) . 3_766
C5S C4S C10S C16S 96(7) . 3_766
C8S C4S C10S C16S -15(6) . 3_766
C17S C4S C10S C16S 56(5) . 3_766
C8S C4S C10S C16S -37(6) 3_766 3_766
C2S C4S C10S C6S -81(8) . 3_766
C3S C4S C10S C6S 104(13) . 3_766
C14S C4S C10S C6S -15(7) . 3_766
C13S C4S C10S C6S -53(7) . 3_766
C9S C4S C10S C6S -82(7) . 3_766
C7S C4S C10S C6S 41(6) . 3_766
C16S C4S C10S C6S -30(5) 3_766 3_766
C5S C4S C10S C6S 66(6) . 3_766
C8S C4S C10S C6S -45(7) . 3_766
C17S C4S C10S C6S 26(6) . 3_766
C8S C4S C10S C6S -67(7) 3_766 3_766
C3S C4S C10S C2S -175(14) . .
C14S C4S C10S C2S 67(6) . .
C13S C4S C10S C2S 28(5) . .
C9S C4S C10S C2S 0(4) . .
C7S C4S C10S C2S 122(8) . .
C16S C4S C10S C2S 51(6) 3_766 .
C5S C4S C10S C2S 148(8) . .
C8S C4S C10S C2S 36(6) . .
C17S C4S C10S C2S 107(6) . .
C8S C4S C10S C2S 14(7) 3_766 .
C2S C4S C10S C1S -106(7) . .
C3S C4S C10S C1S 79(12) . .
C14S C4S C10S C1S -39(7) . .
C13S C4S C10S C1S -78(6) . .
C9S C4S C10S C1S -106(6) . .
C7S C4S C10S C1S 16(6) . .
C16S C4S C10S C1S -54(5) 3_766 .
C5S C4S C10S C1S 42(5) . .
C8S C4S C10S C1S -70(6) . .
C17S C4S C10S C1S 1(5) . .
C8S C4S C10S C1S -92(7) 3_766 .
C2S C4S C10S C9S -47(6) . 3_766
C3S C4S C10S C9S 138(12) . 3_766
C14S C4S C10S C9S 19(5) . 3_766
C13S C4S C10S C9S -19(5) . 3_766
C9S C4S C10S C9S -48(4) . 3_766
C7S C4S C10S C9S 75(6) . 3_766
C16S C4S C10S C9S 4(4) 3_766 3_766
C5S C4S C10S C9S 100(6) . 3_766
C8S C4S C10S C9S -11(5) . 3_766
C17S C4S C10S C9S 60(4) . 3_766
C8S C4S C10S C9S -33(5) 3_766 3_766
C15S C6S C11S C1S -169(19) . 3_766
C12S C6S C11S C1S 53(17) 3_766 3_766
C9S C6S C11S C1S 153(17) . 3_766
C18S C6S C11S C1S 41(15) . 3_766
C10S C6S C11S C1S 60(16) 3_766 3_766
C16S C6S C11S C1S 117(17) . 3_766
C8S C6S C11S C1S 98(17) . 3_766
C13S C6S C11S C1S 137(17) . 3_766
C7S C6S C11S C1S 80(17) 3_766 3_766
C5S C6S C11S C1S 56(16) 3_766 3_766
C15S C6S C11S C17S 71(9) . 3_766
C1S C6S C11S C17S -119(21) 3_766 3_766
C12S C6S C11S C17S -66(12) 3_766 3_766
C9S C6S C11S C17S 34(12) . 3_766
C18S C6S C11S C17S -78(13) . 3_766
C10S C6S C11S C17S -59(10) 3_766 3_766
C16S C6S C11S C17S -2(9) . 3_766
C8S C6S C11S C17S -21(12) . 3_766
C13S C6S C11S C17S 18(14) . 3_766
C7S C6S C11S C17S -39(9) 3_766 3_766
C5S C6S C11S C17S -63(9) 3_766 3_766
C15S C6S C11S C18S 150(11) . .
C1S C6S C11S C18S -41(14) 3_766 .
C12S C6S C11S C18S 12(11) 3_766 .
C9S C6S C11S C18S 112(9) . .
C10S C6S C11S C18S 19(9) 3_766 .
C16S C6S C11S C18S 76(9) . .
C8S C6S C11S C18S 57(9) . .
C13S C6S C11S C18S 96(9) . .
C7S C6S C11S C18S 39(9) 3_766 .
C5S C6S C11S C18S 15(8) 3_766 .
C15S C6S C11S C7S 110(8) . 3_766
C1S C6S C11S C7S -80(17) 3_766 3_766
C12S C6S C11S C7S -27(9) 3_766 3_766
C9S C6S C11S C7S 73(7) . 3_766
C18S C6S C11S C7S -39(9) . 3_766
C10S C6S C11S C7S -20(7) 3_766 3_766
C16S C6S C11S C7S 37(6) . 3_766
C8S C6S C11S C7S 18(8) . 3_766
C13S C6S C11S C7S 57(9) . 3_766
C5S C6S C11S C7S -24(5) 3_766 3_766
C1S C6S C11S C15S 169(19) 3_766 .
C12S C6S C11S C15S -137(10) 3_766 .
C9S C6S C11S C15S -37(6) . .
C18S C6S C11S C15S -150(11) . .
C10S C6S C11S C15S -130(8) 3_766 .
C16S C6S C11S C15S -73(6) . .
C8S C6S C11S C15S -92(8) . .
C13S C6S C11S C15S -53(9) . .
C7S C6S C11S C15S -110(8) 3_766 .
C5S C6S C11S C15S -134(7) 3_766 .
C15S C6S C11S C12S 137(10) . 3_766
C1S C6S C11S C12S -53(17) 3_766 3_766
C9S C6S C11S C12S 100(9) . 3_766
C18S C6S C11S C12S -12(11) . 3_766
C10S C6S C11S C12S 7(8) 3_766 3_766
C16S C6S C11S C12S 64(8) . 3_766
C8S C6S C11S C12S 45(8) . 3_766
C13S C6S C11S C12S 84(10) . 3_766
C7S C6S C11S C12S 27(9) 3_766 3_766
C5S C6S C11S C12S 3(8) 3_766 3_766
C15S C6S C11S C5S 134(7) . 3_766
C1S C6S C11S C5S -56(16) 3_766 3_766
C12S C6S C11S C5S -3(8) 3_766 3_766
C9S C6S C11S C5S 97(6) . 3_766
C18S C6S C11S C5S -15(8) . 3_766
C10S C6S C11S C5S 4(5) 3_766 3_766
C16S C6S C11S C5S 61(4) . 3_766
C8S C6S C11S C5S 42(6) . 3_766
C13S C6S C11S C5S 81(7) . 3_766
C7S C6S C11S C5S 24(5) 3_766 3_766
C15S C6S C11S C16S 73(6) . .
C1S C6S C11S C16S -117(17) 3_766 .
C12S C6S C11S C16S -64(8) 3_766 .
C9S C6S C11S C16S 36(5) . .
C18S C6S C11S C16S -76(9) . .
C10S C6S C11S C16S -57(4) 3_766 .
C8S C6S C11S C16S -19(5) . .
C13S C6S C11S C16S 20(7) . .
C7S C6S C11S C16S -37(6) 3_766 .
C5S C6S C11S C16S -61(4) 3_766 .
C18S C1S C12S C10S -149(100) 3_766 .
C6S C1S C12S C10S 20(100) 3_766 .
C11S C1S C12S C10S -118(100) 3_766 .
C15S C1S C12S C10S -12(100) 3_766 .
C7S C1S C12S C10S -111(100) . .
C5S C1S C12S C10S -142(100) . .
C17S C1S C12S C10S -97(100) . .
C9S C1S C12S C10S -8(100) 3_766 .
C16S C1S C12S C10S -47(100) 3_766 .
C3S C1S C12S C10S -117(100) . .
C6S C1S C12S C18S 169(16) 3_766 3_766
C11S C1S C12S C18S 32(15) 3_766 3_766
C15S C1S C12S C18S 137(14) 3_766 3_766
C7S C1S C12S C18S 38(13) . 3_766
C5S C1S C12S C18S 7(13) . 3_766
C17S C1S C12S C18S 53(12) . 3_766
C10S C1S C12S C18S 149(100) . 3_766
C9S C1S C12S C18S 141(14) 3_766 3_766
C16S C1S C12S C18S 102(14) 3_766 3_766
C3S C1S C12S C18S 32(14) . 3_766
C18S C1S C12S C6S -169(16) 3_766 3_766
C11S C1S C12S C6S -138(14) 3_766 3_766
C15S C1S C12S C6S -32(8) 3_766 3_766
C7S C1S C12S C6S -131(10) . 3_766
C5S C1S C12S C6S -162(13) . 3_766
C17S C1S C12S C6S -117(10) . 3_766
C10S C1S C12S C6S -20(100) . 3_766
C9S C1S C12S C6S -28(6) 3_766 3_766
C16S C1S C12S C6S -68(7) 3_766 3_766
C3S C1S C12S C6S -137(12) . 3_766
C18S C1S C12S C5S -7(13) 3_766 .
C6S C1S C12S C5S 162(13) 3_766 .
C11S C1S C12S C5S 25(16) 3_766 .
C15S C1S C12S C5S 130(10) 3_766 .
C7S C1S C12S C5S 31(9) . .
C17S C1S C12S C5S 46(11) . .
C10S C1S C12S C5S 142(100) . .
C9S C1S C12S C5S 134(11) 3_766 .
C16S C1S C12S C5S 95(12) 3_766 .
C3S C1S C12S C5S 25(8) . .
C18S C1S C12S C7S -38(13) 3_766 .
C6S C1S C12S C7S 131(10) 3_766 .
C11S C1S C12S C7S -7(13) 3_766 .
C15S C1S C12S C7S 99(9) 3_766 .
C5S C1S C12S C7S -31(9) . .
C17S C1S C12S C7S 14(8) . .
C10S C1S C12S C7S 111(100) . .
C9S C1S C12S C7S 103(7) 3_766 .
C16S C1S C12S C7S 63(7) 3_766 .
C3S C1S C12S C7S -7(10) . .
C18S C1S C12S C11S -32(15) 3_766 3_766
C6S C1S C12S C11S 138(14) 3_766 3_766
C15S C1S C12S C11S 106(13) 3_766 3_766
C7S C1S C12S C11S 7(13) . 3_766
C5S C1S C12S C11S -25(16) . 3_766
C17S C1S C12S C11S 21(9) . 3_766
C10S C1S C12S C11S 118(100) . 3_766
C9S C1S C12S C11S 110(11) 3_766 3_766
C16S C1S C12S C11S 70(12) 3_766 3_766
C3S C1S C12S C11S 0(19) . 3_766
C18S C1S C12S C8S -145(18) 3_766 3_766
C6S C1S C12S C8S 24(11) 3_766 3_766
C11S C1S C12S C8S -113(13) 3_766 3_766
C15S C1S C12S C8S -8(14) 3_766 3_766
C7S C1S C12S C8S -107(13) . 3_766
C5S C1S C12S C8S -138(18) . 3_766
C17S C1S C12S C8S -92(12) . 3_766
C10S C1S C12S C8S 4(100) . 3_766
C9S C1S C12S C8S -4(9) 3_766 3_766
C16S C1S C12S C8S -43(8) 3_766 3_766
C3S C1S C12S C8S -113(18) . 3_766
C18S C1S C12S C15S -137(14) 3_766 3_766
C6S C1S C12S C15S 32(8) 3_766 3_766
C11S C1S C12S C15S -106(13) 3_766 3_766
C7S C1S C12S C15S -99(9) . 3_766
C5S C1S C12S C15S -130(10) . 3_766
C17S C1S C12S C15S -85(8) . 3_766
C10S C1S C12S C15S 12(100) . 3_766
C9S C1S C12S C15S 4(7) 3_766 3_766
C16S C1S C12S C15S -35(9) 3_766 3_766
C3S C1S C12S C15S -105(11) . 3_766
C18S C1S C12S C3S -32(14) 3_766 .
C6S C1S C12S C3S 137(12) 3_766 .
C11S C1S C12S C3S 0(18) 3_766 .
C15S C1S C12S C3S 105(11) 3_766 .
C7S C1S C12S C3S 7(10) . .
C5S C1S C12S C3S -25(8) . .
C17S C1S C12S C3S 21(13) . .
C10S C1S C12S C3S 117(100) . .
C9S C1S C12S C3S 109(12) 3_766 .
C16S C1S C12S C3S 70(12) 3_766 .
C18S C1S C12S C16S -102(14) 3_766 3_766
C6S C1S C12S C16S 68(7) 3_766 3_766
C11S C1S C12S C16S -70(12) 3_766 3_766
C15S C1S C12S C16S 35(9) 3_766 3_766
C7S C1S C12S C16S -63(7) . 3_766
C5S C1S C12S C16S -95(12) . 3_766
C17S C1S C12S C16S -49(8) . 3_766
C10S C1S C12S C16S 47(100) . 3_766
C9S C1S C12S C16S 39(4) 3_766 3_766
C3S C1S C12S C16S -70(12) . 3_766
C18S C1S C12S C17S -53(12) 3_766 .
C6S C1S C12S C17S 117(10) 3_766 .
C11S C1S C12S C17S -21(9) 3_766 .
C15S C1S C12S C17S 85(8) 3_766 .
C7S C1S C12S C17S -14(8) . .
C5S C1S C12S C17S -46(11) . .
C10S C1S C12S C17S 97(100) . .
C9S C1S C12S C17S 89(6) 3_766 .
C16S C1S C12S C17S 49(8) 3_766 .
C3S C1S C12S C17S -21(13) . .
C5S C10S C12S C1S 142(100) . .
C8S C10S C12S C1S 4(100) 3_766 .
C3S C10S C12S C1S 120(100) . .
C7S C10S C12S C1S 110(100) . .
C18S C10S C12S C1S 147(100) 3_766 .
C16S C10S C12S C1S 48(100) 3_766 .
C6S C10S C12S C1S -19(100) 3_766 .
C2S C10S C12S C1S 74(100) . .
C4S C10S C12S C1S 95(100) . .
C9S C10S C12S C1S 8(100) 3_766 .
C5S C10S C12S C18S -4(21) . 3_766
C8S C10S C12S C18S -142(25) 3_766 3_766
C3S C10S C12S C18S -27(27) . 3_766
C7S C10S C12S C18S -37(22) . 3_766
C16S C10S C12S C18S -99(26) 3_766 3_766
C6S C10S C12S C18S -166(40) 3_766 3_766
C2S C10S C12S C18S -72(26) . 3_766
C1S C10S C12S C18S -147(100) . 3_766
C4S C10S C12S C18S -52(27) . 3_766
C9S C10S C12S C18S -139(28) 3_766 3_766
C5S C10S C12S C6S 161(23) . 3_766
C8S C10S C12S C6S 23(20) 3_766 3_766
C3S C10S C12S C6S 139(18) . 3_766
C7S C10S C12S C6S 129(21) . 3_766
C18S C10S C12S C6S 166(40) 3_766 3_766
C16S C10S C12S C6S 66(16) 3_766 3_766
C2S C10S C12S C6S 93(18) . 3_766
C1S C10S C12S C6S 19(100) . 3_766
C4S C10S C12S C6S 114(17) . 3_766
C9S C10S C12S C6S 27(13) 3_766 3_766
C8S C10S C12S C5S -138(11) 3_766 .
C3S C10S C12S C5S -22(10) . .
C7S C10S C12S C5S -33(8) . .
C18S C10S C12S C5S 4(21) 3_766 .
C16S C10S C12S C5S -95(10) 3_766 .
C6S C10S C12S C5S -161(23) 3_766 .
C2S C10S C12S C5S -68(10) . .
C1S C10S C12S C5S -142(100) . .
C4S C10S C12S C5S -47(9) . .
C9S C10S C12S C5S -135(12) 3_766 .
C5S C10S C12S C7S 33(8) . .
C8S C10S C12S C7S -106(10) 3_766 .
C3S C10S C12S C7S 10(11) . .
C18S C10S C12S C7S 37(22) 3_766 .
C16S C10S C12S C7S -62(8) 3_766 .
C6S C10S C12S C7S -129(22) 3_766 .
C2S C10S C12S C7S -36(11) . .
C1S C10S C12S C7S -110(100) . .
C4S C10S C12S C7S -15(10) . .
C9S C10S C12S C7S -102(10) 3_766 .
C5S C10S C12S C11S 33(24) . 3_766
C8S C10S C12S C11S -105(27) 3_766 3_766
C3S C10S C12S C11S 11(31) . 3_766
C7S C10S C12S C11S 1(23) . 3_766
C18S C10S C12S C11S 38(20) 3_766 3_766
C16S C10S C12S C11S -61(28) 3_766 3_766
C6S C10S C12S C11S -128(39) 3_766 3_766
C2S C10S C12S C11S -35(31) . 3_766
C1S C10S C12S C11S -109(100) . 3_766
C4S C10S C12S C11S -14(31) . 3_766
C9S C10S C12S C11S -101(29) 3_766 3_766
C5S C10S C12S C8S 138(11) . 3_766
C3S C10S C12S C8S 116(10) . 3_766
C7S C10S C12S C8S 106(10) . 3_766
C18S C10S C12S C8S 142(25) 3_766 3_766
C16S C10S C12S C8S 43(7) 3_766 3_766
C6S C10S C12S C8S -23(20) 3_766 3_766
C2S C10S C12S C8S 70(8) . 3_766
C1S C10S C12S C8S -4(100) . 3_766
C4S C10S C12S C8S 91(8) . 3_766
C9S C10S C12S C8S 4(9) 3_766 3_766
C5S C10S C12S C15S 131(19) . 3_766
C8S C10S C12S C15S -7(17) 3_766 3_766
C3S C10S C12S C15S 109(15) . 3_766
C7S C10S C12S C15S 99(17) . 3_766
C18S C10S C12S C15S 136(35) 3_766 3_766
C16S C10S C12S C15S 37(13) 3_766 3_766
C6S C10S C12S C15S -30(9) 3_766 3_766
C2S C10S C12S C15S 63(16) . 3_766
C1S C10S C12S C15S -11(100) . 3_766
C4S C10S C12S C15S 84(15) . 3_766
C9S C10S C12S C15S -3(10) 3_766 3_766
C5S C10S C12S C3S 22(10) . .
C8S C10S C12S C3S -116(10) 3_766 .
C7S C10S C12S C3S -10(11) . .
C18S C10S C12S C3S 27(27) 3_766 .
C16S C10S C12S C3S -72(8) 3_766 .
C6S C10S C12S C3S -139(18) 3_766 .
C2S C10S C12S C3S -46(6) . .
C1S C10S C12S C3S -120(100) . .
C4S C10S C12S C3S -25(5) . .
C9S C10S C12S C3S -112(9) 3_766 .
C5S C10S C12S C16S 95(10) . 3_766
C8S C10S C12S C16S -43(7) 3_766 3_766
C3S C10S C12S C16S 72(8) . 3_766
C7S C10S C12S C16S 62(8) . 3_766
C18S C10S C12S C16S 99(26) 3_766 3_766
C6S C10S C12S C16S -66(16) 3_766 3_766
C2S C10S C12S C16S 27(7) . 3_766
C1S C10S C12S C16S -48(100) . 3_766
C4S C10S C12S C16S 47(6) . 3_766
C9S C10S C12S C16S -40(5) 3_766 3_766
C5S C10S C12S C17S 49(11) . .
C8S C10S C12S C17S -89(12) 3_766 .
C3S C10S C12S C17S 27(15) . .
C7S C10S C12S C17S 17(8) . .
C18S C10S C12S C17S 54(21) 3_766 .
C16S C10S C12S C17S -45(11) 3_766 .
C6S C10S C12S C17S -112(23) 3_766 .
C2S C10S C12S C17S -19(15) . .
C1S C10S C12S C17S -93(100) . .
C4S C10S C12S C17S 2(14) . .
C9S C10S C12S C17S -85(12) 3_766 .
C7S C5S C12S C1S -59(13) . .
C18S C5S C12S C1S 6(12) 3_766 .
C3S C5S C12S C1S -146(12) . .
C10S C5S C12S C1S -177(17) . .
C17S C5S C12S C1S -41(9) . .
C11S C5S C12S C1S -11(7) 3_766 .
C4S C5S C12S C1S -122(10) . .
C6S C5S C12S C1S -19(16) 3_766 .
C16S C5S C12S C1S -96(7) 3_766 .
C2S C5S C12S C1S -125(9) . .
C7S C5S C12S C10S 119(13) . .
C18S C5S C12S C10S -176(17) 3_766 .
C3S C5S C12S C10S 32(13) . .
C1S C5S C12S C10S 177(17) . .
C17S C5S C12S C10S 137(11) . .
C11S C5S C12S C10S 166(12) 3_766 .
C4S C5S C12S C10S 55(10) . .
C6S C5S C12S C10S 158(29) 3_766 .
C16S C5S C12S C10S 81(12) 3_766 .
C2S C5S C12S C10S 53(10) . .
C7S C5S C12S C18S -65(13) . 3_766
C3S C5S C12S C18S -152(17) . 3_766
C10S C5S C12S C18S 176(17) . 3_766
C1S C5S C12S C18S -6(12) . 3_766
C17S C5S C12S C18S -47(11) . 3_766
C11S C5S C12S C18S -17(11) 3_766 3_766
C4S C5S C12S C18S -129(14) . 3_766
C6S C5S C12S C18S -25(22) 3_766 3_766
C16S C5S C12S C18S -102(12) 3_766 3_766
C2S C5S C12S C18S -131(13) . 3_766
C7S C5S C12S C6S -40(26) . 3_766
C18S C5S C12S C6S 25(22) 3_766 3_766
C3S C5S C12S C6S -127(22) . 3_766
C10S C5S C12S C6S -158(29) . 3_766
C1S C5S C12S C6S 19(16) . 3_766
C17S C5S C12S C6S -22(23) . 3_766
C11S C5S C12S C6S 8(21) 3_766 3_766
C4S C5S C12S C6S -104(22) . 3_766
C16S C5S C12S C6S -77(20) 3_766 3_766
C2S C5S C12S C6S -106(22) . 3_766
C18S C5S C12S C7S 65(13) 3_766 .
C3S C5S C12S C7S -87(13) . .
C10S C5S C12S C7S -119(13) . .
C1S C5S C12S C7S 59(13) . .
C17S C5S C12S C7S 18(8) . .
C11S C5S C12S C7S 48(10) 3_766 .
C4S C5S C12S C7S -64(9) . .
C6S C5S C12S C7S 40(26) 3_766 .
C16S C5S C12S C7S -37(11) 3_766 .
C2S C5S C12S C7S -66(9) . .
C7S C5S C12S C11S -48(10) . 3_766
C18S C5S C12S C11S 17(11) 3_766 3_766
C3S C5S C12S C11S -135(10) . 3_766
C10S C5S C12S C11S -166(12) . 3_766
C1S C5S C12S C11S 11(7) . 3_766
C17S C5S C12S C11S -29(4) . 3_766
C4S C5S C12S C11S -111(6) . 3_766
C6S C5S C12S C11S -8(21) 3_766 3_766
C16S C5S C12S C11S -85(5) 3_766 3_766
C2S C5S C12S C11S -114(5) . 3_766
C7S C5S C12S C8S 77(12) . 3_766
C18S C5S C12S C8S 142(14) 3_766 3_766
C3S C5S C12S C8S -10(13) . 3_766
C10S C5S C12S C8S -42(11) . 3_766
C1S C5S C12S C8S 135(12) . 3_766
C17S C5S C12S C8S 95(7) . 3_766
C11S C5S C12S C8S 124(8) 3_766 3_766
C4S C5S C12S C8S 13(10) . 3_766
C6S C5S C12S C8S 116(25) 3_766 3_766
C16S C5S C12S C8S 39(7) 3_766 3_766
C2S C5S C12S C8S 11(8) . 3_766
C7S C5S C12S C15S -19(17) . 3_766
C18S C5S C12S C15S 46(14) 3_766 3_766
C3S C5S C12S C15S -106(14) . 3_766
C10S C5S C12S C15S -137(20) . 3_766
C1S C5S C12S C15S 40(7) . 3_766
C17S C5S C12S C15S -1(13) . 3_766
C11S C5S C12S C15S 29(11) 3_766 3_766
C4S C5S C12S C15S -83(13) . 3_766
C6S C5S C12S C15S 21(12) 3_766 3_766
C16S C5S C12S C15S -56(10) 3_766 3_766
C2S C5S C12S C15S -85(12) . 3_766
C7S C5S C12S C3S 87(13) . .
C18S C5S C12S C3S 152(17) 3_766 .
C10S C5S C12S C3S -32(13) . .
C1S C5S C12S C3S 146(12) . .
C17S C5S C12S C3S 105(10) . .
C11S C5S C12S C3S 135(10) 3_766 .
C4S C5S C12S C3S 23(6) . .
C6S C5S C12S C3S 127(22) 3_766 .
C16S C5S C12S C3S 50(10) 3_766 .
C2S C5S C12S C3S 21(7) . .
C7S C5S C12S C16S 37(11) . 3_766
C18S C5S C12S C16S 102(12) 3_766 3_766
C3S C5S C12S C16S -50(10) . 3_766
C10S C5S C12S C16S -81(12) . 3_766
C1S C5S C12S C16S 96(8) . 3_766
C17S C5S C12S C16S 55(6) . 3_766
C11S C5S C12S C16S 85(5) 3_766 3_766
C4S C5S C12S C16S -27(7) . 3_766
C6S C5S C12S C16S 77(20) 3_766 3_766
C2S C5S C12S C16S -29(5) . 3_766
C7S C5S C12S C17S -18(8) . .
C18S C5S C12S C17S 47(11) 3_766 .
C3S C5S C12S C17S -105(10) . .
C10S C5S C12S C17S -137(11) . .
C1S C5S C12S C17S 41(9) . .
C11S C5S C12S C17S 29(4) 3_766 .
C4S C5S C12S C17S -82(6) . .
C6S C5S C12S C17S 22(23) 3_766 .
C16S C5S C12S C17S -55(6) 3_766 .
C2S C5S C12S C17S -84(4) . .
C5S C7S C12S C1S 121(14) . .
C18S C7S C12S C1S 38(11) 3_766 .
C17S C7S C12S C1S -24(13) . .
C3S C7S C12S C1S 173(11) . .
C11S C7S C12S C1S 4(7) 3_766 .
C10S C7S C12S C1S -176(14) . .
C16S C7S C12S C1S -101(7) 3_766 .
C14S C7S C12S C1S -111(9) . .
C4S C7S C12S C1S -158(9) . .
C6S C7S C12S C1S -33(8) 3_766 .
C5S C7S C12S C10S -63(13) . .
C18S C7S C12S C10S -146(16) 3_766 .
C17S C7S C12S C10S 151(14) . .
C3S C7S C12S C10S -11(13) . .
C1S C7S C12S C10S 176(14) . .
C11S C7S C12S C10S 180(12) 3_766 .
C16S C7S C12S C10S 75(12) 3_766 .
C14S C7S C12S C10S 65(12) . .
C4S C7S C12S C10S 18(12) . .
C6S C7S C12S C10S 142(18) 3_766 .
C5S C7S C12S C18S 83(14) . 3_766
C17S C7S C12S C18S -62(13) . 3_766
C3S C7S C12S C18S 135(15) . 3_766
C1S C7S C12S C18S -38(11) . 3_766
C11S C7S C12S C18S -34(10) 3_766 3_766
C10S C7S C12S C18S 146(16) . 3_766
C16S C7S C12S C18S -139(13) 3_766 3_766
C14S C7S C12S C18S -149(15) . 3_766
C4S C7S C12S C18S 164(14) . 3_766
C6S C7S C12S C18S -71(15) 3_766 3_766
C5S C7S C12S C6S 154(17) . 3_766
C18S C7S C12S C6S 71(15) 3_766 3_766
C17S C7S C12S C6S 9(16) . 3_766
C3S C7S C12S C6S -154(13) . 3_766
C1S C7S C12S C6S 33(8) . 3_766
C11S C7S C12S C6S 37(11) 3_766 3_766
C10S C7S C12S C6S -142(18) . 3_766
C16S C7S C12S C6S -68(9) 3_766 3_766
C14S C7S C12S C6S -78(12) . 3_766
C4S C7S C12S C6S -124(10) . 3_766
C18S C7S C12S C5S -83(14) 3_766 .
C17S C7S C12S C5S -145(17) . .
C3S C7S C12S C5S 52(11) . .
C1S C7S C12S C5S -121(14) . .
C11S C7S C12S C5S -117(14) 3_766 .
C10S C7S C12S C5S 63(13) . .
C16S C7S C12S C5S 138(13) 3_766 .
C14S C7S C12S C5S 128(13) . .
C4S C7S C12S C5S 82(12) . .
C6S C7S C12S C5S -154(17) 3_766 .
C5S C7S C12S C11S 117(13) . 3_766
C18S C7S C12S C11S 34(10) 3_766 3_766
C17S C7S C12S C11S -28(8) . 3_766
C3S C7S C12S C11S 169(11) . 3_766
C1S C7S C12S C11S -4(7) . 3_766
C10S C7S C12S C11S -180(12) . 3_766
C16S C7S C12S C11S -105(7) 3_766 3_766
C14S C7S C12S C11S -115(9) . 3_766
C4S C7S C12S C11S -161(10) . 3_766
C6S C7S C12S C11S -37(11) 3_766 3_766
C5S C7S C12S C8S -121(14) . 3_766
C18S C7S C12S C8S 156(14) 3_766 3_766
C17S C7S C12S C8S 94(12) . 3_766
C3S C7S C12S C8S -69(10) . 3_766
C1S C7S C12S C8S 118(8) . 3_766
C11S C7S C12S C8S 122(7) 3_766 3_766
C10S C7S C12S C8S -58(13) . 3_766
C16S C7S C12S C8S 17(7) 3_766 3_766
C14S C7S C12S C8S 7(10) . 3_766
C4S C7S C12S C8S -40(9) . 3_766
C6S C7S C12S C8S 84(9) 3_766 3_766
C5S C7S C12S C15S 164(14) . 3_766
C18S C7S C12S C15S 82(12) 3_766 3_766
C17S C7S C12S C15S 19(13) . 3_766
C3S C7S C12S C15S -143(10) . 3_766
C1S C7S C12S C15S 44(6) . 3_766
C11S C7S C12S C15S 47(6) 3_766 3_766
C10S C7S C12S C15S -132(14) . 3_766
C16S C7S C12S C15S -57(6) 3_766 3_766
C14S C7S C12S C15S -67(9) . 3_766
C4S C7S C12S C15S -114(8) . 3_766
C6S C7S C12S C15S 10(7) 3_766 3_766
C5S C7S C12S C3S -52(11) . .
C18S C7S C12S C3S -135(15) 3_766 .
C17S C7S C12S C3S 163(16) . .
C1S C7S C12S C3S -173(11) . .
C11S C7S C12S C3S -169(11) 3_766 .
C10S C7S C12S C3S 11(13) . .
C16S C7S C12S C3S 86(8) 3_766 .
C14S C7S C12S C3S 76(8) . .
C4S C7S C12S C3S 29(6) . .
C6S C7S C12S C3S 154(13) 3_766 .
C5S C7S C12S C16S -138(13) . 3_766
C18S C7S C12S C16S 139(13) 3_766 3_766
C17S C7S C12S C16S 77(12) . 3_766
C3S C7S C12S C16S -86(8) . 3_766
C1S C7S C12S C16S 101(7) . 3_766
C11S C7S C12S C16S 105(7) 3_766 3_766
C10S C7S C12S C16S -75(12) . 3_766
C14S C7S C12S C16S -10(7) . 3_766
C4S C7S C12S C16S -57(6) . 3_766
C6S C7S C12S C16S 68(9) 3_766 3_766
C5S C7S C12S C17S 145(17) . .
C18S C7S C12S C17S 62(13) 3_766 .
C3S C7S C12S C17S -163(16) . .
C1S C7S C12S C17S 24(13) . .
C11S C7S C12S C17S 28(9) 3_766 .
C10S C7S C12S C17S -151(14) . .
C16S C7S C12S C17S -77(12) 3_766 .
C14S C7S C12S C17S -87(13) . .
C4S C7S C12S C17S -133(15) . .
C6S C7S C12S C17S -9(16) 3_766 .
C5S C3S C12S C1S 45(14) . .
C4S C3S C12S C1S -79(19) . .
C7S C3S C12S C1S -9(13) . .
C10S C3S C12S C1S -175(18) . .
C2S C3S C12S C1S -101(13) . .
C18S C3S C12S C1S 22(10) 3_766 .
C14S C3S C12S C1S -62(13) . .
C16S C3S C12S C1S -82(11) 3_766 .
C13S C3S C12S C1S -86(13) . .
C17S C3S C12S C1S -17(10) . .
C8S C3S C12S C1S -127(13) 3_766 .
C5S C3S C12S C10S -140(16) . .
C4S C3S C12S C10S 96(18) . .
C7S C3S C12S C10S 167(15) . .
C2S C3S C12S C10S 74(13) . .
C18S C3S C12S C10S -162(16) 3_766 .
C14S C3S C12S C10S 113(13) . .
C16S C3S C12S C10S 93(13) 3_766 .
C13S C3S C12S C10S 89(13) . .
C17S C3S C12S C10S 158(13) . .
C8S C3S C12S C10S 48(11) 3_766 .
C5S C3S C12S C18S 22(13) . 3_766
C4S C3S C12S C18S -102(16) . 3_766
C7S C3S C12S C18S -31(12) . 3_766
C10S C3S C12S C18S 162(16) . 3_766
C2S C3S C12S C18S -124(11) . 3_766
C14S C3S C12S C18S -85(10) . 3_766
C16S C3S C12S C18S -104(10) 3_766 3_766
C13S C3S C12S C18S -108(10) . 3_766
C17S C3S C12S C18S -40(8) . 3_766
C8S C3S C12S C18S -149(11) 3_766 3_766
C5S C3S C12S C6S 105(18) . 3_766
C4S C3S C12S C6S -19(26) . 3_766
C7S C3S C12S C6S 52(19) . 3_766
C10S C3S C12S C6S -115(22) . 3_766
C2S C3S C12S C6S -41(20) . 3_766
C18S C3S C12S C6S 83(16) 3_766 3_766
C14S C3S C12S C6S -2(19) . 3_766
C16S C3S C12S C6S -22(17) 3_766 3_766
C13S C3S C12S C6S -26(19) . 3_766
C17S C3S C12S C6S 43(16) . 3_766
C8S C3S C12S C6S -67(18) 3_766 3_766
C4S C3S C12S C5S -124(17) . .
C7S C3S C12S C5S -53(12) . .
C10S C3S C12S C5S 140(16) . .
C2S C3S C12S C5S -146(12) . .
C18S C3S C12S C5S -22(13) 3_766 .
C14S C3S C12S C5S -107(11) . .
C16S C3S C12S C5S -126(11) 3_766 .
C13S C3S C12S C5S -130(11) . .
C17S C3S C12S C5S -62(10) . .
C8S C3S C12S C5S -171(11) 3_766 .
C5S C3S C12S C7S 53(12) . .
C4S C3S C12S C7S -71(12) . .
C10S C3S C12S C7S -167(15) . .
C2S C3S C12S C7S -93(8) . .
C18S C3S C12S C7S 31(12) 3_766 .
C14S C3S C12S C7S -54(7) . .
C16S C3S C12S C7S -73(8) 3_766 .
C13S C3S C12S C7S -77(8) . .
C17S C3S C12S C7S -8(8) . .
C8S C3S C12S C7S -118(9) 3_766 .
C5S C3S C12S C11S 44(10) . 3_766
C4S C3S C12S C11S -79(14) . 3_766
C7S C3S C12S C11S -9(9) . 3_766
C10S C3S C12S C11S -175(14) . 3_766
C2S C3S C12S C11S -101(7) . 3_766
C18S C3S C12S C11S 22(8) 3_766 3_766
C14S C3S C12S C11S -62(7) . 3_766
C16S C3S C12S C11S -82(6) 3_766 3_766
C13S C3S C12S C11S -86(6) . 3_766
C17S C3S C12S C11S -17(4) . 3_766
C8S C3S C12S C11S -127(7) 3_766 3_766
C5S C3S C12S C8S 171(11) . 3_766
C4S C3S C12S C8S 48(13) . 3_766
C7S C3S C12S C8S 118(9) . 3_766
C10S C3S C12S C8S -48(11) . 3_766
C2S C3S C12S C8S 26(7) . 3_766
C18S C3S C12S C8S 149(11) 3_766 3_766
C14S C3S C12S C8S 65(6) . 3_766
C16S C3S C12S C8S 45(5) 3_766 3_766
C13S C3S C12S C8S 41(5) . 3_766
C17S C3S C12S C8S 110(6) . 3_766
C5S C3S C12S C15S 100(12) . 3_766
C4S C3S C12S C15S -23(18) . 3_766
C7S C3S C12S C15S 47(12) . 3_766
C10S C3S C12S C15S -119(16) . 3_766
C2S C3S C12S C15S -46(12) . 3_766
C18S C3S C12S C15S 78(10) 3_766 3_766
C14S C3S C12S C15S -7(11) . 3_766
C16S C3S C12S C15S -26(9) 3_766 3_766
C13S C3S C12S C15S -30(11) . 3_766
C17S C3S C12S C15S 39(9) . 3_766
C8S C3S C12S C15S -71(10) 3_766 3_766
C5S C3S C12S C16S 126(11) . 3_766
C4S C3S C12S C16S 3(12) . 3_766
C7S C3S C12S C16S 73(8) . 3_766
C10S C3S C12S C16S -93(13) . 3_766
C2S C3S C12S C16S -19(6) . 3_766
C18S C3S C12S C16S 104(10) 3_766 3_766
C14S C3S C12S C16S 20(5) . 3_766
C13S C3S C12S C16S -4(5) . 3_766
C17S C3S C12S C16S 65(5) . 3_766
C8S C3S C12S C16S -45(5) 3_766 3_766
C5S C3S C12S C17S 62(10) . .
C4S C3S C12S C17S -62(12) . .
C7S C3S C12S C17S 8(8) . .
C10S C3S C12S C17S -158(13) . .
C2S C3S C12S C17S -84(6) . .
C18S C3S C12S C17S 40(8) 3_766 .
C14S C3S C12S C17S -45(5) . .
C16S C3S C12S C17S -65(5) 3_766 .
C13S C3S C12S C17S -69(5) . .
C8S C3S C12S C17S -110(6) 3_766 .
C15S C9S C13S C2S -138(25) . .
C6S C9S C13S C2S -165(7) . .
C8S C9S C13S C2S 141(9) . .
C16S C9S C13S C2S 107(8) . .
C14S C9S C13S C2S 49(35) . .
C4S C9S C13S C2S -19(4) . .
C16S C9S C13S C2S 78(6) 3_766 .
C8S C9S C13S C2S 70(6) 3_766 .
C12S C9S C13S C2S 164(7) 3_766 .
C1S C9S C13S C2S -179(8) 3_766 .
C2S C9S C13S C14S -49(35) . .
C15S C9S C13S C14S 173(29) . .
C6S C9S C13S C14S 145(34) . .
C8S C9S C13S C14S 92(38) . .
C16S C9S C13S C14S 58(38) . .
C4S C9S C13S C14S -68(35) . .
C16S C9S C13S C14S 28(33) 3_766 .
C8S C9S C13S C14S 21(37) 3_766 .
C12S C9S C13S C14S 115(36) 3_766 .
C1S C9S C13S C14S 131(34) 3_766 .
C2S C9S C13S C8S -141(9) . .
C15S C9S C13S C8S 81(27) . .
C6S C9S C13S C8S 54(10) . .
C16S C9S C13S C8S -34(7) . .
C14S C9S C13S C8S -92(38) . .
C4S C9S C13S C8S -160(9) . .
C16S C9S C13S C8S -64(8) 3_766 .
C8S C9S C13S C8S -71(5) 3_766 .
C12S C9S C13S C8S 23(8) 3_766 .
C1S C9S C13S C8S 39(11) 3_766 .
C2S C9S C13S C16S -78(6) . 3_766
C15S C9S C13S C16S 145(24) . 3_766
C6S C9S C13S C16S 117(7) . 3_766
C8S C9S C13S C16S 64(8) . 3_766
C16S C9S C13S C16S 29(10) . 3_766
C14S C9S C13S C16S -28(33) . 3_766
C4S C9S C13S C16S -96(7) . 3_766
C8S C9S C13S C16S -7(7) 3_766 3_766
C12S C9S C13S C16S 86(8) 3_766 3_766
C1S C9S C13S C16S 103(9) 3_766 3_766
C2S C9S C13S C4S 19(4) . .
C15S C9S C13S C4S -119(24) . .
C6S C9S C13S C4S -146(6) . .
C8S C9S C13S C4S 160(9) . .
C16S C9S C13S C4S 126(7) . .
C14S C9S C13S C4S 68(35) . .
C16S C9S C13S C4S 96(7) 3_766 .
C8S C9S C13S C4S 89(6) 3_766 .
C12S C9S C13S C4S -177(6) 3_766 .
C1S C9S C13S C4S -160(6) 3_766 .
C2S C9S C13S C16S -107(8) . .
C15S C9S C13S C16S 116(27) . .
C6S C9S C13S C16S 88(8) . .
C8S C9S C13S C16S 34(7) . .
C14S C9S C13S C16S -58(38) . .
C4S C9S C13S C16S -126(7) . .
C16S C9S C13S C16S -29(10) 3_766 .
C8S C9S C13S C16S -36(5) 3_766 .
C12S C9S C13S C16S 57(7) 3_766 .
C1S C9S C13S C16S 74(9) 3_766 .
C2S C9S C13S C6S 165(7) . .
C15S C9S C13S C6S 28(21) . .
C8S C9S C13S C6S -54(10) . .
C16S C9S C13S C6S -88(8) . .
C14S C9S C13S C6S -145(34) . .
C4S C9S C13S C6S 146(6) . .
C16S C9S C13S C6S -117(7) 3_766 .
C8S C9S C13S C6S -124(8) 3_766 .
C12S C9S C13S C6S -31(6) 3_766 .
C1S C9S C13S C6S -14(4) 3_766 .
C2S C9S C13S C15S 138(25) . .
C6S C9S C13S C15S -28(21) . .
C8S C9S C13S C15S -81(27) . .
C16S C9S C13S C15S -116(27) . .
C14S C9S C13S C15S -173(29) . .
C4S C9S C13S C15S 119(24) . .
C16S C9S C13S C15S -145(24) 3_766 .
C8S C9S C13S C15S -152(27) 3_766 .
C12S C9S C13S C15S -58(25) 3_766 .
C1S C9S C13S C15S -42(21) 3_766 .
C2S C9S C13S C3S -11(5) . .
C15S C9S C13S C3S -149(24) . .
C6S C9S C13S C3S -176(6) . .
C8S C9S C13S C3S 130(8) . .
C16S C9S C13S C3S 96(7) . .
C14S C9S C13S C3S 38(35) . .
C4S C9S C13S C3S -30(4) . .
C16S C9S C13S C3S 66(5) 3_766 .
C8S C9S C13S C3S 59(5) 3_766 .
C12S C9S C13S C3S 153(6) 3_766 .
C1S C9S C13S C3S 170(7) 3_766 .
C2S C9S C13S C8S -70(6) . 3_766
C15S C9S C13S C8S 152(27) . 3_766
C6S C9S C13S C8S 124(8) . 3_766
C8S C9S C13S C8S 71(5) . 3_766
C16S C9S C13S C8S 36(5) . 3_766
C14S C9S C13S C8S -21(37) . 3_766
C4S C9S C13S C8S -89(6) . 3_766
C16S C9S C13S C8S 7(7) 3_766 3_766
C12S C9S C13S C8S 94(6) 3_766 3_766
C1S C9S C13S C8S 110(9) 3_766 3_766
C2S C9S C13S C10S -155(7) . 3_766
C15S C9S C13S C10S 67(26) . 3_766
C6S C9S C13S C10S 40(7) . 3_766
C8S C9S C13S C10S -14(6) . 3_766
C16S C9S C13S C10S -48(6) . 3_766
C14S C9S C13S C10S -106(37) . 3_766
C4S C9S C13S C10S -174(6) . 3_766
C16S C9S C13S C10S -77(6) 3_766 3_766
C8S C9S C13S C10S -85(4) 3_766 3_766
C12S C9S C13S C10S 9(6) 3_766 3_766
C1S C9S C13S C10S 26(8) 3_766 3_766
C4S C2S C13S C9S 147(8) . .
C14S C2S C13S C9S -164(13) . .
C16S C2S C13S C9S -106(8) 3_766 .
C3S C2S C13S C9S -158(10) . .
C8S C2S C13S C9S -71(17) . .
C10S C2S C13S C9S -104(8) . .
C8S C2S C13S C9S -74(7) 3_766 .
C16S C2S C13S C9S -49(7) . .
C15S C2S C13S C9S 9(7) . .
C7S C2S C13S C9S -150(7) . .
C4S C2S C13S C14S -49(11) . .
C9S C2S C13S C14S 164(13) . .
C16S C2S C13S C14S 59(7) 3_766 .
C3S C2S C13S C14S 6(16) . .
C8S C2S C13S C14S 93(18) . .
C10S C2S C13S C14S 60(13) . .
C8S C2S C13S C14S 91(10) 3_766 .
C16S C2S C13S C14S 115(11) . .
C15S C2S C13S C14S 173(10) . .
C7S C2S C13S C14S 15(10) . .
C4S C2S C13S C8S -142(16) . .
C9S C2S C13S C8S 71(17) . .
C14S C2S C13S C8S -93(18) . .
C16S C2S C13S C8S -35(16) 3_766 .
C3S C2S C13S C8S -87(20) . .
C10S C2S C13S C8S -33(20) . .
C8S C2S C13S C8S -3(20) 3_766 .
C16S C2S C13S C8S 22(16) . .
C15S C2S C13S C8S 80(17) . .
C7S C2S C13S C8S -79(17) . .
C4S C2S C13S C16S -107(7) . 3_766
C9S C2S C13S C16S 106(8) . 3_766
C14S C2S C13S C16S -59(7) . 3_766
C3S C2S C13S C16S -53(12) . 3_766
C8S C2S C13S C16S 35(16) . 3_766
C10S C2S C13S C16S 1(10) . 3_766
C8S C2S C13S C16S 32(6) 3_766 3_766
C16S C2S C13S C16S 56(7) . 3_766
C15S C2S C13S C16S 115(6) . 3_766
C7S C2S C13S C16S -44(6) . 3_766
C9S C2S C13S C4S -147(8) . .
C14S C2S C13S C4S 49(11) . .
C16S C2S C13S C4S 107(7) 3_766 .
C3S C2S C13S C4S 55(10) . .
C8S C2S C13S C4S 142(16) . .
C10S C2S C13S C4S 109(10) . .
C8S C2S C13S C4S 139(8) 3_766 .
C16S C2S C13S C4S 164(6) . .
C15S C2S C13S C4S -138(7) . .
C7S C2S C13S C4S 63(7) . .
C4S C2S C13S C16S -164(6) . .
C9S C2S C13S C16S 49(7) . .
C14S C2S C13S C16S -115(11) . .
C16S C2S C13S C16S -56(7) 3_766 .
C3S C2S C13S C16S -109(9) . .
C8S C2S C13S C16S -22(15) . .
C10S C2S C13S C16S -55(8) . .
C8S C2S C13S C16S -24(6) 3_766 .
C15S C2S C13S C16S 58(5) . .
C7S C2S C13S C16S -100(5) . .
C4S C2S C13S C6S 137(7) . .
C9S C2S C13S C6S -10(5) . .
C14S C2S C13S C6S -174(12) . .
C16S C2S C13S C6S -116(8) 3_766 .
C3S C2S C13S C6S -168(7) . .
C8S C2S C13S C6S -81(17) . .
C10S C2S C13S C6S -114(7) . .
C8S C2S C13S C6S -84(6) 3_766 .
C16S C2S C13S C6S -59(5) . .
C15S C2S C13S C6S -1(5) . .
C7S C2S C13S C6S -159(5) . .
C4S C2S C13S C15S 138(7) . .
C9S C2S C13S C15S -9(7) . .
C14S C2S C13S C15S -173(10) . .
C16S C2S C13S C15S -115(6) 3_766 .
C3S C2S C13S C15S -167(10) . .
C8S C2S C13S C15S -80(17) . .
C10S C2S C13S C15S -113(8) . .
C8S C2S C13S C15S -83(5) 3_766 .
C16S C2S C13S C15S -58(5) . .
C7S C2S C13S C15S -159(5) . .
C4S C2S C13S C3S -55(10) . .
C9S C2S C13S C3S 158(10) . .
C14S C2S C13S C3S -6(16) . .
C16S C2S C13S C3S 53(12) 3_766 .
C8S C2S C13S C3S 87(20) . .
C10S C2S C13S C3S 54(9) . .
C8S C2S C13S C3S 85(10) 3_766 .
C16S C2S C13S C3S 109(9) . .
C15S C2S C13S C3S 167(10) . .
C7S C2S C13S C3S 9(9) . .
C4S C2S C13S C8S -139(8) . 3_766
C9S C2S C13S C8S 74(7) . 3_766
C14S C2S C13S C8S -91(10) . 3_766
C16S C2S C13S C8S -32(6) 3_766 3_766
C3S C2S C13S C8S -85(10) . 3_766
C8S C2S C13S C8S 3(20) . 3_766
C10S C2S C13S C8S -31(7) . 3_766
C16S C2S C13S C8S 24(6) . 3_766
C15S C2S C13S C8S 83(5) . 3_766
C7S C2S C13S C8S -76(5) . 3_766
C4S C2S C13S C10S -174(9) . 3_766
C9S C2S C13S C10S 39(10) . 3_766
C14S C2S C13S C10S -125(15) . 3_766
C16S C2S C13S C10S -67(11) 3_766 3_766
C3S C2S C13S C10S -119(11) . 3_766
C8S C2S C13S C10S -32(14) . 3_766
C10S C2S C13S C10S -65(14) . 3_766
C8S C2S C13S C10S -35(11) 3_766 3_766
C16S C2S C13S C10S -10(8) . 3_766
C15S C2S C13S C10S 48(9) . 3_766
C7S C2S C13S C10S -111(10) . 3_766
C16S C8S C13S C9S 102(11) 3_766 .
C10S C8S C13S C9S -40(21) 3_766 .
C14S C8S C13S C9S 159(12) . .
C16S C8S C13S C9S 34(9) . .
C2S C8S C13S C9S 62(15) . .
C12S C8S C13S C9S -30(11) 3_766 .
C6S C8S C13S C9S -33(7) . .
C2S C8S C13S C9S 66(14) 3_766 .
C9S C8S C13S C9S 88(10) 3_766 .
C8S C8S C13S C9S 65(9) 3_766 .
C16S C8S C13S C2S 39(19) 3_766 .
C10S C8S C13S C2S -103(19) 3_766 .
C14S C8S C13S C2S 97(18) . .
C9S C8S C13S C2S -62(15) . .
C16S C8S C13S C2S -28(18) . .
C12S C8S C13S C2S -92(15) 3_766 .
C6S C8S C13S C2S -95(15) . .
C2S C8S C13S C2S 3(25) 3_766 .
C9S C8S C13S C2S 25(21) 3_766 .
C8S C8S C13S C2S 2(19) 3_766 .
C16S C8S C13S C14S -58(9) 3_766 .
C10S C8S C13S C14S 160(20) 3_766 .
C9S C8S C13S C14S -159(12) . .
C16S C8S C13S C14S -125(10) . .
C2S C8S C13S C14S -97(18) . .
C12S C8S C13S C14S 171(11) 3_766 .
C6S C8S C13S C14S 168(9) . .
C2S C8S C13S C14S -93(13) 3_766 .
C9S C8S C13S C14S -72(10) 3_766 .
C8S C8S C13S C14S -94(9) 3_766 .
C10S C8S C13S C16S -142(24) 3_766 3_766
C14S C8S C13S C16S 58(9) . 3_766
C9S C8S C13S C16S -102(11) . 3_766
C16S C8S C13S C16S -67(8) . 3_766
C2S C8S C13S C16S -39(19) . 3_766
C12S C8S C13S C16S -132(14) 3_766 3_766
C6S C8S C13S C16S -135(9) . 3_766
C2S C8S C13S C16S -36(10) 3_766 3_766
C9S C8S C13S C16S -14(6) 3_766 3_766
C8S C8S C13S C16S -37(6) 3_766 3_766
C16S C8S C13S C4S -23(26) 3_766 .
C10S C8S C13S C4S -165(13) 3_766 .
C14S C8S C13S C4S 34(21) . .
C9S C8S C13S C4S -125(25) . .
C16S C8S C13S C4S -90(25) . .
C2S C8S C13S C4S -62(18) . .
C12S C8S C13S C4S -155(18) 3_766 .
C6S C8S C13S C4S -158(22) . .
C2S C8S C13S C4S -59(31) 3_766 .
C9S C8S C13S C4S -37(28) 3_766 .
C8S C8S C13S C4S -60(26) 3_766 .
C16S C8S C13S C16S 67(8) 3_766 .
C10S C8S C13S C16S -75(22) 3_766 .
C14S C8S C13S C16S 125(10) . .
C9S C8S C13S C16S -34(9) . .
C2S C8S C13S C16S 28(18) . .
C12S C8S C13S C16S -64(11) 3_766 .
C6S C8S C13S C16S -67(7) . .
C2S C8S C13S C16S 31(9) 3_766 .
C9S C8S C13S C16S 53(6) 3_766 .
C8S C8S C13S C16S 30(4) 3_766 .
C16S C8S C13S C6S 135(9) 3_766 .
C10S C8S C13S C6S -7(17) 3_766 .
C14S C8S C13S C6S -168(9) . .
C9S C8S C13S C6S 33(7) . .
C16S C8S C13S C6S 67(7) . .
C2S C8S C13S C6S 95(15) . .
C12S C8S C13S C6S 3(7) 3_766 .
C2S C8S C13S C6S 99(13) 3_766 .
C9S C8S C13S C6S 121(9) 3_766 .
C8S C8S C13S C6S 98(8) 3_766 .
C16S C8S C13S C15S 115(9) 3_766 .
C10S C8S C13S C15S -27(20) 3_766 .
C14S C8S C13S C15S 172(9) . .
C9S C8S C13S C15S 13(6) . .
C16S C8S C13S C15S 48(7) . .
C2S C8S C13S C15S 76(15) . .
C12S C8S C13S C15S -17(9) 3_766 .
C6S C8S C13S C15S -20(4) . .
C2S C8S C13S C15S 79(12) 3_766 .
C9S C8S C13S C15S 101(8) 3_766 .
C8S C8S C13S C15S 78(7) 3_766 .
C16S C8S C13S C3S -2(14) 3_766 .
C10S C8S C13S C3S -144(14) 3_766 .
C14S C8S C13S C3S 55(11) . .
C9S C8S C13S C3S -104(12) . .
C16S C8S C13S C3S -69(13) . .
C2S C8S C13S C3S -41(11) . .
C12S C8S C13S C3S -134(8) 3_766 .
C6S C8S C13S C3S -137(9) . .
C2S C8S C13S C3S -38(19) 3_766 .
C9S C8S C13S C3S -16(15) 3_766 .
C8S C8S C13S C3S -39(14) 3_766 .
C16S C8S C13S C8S 37(6) 3_766 3_766
C10S C8S C13S C8S -105(23) 3_766 3_766
C14S C8S C13S C8S 94(9) . 3_766
C9S C8S C13S C8S -65(9) . 3_766
C16S C8S C13S C8S -30(4) . 3_766
C2S C8S C13S C8S -2(19) . 3_766
C12S C8S C13S C8S -95(12) 3_766 3_766
C6S C8S C13S C8S -98(8) . 3_766
C2S C8S C13S C8S 1(6) 3_766 3_766
C9S C8S C13S C8S 23(3) 3_766 3_766
C16S C8S C13S C10S 142(24) 3_766 3_766
C14S C8S C13S C10S -160(20) . 3_766
C9S C8S C13S C10S 40(20) . 3_766
C16S C8S C13S C10S 75(22) . 3_766
C2S C8S C13S C10S 103(19) . 3_766
C12S C8S C13S C10S 10(13) 3_766 3_766
C6S C8S C13S C10S 7(17) . 3_766
C2S C8S C13S C10S 106(28) 3_766 3_766
C9S C8S C13S C10S 128(25) 3_766 3_766
C8S C8S C13S C10S 105(23) 3_766 3_766
C2S C4S C13S C9S -31(8) . .
C3S C4S C13S C9S -89(11) . .
C14S C4S C13S C9S -160(13) . .
C7S C4S C13S C9S -126(8) . .
C16S C4S C13S C9S -103(10) 3_766 .
C5S C4S C13S C9S -106(8) . .
C10S C4S C13S C9S -76(8) . .
C8S C4S C13S C9S -124(27) . .
C17S C4S C13S C9S -142(8) . .
C8S C4S C13S C9S -67(8) 3_766 .
C3S C4S C13S C2S -58(10) . .
C14S C4S C13S C2S -129(11) . .
C9S C4S C13S C2S 31(8) . .
C7S C4S C13S C2S -94(8) . .
C16S C4S C13S C2S -72(9) 3_766 .
C5S C4S C13S C2S -75(8) . .
C10S C4S C13S C2S -45(7) . .
C8S C4S C13S C2S -92(25) . .
C17S C4S C13S C2S -111(8) . .
C8S C4S C13S C2S -36(7) 3_766 .
C2S C4S C13S C14S 129(11) . .
C3S C4S C13S C14S 70(10) . .
C9S C4S C13S C14S 160(13) . .
C7S C4S C13S C14S 34(8) . .
C16S C4S C13S C14S 57(8) 3_766 .
C5S C4S C13S C14S 54(8) . .
C10S C4S C13S C14S 83(8) . .
C8S C4S C13S C14S 36(22) . .
C17S C4S C13S C14S 17(7) . .
C8S C4S C13S C14S 93(8) 3_766 .
C2S C4S C13S C8S 92(25) . .
C3S C4S C13S C8S 34(26) . .
C14S C4S C13S C8S -36(22) . .
C9S C4S C13S C8S 124(27) . .
C7S C4S C13S C8S -2(24) . .
C16S C4S C13S C8S 21(23) 3_766 .
C5S C4S C13S C8S 17(25) . .
C10S C4S C13S C8S 47(24) . .
C17S C4S C13S C8S -19(24) . .
C8S C4S C13S C8S 56(25) 3_766 .
C2S C4S C13S C16S 72(9) . 3_766
C3S C4S C13S C16S 14(11) . 3_766
C14S C4S C13S C16S -57(8) . 3_766
C9S C4S C13S C16S 103(10) . 3_766
C7S C4S C13S C16S -23(7) . 3_766
C5S C4S C13S C16S -3(7) . 3_766
C10S C4S C13S C16S 27(7) . 3_766
C8S C4S C13S C16S -21(23) . 3_766
C17S C4S C13S C16S -39(6) . 3_766
C8S C4S C13S C16S 36(6) 3_766 3_766
C2S C4S C13S C16S 20(7) . .
C3S C4S C13S C16S -38(11) . .
C14S C4S C13S C16S -109(11) . .
C9S C4S C13S C16S 51(8) . .
C7S C4S C13S C16S -75(8) . .
C16S C4S C13S C16S -52(9) 3_766 .
C5S C4S C13S C16S -55(8) . .
C10S C4S C13S C16S -25(7) . .
C8S C4S C13S C16S -73(24) . .
C17S C4S C13S C16S -91(7) . .
C8S C4S C13S C16S -16(6) 3_766 .
C2S C4S C13S C6S -59(9) . .
C3S C4S C13S C6S -117(10) . .
C14S C4S C13S C6S 172(12) . .
C9S C4S C13S C6S -28(6) . .
C7S C4S C13S C6S -154(7) . .
C16S C4S C13S C6S -131(10) 3_766 .
C5S C4S C13S C6S -134(6) . .
C10S C4S C13S C6S -104(7) . .
C8S C4S C13S C6S -152(27) . .
C17S C4S C13S C6S -170(7) . .
C8S C4S C13S C6S -95(7) 3_766 .
C2S C4S C13S C15S -43(7) . .
C3S C4S C13S C15S -102(9) . .
C14S C4S C13S C15S -172(10) . .
C9S C4S C13S C15S -12(7) . .
C7S C4S C13S C15S -138(5) . .
C16S C4S C13S C15S -115(8) 3_766 .
C5S C4S C13S C15S -118(5) . .
C10S C4S C13S C15S -89(5) . .
C8S C4S C13S C15S -136(25) . .
C17S C4S C13S C15S -155(5) . .
C8S C4S C13S C15S -80(5) 3_766 .
C2S C4S C13S C3S 58(10) . .
C14S C4S C13S C3S -70(10) . .
C9S C4S C13S C3S 89(11) . .
C7S C4S C13S C3S -36(8) . .
C16S C4S C13S C3S -14(11) 3_766 .
C5S C4S C13S C3S -17(8) . .
C10S C4S C13S C3S 13(8) . .
C8S C4S C13S C3S -34(26) . .
C17S C4S C13S C3S -53(8) . .
C8S C4S C13S C3S 22(9) 3_766 .
C2S C4S C13S C8S 36(7) . 3_766
C3S C4S C13S C8S -22(9) . 3_766
C14S C4S C13S C8S -93(8) . 3_766
C9S C4S C13S C8S 67(8) . 3_766
C7S C4S C13S C8S -58(5) . 3_766
C16S C4S C13S C8S -36(6) 3_766 3_766
C5S C4S C13S C8S -39(5) . 3_766
C10S C4S C13S C8S -9(5) . 3_766
C8S C4S C13S C8S -56(25) . 3_766
C17S C4S C13S C8S -75(4) . 3_766
C2S C4S C13S C10S 37(47) . 3_766
C3S C4S C13S C10S -21(52) . 3_766
C14S C4S C13S C10S -91(49) . 3_766
C9S C4S C13S C10S 68(47) . 3_766
C7S C4S C13S C10S -57(49) . 3_766
C16S C4S C13S C10S -34(47) 3_766 3_766
C5S C4S C13S C10S -38(50) . 3_766
C10S C4S C13S C10S -8(50) . 3_766
C8S C4S C13S C10S -55(49) . 3_766
C17S C4S C13S C10S -74(49) . 3_766
C8S C4S C13S C10S 1(47) 3_766 3_766
C15S C6S C13S C9S -13(11) . .
C1S C6S C13S C9S 71(20) 3_766 .
C12S C6S C13S C9S 118(11) 3_766 .
C18S C6S C13S C9S 92(13) . .
C11S C6S C13S C9S 41(13) . .
C10S C6S C13S C9S 125(10) 3_766 .
C16S C6S C13S C9S 65(10) . .
C8S C6S C13S C9S 122(13) . .
C7S C6S C13S C9S 79(10) 3_766 .
C5S C6S C13S C9S 103(10) 3_766 .
C15S C6S C13S C2S 2(10) . .
C1S C6S C13S C2S 86(19) 3_766 .
C12S C6S C13S C2S 132(10) 3_766 .
C9S C6S C13S C2S 15(7) . .
C18S C6S C13S C2S 107(12) . .
C11S C6S C13S C2S 55(12) . .
C10S C6S C13S C2S 140(8) 3_766 .
C16S C6S C13S C2S 80(8) . .
C8S C6S C13S C2S 136(12) . .
C7S C6S C13S C2S 94(9) 3_766 .
C5S C6S C13S C2S 117(8) 3_766 .
C15S C6S C13S C14S -165(24) . .
C1S C6S C13S C14S -81(29) 3_766 .
C12S C6S C13S C14S -34(23) 3_766 .
C9S C6S C13S C14S -152(28) . .
C18S C6S C13S C14S -60(25) . .
C11S C6S C13S C14S -111(23) . .
C10S C6S C13S C14S -27(22) 3_766 .
C16S C6S C13S C14S -87(23) . .
C8S C6S C13S C14S -30(21) . .
C7S C6S C13S C14S -72(23) 3_766 .
C5S C6S C13S C14S -49(23) 3_766 .
C15S C6S C13S C8S -135(10) . .
C1S C6S C13S C8S -51(19) 3_766 .
C12S C6S C13S C8S -4(9) 3_766 .
C9S C6S C13S C8S -122(13) . .
C18S C6S C13S C8S -30(12) . .
C11S C6S C13S C8S -81(11) . .
C10S C6S C13S C8S 3(8) 3_766 .
C16S C6S C13S C8S -57(7) . .
C7S C6S C13S C8S -42(8) 3_766 .
C5S C6S C13S C8S -19(8) 3_766 .
C15S C6S C13S C16S -89(9) . 3_766
C1S C6S C13S C16S -5(20) 3_766 3_766
C12S C6S C13S C16S 41(9) 3_766 3_766
C9S C6S C13S C16S -76(11) . 3_766
C18S C6S C13S C16S 16(12) . 3_766
C11S C6S C13S C16S -36(11) . 3_766
C10S C6S C13S C16S 49(7) 3_766 3_766
C16S C6S C13S C16S -11(10) . 3_766
C8S C6S C13S C16S 45(10) . 3_766
C7S C6S C13S C16S 3(8) 3_766 3_766
C5S C6S C13S C16S 26(8) 3_766 3_766
C15S C6S C13S C4S 33(9) . .
C1S C6S C13S C4S 117(18) 3_766 .
C12S C6S C13S C4S 164(9) 3_766 .
C9S C6S C13S C4S 46(8) . .
C18S C6S C13S C4S 139(11) . .
C11S C6S C13S C4S 87(11) . .
C10S C6S C13S C4S 172(8) 3_766 .
C16S C6S C13S C4S 111(7) . .
C8S C6S C13S C4S 168(11) . .
C7S C6S C13S C4S 126(8) 3_766 .
C5S C6S C13S C4S 149(7) 3_766 .
C15S C6S C13S C16S -78(8) . .
C1S C6S C13S C16S 6(17) 3_766 .
C12S C6S C13S C16S 53(7) 3_766 .
C9S C6S C13S C16S -65(10) . .
C18S C6S C13S C16S 27(10) . .
C11S C6S C13S C16S -24(9) . .
C10S C6S C13S C16S 60(5) 3_766 .
C8S C6S C13S C16S 57(7) . .
C7S C6S C13S C16S 14(5) 3_766 .
C5S C6S C13S C16S 38(5) 3_766 .
C1S C6S C13S C15S 84(17) 3_766 .
C12S C6S C13S C15S 131(10) 3_766 .
C9S C6S C13S C15S 13(12) . .
C18S C6S C13S C15S 105(11) . .
C11S C6S C13S C15S 54(9) . .
C10S C6S C13S C15S 138(8) 3_766 .
C16S C6S C13S C15S 78(8) . .
C8S C6S C13S C15S 135(10) . .
C7S C6S C13S C15S 92(8) 3_766 .
C5S C6S C13S C15S 116(8) 3_766 .
C15S C6S C13S C3S -8(10) . .
C1S C6S C13S C3S 76(19) 3_766 .
C12S C6S C13S C3S 123(9) 3_766 .
C9S C6S C13S C3S 5(8) . .
C18S C6S C13S C3S 98(12) . .
C11S C6S C13S C3S 46(12) . .
C10S C6S C13S C3S 131(8) 3_766 .
C16S C6S C13S C3S 70(8) . .
C8S C6S C13S C3S 127(11) . .
C7S C6S C13S C3S 85(8) 3_766 .
C5S C6S C13S C3S 108(8) 3_766 .
C15S C6S C13S C8S -63(7) . 3_766
C1S C6S C13S C8S 21(18) 3_766 3_766
C12S C6S C13S C8S 68(7) 3_766 3_766
C9S C6S C13S C8S -50(9) . 3_766
C18S C6S C13S C8S 43(10) . 3_766
C11S C6S C13S C8S -9(9) . 3_766
C10S C6S C13S C8S 76(4) 3_766 3_766
C16S C6S C13S C8S 15(4) . 3_766
C8S C6S C13S C8S 72(7) . 3_766
C7S C6S C13S C8S 30(5) 3_766 3_766
C5S C6S C13S C8S 53(4) 3_766 3_766
C15S C6S C13S C10S -138(8) . 3_766
C1S C6S C13S C10S -54(17) 3_766 3_766
C12S C6S C13S C10S -8(6) 3_766 3_766
C9S C6S C13S C10S -125(10) . 3_766
C18S C6S C13S C10S -33(9) . 3_766
C11S C6S C13S C10S -85(8) . 3_766
C16S C6S C13S C10S -60(5) . 3_766
C8S C6S C13S C10S -3(8) . 3_766
C7S C6S C13S C10S -46(4) 3_766 3_766
C5S C6S C13S C10S -22(4) 3_766 3_766
C5S C3S C13S C9S -122(12) . .
C4S C3S C13S C9S 95(11) . .
C7S C3S C13S C9S -145(10) . .
C10S C3S C13S C9S -63(10) . .
C2S C3S C13S C9S 20(9) . .
C18S C3S C13S C9S -125(10) 3_766 .
C14S C3S C13S C9S -166(14) . .
C12S C3S C13S C9S -94(9) . .
C16S C3S C13S C9S -99(10) 3_766 .
C17S C3S C13S C9S -150(9) . .
C8S C3S C13S C9S -60(8) 3_766 .
C5S C3S C13S C2S -143(17) . .
C4S C3S C13S C2S 75(12) . .
C7S C3S C13S C2S -166(15) . .
C10S C3S C13S C2S -83(13) . .
C18S C3S C13S C2S -146(15) 3_766 .
C14S C3S C13S C2S 173(17) . .
C12S C3S C13S C2S -115(13) . .
C16S C3S C13S C2S -120(15) 3_766 .
C17S C3S C13S C2S -171(13) . .
C8S C3S C13S C2S -81(12) 3_766 .
C5S C3S C13S C14S 44(13) . .
C4S C3S C13S C14S -98(12) . .
C7S C3S C13S C14S 21(10) . .
C10S C3S C13S C14S 103(11) . .
C2S C3S C13S C14S -173(17) . .
C18S C3S C13S C14S 41(11) 3_766 .
C12S C3S C13S C14S 72(10) . .
C16S C3S C13S C14S 67(8) 3_766 .
C17S C3S C13S C14S 16(8) . .
C8S C3S C13S C14S 106(9) 3_766 .
C5S C3S C13S C8S -20(18) . .
C4S C3S C13S C8S -163(14) . .
C7S C3S C13S C8S -44(15) . .
C10S C3S C13S C8S 39(15) . .
C2S C3S C13S C8S 122(18) . .
C18S C3S C13S C8S -23(15) 3_766 .
C14S C3S C13S C8S -65(13) . .
C12S C3S C13S C8S 8(14) . .
C16S C3S C13S C8S 2(14) 3_766 .
C17S C3S C13S C8S -49(13) . .
C8S C3S C13S C8S 41(15) 3_766 .
C5S C3S C13S C16S -23(11) . 3_766
C4S C3S C13S C16S -165(12) . 3_766
C7S C3S C13S C16S -46(8) . 3_766
C10S C3S C13S C16S 37(8) . 3_766
C2S C3S C13S C16S 120(15) . 3_766
C18S C3S C13S C16S -26(9) 3_766 3_766
C14S C3S C13S C16S -67(8) . 3_766
C12S C3S C13S C16S 5(7) . 3_766
C17S C3S C13S C16S -51(6) . 3_766
C8S C3S C13S C16S 39(6) 3_766 3_766
C5S C3S C13S C4S 142(16) . .
C7S C3S C13S C4S 119(12) . .
C10S C3S C13S C4S -158(13) . .
C2S C3S C13S C4S -75(12) . .
C18S C3S C13S C4S 139(13) 3_766 .
C14S C3S C13S C4S 98(12) . .
C12S C3S C13S C4S 170(12) . .
C16S C3S C13S C4S 165(12) 3_766 .
C17S C3S C13S C4S 114(10) . .
C8S C3S C13S C4S -156(10) 3_766 .
C5S C3S C13S C16S -69(11) . .
C4S C3S C13S C16S 149(9) . .
C7S C3S C13S C16S -92(8) . .
C10S C3S C13S C16S -10(8) . .
C2S C3S C13S C16S 74(11) . .
C18S C3S C13S C16S -72(8) 3_766 .
C14S C3S C13S C16S -113(10) . .
C12S C3S C13S C16S -41(7) . .
C16S C3S C13S C16S -46(9) 3_766 .
C17S C3S C13S C16S -97(6) . .
C8S C3S C13S C16S -7(5) 3_766 .
C5S C3S C13S C6S -126(10) . .
C4S C3S C13S C6S 92(11) . .
C7S C3S C13S C6S -149(8) . .
C10S C3S C13S C6S -66(9) . .
C2S C3S C13S C6S 17(10) . .
C18S C3S C13S C6S -129(8) 3_766 .
C14S C3S C13S C6S -170(13) . .
C12S C3S C13S C6S -98(8) . .
C16S C3S C13S C6S -103(10) 3_766 .
C17S C3S C13S C6S -154(7) . .
C8S C3S C13S C6S -64(7) 3_766 .
C5S C3S C13S C15S -129(10) . .
C4S C3S C13S C15S 88(9) . .
C7S C3S C13S C15S -152(8) . .
C10S C3S C13S C15S -70(8) . .
C2S C3S C13S C15S 13(10) . .
C18S C3S C13S C15S -132(8) 3_766 .
C14S C3S C13S C15S -173(11) . .
C12S C3S C13S C15S -101(6) . .
C16S C3S C13S C15S -107(8) 3_766 .
C17S C3S C13S C15S -158(6) . .
C8S C3S C13S C15S -68(5) 3_766 .
C5S C3S C13S C8S -62(10) . 3_766
C4S C3S C13S C8S 156(10) . 3_766
C7S C3S C13S C8S -85(7) . 3_766
C10S C3S C13S C8S -3(7) . 3_766
C2S C3S C13S C8S 81(12) . 3_766
C18S C3S C13S C8S -65(7) 3_766 3_766
C14S C3S C13S C8S -106(9) . 3_766
C12S C3S C13S C8S -34(6) . 3_766
C16S C3S C13S C8S -39(6) 3_766 3_766
C17S C3S C13S C8S -90(5) . 3_766
C5S C3S C13S C10S -41(16) . 3_766
C4S C3S C13S C10S 176(9) . 3_766
C7S C3S C13S C10S -65(12) . 3_766
C10S C3S C13S C10S 18(14) . 3_766
C2S C3S C13S C10S 101(14) . 3_766
C18S C3S C13S C10S -44(12) 3_766 3_766
C14S C3S C13S C10S -86(10) . 3_766
C12S C3S C13S C10S -13(12) . 3_766
C16S C3S C13S C10S -19(9) 3_766 3_766
C17S C3S C13S C10S -70(9) . 3_766
C8S C3S C13S C10S 20(8) 3_766 3_766
C9S C13S C14S C16S -32(38) . 3_766
C2S C13S C14S C16S -78(9) . 3_766
C8S C13S C14S C16S 61(9) . 3_766
C4S C13S C14S C16S -105(6) . 3_766
C16S C13S C14S C16S 15(11) . 3_766
C6S C13S C14S C16S 89(22) . 3_766
C15S C13S C14S C16S -20(77) . 3_766
C3S C13S C14S C16S -74(6) . 3_766
C8S C13S C14S C16S -13(7) 3_766 3_766
C10S C13S C14S C16S 68(7) 3_766 3_766
C9S C13S C14S C2S 46(32) . .
C8S C13S C14S C2S 139(11) . .
C16S C13S C14S C2S 78(9) 3_766 .
C4S C13S C14S C2S -27(6) . .
C16S C13S C14S C2S 93(10) . .
C6S C13S C14S C2S 167(27) . .
C15S C13S C14S C2S 57(72) . .
C3S C13S C14S C2S 3(9) . .
C8S C13S C14S C2S 65(7) 3_766 .
C10S C13S C14S C2S 146(11) 3_766 .
C9S C13S C14S C4S 73(36) . .
C2S C13S C14S C4S 27(6) . .
C8S C13S C14S C4S 166(7) . .
C16S C13S C14S C4S 105(6) 3_766 .
C16S C13S C14S C4S 120(7) . .
C6S C13S C14S C4S -166(22) . .
C15S C13S C14S C4S 85(75) . .
C3S C13S C14S C4S 31(4) . .
C8S C13S C14S C4S 92(4) 3_766 .
C10S C13S C14S C4S 173(6) 3_766 .
C9S C13S C14S C8S -93(38) . .
C2S C13S C14S C8S -139(11) . .
C16S C13S C14S C8S -61(9) 3_766 .
C4S C13S C14S C8S -166(7) . .
C16S C13S C14S C8S -46(8) . .
C6S C13S C14S C8S 28(20) . .
C15S C13S C14S C8S -81(76) . .
C3S C13S C14S C8S -135(7) . .
C8S C13S C14S C8S -74(5) 3_766 .
C10S C13S C14S C8S 7(6) 3_766 .
C2S C13S C14S C9S -46(32) . .
C8S C13S C14S C9S 93(38) . .
C16S C13S C14S C9S 32(38) 3_766 .
C4S C13S C14S C9S -73(36) . .
C16S C13S C14S C9S 47(34) . .
C6S C13S C14S C9S 121(52) . .
C15S C13S C14S C9S 12(47) . .
C3S C13S C14S C9S -42(38) . .
C8S C13S C14S C9S 19(35) 3_766 .
C10S C13S C14S C9S 100(38) 3_766 .
C9S C13S C14S C7S 23(44) . .
C2S C13S C14S C7S -23(15) . .
C8S C13S C14S C7S 116(11) . .
C16S C13S C14S C7S 55(10) 3_766 .
C4S C13S C14S C7S -50(11) . .
C16S C13S C14S C7S 70(14) . .
C6S C13S C14S C7S 144(16) . .
C15S C13S C14S C7S 35(83) . .
C3S C13S C14S C7S -19(9) . .
C8S C13S C14S C7S 42(11) 3_766 .
C10S C13S C14S C7S 123(9) 3_766 .
C9S C13S C14S C17S -9(57) . .
C2S C13S C14S C17S -55(28) . .
C8S C13S C14S C17S 84(25) . .
C16S C13S C14S C17S 23(23) 3_766 .
C4S C13S C14S C17S -82(25) . .
C16S C13S C14S C17S 38(29) . .
C6S C13S C14S C17S 112(25) . .
C15S C13S C14S C17S 2(98) . .
C3S C13S C14S C17S -52(24) . .
C8S C13S C14S C17S 10(26) 3_766 .
C10S C13S C14S C17S 91(25) 3_766 .
C9S C13S C14S C3S 42(38) . .
C2S C13S C14S C3S -3(9) . .
C8S C13S C14S C3S 135(7) . .
C16S C13S C14S C3S 74(6) 3_766 .
C4S C13S C14S C3S -31(4) . .
C16S C13S C14S C3S 90(8) . .
C6S C13S C14S C3S 163(20) . .
C15S C13S C14S C3S 54(76) . .
C8S C13S C14S C3S 62(5) 3_766 .
C10S C13S C14S C3S 142(5) 3_766 .
C9S C13S C14S C5S 24(40) . .
C2S C13S C14S C5S -21(11) . .
C8S C13S C14S C5S 117(7) . .
C16S C13S C14S C5S 56(6) 3_766 .
C4S C13S C14S C5S -49(6) . .
C16S C13S C14S C5S 72(10) . .
C6S C13S C14S C5S 145(18) . .
C15S C13S C14S C5S 36(79) . .
C3S C13S C14S C5S -18(4) . .
C8S C13S C14S C5S 44(7) 3_766 .
C10S C13S C14S C5S 124(5) 3_766 .
C9S C13S C14S C16S -47(34) . .
C2S C13S C14S C16S -93(10) . .
C8S C13S C14S C16S 46(8) . .
C16S C13S C14S C16S -15(11) 3_766 .
C4S C13S C14S C16S -120(7) . .
C6S C13S C14S C16S 74(21) . .
C15S C13S C14S C16S -36(71) . .
C3S C13S C14S C16S -90(8) . .
C8S C13S C14S C16S -28(6) 3_766 .
C10S C13S C14S C16S 53(7) 3_766 .
C9S C13S C14S C8S -19(35) . 3_766
C2S C13S C14S C8S -65(7) . 3_766
C8S C13S C14S C8S 74(5) . 3_766
C16S C13S C14S C8S 13(7) 3_766 3_766
C4S C13S C14S C8S -92(4) . 3_766
C16S C13S C14S C8S 28(6) . 3_766
C6S C13S C14S C8S 102(22) . 3_766
C15S C13S C14S C8S -7(74) . 3_766
C3S C13S C14S C8S -62(5) . 3_766
C10S C13S C14S C8S 81(6) 3_766 3_766
C4S C2S C14S C13S 133(12) . .
C9S C2S C14S C13S -13(11) . .
C16S C2S C14S C13S -92(10) 3_766 .
C3S C2S C14S C13S -176(12) . .
C8S C2S C14S C13S -31(10) . .
C10S C2S C14S C13S -134(11) . .
C8S C2S C14S C13S -92(11) 3_766 .
C16S C2S C14S C13S -55(11) . .
C15S C2S C14S C13S -7(11) . .
C7S C2S C14S C13S -162(12) . .
C13S C2S C14S C16S 92(10) . 3_766
C4S C2S C14S C16S -135(8) . 3_766
C9S C2S C14S C16S 79(7) . 3_766
C3S C2S C14S C16S -83(7) . 3_766
C8S C2S C14S C16S 61(7) . 3_766
C10S C2S C14S C16S -41(7) . 3_766
C8S C2S C14S C16S 0(7) 3_766 3_766
C16S C2S C14S C16S 37(8) . 3_766
C15S C2S C14S C16S 85(7) . 3_766
C7S C2S C14S C16S -70(6) . 3_766
C13S C2S C14S C4S -133(12) . .
C9S C2S C14S C4S -146(8) . .
C16S C2S C14S C4S 135(8) 3_766 .
C3S C2S C14S C4S 52(5) . .
C8S C2S C14S C4S -164(8) . .
C10S C2S C14S C4S 94(6) . .
C8S C2S C14S C4S 135(6) 3_766 .
C16S C2S C14S C4S 172(6) . .
C15S C2S C14S C4S -140(7) . .
C7S C2S C14S C4S 66(6) . .
C13S C2S C14S C8S 31(10) . .
C4S C2S C14S C8S 164(8) . .
C9S C2S C14S C8S 18(8) . .
C16S C2S C14S C8S -61(7) 3_766 .
C3S C2S C14S C8S -144(7) . .
C10S C2S C14S C8S -102(7) . .
C8S C2S C14S C8S -61(6) 3_766 .
C16S C2S C14S C8S -24(6) . .
C15S C2S C14S C8S 24(8) . .
C7S C2S C14S C8S -130(8) . .
C13S C2S C14S C9S 13(11) . .
C4S C2S C14S C9S 146(8) . .
C16S C2S C14S C9S -79(7) 3_766 .
C3S C2S C14S C9S -163(7) . .
C8S C2S C14S C9S -18(8) . .
C10S C2S C14S C9S -121(7) . .
C8S C2S C14S C9S -79(6) 3_766 .
C16S C2S C14S C9S -42(6) . .
C15S C2S C14S C9S 6(6) . .
C7S C2S C14S C9S -149(6) . .
C13S C2S C14S C7S 162(12) . .
C4S C2S C14S C7S -66(6) . .
C9S C2S C14S C7S 149(6) . .
C16S C2S C14S C7S 70(6) 3_766 .
C3S C2S C14S C7S -14(6) . .
C8S C2S C14S C7S 130(8) . .
C10S C2S C14S C7S 28(6) . .
C8S C2S C14S C7S 70(5) 3_766 .
C16S C2S C14S C7S 107(6) . .
C15S C2S C14S C7S 154(6) . .
C13S C2S C14S C17S 156(13) . .
C4S C2S C14S C17S -71(8) . .
C9S C2S C14S C17S 143(8) . .
C16S C2S C14S C17S 64(8) 3_766 .
C3S C2S C14S C17S -20(9) . .
C8S C2S C14S C17S 125(10) . .
C10S C2S C14S C17S 22(8) . .
C8S C2S C14S C17S 64(8) 3_766 .
C16S C2S C14S C17S 101(8) . .
C15S C2S C14S C17S 149(6) . .
C7S C2S C14S C17S -6(7) . .
C13S C2S C14S C3S 176(12) . .
C4S C2S C14S C3S -52(5) . .
C9S C2S C14S C3S 163(7) . .
C16S C2S C14S C3S 83(7) 3_766 .
C8S C2S C14S C3S 144(7) . .
C10S C2S C14S C3S 42(5) . .
C8S C2S C14S C3S 83(5) 3_766 .
C16S C2S C14S C3S 120(6) . .
C15S C2S C14S C3S 168(7) . .
C7S C2S C14S C3S 14(6) . .
C13S C2S C14S C5S 159(11) . .
C4S C2S C14S C5S -68(5) . .
C9S C2S C14S C5S 146(6) . .
C16S C2S C14S C5S 67(6) 3_766 .
C3S C2S C14S C5S -17(4) . .
C8S C2S C14S C5S 128(6) . .
C10S C2S C14S C5S 25(4) . .
C8S C2S C14S C5S 67(4) 3_766 .
C16S C2S C14S C5S 104(4) . .
C15S C2S C14S C5S 152(5) . .
C7S C2S C14S C5S -3(5) . .
C13S C2S C14S C16S 55(11) . .
C4S C2S C14S C16S -172(6) . .
C9S C2S C14S C16S 42(6) . .
C16S C2S C14S C16S -37(8) 3_766 .
C3S C2S C14S C16S -120(6) . .
C8S C2S C14S C16S 24(6) . .
C10S C2S C14S C16S -78(5) . .
C8S C2S C14S C16S -37(4) 3_766 .
C15S C2S C14S C16S 48(6) . .
C7S C2S C14S C16S -107(6) . .
C13S C2S C14S C8S 92(11) . 3_766
C4S C2S C14S C8S -135(6) . 3_766
C9S C2S C14S C8S 79(6) . 3_766
C16S C2S C14S C8S 0(7) 3_766 3_766
C3S C2S C14S C8S -83(5) . 3_766
C8S C2S C14S C8S 61(6) . 3_766
C10S C2S C14S C8S -42(5) . 3_766
C16S C2S C14S C8S 37(4) . 3_766
C15S C2S C14S C8S 85(6) . 3_766
C7S C2S C14S C8S -70(5) . 3_766
C2S C4S C14S C13S -31(7) . .
C3S C4S C14S C13S -121(10) . .
C9S C4S C14S C13S -11(7) . .
C7S C4S C14S C13S -140(8) . .
C16S C4S C14S C13S -74(7) 3_766 .
C5S C4S C14S C13S -128(8) . .
C10S C4S C14S C13S -94(8) . .
C8S C4S C14S C13S -12(7) . .
C17S C4S C14S C13S -154(10) . .
C8S C4S C14S C13S -66(7) 3_766 .
C2S C4S C14S C16S 43(8) . 3_766
C3S C4S C14S C16S -47(11) . 3_766
C13S C4S C14S C16S 74(7) . 3_766
C9S C4S C14S C16S 63(7) . 3_766
C7S C4S C14S C16S -66(7) . 3_766
C5S C4S C14S C16S -54(8) . 3_766
C10S C4S C14S C16S -20(8) . 3_766
C8S C4S C14S C16S 62(8) . 3_766
C17S C4S C14S C16S -80(8) . 3_766
C8S C4S C14S C16S 8(7) 3_766 3_766
C3S C4S C14S C2S -91(8) . .
C13S C4S C14S C2S 31(7) . .
C9S C4S C14S C2S 20(5) . .
C7S C4S C14S C2S -109(6) . .
C16S C4S C14S C2S -43(8) 3_766 .
C5S C4S C14S C2S -97(5) . .
C10S C4S C14S C2S -64(5) . .
C8S C4S C14S C2S 18(9) . .
C17S C4S C14S C2S -124(7) . .
C8S C4S C14S C2S -36(5) 3_766 .
C2S C4S C14S C8S -18(9) . .
C3S C4S C14S C8S -109(11) . .
C13S C4S C14S C8S 12(7) . .
C9S C4S C14S C8S 2(8) . .
C7S C4S C14S C8S -127(9) . .
C16S C4S C14S C8S -62(8) 3_766 .
C5S C4S C14S C8S -115(8) . .
C10S C4S C14S C8S -82(8) . .
C17S C4S C14S C8S -142(10) . .
C8S C4S C14S C8S -54(7) 3_766 .
C2S C4S C14S C9S -20(5) . .
C3S C4S C14S C9S -111(8) . .
C13S C4S C14S C9S 11(7) . .
C7S C4S C14S C9S -129(5) . .
C16S C4S C14S C9S -63(7) 3_766 .
C5S C4S C14S C9S -117(4) . .
C10S C4S C14S C9S -84(4) . .
C8S C4S C14S C9S -2(8) . .
C17S C4S C14S C9S -144(6) . .
C8S C4S C14S C9S -56(4) 3_766 .
C2S C4S C14S C7S 109(6) . .
C3S C4S C14S C7S 19(9) . .
C13S C4S C14S C7S 140(8) . .
C9S C4S C14S C7S 129(5) . .
C16S C4S C14S C7S 66(7) 3_766 .
C5S C4S C14S C7S 12(4) . .
C10S C4S C14S C7S 46(5) . .
C8S C4S C14S C7S 127(9) . .
C17S C4S C14S C7S -15(5) . .
C8S C4S C14S C7S 73(5) 3_766 .
C2S C4S C14S C17S 124(7) . .
C3S C4S C14S C17S 33(9) . .
C13S C4S C14S C17S 154(10) . .
C9S C4S C14S C17S 144(6) . .
C7S C4S C14S C17S 15(5) . .
C16S C4S C14S C17S 80(8) 3_766 .
C5S C4S C14S C17S 27(5) . .
C10S C4S C14S C17S 60(6) . .
C8S C4S C14S C17S 142(10) . .
C8S C4S C14S C17S 88(6) 3_766 .
C2S C4S C14S C3S 91(8) . .
C13S C4S C14S C3S 121(10) . .
C9S C4S C14S C3S 111(8) . .
C7S C4S C14S C3S -19(9) . .
C16S C4S C14S C3S 47(11) 3_766 .
C5S C4S C14S C3S -7(7) . .
C10S C4S C14S C3S 27(8) . .
C8S C4S C14S C3S 109(11) . .
C17S C4S C14S C3S -33(9) . .
C8S C4S C14S C3S 55(8) 3_766 .
C2S C4S C14S C5S 97(5) . .
C3S C4S C14S C5S 7(7) . .
C13S C4S C14S C5S 128(8) . .
C9S C4S C14S C5S 117(4) . .
C7S C4S C14S C5S -12(4) . .
C16S C4S C14S C5S 54(8) 3_766 .
C10S C4S C14S C5S 34(3) . .
C8S C4S C14S C5S 115(8) . .
C17S C4S C14S C5S -27(5) . .
C8S C4S C14S C5S 61(4) 3_766 .
C2S C4S C14S C16S 7(5) . .
C3S C4S C14S C16S -84(9) . .
C13S C4S C14S C16S 37(7) . .
C9S C4S C14S C16S 27(4) . .
C7S C4S C14S C16S -103(5) . .
C16S C4S C14S C16S -37(8) 3_766 .
C5S C4S C14S C16S -91(4) . .
C10S C4S C14S C16S -57(5) . .
C8S C4S C14S C16S 25(7) . .
C17S C4S C14S C16S -117(6) . .
C8S C4S C14S C16S -29(4) 3_766 .
C2S C4S C14S C8S 36(5) . 3_766
C3S C4S C14S C8S -55(8) . 3_766
C13S C4S C14S C8S 66(7) . 3_766
C9S C4S C14S C8S 56(4) . 3_766
C7S C4S C14S C8S -73(5) . 3_766
C16S C4S C14S C8S -8(7) 3_766 3_766
C5S C4S C14S C8S -61(4) . 3_766
C10S C4S C14S C8S -28(5) . 3_766
C8S C4S C14S C8S 54(7) . 3_766
C17S C4S C14S C8S -88(6) . 3_766
C16S C8S C14S C13S 100(10) 3_766 .
C10S C8S C14S C13S -120(50) 3_766 .
C9S C8S C14S C13S 13(8) . .
C16S C8S C14S C13S 63(11) . .
C2S C8S C14S C13S 25(7) . .
C12S C8S C14S C13S -20(21) 3_766 .
C6S C8S C14S C13S -14(9) . .
C2S C8S C14S C13S 115(10) 3_766 .
C9S C8S C14S C13S 116(8) 3_766 .
C8S C8S C14S C13S 79(8) 3_766 .
C13S C8S C14S C16S -100(10) . 3_766
C10S C8S C14S C16S 141(49) 3_766 3_766
C9S C8S C14S C16S -87(8) . 3_766
C16S C8S C14S C16S -37(12) . 3_766
C2S C8S C14S C16S -75(7) . 3_766
C12S C8S C14S C16S -120(22) 3_766 3_766
C6S C8S C14S C16S -113(10) . 3_766
C2S C8S C14S C16S 15(9) 3_766 3_766
C9S C8S C14S C16S 16(7) 3_766 3_766
C8S C8S C14S C16S -21(7) 3_766 3_766
C13S C8S C14S C2S -25(7) . .
C16S C8S C14S C2S 75(7) 3_766 .
C10S C8S C14S C2S -145(48) 3_766 .
C9S C8S C14S C2S -13(5) . .
C16S C8S C14S C2S 38(10) . .
C12S C8S C14S C2S -45(21) 3_766 .
C6S C8S C14S C2S -39(7) . .
C2S C8S C14S C2S 90(8) 3_766 .
C9S C8S C14S C2S 91(5) 3_766 .
C8S C8S C14S C2S 54(6) 3_766 .
C13S C8S C14S C4S -15(8) . .
C16S C8S C14S C4S 85(9) 3_766 .
C10S C8S C14S C4S -134(46) 3_766 .
C9S C8S C14S C4S -2(9) . .
C16S C8S C14S C4S 48(13) . .
C2S C8S C14S C4S 11(5) . .
C12S C8S C14S C4S -35(24) 3_766 .
C6S C8S C14S C4S -28(11) . .
C2S C8S C14S C4S 100(9) 3_766 .
C9S C8S C14S C4S 101(7) 3_766 .
C8S C8S C14S C4S 65(9) 3_766 .
C13S C8S C14S C9S -13(8) . .
C16S C8S C14S C9S 87(8) 3_766 .
C10S C8S C14S C9S -132(51) 3_766 .
C16S C8S C14S C9S 51(8) . .
C2S C8S C14S C9S 13(5) . .
C12S C8S C14S C9S -33(18) 3_766 .
C6S C8S C14S C9S -26(5) . .
C2S C8S C14S C9S 102(8) 3_766 .
C9S C8S C14S C9S 103(6) 3_766 .
C8S C8S C14S C9S 67(5) 3_766 .
C13S C8S C14S C7S -108(13) . .
C16S C8S C14S C7S -8(11) 3_766 .
C10S C8S C14S C7S 132(45) 3_766 .
C9S C8S C14S C7S -95(11) . .
C16S C8S C14S C7S -45(15) . .
C2S C8S C14S C7S -83(9) . .
C12S C8S C14S C7S -128(19) 3_766 .
C6S C8S C14S C7S -122(11) . .
C2S C8S C14S C7S 7(15) 3_766 .
C9S C8S C14S C7S 8(12) 3_766 .
C8S C8S C14S C7S -29(13) 3_766 .
C13S C8S C14S C17S -151(11) . .
C16S C8S C14S C17S -51(9) 3_766 .
C10S C8S C14S C17S 90(49) 3_766 .
C9S C8S C14S C17S -138(7) . .
C16S C8S C14S C17S -88(11) . .
C2S C8S C14S C17S -125(8) . .
C12S C8S C14S C17S -171(17) 3_766 .
C6S C8S C14S C17S -164(6) . .
C2S C8S C14S C17S -36(11) 3_766 .
C9S C8S C14S C17S -35(8) 3_766 .
C8S C8S C14S C17S -71(8) 3_766 .
C13S C8S C14S C3S -58(10) . .
C16S C8S C14S C3S 42(9) 3_766 .
C10S C8S C14S C3S -177(44) 3_766 .
C9S C8S C14S C3S -45(10) . .
C16S C8S C14S C3S 6(15) . .
C2S C8S C14S C3S -32(7) . .
C12S C8S C14S C3S -78(23) 3_766 .
C6S C8S C14S C3S -71(11) . .
C2S C8S C14S C3S 57(12) 3_766 .
C9S C8S C14S C3S 58(10) 3_766 .
C8S C8S C14S C3S 22(11) 3_766 .
C13S C8S C14S C5S -90(10) . .
C16S C8S C14S C5S 10(9) 3_766 .
C10S C8S C14S C5S 150(45) 3_766 .
C9S C8S C14S C5S -78(9) . .
C16S C8S C14S C5S -27(14) . .
C2S C8S C14S C5S -65(6) . .
C12S C8S C14S C5S -110(20) 3_766 .
C6S C8S C14S C5S -104(9) . .
C2S C8S C14S C5S 25(12) 3_766 .
C9S C8S C14S C5S 26(9) 3_766 .
C8S C8S C14S C5S -11(10) 3_766 .
C13S C8S C14S C16S -63(11) . .
C16S C8S C14S C16S 37(12) 3_766 .
C10S C8S C14S C16S 177(55) 3_766 .
C9S C8S C14S C16S -51(8) . .
C2S C8S C14S C16S -38(10) . .
C12S C8S C14S C16S -83(21) 3_766 .
C6S C8S C14S C16S -77(9) . .
C2S C8S C14S C16S 52(7) 3_766 .
C9S C8S C14S C16S 53(7) 3_766 .
C8S C8S C14S C16S 16(5) 3_766 .
C13S C8S C14S C8S -79(8) . 3_766
C16S C8S C14S C8S 21(7) 3_766 3_766
C10S C8S C14S C8S 161(53) 3_766 3_766
C9S C8S C14S C8S -67(5) . 3_766
C16S C8S C14S C8S -16(5) . 3_766
C2S C8S C14S C8S -54(6) . 3_766
C12S C8S C14S C8S -99(21) 3_766 3_766
C6S C8S C14S C8S -93(8) . 3_766
C2S C8S C14S C8S 36(4) 3_766 3_766
C9S C8S C14S C8S 37(3) 3_766 3_766
C2S C9S C14S C13S 124(39) . .
C15S C9S C14S C13S -13(54) . .
C6S C9S C14S C13S -39(38) . .
C8S C9S C14S C13S -79(38) . .
C16S C9S C14S C13S -124(38) . .
C4S C9S C14S C13S 103(38) . .
C16S C9S C14S C13S -146(39) 3_766 .
C8S C9S C14S C13S -159(38) 3_766 .
C12S C9S C14S C13S -68(38) 3_766 .
C1S C9S C14S C13S -56(38) 3_766 .
C13S C9S C14S C16S 146(39) . 3_766
C2S C9S C14S C16S -90(8) . 3_766
C15S C9S C14S C16S 134(38) . 3_766
C6S C9S C14S C16S 108(8) . 3_766
C8S C9S C14S C16S 67(9) . 3_766
C16S C9S C14S C16S 23(10) . 3_766
C4S C9S C14S C16S -111(7) . 3_766
C8S C9S C14S C16S -12(6) 3_766 3_766
C12S C9S C14S C16S 79(8) 3_766 3_766
C1S C9S C14S C16S 90(8) 3_766 3_766
C13S C9S C14S C2S -124(39) . .
C15S C9S C14S C2S -137(40) . .
C6S C9S C14S C2S -163(9) . .
C8S C9S C14S C2S 157(9) . .
C16S C9S C14S C2S 112(8) . .
C4S C9S C14S C2S -21(5) . .
C16S C9S C14S C2S 90(8) 3_766 .
C8S C9S C14S C2S 77(6) 3_766 .
C12S C9S C14S C2S 168(8) 3_766 .
C1S C9S C14S C2S 180(9) 3_766 .
C13S C9S C14S C4S -103(38) . .
C2S C9S C14S C4S 21(5) . .
C15S C9S C14S C4S -116(39) . .
C6S C9S C14S C4S -142(7) . .
C8S C9S C14S C4S 178(8) . .
C16S C9S C14S C4S 134(6) . .
C16S C9S C14S C4S 111(7) 3_766 .
C8S C9S C14S C4S 98(5) 3_766 .
C12S C9S C14S C4S -171(6) 3_766 .
C1S C9S C14S C4S -159(7) 3_766 .
C13S C9S C14S C8S 79(38) . .
C2S C9S C14S C8S -157(9) . .
C15S C9S C14S C8S 66(39) . .
C6S C9S C14S C8S 41(8) . .
C16S C9S C14S C8S -44(7) . .
C4S C9S C14S C8S -178(8) . .
C16S C9S C14S C8S -67(9) 3_766 .
C8S C9S C14S C8S -79(5) 3_766 .
C12S C9S C14S C8S 11(8) 3_766 .
C1S C9S C14S C8S 23(9) 3_766 .
C13S C9S C14S C7S -159(40) . .
C2S C9S C14S C7S -35(7) . .
C15S C9S C14S C7S -172(36) . .
C6S C9S C14S C7S 162(7) . .
C8S C9S C14S C7S 122(9) . .
C16S C9S C14S C7S 77(9) . .
C4S C9S C14S C7S -56(6) . .
C16S C9S C14S C7S 54(7) 3_766 .
C8S C9S C14S C7S 42(7) 3_766 .
C12S C9S C14S C7S 133(8) 3_766 .
C1S C9S C14S C7S 144(7) 3_766 .
C13S C9S C14S C17S 173(43) . .
C2S C9S C14S C17S -63(12) . .
C15S C9S C14S C17S 160(34) . .
C6S C9S C14S C17S 134(11) . .
C8S C9S C14S C17S 94(14) . .
C16S C9S C14S C17S 50(14) . .
C4S C9S C14S C17S -84(12) . .
C16S C9S C14S C17S 27(11) 3_766 .
C8S C9S C14S C17S 14(12) 3_766 .
C12S C9S C14S C17S 105(12) 3_766 .
C1S C9S C14S C17S 117(11) 3_766 .
C13S C9S C14S C3S -137(38) . .
C2S C9S C14S C3S -13(6) . .
C15S C9S C14S C3S -150(38) . .
C6S C9S C14S C3S -176(6) . .
C8S C9S C14S C3S 144(8) . .
C16S C9S C14S C3S 99(7) . .
C4S C9S C14S C3S -34(4) . .
C16S C9S C14S C3S 76(6) 3_766 .
C8S C9S C14S C3S 64(4) 3_766 .
C12S C9S C14S C3S 155(6) 3_766 .
C1S C9S C14S C3S 166(7) 3_766 .
C13S C9S C14S C5S -157(39) . .
C2S C9S C14S C5S -33(5) . .
C15S C9S C14S C5S -170(37) . .
C6S C9S C14S C5S 164(5) . .
C8S C9S C14S C5S 124(8) . .
C16S C9S C14S C5S 79(6) . .
C4S C9S C14S C5S -54(4) . .
C16S C9S C14S C5S 57(6) 3_766 .
C8S C9S C14S C5S 44(4) 3_766 .
C12S C9S C14S C5S 135(5) 3_766 .
C1S C9S C14S C5S 147(6) 3_766 .
C13S C9S C14S C16S 124(38) . .
C2S C9S C14S C16S -112(8) . .
C15S C9S C14S C16S 111(40) . .
C6S C9S C14S C16S 85(7) . .
C8S C9S C14S C16S 44(7) . .
C4S C9S C14S C16S -134(6) . .
C16S C9S C14S C16S -23(10) 3_766 .
C8S C9S C14S C16S -35(5) 3_766 .
C12S C9S C14S C16S 56(6) 3_766 .
C1S C9S C14S C16S 67(7) 3_766 .
C13S C9S C14S C8S 159(38) . 3_766
C2S C9S C14S C8S -77(6) . 3_766
C15S C9S C14S C8S 146(39) . 3_766
C6S C9S C14S C8S 120(7) . 3_766
C8S C9S C14S C8S 79(5) . 3_766
C16S C9S C14S C8S 35(5) . 3_766
C4S C9S C14S C8S -98(5) . 3_766
C16S C9S C14S C8S 12(6) 3_766 3_766
C12S C9S C14S C8S 91(6) 3_766 3_766
C1S C9S C14S C8S 102(7) 3_766 3_766
C5S C7S C14S C13S 4(23) . .
C18S C7S C14S C13S -86(27) 3_766 .
C17S C7S C14S C13S -157(14) . .
C3S C7S C14S C13S 30(15) . .
C12S C7S C14S C13S -45(16) . .
C1S C7S C14S C13S -92(14) . .
C11S C7S C14S C13S -135(13) 3_766 .
C10S C7S C14S C13S -19(14) . .
C16S C7S C14S C13S -59(11) 3_766 .
C4S C7S C14S C13S 48(12) . .
C6S C7S C14S C13S -78(13) 3_766 .
C5S C7S C14S C16S 63(18) . 3_766
C18S C7S C14S C16S -27(24) 3_766 3_766
C17S C7S C14S C16S -98(11) . 3_766
C3S C7S C14S C16S 90(10) . 3_766
C12S C7S C14S C16S 14(10) . 3_766
C1S C7S C14S C16S -33(10) . 3_766
C11S C7S C14S C16S -76(10) 3_766 3_766
C10S C7S C14S C16S 40(8) . 3_766
C4S C7S C14S C16S 107(8) . 3_766
C6S C7S C14S C16S -18(8) 3_766 3_766
C5S C7S C14S C2S -10(17) . .
C18S C7S C14S C2S -100(23) 3_766 .
C17S C7S C14S C2S -171(9) . .
C3S C7S C14S C2S 16(8) . .
C12S C7S C14S C2S -59(8) . .
C1S C7S C14S C2S -107(8) . .
C11S C7S C14S C2S -149(8) 3_766 .
C10S C7S C14S C2S -33(7) . .
C16S C7S C14S C2S -74(7) 3_766 .
C4S C7S C14S C2S 33(4) . .
C6S C7S C14S C2S -92(5) 3_766 .
C5S C7S C14S C4S -43(16) . .
C18S C7S C14S C4S -133(23) 3_766 .
C17S C7S C14S C4S 155(9) . .
C3S C7S C14S C4S -17(7) . .
C12S C7S C14S C4S -92(7) . .
C1S C7S C14S C4S -140(7) . .
C11S C7S C14S C4S 177(9) 3_766 .
C10S C7S C14S C4S -66(6) . .
C16S C7S C14S C4S -107(8) 3_766 .
C6S C7S C14S C4S -125(5) 3_766 .
C5S C7S C14S C8S 71(21) . .
C18S C7S C14S C8S -19(29) 3_766 .
C17S C7S C14S C8S -90(14) . .
C3S C7S C14S C8S 97(13) . .
C12S C7S C14S C8S 22(15) . .
C1S C7S C14S C8S -25(15) . .
C11S C7S C14S C8S -68(14) 3_766 .
C10S C7S C14S C8S 48(13) . .
C16S C7S C14S C8S 8(10) 3_766 .
C4S C7S C14S C8S 114(12) . .
C6S C7S C14S C8S -11(13) 3_766 .
C5S C7S C14S C9S 9(20) . .
C18S C7S C14S C9S -81(25) 3_766 .
C17S C7S C14S C9S -153(10) . .
C3S C7S C14S C9S 35(10) . .
C12S C7S C14S C9S -40(11) . .
C1S C7S C14S C9S -88(9) . .
C11S C7S C14S C9S -131(9) 3_766 .
C10S C7S C14S C9S -14(9) . .
C16S C7S C14S C9S -55(7) 3_766 .
C4S C7S C14S C9S 52(6) . .
C6S C7S C14S C9S -73(7) 3_766 .
C5S C7S C14S C17S 161(22) . .
C18S C7S C14S C17S 71(24) 3_766 .
C3S C7S C14S C17S -172(13) . .
C12S C7S C14S C17S 112(13) . .
C1S C7S C14S C17S 65(9) . .
C11S C7S C14S C17S 22(8) 3_766 .
C10S C7S C14S C17S 138(11) . .
C16S C7S C14S C17S 98(11) 3_766 .
C4S C7S C14S C17S -155(9) . .
C6S C7S C14S C17S 80(9) 3_766 .
C5S C7S C14S C3S -26(14) . .
C18S C7S C14S C3S -116(25) 3_766 .
C17S C7S C14S C3S 172(13) . .
C12S C7S C14S C3S -75(8) . .
C1S C7S C14S C3S -123(11) . .
C11S C7S C14S C3S -166(13) 3_766 .
C10S C7S C14S C3S -49(7) . .
C16S C7S C14S C3S -90(10) 3_766 .
C4S C7S C14S C3S 17(7) . .
C6S C7S C14S C3S -108(8) 3_766 .
C18S C7S C14S C5S -90(27) 3_766 .
C17S C7S C14S C5S -161(22) . .
C3S C7S C14S C5S 26(14) . .
C12S C7S C14S C5S -49(14) . .
C1S C7S C14S C5S -96(18) . .
C11S C7S C14S C5S -139(22) 3_766 .
C10S C7S C14S C5S -23(14) . .
C16S C7S C14S C5S -63(18) 3_766 .
C4S C7S C14S C5S 43(16) . .
C6S C7S C14S C5S -82(17) 3_766 .
C5S C7S C14S C16S 47(18) . .
C18S C7S C14S C16S -43(24) 3_766 .
C17S C7S C14S C16S -114(9) . .
C3S C7S C14S C16S 73(9) . .
C12S C7S C14S C16S -2(9) . .
C1S C7S C14S C16S -49(9) . .
C11S C7S C14S C16S -92(9) 3_766 .
C10S C7S C14S C16S 24(8) . .
C16S C7S C14S C16S -16(8) 3_766 .
C4S C7S C14S C16S 90(6) . .
C6S C7S C14S C16S -35(6) 3_766 .
C5S C7S C14S C8S 44(16) . 3_766
C18S C7S C14S C8S -46(23) 3_766 3_766
C17S C7S C14S C8S -117(9) . 3_766
C3S C7S C14S C8S 71(7) . 3_766
C12S C7S C14S C8S -5(7) . 3_766
C1S C7S C14S C8S -52(7) . 3_766
C11S C7S C14S C8S -95(8) 3_766 3_766
C10S C7S C14S C8S 21(6) . 3_766
C16S C7S C14S C8S -19(7) 3_766 3_766
C4S C7S C14S C8S 88(4) . 3_766
C6S C7S C14S C8S -37(4) 3_766 3_766
C5S C3S C14S C13S -140(12) . .
C4S C3S C14S C13S 53(11) . .
C7S C3S C14S C13S -156(11) . .
C10S C3S C14S C13S -79(12) . .
C2S C3S C14S C13S 3(8) . .
C18S C3S C14S C13S -140(10) 3_766 .
C12S C3S C14S C13S -108(10) . .
C16S C3S C14S C13S -79(8) 3_766 .
C17S C3S C14S C13S -160(10) . .
C8S C3S C14S C13S -63(8) 3_766 .
C5S C3S C14S C16S -62(11) . 3_766
C4S C3S C14S C16S 131(11) . 3_766
C7S C3S C14S C16S -77(9) . 3_766
C10S C3S C14S C16S 0(10) . 3_766
C2S C3S C14S C16S 82(8) . 3_766
C18S C3S C14S C16S -61(9) 3_766 3_766
C12S C3S C14S C16S -29(8) . 3_766
C13S C3S C14S C16S 79(8) . 3_766
C17S C3S C14S C16S -81(8) . 3_766
C8S C3S C14S C16S 16(7) 3_766 3_766
C5S C3S C14S C2S -143(11) . .
C4S C3S C14S C2S 50(6) . .
C7S C3S C14S C2S -159(10) . .
C10S C3S C14S C2S -82(10) . .
C18S C3S C14S C2S -143(9) 3_766 .
C12S C3S C14S C2S -111(8) . .
C16S C3S C14S C2S -82(8) 3_766 .
C13S C3S C14S C2S -3(7) . .
C17S C3S C14S C2S -163(7) . .
C8S C3S C14S C2S -66(5) 3_766 .
C5S C3S C14S C4S 167(14) . .
C7S C3S C14S C4S 152(13) . .
C10S C3S C14S C4S -132(13) . .
C2S C3S C14S C4S -50(6) . .
C18S C3S C14S C4S 168(11) 3_766 .
C12S C3S C14S C4S -161(12) . .
C16S C3S C14S C4S -131(11) 3_766 .
C13S C3S C14S C4S -53(11) . .
C17S C3S C14S C4S 147(9) . .
C8S C3S C14S C4S -116(9) 3_766 .
C5S C3S C14S C8S -99(13) . .
C4S C3S C14S C8S 94(13) . .
C7S C3S C14S C8S -114(12) . .
C10S C3S C14S C8S -38(14) . .
C2S C3S C14S C8S 44(9) . .
C18S C3S C14S C8S -98(11) 3_766 .
C12S C3S C14S C8S -66(12) . .
C16S C3S C14S C8S -37(9) 3_766 .
C13S C3S C14S C8S 41(8) . .
C17S C3S C14S C8S -119(11) . .
C8S C3S C14S C8S -21(11) 3_766 .
C5S C3S C14S C9S -134(9) . .
C4S C3S C14S C9S 59(8) . .
C7S C3S C14S C9S -149(8) . .
C10S C3S C14S C9S -72(9) . .
C2S C3S C14S C9S 10(4) . .
C18S C3S C14S C9S -133(7) 3_766 .
C12S C3S C14S C9S -101(7) . .
C16S C3S C14S C9S -72(6) 3_766 .
C13S C3S C14S C9S 7(7) . .
C17S C3S C14S C9S -153(6) . .
C8S C3S C14S C9S -56(5) 3_766 .
C5S C3S C14S C7S 15(8) . .
C4S C3S C14S C7S -152(13) . .
C10S C3S C14S C7S 77(9) . .
C2S C3S C14S C7S 159(10) . .
C18S C3S C14S C7S 16(7) 3_766 .
C12S C3S C14S C7S 48(6) . .
C16S C3S C14S C7S 77(9) 3_766 .
C13S C3S C14S C7S 156(11) . .
C17S C3S C14S C7S -5(8) . .
C8S C3S C14S C7S 93(8) 3_766 .
C5S C3S C14S C17S 20(8) . .
C4S C3S C14S C17S -147(9) . .
C7S C3S C14S C17S 5(8) . .
C10S C3S C14S C17S 81(8) . .
C2S C3S C14S C17S 163(7) . .
C18S C3S C14S C17S 20(7) 3_766 .
C12S C3S C14S C17S 52(6) . .
C16S C3S C14S C17S 81(8) 3_766 .
C13S C3S C14S C17S 160(10) . .
C8S C3S C14S C17S 97(5) 3_766 .
C4S C3S C14S C5S -167(14) . .
C7S C3S C14S C5S -15(8) . .
C10S C3S C14S C5S 61(7) . .
C2S C3S C14S C5S 143(11) . .
C18S C3S C14S C5S 1(7) 3_766 .
C12S C3S C14S C5S 33(5) . .
C16S C3S C14S C5S 62(10) 3_766 .
C13S C3S C14S C5S 140(12) . .
C17S C3S C14S C5S -20(8) . .
C8S C3S C14S C5S 78(8) 3_766 .
C5S C3S C14S C16S -96(9) . .
C4S C3S C14S C16S 97(8) . .
C7S C3S C14S C16S -111(8) . .
C10S C3S C14S C16S -35(9) . .
C2S C3S C14S C16S 47(4) . .
C18S C3S C14S C16S -95(7) 3_766 .
C12S C3S C14S C16S -63(7) . .
C16S C3S C14S C16S -34(8) 3_766 .
C13S C3S C14S C16S 45(7) . .
C17S C3S C14S C16S -116(6) . .
C8S C3S C14S C16S -18(4) 3_766 .
C5S C3S C14S C8S -78(8) . 3_766
C4S C3S C14S C8S 116(9) . 3_766
C7S C3S C14S C8S -93(8) . 3_766
C10S C3S C14S C8S -16(8) . 3_766
C2S C3S C14S C8S 66(5) . 3_766
C18S C3S C14S C8S -77(6) 3_766 3_766
C12S C3S C14S C8S -45(6) . 3_766
C16S C3S C14S C8S -16(7) 3_766 3_766
C13S C3S C14S C8S 63(8) . 3_766
C17S C3S C14S C8S -97(5) . 3_766
C7S C5S C14S C13S -176(20) . .
C18S C5S C14S C13S -136(14) 3_766 .
C3S C5S C14S C13S 43(13) . .
C12S C5S C14S C13S -73(12) . .
C10S C5S C14S C13S -29(12) . .
C1S C5S C14S C13S -116(10) . .
C17S C5S C14S C13S -163(12) . .
C11S C5S C14S C13S -148(10) 3_766 .
C4S C5S C14S C13S 51(10) . .
C6S C5S C14S C13S -94(9) 3_766 .
C16S C5S C14S C13S -66(9) 3_766 .
C2S C5S C14S C13S 14(8) . .
C7S C5S C14S C16S -110(19) . 3_766
C18S C5S C14S C16S -70(13) 3_766 3_766
C3S C5S C14S C16S 109(12) . 3_766
C12S C5S C14S C16S -7(10) . 3_766
C10S C5S C14S C16S 37(9) . 3_766
C1S C5S C14S C16S -50(8) . 3_766
C17S C5S C14S C16S -97(9) . 3_766
C11S C5S C14S C16S -82(8) 3_766 3_766
C4S C5S C14S C16S 117(9) . 3_766
C6S C5S C14S C16S -28(7) 3_766 3_766
C2S C5S C14S C16S 80(8) . 3_766
C7S C5S C14S C2S 169(18) . .
C18S C5S C14S C2S -150(12) 3_766 .
C3S C5S C14S C2S 28(10) . .
C12S C5S C14S C2S -87(8) . .
C10S C5S C14S C2S -43(7) . .
C1S C5S C14S C2S -131(5) . .
C17S C5S C14S C2S -177(7) . .
C11S C5S C14S C2S -162(5) 3_766 .
C4S C5S C14S C2S 37(4) . .
C6S C5S C14S C2S -108(4) 3_766 .
C16S C5S C14S C2S -80(8) 3_766 .
C7S C5S C14S C4S 132(18) . .
C18S C5S C14S C4S 173(12) 3_766 .
C3S C5S C14S C4S -9(9) . .
C12S C5S C14S C4S -124(8) . .
C10S C5S C14S C4S -81(7) . .
C1S C5S C14S C4S -168(5) . .
C17S C5S C14S C4S 146(7) . .
C11S C5S C14S C4S 161(5) 3_766 .
C6S C5S C14S C4S -145(5) 3_766 .
C16S C5S C14S C4S -117(9) 3_766 .
C2S C5S C14S C4S -37(4) . .
C7S C5S C14S C8S -120(20) . .
C18S C5S C14S C8S -79(15) 3_766 .
C3S C5S C14S C8S 99(13) . .
C12S C5S C14S C8S -16(12) . .
C10S C5S C14S C8S 27(12) . .
C1S C5S C14S C8S -60(10) . .
C17S C5S C14S C8S -106(11) . .
C11S C5S C14S C8S -91(10) 3_766 .
C4S C5S C14S C8S 108(11) . .
C6S C5S C14S C8S -37(10) 3_766 .
C16S C5S C14S C8S -9(8) 3_766 .
C2S C5S C14S C8S 71(9) . .
C7S C5S C14S C9S -172(18) . .
C18S C5S C14S C9S -132(12) 3_766 .
C3S C5S C14S C9S 47(10) . .
C12S C5S C14S C9S -68(8) . .
C10S C5S C14S C9S -25(8) . .
C1S C5S C14S C9S -112(5) . .
C17S C5S C14S C9S -158(7) . .
C11S C5S C14S C9S -144(6) 3_766 .
C4S C5S C14S C9S 56(5) . .
C6S C5S C14S C9S -90(5) 3_766 .
C16S C5S C14S C9S -62(7) 3_766 .
C2S C5S C14S C9S 18(3) . .
C18S C5S C14S C7S 40(17) 3_766 .
C3S C5S C14S C7S -141(20) . .
C12S C5S C14S C7S 104(19) . .
C10S C5S C14S C7S 147(20) . .
C1S C5S C14S C7S 60(17) . .
C17S C5S C14S C7S 14(17) . .
C11S C5S C14S C7S 29(16) 3_766 .
C4S C5S C14S C7S -132(18) . .
C6S C5S C14S C7S 83(17) 3_766 .
C16S C5S C14S C7S 110(19) 3_766 .
C2S C5S C14S C7S -169(18) . .
C7S C5S C14S C17S -14(17) . .
C18S C5S C14S C17S 26(13) 3_766 .
C3S C5S C14S C17S -155(10) . .
C12S C5S C14S C17S 90(9) . .
C10S C5S C14S C17S 133(8) . .
C1S C5S C14S C17S 46(6) . .
C11S C5S C14S C17S 15(6) 3_766 .
C4S C5S C14S C17S -146(7) . .
C6S C5S C14S C17S 69(6) 3_766 .
C16S C5S C14S C17S 97(9) 3_766 .
C2S C5S C14S C17S 177(7) . .
C7S C5S C14S C3S 141(20) . .
C18S C5S C14S C3S -179(15) 3_766 .
C12S C5S C14S C3S -115(12) . .
C10S C5S C14S C3S -72(10) . .
C1S C5S C14S C3S -159(10) . .
C17S C5S C14S C3S 155(10) . .
C11S C5S C14S C3S 170(10) 3_766 .
C4S C5S C14S C3S 9(9) . .
C6S C5S C14S C3S -137(10) 3_766 .
C16S C5S C14S C3S -109(12) 3_766 .
C2S C5S C14S C3S -28(10) . .
C7S C5S C14S C16S -135(18) . .
C18S C5S C14S C16S -94(12) 3_766 .
C3S C5S C14S C16S 84(10) . .
C12S C5S C14S C16S -31(8) . .
C10S C5S C14S C16S 13(7) . .
C1S C5S C14S C16S -75(5) . .
C17S C5S C14S C16S -121(7) . .
C11S C5S C14S C16S -106(5) 3_766 .
C4S C5S C14S C16S 93(5) . .
C6S C5S C14S C16S -52(4) 3_766 .
C16S C5S C14S C16S -24(8) 3_766 .
C2S C5S C14S C16S 56(3) . .
C7S C5S C14S C8S -131(18) . 3_766
C18S C5S C14S C8S -90(12) 3_766 3_766
C3S C5S C14S C8S 88(10) . 3_766
C12S C5S C14S C8S -27(7) . 3_766
C10S C5S C14S C8S 16(6) . 3_766
C1S C5S C14S C8S -71(4) . 3_766
C17S C5S C14S C8S -117(6) . 3_766
C11S C5S C14S C8S -102(5) 3_766 3_766
C4S C5S C14S C8S 97(5) . 3_766
C6S C5S C14S C8S -48(3) 3_766 3_766
C16S C5S C14S C8S -20(7) 3_766 3_766
C2S C5S C14S C8S 60(4) . 3_766
C1S C6S C15S C9S -144(9) 3_766 .
C12S C6S C15S C9S -79(17) 3_766 .
C18S C6S C15S C9S -120(9) . .
C11S C6S C15S C9S -140(7) . .
C10S C6S C15S C9S -53(16) 3_766 .
C16S C6S C15S C9S -51(5) . .
C8S C6S C15S C9S -16(9) . .
C13S C6S C15S C9S 6(6) . .
C7S C6S C15S C9S -97(7) 3_766 .
C5S C6S C15S C9S -96(10) 3_766 .
C12S C6S C15S C1S 65(13) 3_766 3_766
C9S C6S C15S C1S 144(9) . 3_766
C18S C6S C15S C1S 23(5) . 3_766
C11S C6S C15S C1S 4(7) . 3_766
C10S C6S C15S C1S 91(12) 3_766 3_766
C16S C6S C15S C1S 93(7) . 3_766
C8S C6S C15S C1S 128(9) . 3_766
C13S C6S C15S C1S 150(7) . 3_766
C7S C6S C15S C1S 47(6) 3_766 3_766
C5S C6S C15S C1S 48(7) 3_766 3_766
C1S C6S C15S C11S -4(7) 3_766 .
C12S C6S C15S C11S 61(14) 3_766 .
C9S C6S C15S C11S 140(7) . .
C18S C6S C15S C11S 19(7) . .
C10S C6S C15S C11S 87(12) 3_766 .
C16S C6S C15S C11S 89(5) . .
C8S C6S C15S C11S 124(7) . .
C13S C6S C15S C11S 146(5) . .
C7S C6S C15S C11S 43(5) 3_766 .
C5S C6S C15S C11S 44(8) 3_766 .
C1S C6S C15S C16S -93(7) 3_766 .
C12S C6S C15S C16S -29(15) 3_766 .
C9S C6S C15S C16S 51(5) . .
C18S C6S C15S C16S -70(7) . .
C11S C6S C15S C16S -89(5) . .
C10S C6S C15S C16S -2(14) 3_766 .
C8S C6S C15S C16S 34(7) . .
C13S C6S C15S C16S 57(4) . .
C7S C6S C15S C16S -46(5) 3_766 .
C5S C6S C15S C16S -45(9) 3_766 .
C1S C6S C15S C12S -65(13) 3_766 3_766
C9S C6S C15S C12S 79(17) . 3_766
C18S C6S C15S C12S -41(11) . 3_766
C11S C6S C15S C12S -61(14) . 3_766
C10S C6S C15S C12S 27(8) 3_766 3_766
C16S C6S C15S C12S 29(15) . 3_766
C8S C6S C15S C12S 63(13) . 3_766
C13S C6S C15S C12S 85(14) . 3_766
C7S C6S C15S C12S -17(12) 3_766 3_766
C5S C6S C15S C12S -16(9) 3_766 3_766
C1S C6S C15S C17S -32(7) 3_766 3_766
C12S C6S C15S C17S 32(15) 3_766 3_766
C9S C6S C15S C17S 111(6) . 3_766
C18S C6S C15S C17S -9(7) . 3_766
C11S C6S C15S C17S -28(5) . 3_766
C10S C6S C15S C17S 59(13) 3_766 3_766
C16S C6S C15S C17S 61(4) . 3_766
C8S C6S C15S C17S 95(7) . 3_766
C13S C6S C15S C17S 117(4) . 3_766
C7S C6S C15S C17S 15(5) 3_766 3_766
C5S C6S C15S C17S 16(8) 3_766 3_766
C1S C6S C15S C13S -150(7) 3_766 .
C12S C6S C15S C13S -85(14) 3_766 .
C9S C6S C15S C13S -6(6) . .
C18S C6S C15S C13S -126(6) . .
C11S C6S C15S C13S -146(5) . .
C10S C6S C15S C13S -59(12) 3_766 .
C16S C6S C15S C13S -57(4) . .
C8S C6S C15S C13S -22(6) . .
C7S C6S C15S C13S -102(5) 3_766 .
C5S C6S C15S C13S -102(7) 3_766 .
C1S C6S C15S C2S -150(7) 3_766 .
C12S C6S C15S C2S -86(15) 3_766 .
C9S C6S C15S C2S -6(4) . .
C18S C6S C15S C2S -127(7) . .
C11S C6S C15S C2S -146(6) . .
C10S C6S C15S C2S -59(14) 3_766 .
C16S C6S C15S C2S -57(4) . .
C8S C6S C15S C2S -23(8) . .
C13S C6S C15S C2S -1(4) . .
C7S C6S C15S C2S -103(6) 3_766 .
C5S C6S C15S C2S -102(9) 3_766 .
C1S C6S C15S C18S -23(5) 3_766 .
C12S C6S C15S C18S 41(11) 3_766 .
C9S C6S C15S C18S 120(9) . .
C11S C6S C15S C18S -19(7) . .
C10S C6S C15S C18S 68(10) 3_766 .
C16S C6S C15S C18S 70(7) . .
C8S C6S C15S C18S 104(8) . .
C13S C6S C15S C18S 126(6) . .
C7S C6S C15S C18S 24(5) 3_766 .
C5S C6S C15S C18S 25(5) 3_766 .
C1S C6S C15S C8S -128(9) 3_766 .
C12S C6S C15S C8S -63(13) 3_766 .
C9S C6S C15S C8S 16(9) . .
C18S C6S C15S C8S -104(8) . .
C11S C6S C15S C8S -124(7) . .
C10S C6S C15S C8S -36(11) 3_766 .
C16S C6S C15S C8S -34(7) . .
C13S C6S C15S C8S 22(6) . .
C7S C6S C15S C8S -80(6) 3_766 .
C5S C6S C15S C8S -79(7) 3_766 .
C1S C6S C15S C7S -47(6) 3_766 3_766
C12S C6S C15S C7S 17(12) 3_766 3_766
C9S C6S C15S C7S 97(7) . 3_766
C18S C6S C15S C7S -24(5) . 3_766
C11S C6S C15S C7S -43(5) . 3_766
C10S C6S C15S C7S 44(10) 3_766 3_766
C16S C6S C15S C7S 46(5) . 3_766
C8S C6S C15S C7S 80(6) . 3_766
C13S C6S C15S C7S 102(5) . 3_766
C5S C6S C15S C7S 1(6) 3_766 3_766
C13S C9S C15S C6S -37(30) . .
C2S C9S C15S C6S -159(12) . .
C8S C9S C15S C6S 27(14) . .
C16S C9S C15S C6S 80(8) . .
C14S C9S C15S C6S -31(43) . .
C4S C9S C15S C6S -136(9) . .
C16S C9S C15S C6S 89(13) 3_766 .
C8S C9S C15S C6S 113(7) 3_766 .
C12S C9S C15S C6S 27(6) 3_766 .
C1S C9S C15S C6S 23(4) 3_766 .
C13S C9S C15S C1S -60(31) . 3_766
C2S C9S C15S C1S 178(10) . 3_766
C6S C9S C15S C1S -23(4) . 3_766
C8S C9S C15S C1S 4(16) . 3_766
C16S C9S C15S C1S 57(10) . 3_766
C14S C9S C15S C1S -54(44) . 3_766
C4S C9S C15S C1S -159(7) . 3_766
C16S C9S C15S C1S 66(15) 3_766 3_766
C8S C9S C15S C1S 90(8) 3_766 3_766
C12S C9S C15S C1S 4(8) 3_766 3_766
C13S C9S C15S C11S -93(31) . .
C2S C9S C15S C11S 145(10) . .
C6S C9S C15S C11S -56(7) . .
C8S C9S C15S C11S -29(17) . .
C16S C9S C15S C11S 24(11) . .
C14S C9S C15S C11S -87(43) . .
C4S C9S C15S C11S 168(7) . .
C16S C9S C15S C11S 33(18) 3_766 .
C8S C9S C15S C11S 57(10) 3_766 .
C12S C9S C15S C11S -29(9) 3_766 .
C1S C9S C15S C11S -33(6) 3_766 .
C13S C9S C15S C16S -117(27) . .
C2S C9S C15S C16S 121(16) . .
C6S C9S C15S C16S -80(8) . .
C8S C9S C15S C16S -53(9) . .
C14S C9S C15S C16S -111(39) . .
C4S C9S C15S C16S 144(12) . .
C16S C9S C15S C16S 9(13) 3_766 .
C8S C9S C15S C16S 33(5) 3_766 .
C12S C9S C15S C16S -53(7) 3_766 .
C1S C9S C15S C16S -57(10) 3_766 .
C13S C9S C15S C12S -65(27) . 3_766
C2S C9S C15S C12S 174(14) . 3_766
C6S C9S C15S C12S -27(6) . 3_766
C8S C9S C15S C12S 0(12) . 3_766
C16S C9S C15S C12S 53(7) . 3_766
C14S C9S C15S C12S -58(39) . 3_766
C4S C9S C15S C12S -163(10) . 3_766
C16S C9S C15S C12S 62(12) 3_766 3_766
C8S C9S C15S C12S 86(6) 3_766 3_766
C1S C9S C15S C12S -4(8) 3_766 3_766
C13S C9S C15S C17S -118(27) . 3_766
C2S C9S C15S C17S 121(12) . 3_766
C6S C9S C15S C17S -80(7) . 3_766
C8S C9S C15S C17S -53(12) . 3_766
C16S C9S C15S C17S 0(7) . 3_766
C14S C9S C15S C17S -111(39) . 3_766
C4S C9S C15S C17S 144(8) . 3_766
C16S C9S C15S C17S 9(14) 3_766 3_766
C8S C9S C15S C17S 33(6) 3_766 3_766
C12S C9S C15S C17S -53(5) 3_766 3_766
C1S C9S C15S C17S -57(7) 3_766 3_766
C2S C9S C15S C13S -121(35) . .
C6S C9S C15S C13S 37(30) . .
C8S C9S C15S C13S 65(24) . .
C16S C9S C15S C13S 117(27) . .
C14S C9S C15S C13S 6(26) . .
C4S C9S C15S C13S -98(31) . .
C16S C9S C15S C13S 127(31) 3_766 .
C8S C9S C15S C13S 150(28) 3_766 .
C12S C9S C15S C13S 65(27) 3_766 .
C1S C9S C15S C13S 60(31) 3_766 .
C13S C9S C15S C2S 121(35) . .
C6S C9S C15S C2S 159(12) . .
C8S C9S C15S C2S -174(22) . .
C16S C9S C15S C2S -121(16) . .
C14S C9S C15S C2S 127(48) . .
C4S C9S C15S C2S 23(7) . .
C16S C9S C15S C2S -112(21) 3_766 .
C8S C9S C15S C2S -88(14) 3_766 .
C12S C9S C15S C2S -174(14) 3_766 .
C1S C9S C15S C2S -178(10) 3_766 .
C13S C9S C15S C18S -75(29) . .
C2S C9S C15S C18S 163(12) . .
C6S C9S C15S C18S -38(6) . .
C8S C9S C15S C18S -11(14) . .
C16S C9S C15S C18S 42(8) . .
C14S C9S C15S C18S -69(41) . .
C4S C9S C15S C18S -174(8) . .
C16S C9S C15S C18S 51(14) 3_766 .
C8S C9S C15S C18S 75(7) 3_766 .
C12S C9S C15S C18S -11(7) 3_766 .
C1S C9S C15S C18S -15(6) 3_766 .
C13S C9S C15S C8S -65(24) . .
C2S C9S C15S C8S 174(22) . .
C6S C9S C15S C8S -27(14) . .
C16S C9S C15S C8S 53(9) . .
C14S C9S C15S C8S -58(35) . .
C4S C9S C15S C8S -163(18) . .
C16S C9S C15S C8S 62(13) 3_766 .
C8S C9S C15S C8S 86(9) 3_766 .
C12S C9S C15S C8S 0(12) 3_766 .
C1S C9S C15S C8S -4(16) 3_766 .
C13S C9S C15S C7S -97(27) . 3_766
C2S C9S C15S C7S 142(13) . 3_766
C6S C9S C15S C7S -60(6) . 3_766
C8S C9S C15S C7S -33(11) . 3_766
C16S C9S C15S C7S 20(6) . 3_766
C14S C9S C15S C7S -91(39) . 3_766
C4S C9S C15S C7S 165(9) . 3_766
C16S C9S C15S C7S 29(13) 3_766 3_766
C8S C9S C15S C7S 53(5) 3_766 3_766
C12S C9S C15S C7S -32(5) 3_766 3_766
C1S C9S C15S C7S -37(7) 3_766 3_766
C1S C11S C15S C6S 4(8) 3_766 .
C17S C11S C15S C6S -110(9) 3_766 .
C18S C11S C15S C6S -26(10) . .
C7S C11S C15S C6S -66(7) 3_766 .
C12S C11S C15S C6S -27(7) 3_766 .
C5S C11S C15S C6S -41(6) 3_766 .
C16S C11S C15S C6S -78(6) . .
C1S C11S C15S C9S 64(13) 3_766 .
C17S C11S C15S C9S -50(13) 3_766 .
C18S C11S C15S C9S 34(15) . .
C7S C11S C15S C9S -6(13) 3_766 .
C6S C11S C15S C9S 60(10) . .
C12S C11S C15S C9S 33(11) 3_766 .
C5S C11S C15S C9S 19(12) 3_766 .
C16S C11S C15S C9S -18(9) . .
C17S C11S C15S C1S -114(12) 3_766 3_766
C18S C11S C15S C1S -30(7) . 3_766
C7S C11S C15S C1S -70(8) 3_766 3_766
C6S C11S C15S C1S -4(8) . 3_766
C12S C11S C15S C1S -32(8) 3_766 3_766
C5S C11S C15S C1S -46(6) 3_766 3_766
C16S C11S C15S C1S -83(9) . 3_766
C1S C11S C15S C16S 83(9) 3_766 .
C17S C11S C15S C16S -32(9) 3_766 .
C18S C11S C15S C16S 52(10) . .
C7S C11S C15S C16S 13(8) 3_766 .
C6S C11S C15S C16S 78(6) . .
C12S C11S C15S C16S 51(7) 3_766 .
C5S C11S C15S C16S 37(6) 3_766 .
C1S C11S C15S C12S 32(8) 3_766 3_766
C17S C11S C15S C12S -83(10) 3_766 3_766
C18S C11S C15S C12S 1(10) . 3_766
C7S C11S C15S C12S -39(7) 3_766 3_766
C6S C11S C15S C12S 27(7) . 3_766
C5S C11S C15S C12S -14(6) 3_766 3_766
C16S C11S C15S C12S -51(7) . 3_766
C1S C11S C15S C17S 114(12) 3_766 3_766
C18S C11S C15S C17S 84(12) . 3_766
C7S C11S C15S C17S 44(7) 3_766 3_766
C6S C11S C15S C17S 110(9) . 3_766
C12S C11S C15S C17S 83(10) 3_766 3_766
C5S C11S C15S C17S 69(8) 3_766 3_766
C16S C11S C15S C17S 32(9) . 3_766
C1S C11S C15S C13S 52(11) 3_766 .
C17S C11S C15S C13S -63(11) 3_766 .
C18S C11S C15S C13S 22(13) . .
C7S C11S C15S C13S -18(10) 3_766 .
C6S C11S C15S C13S 47(7) . .
C12S C11S C15S C13S 20(9) 3_766 .
C5S C11S C15S C13S 6(9) 3_766 .
C16S C11S C15S C13S -31(7) . .
C1S C11S C15S C2S 83(12) 3_766 .
C17S C11S C15S C2S -32(14) 3_766 .
C18S C11S C15S C2S 52(14) . .
C7S C11S C15S C2S 12(13) 3_766 .
C6S C11S C15S C2S 78(10) . .
C12S C11S C15S C2S 51(11) 3_766 .
C5S C11S C15S C2S 37(12) 3_766 .
C16S C11S C15S C2S 0(9) . .
C1S C11S C15S C18S 30(7) 3_766 .
C17S C11S C15S C18S -84(12) 3_766 .
C7S C11S C15S C18S -40(9) 3_766 .
C6S C11S C15S C18S 26(10) . .
C12S C11S C15S C18S -1(10) 3_766 .
C5S C11S C15S C18S -15(8) 3_766 .
C16S C11S C15S C18S -52(10) . .
C1S C11S C15S C8S 50(8) 3_766 .
C17S C11S C15S C8S -65(9) 3_766 .
C18S C11S C15S C8S 20(10) . .
C7S C11S C15S C8S -20(7) 3_766 .
C6S C11S C15S C8S 45(5) . .
C12S C11S C15S C8S 18(7) 3_766 .
C5S C11S C15S C8S 4(6) 3_766 .
C16S C11S C15S C8S -33(4) . .
C1S C11S C15S C7S 70(8) 3_766 3_766
C17S C11S C15S C7S -44(7) 3_766 3_766
C18S C11S C15S C7S 40(9) . 3_766
C6S C11S C15S C7S 66(7) . 3_766
C12S C11S C15S C7S 39(7) 3_766 3_766
C5S C11S C15S C7S 24(5) 3_766 3_766
C16S C11S C15S C7S -13(8) . 3_766
C9S C13S C15S C6S 142(30) . .
C2S C13S C15S C6S -178(9) . .
C14S C13S C15S C6S 123(75) . .
C8S C13S C15S C6S 42(9) . .
C16S C13S C15S C6S 104(8) 3_766 .
C4S C13S C15S C6S -154(7) . .
C16S C13S C15S C6S 85(7) . .
C3S C13S C15S C6S 175(7) . .
C8S C13S C15S C6S 115(7) 3_766 .
C10S C13S C15S C6S 32(6) 3_766 .
C2S C13S C15S C9S 40(24) . .
C14S C13S C15S C9S -18(73) . .
C8S C13S C15S C9S -99(28) . .
C16S C13S C15S C9S -38(26) 3_766 .
C4S C13S C15S C9S 64(26) . .
C16S C13S C15S C9S -56(27) . .
C6S C13S C15S C9S -142(30) . .
C3S C13S C15S C9S 33(26) . .
C8S C13S C15S C9S -26(26) 3_766 .
C10S C13S C15S C9S -109(27) 3_766 .
C9S C13S C15S C1S 123(29) . 3_766
C2S C13S C15S C1S 163(9) . 3_766
C14S C13S C15S C1S 104(75) . 3_766
C8S C13S C15S C1S 23(9) . 3_766
C16S C13S C15S C1S 85(8) 3_766 3_766
C4S C13S C15S C1S -173(7) . 3_766
C16S C13S C15S C1S 66(7) . 3_766
C6S C13S C15S C1S -19(4) . 3_766
C3S C13S C15S C1S 156(6) . 3_766
C8S C13S C15S C1S 97(7) 3_766 3_766
C10S C13S C15S C1S 13(6) 3_766 3_766
C9S C13S C15S C11S 95(29) . .
C2S C13S C15S C11S 135(9) . .
C14S C13S C15S C11S 77(76) . .
C8S C13S C15S C11S -4(10) . .
C16S C13S C15S C11S 58(10) 3_766 .
C4S C13S C15S C11S 159(8) . .
C16S C13S C15S C11S 39(8) . .
C6S C13S C15S C11S -46(6) . .
C3S C13S C15S C11S 128(8) . .
C8S C13S C15S C11S 69(8) 3_766 .
C10S C13S C15S C11S -14(8) 3_766 .
C9S C13S C15S C16S 56(27) . .
C2S C13S C15S C16S 96(8) . .
C14S C13S C15S C16S 38(75) . .
C8S C13S C15S C16S -43(6) . .
C16S C13S C15S C16S 19(8) 3_766 .
C4S C13S C15S C16S 121(7) . .
C6S C13S C15S C16S -85(7) . .
C3S C13S C15S C16S 90(6) . .
C8S C13S C15S C16S 30(4) 3_766 .
C10S C13S C15S C16S -53(5) 3_766 .
C9S C13S C15S C12S 113(28) . 3_766
C2S C13S C15S C12S 153(8) . 3_766
C14S C13S C15S C12S 95(76) . 3_766
C8S C13S C15S C12S 14(8) . 3_766
C16S C13S C15S C12S 76(8) 3_766 3_766
C4S C13S C15S C12S 177(7) . 3_766
C16S C13S C15S C12S 57(6) . 3_766
C6S C13S C15S C12S -28(6) . 3_766
C3S C13S C15S C12S 146(6) . 3_766
C8S C13S C15S C12S 87(6) 3_766 3_766
C10S C13S C15S C12S 4(5) 3_766 3_766
C9S C13S C15S C17S 66(27) . 3_766
C2S C13S C15S C17S 106(8) . 3_766
C14S C13S C15S C17S 47(77) . 3_766
C8S C13S C15S C17S -33(7) . 3_766
C16S C13S C15S C17S 28(8) 3_766 3_766
C4S C13S C15S C17S 130(6) . 3_766
C16S C13S C15S C17S 9(5) . 3_766
C6S C13S C15S C17S -76(6) . 3_766
C3S C13S C15S C17S 99(6) . 3_766
C8S C13S C15S C17S 40(5) 3_766 3_766
C10S C13S C15S C17S -43(5) 3_766 3_766
C9S C13S C15S C2S -40(24) . .
C14S C13S C15S C2S -58(73) . .
C8S C13S C15S C2S -139(10) . .
C16S C13S C15S C2S -78(7) 3_766 .
C4S C13S C15S C2S 24(4) . .
C16S C13S C15S C2S -96(8) . .
C6S C13S C15S C2S 178(9) . .
C3S C13S C15S C2S -7(5) . .
C8S C13S C15S C2S -66(6) 3_766 .
C10S C13S C15S C2S -149(8) 3_766 .
C9S C13S C15S C18S 107(28) . .
C2S C13S C15S C18S 147(8) . .
C14S C13S C15S C18S 88(76) . .
C8S C13S C15S C18S 7(8) . .
C16S C13S C15S C18S 69(8) 3_766 .
C4S C13S C15S C18S 171(6) . .
C16S C13S C15S C18S 50(6) . .
C6S C13S C15S C18S -35(6) . .
C3S C13S C15S C18S 140(6) . .
C8S C13S C15S C18S 81(6) 3_766 .
C10S C13S C15S C18S -3(6) 3_766 .
C9S C13S C15S C8S 99(28) . .
C2S C13S C15S C8S 139(10) . .
C14S C13S C15S C8S 81(77) . .
C16S C13S C15S C8S 62(9) 3_766 .
C4S C13S C15S C8S 163(9) . .
C16S C13S C15S C8S 43(6) . .
C6S C13S C15S C8S -42(9) . .
C3S C13S C15S C8S 132(8) . .
C8S C13S C15S C8S 73(5) 3_766 .
C10S C13S C15S C8S -10(6) 3_766 .
C9S C13S C15S C7S 83(27) . 3_766
C2S C13S C15S C7S 123(7) . 3_766
C14S C13S C15S C7S 65(76) . 3_766
C8S C13S C15S C7S -16(7) . 3_766
C16S C13S C15S C7S 46(7) 3_766 3_766
C4S C13S C15S C7S 147(6) . 3_766
C16S C13S C15S C7S 27(5) . 3_766
C6S C13S C15S C7S -58(6) . 3_766
C3S C13S C15S C7S 116(5) . 3_766
C8S C13S C15S C7S 57(4) 3_766 3_766
C10S C13S C15S C7S -26(4) 3_766 3_766
C13S C2S C15S C6S 1(9) . .
C4S C2S C15S C6S -100(10) . .
C9S C2S C15S C6S 21(12) . .
C14S C2S C15S C6S 7(10) . .
C16S C2S C15S C6S 59(10) 3_766 .
C3S C2S C15S C6S 163(10) . .
C8S C2S C15S C6S 25(8) . .
C10S C2S C15S C6S 123(8) . .
C8S C2S C15S C6S 97(7) 3_766 .
C16S C2S C15S C6S 70(7) . .
C7S C2S C15S C6S 74(16) . .
C13S C2S C15S C9S -20(15) . .
C4S C2S C15S C9S -121(17) . .
C14S C2S C15S C9S -15(16) . .
C16S C2S C15S C9S 37(16) 3_766 .
C3S C2S C15S C9S 142(16) . .
C8S C2S C15S C9S 4(15) . .
C10S C2S C15S C9S 102(15) . .
C8S C2S C15S C9S 75(15) 3_766 .
C16S C2S C15S C9S 49(14) . .
C7S C2S C15S C9S 52(21) . .
C13S C2S C15S C1S -22(11) . 3_766
C4S C2S C15S C1S -123(11) . 3_766
C9S C2S C15S C1S -2(13) . 3_766
C14S C2S C15S C1S -17(12) . 3_766
C16S C2S C15S C1S 35(12) 3_766 3_766
C3S C2S C15S C1S 140(10) . 3_766
C8S C2S C15S C1S 2(10) . 3_766
C10S C2S C15S C1S 100(10) . 3_766
C8S C2S C15S C1S 73(10) 3_766 3_766
C16S C2S C15S C1S 47(9) . 3_766
C7S C2S C15S C1S 50(18) . 3_766
C13S C2S C15S C11S -68(13) . .
C4S C2S C15S C11S -170(11) . .
C9S C2S C15S C11S -49(14) . .
C14S C2S C15S C11S -63(13) . .
C16S C2S C15S C11S -11(13) 3_766 .
C3S C2S C15S C11S 93(12) . .
C8S C2S C15S C11S -45(11) . .
C10S C2S C15S C11S 53(12) . .
C8S C2S C15S C11S 27(11) 3_766 .
C16S C2S C15S C11S 0(10) . .
C7S C2S C15S C11S 4(20) . .
C13S C2S C15S C16S -69(8) . .
C4S C2S C15S C16S -170(10) . .
C9S C2S C15S C16S -49(14) . .
C14S C2S C15S C16S -63(8) . .
C16S C2S C15S C16S -11(10) 3_766 .
C3S C2S C15S C16S 93(11) . .
C8S C2S C15S C16S -45(5) . .
C10S C2S C15S C16S 53(6) . .
C8S C2S C15S C16S 27(5) 3_766 .
C7S C2S C15S C16S 4(13) . .
C13S C2S C15S C12S -26(8) . 3_766
C4S C2S C15S C12S -127(9) . 3_766
C9S C2S C15S C12S -6(13) . 3_766
C14S C2S C15S C12S -21(8) . 3_766
C16S C2S C15S C12S 31(8) 3_766 3_766
C3S C2S C15S C12S 136(10) . 3_766
C8S C2S C15S C12S -2(7) . 3_766
C10S C2S C15S C12S 96(7) . 3_766
C8S C2S C15S C12S 69(6) 3_766 3_766
C16S C2S C15S C12S 43(6) . 3_766
C7S C2S C15S C12S 47(15) . 3_766
C13S C2S C15S C17S -86(8) . 3_766
C4S C2S C15S C17S 173(8) . 3_766
C9S C2S C15S C17S -66(14) . 3_766
C14S C2S C15S C17S -81(8) . 3_766
C16S C2S C15S C17S -29(8) 3_766 3_766
C3S C2S C15S C17S 76(10) . 3_766
C8S C2S C15S C17S -62(6) . 3_766
C10S C2S C15S C17S 35(6) . 3_766
C8S C2S C15S C17S 9(5) 3_766 3_766
C16S C2S C15S C17S -17(6) . 3_766
C7S C2S C15S C17S -14(15) . 3_766
C4S C2S C15S C13S -101(12) . .
C9S C2S C15S C13S 20(15) . .
C14S C2S C15S C13S 5(8) . .
C16S C2S C15S C13S 57(8) 3_766 .
C3S C2S C15S C13S 162(13) . .
C8S C2S C15S C13S 24(7) . .
C10S C2S C15S C13S 121(8) . .
C8S C2S C15S C13S 95(7) 3_766 .
C16S C2S C15S C13S 69(8) . .
C7S C2S C15S C13S 72(13) . .
C13S C2S C15S C18S -39(10) . .
C4S C2S C15S C18S -140(10) . .
C9S C2S C15S C18S -19(14) . .
C14S C2S C15S C18S -34(11) . .
C16S C2S C15S C18S 18(10) 3_766 .
C3S C2S C15S C18S 122(10) . .
C8S C2S C15S C18S -15(9) . .
C10S C2S C15S C18S 82(9) . .
C8S C2S C15S C18S 56(8) 3_766 .
C16S C2S C15S C18S 30(8) . .
C7S C2S C15S C18S 33(16) . .
C13S C2S C15S C8S -24(7) . .
C4S C2S C15S C8S -125(11) . .
C9S C2S C15S C8S -4(15) . .
C14S C2S C15S C8S -19(7) . .
C16S C2S C15S C8S 33(8) 3_766 .
C3S C2S C15S C8S 138(11) . .
C10S C2S C15S C8S 98(6) . .
C8S C2S C15S C8S 71(5) 3_766 .
C16S C2S C15S C8S 45(5) . .
C7S C2S C15S C8S 48(12) . .
C13S C2S C15S C7S -60(8) . 3_766
C4S C2S C15S C7S -161(9) . 3_766
C9S C2S C15S C7S -40(14) . 3_766
C14S C2S C15S C7S -55(8) . 3_766
C16S C2S C15S C7S -3(7) 3_766 3_766
C3S C2S C15S C7S 101(10) . 3_766
C8S C2S C15S C7S -36(6) . 3_766
C10S C2S C15S C7S 61(6) . 3_766
C8S C2S C15S C7S 35(5) 3_766 3_766
C16S C2S C15S C7S 9(6) . 3_766
C7S C2S C15S C7S 12(15) . 3_766
C13S C8S C15S C6S -128(12) . .
C16S C8S C15S C6S 173(14) 3_766 .
C10S C8S C15S C6S 36(9) 3_766 .
C14S C8S C15S C6S -133(12) . .
C9S C8S C15S C6S -147(18) . .
C16S C8S C15S C6S 116(12) . .
C2S C8S C15S C6S -149(12) . .
C12S C8S C15S C6S 33(9) 3_766 .
C2S C8S C15S C6S 104(10) 3_766 .
C9S C8S C15S C6S 130(11) 3_766 .
C8S C8S C15S C6S 146(13) 3_766 .
C13S C8S C15S C9S 18(10) . .
C16S C8S C15S C9S -41(11) 3_766 .
C10S C8S C15S C9S -177(15) 3_766 .
C14S C8S C15S C9S 13(10) . .
C16S C8S C15S C9S -97(10) . .
C2S C8S C15S C9S -2(9) . .
C12S C8S C15S C9S -180(15) 3_766 .
C6S C8S C15S C9S 147(18) . .
C2S C8S C15S C9S -110(11) 3_766 .
C9S C8S C15S C9S -84(11) 3_766 .
C8S C8S C15S C9S -67(10) 3_766 .
C13S C8S C15S C1S -158(9) . 3_766
C16S C8S C15S C1S 143(11) 3_766 3_766
C10S C8S C15S C1S 7(8) 3_766 3_766
C14S C8S C15S C1S -163(8) . 3_766
C9S C8S C15S C1S -176(15) . 3_766
C16S C8S C15S C1S 87(8) . 3_766
C2S C8S C15S C1S -178(8) . 3_766
C12S C8S C15S C1S 4(7) 3_766 3_766
C6S C8S C15S C1S -29(6) . 3_766
C2S C8S C15S C1S 74(6) 3_766 3_766
C9S C8S C15S C1S 100(7) 3_766 3_766
C8S C8S C15S C1S 117(9) 3_766 3_766
C13S C8S C15S C11S 177(8) . .
C16S C8S C15S C11S 118(10) 3_766 .
C10S C8S C15S C11S -19(8) 3_766 .
C14S C8S C15S C11S 172(7) . .
C9S C8S C15S C11S 158(14) . .
C16S C8S C15S C11S 62(7) . .
C2S C8S C15S C11S 156(7) . .
C12S C8S C15S C11S -21(7) 3_766 .
C6S C8S C15S C11S -55(8) . .
C2S C8S C15S C11S 49(5) 3_766 .
C9S C8S C15S C11S 75(7) 3_766 .
C8S C8S C15S C11S 91(8) 3_766 .
C13S C8S C15S C16S 115(6) . .
C16S C8S C15S C16S 56(7) 3_766 .
C10S C8S C15S C16S -80(10) 3_766 .
C14S C8S C15S C16S 110(6) . .
C9S C8S C15S C16S 97(10) . .
C2S C8S C15S C16S 94(5) . .
C12S C8S C15S C16S -83(10) 3_766 .
C6S C8S C15S C16S -116(12) . .
C2S C8S C15S C16S -13(5) 3_766 .
C9S C8S C15S C16S 13(5) 3_766 .
C8S C8S C15S C16S 30(5) 3_766 .
C13S C8S C15S C12S -162(10) . 3_766
C16S C8S C15S C12S 139(14) 3_766 3_766
C10S C8S C15S C12S 3(7) 3_766 3_766
C14S C8S C15S C12S -167(11) . 3_766
C9S C8S C15S C12S 180(15) . 3_766
C16S C8S C15S C12S 83(10) . 3_766
C2S C8S C15S C12S 178(9) . 3_766
C6S C8S C15S C12S -33(9) . 3_766
C2S C8S C15S C12S 70(8) 3_766 3_766
C9S C8S C15S C12S 96(10) 3_766 3_766
C8S C8S C15S C12S 113(12) 3_766 3_766
C13S C8S C15S C17S 150(7) . 3_766
C16S C8S C15S C17S 91(10) 3_766 3_766
C10S C8S C15S C17S -46(7) 3_766 3_766
C14S C8S C15S C17S 145(7) . 3_766
C9S C8S C15S C17S 131(12) . 3_766
C16S C8S C15S C17S 35(6) . 3_766
C2S C8S C15S C17S 129(5) . 3_766
C12S C8S C15S C17S -48(7) 3_766 3_766
C6S C8S C15S C17S -82(10) . 3_766
C2S C8S C15S C17S 22(4) 3_766 3_766
C9S C8S C15S C17S 48(6) 3_766 3_766
C8S C8S C15S C17S 64(7) 3_766 3_766
C16S C8S C15S C13S -59(8) 3_766 .
C10S C8S C15S C13S 164(11) 3_766 .
C14S C8S C15S C13S -5(6) . .
C9S C8S C15S C13S -18(10) . .
C16S C8S C15S C13S -115(6) . .
C2S C8S C15S C13S -21(5) . .
C12S C8S C15S C13S 162(10) 3_766 .
C6S C8S C15S C13S 128(12) . .
C2S C8S C15S C13S -128(6) 3_766 .
C9S C8S C15S C13S -102(6) 3_766 .
C8S C8S C15S C13S -86(6) 3_766 .
C13S C8S C15S C2S 21(5) . .
C16S C8S C15S C2S -38(8) 3_766 .
C10S C8S C15S C2S -175(9) 3_766 .
C14S C8S C15S C2S 16(5) . .
C9S C8S C15S C2S 2(9) . .
C16S C8S C15S C2S -94(5) . .
C12S C8S C15S C2S -178(9) 3_766 .
C6S C8S C15S C2S 149(12) . .
C2S C8S C15S C2S -107(4) 3_766 .
C9S C8S C15S C2S -81(5) 3_766 .
C8S C8S C15S C2S -65(5) 3_766 .
C13S C8S C15S C18S -173(8) . .
C16S C8S C15S C18S 128(11) 3_766 .
C10S C8S C15S C18S -8(7) 3_766 .
C14S C8S C15S C18S -178(8) . .
C9S C8S C15S C18S 169(14) . .
C16S C8S C15S C18S 72(8) . .
C2S C8S C15S C18S 167(7) . .
C12S C8S C15S C18S -11(8) 3_766 .
C6S C8S C15S C18S -44(8) . .
C2S C8S C15S C18S 59(6) 3_766 .
C9S C8S C15S C18S 85(7) 3_766 .
C8S C8S C15S C18S 102(9) 3_766 .
C13S C8S C15S C7S 162(7) . 3_766
C16S C8S C15S C7S 103(11) 3_766 3_766
C10S C8S C15S C7S -33(6) 3_766 3_766
C14S C8S C15S C7S 157(7) . 3_766
C9S C8S C15S C7S 144(12) . 3_766
C16S C8S C15S C7S 47(6) . 3_766
C2S C8S C15S C7S 142(6) . 3_766
C12S C8S C15S C7S -36(7) 3_766 3_766
C6S C8S C15S C7S -69(9) . 3_766
C2S C8S C15S C7S 34(4) 3_766 3_766
C9S C8S C15S C7S 60(6) 3_766 3_766
C8S C8S C15S C7S 77(8) 3_766 3_766
C13S C8S C16S C14S 145(17) . 3_766
C16S C8S C16S C14S 78(20) 3_766 3_766
C10S C8S C16S C14S -70(18) 3_766 3_766
C14S C8S C16S C14S 109(16) . 3_766
C9S C8S C16S C14S 168(18) . 3_766
C2S C8S C16S C14S 136(17) . 3_766
C12S C8S C16S C14S -98(17) 3_766 3_766
C6S C8S C16S C14S -139(17) . 3_766
C2S C8S C16S C14S 0(14) 3_766 3_766
C9S C8S C16S C14S 33(16) 3_766 3_766
C8S C8S C16S C14S 78(20) 3_766 3_766
C13S C8S C16S C8S 67(8) . 3_766
C16S C8S C16S C8S 0.005(16) 3_766 3_766
C10S C8S C16S C8S -149(10) 3_766 3_766
C14S C8S C16S C8S 31(9) . 3_766
C9S C8S C16S C8S 90(6) . 3_766
C2S C8S C16S C8S 58(5) . 3_766
C12S C8S C16S C8S -176(10) 3_766 3_766
C6S C8S C16S C8S 143(8) . 3_766
C2S C8S C16S C8S -79(8) 3_766 3_766
C9S C8S C16S C8S -46(5) 3_766 3_766
C13S C8S C16S C13S 118(7) . 3_766
C16S C8S C16S C13S 51(8) 3_766 3_766
C10S C8S C16S C13S -97(8) 3_766 3_766
C14S C8S C16S C13S 82(10) . 3_766
C9S C8S C16S C13S 141(7) . 3_766
C2S C8S C16S C13S 109(6) . 3_766
C12S C8S C16S C13S -125(7) 3_766 3_766
C6S C8S C16S C13S -166(6) . 3_766
C2S C8S C16S C13S -27(5) 3_766 3_766
C9S C8S C16S C13S 5(5) 3_766 3_766
C8S C8S C16S C13S 51(8) 3_766 3_766
C13S C8S C16S C2S 145(8) . 3_766
C16S C8S C16S C2S 79(8) 3_766 3_766
C10S C8S C16S C2S -70(7) 3_766 3_766
C14S C8S C16S C2S 109(9) . 3_766
C9S C8S C16S C2S 168(6) . 3_766
C2S C8S C16S C2S 137(5) . 3_766
C12S C8S C16S C2S -98(6) 3_766 3_766
C6S C8S C16S C2S -138(5) . 3_766
C9S C8S C16S C2S 33(3) 3_766 3_766
C8S C8S C16S C2S 79(8) 3_766 3_766
C13S C8S C16S C9S -23(6) . .
C16S C8S C16S C9S -90(6) 3_766 .
C10S C8S C16S C9S 122(8) 3_766 .
C14S C8S C16S C9S -59(9) . .
C2S C8S C16S C9S -31(3) . .
C12S C8S C16S C9S 94(7) 3_766 .
C6S C8S C16S C9S 53(4) . .
C2S C8S C16S C9S -168(6) 3_766 .
C9S C8S C16S C9S -135(4) 3_766 .
C8S C8S C16S C9S -90(6) 3_766 .
C13S C8S C16S C16S 67(8) . 3_766
C10S C8S C16S C16S -149(10) 3_766 3_766
C14S C8S C16S C16S 31(9) . 3_766
C9S C8S C16S C16S 90(6) . 3_766
C2S C8S C16S C16S 58(5) . 3_766
C12S C8S C16S C16S -176(10) 3_766 3_766
C6S C8S C16S C16S 143(8) . 3_766
C2S C8S C16S C16S -79(8) 3_766 3_766
C9S C8S C16S C16S -46(5) 3_766 3_766
C8S C8S C16S C16S 0.00(2) 3_766 3_766
C13S C8S C16S C9S 113(7) . 3_766
C16S C8S C16S C9S 46(5) 3_766 3_766
C10S C8S C16S C9S -103(7) 3_766 3_766
C14S C8S C16S C9S 77(9) . 3_766
C9S C8S C16S C9S 135(4) . 3_766
C2S C8S C16S C9S 104(4) . 3_766
C12S C8S C16S C9S -131(6) 3_766 3_766
C6S C8S C16S C9S -171(4) . 3_766
C2S C8S C16S C9S -33(3) 3_766 3_766
C8S C8S C16S C9S 46(5) 3_766 3_766
C13S C8S C16S C7S -133(9) . 3_766
C16S C8S C16S C7S 160(11) 3_766 3_766
C10S C8S C16S C7S 12(9) 3_766 3_766
C14S C8S C16S C7S -169(9) . 3_766
C9S C8S C16S C7S -110(8) . 3_766
C2S C8S C16S C7S -142(7) . 3_766
C12S C8S C16S C7S -16(8) 3_766 3_766
C6S C8S C16S C7S -57(7) . 3_766
C2S C8S C16S C7S 81(6) 3_766 3_766
C9S C8S C16S C7S 114(7) 3_766 3_766
C8S C8S C16S C7S 160(11) 3_766 3_766
C13S C8S C16S C10S -145(11) . 3_766
C16S C8S C16S C10S 149(10) 3_766 3_766
C14S C8S C16S C10S 179(13) . 3_766
C9S C8S C16S C10S -122(8) . 3_766
C2S C8S C16S C10S -153(8) . 3_766
C12S C8S C16S C10S -28(6) 3_766 3_766
C6S C8S C16S C10S -68(6) . 3_766
C2S C8S C16S C10S 70(7) 3_766 3_766
C9S C8S C16S C10S 103(7) 3_766 3_766
C8S C8S C16S C10S 149(10) 3_766 3_766
C16S C8S C16S C13S -67(8) 3_766 .
C10S C8S C16S C13S 145(11) 3_766 .
C14S C8S C16S C13S -36(7) . .
C9S C8S C16S C13S 23(6) . .
C2S C8S C16S C13S -9(5) . .
C12S C8S C16S C13S 117(9) 3_766 .
C6S C8S C16S C13S 76(7) . .
C2S C8S C16S C13S -145(8) 3_766 .
C9S C8S C16S C13S -113(7) 3_766 .
C8S C8S C16S C13S -67(8) 3_766 .
C13S C8S C16S C17S -104(10) . 3_766
C16S C8S C16S C17S -171(12) 3_766 3_766
C10S C8S C16S C17S 41(11) 3_766 3_766
C14S C8S C16S C17S -140(10) . 3_766
C9S C8S C16S C17S -81(10) . 3_766
C2S C8S C16S C17S -113(8) . 3_766
C12S C8S C16S C17S 13(9) 3_766 3_766
C6S C8S C16S C17S -28(9) . 3_766
C2S C8S C16S C17S 110(9) 3_766 3_766
C9S C8S C16S C17S 143(9) 3_766 3_766
C8S C8S C16S C17S -171(12) 3_766 3_766
C13S C9S C16S C14S -135(21) . 3_766
C2S C9S C16S C14S -79(22) . 3_766
C15S C9S C16S C14S 65(22) . 3_766
C6S C9S C16S C14S 107(21) . 3_766
C8S C9S C16S C14S -165(23) . 3_766
C14S C9S C16S C14S -126(20) . 3_766
C4S C9S C16S C14S -86(22) . 3_766
C16S C9S C16S C14S -109(24) 3_766 3_766
C8S C9S C16S C14S -57(21) 3_766 3_766
C12S C9S C16S C14S 127(22) 3_766 3_766
C1S C9S C16S C14S 97(21) 3_766 3_766
C13S C9S C16S C8S -78(12) . 3_766
C2S C9S C16S C8S -22(12) . 3_766
C15S C9S C16S C8S 122(10) . 3_766
C6S C9S C16S C8S 164(10) . 3_766
C8S C9S C16S C8S -108(7) . 3_766
C14S C9S C16S C8S -69(10) . 3_766
C4S C9S C16S C8S -29(12) . 3_766
C16S C9S C16S C8S -52(7) 3_766 3_766
C12S C9S C16S C8S -176(12) 3_766 3_766
C1S C9S C16S C8S 154(10) 3_766 3_766
C13S C9S C16S C13S -54(18) . 3_766
C2S C9S C16S C13S 3(18) . 3_766
C15S C9S C16S C13S 147(16) . 3_766
C6S C9S C16S C13S -171(16) . 3_766
C8S C9S C16S C13S -83(15) . 3_766
C14S C9S C16S C13S -45(17) . 3_766
C4S C9S C16S C13S -5(19) . 3_766
C16S C9S C16S C13S -27(10) 3_766 3_766
C8S C9S C16S C13S 25(11) 3_766 3_766
C12S C9S C16S C13S -151(19) 3_766 3_766
C1S C9S C16S C13S 179(17) 3_766 3_766
C13S C9S C16S C8S 30(9) . .
C2S C9S C16S C8S 86(8) . .
C15S C9S C16S C8S -130(8) . .
C6S C9S C16S C8S -88(7) . .
C14S C9S C16S C8S 39(6) . .
C4S C9S C16S C8S 79(8) . .
C16S C9S C16S C8S 56(7) 3_766 .
C8S C9S C16S C8S 108(7) 3_766 .
C12S C9S C16S C8S -67(7) 3_766 .
C1S C9S C16S C8S -98(7) 3_766 .
C13S C9S C16S C2S 8(17) . 3_766
C2S C9S C16S C2S 64(17) . 3_766
C15S C9S C16S C2S -152(14) . 3_766
C6S C9S C16S C2S -110(15) . 3_766
C8S C9S C16S C2S -22(13) . 3_766
C14S C9S C16S C2S 17(16) . 3_766
C4S C9S C16S C2S 57(17) . 3_766
C16S C9S C16S C2S 34(10) 3_766 3_766
C8S C9S C16S C2S 86(14) 3_766 3_766
C12S C9S C16S C2S -90(15) 3_766 3_766
C1S C9S C16S C2S -120(15) 3_766 3_766
C13S C9S C16S C16S -26(10) . 3_766
C2S C9S C16S C16S 30(10) . 3_766
C15S C9S C16S C16S 174(9) . 3_766
C6S C9S C16S C16S -144(9) . 3_766
C8S C9S C16S C16S -56(7) . 3_766
C14S C9S C16S C16S -17(9) . 3_766
C4S C9S C16S C16S 23(11) . 3_766
C8S C9S C16S C16S 52(7) 3_766 3_766
C12S C9S C16S C16S -123(11) 3_766 3_766
C1S C9S C16S C16S -154(9) 3_766 3_766
C13S C9S C16S C9S -26(10) . 3_766
C2S C9S C16S C9S 30(10) . 3_766
C15S C9S C16S C9S 174(9) . 3_766
C6S C9S C16S C9S -144(9) . 3_766
C8S C9S C16S C9S -56(7) . 3_766
C14S C9S C16S C9S -17(9) . 3_766
C4S C9S C16S C9S 23(11) . 3_766
C16S C9S C16S C9S -0.002(17) 3_766 3_766
C8S C9S C16S C9S 52(7) 3_766 3_766
C12S C9S C16S C9S -123(11) 3_766 3_766
C1S C9S C16S C9S -154(9) 3_766 3_766
C13S C9S C16S C7S 127(10) . 3_766
C2S C9S C16S C7S -177(8) . 3_766
C15S C9S C16S C7S -33(10) . 3_766
C6S C9S C16S C7S 9(9) . 3_766
C8S C9S C16S C7S 97(11) . 3_766
C14S C9S C16S C7S 136(8) . 3_766
C4S C9S C16S C7S 176(7) . 3_766
C16S C9S C16S C7S 153(15) 3_766 3_766
C8S C9S C16S C7S -154(16) 3_766 3_766
C12S C9S C16S C7S 30(6) 3_766 3_766
C1S C9S C16S C7S 0(7) 3_766 3_766
C13S C9S C16S C10S 71(8) . 3_766
C2S C9S C16S C10S 127(7) . 3_766
C15S C9S C16S C10S -89(7) . 3_766
C6S C9S C16S C10S -47(6) . 3_766
C8S C9S C16S C10S 41(7) . 3_766
C14S C9S C16S C10S 80(6) . 3_766
C4S C9S C16S C10S 120(6) . 3_766
C16S C9S C16S C10S 97(10) 3_766 3_766
C8S C9S C16S C10S 150(12) 3_766 3_766
C12S C9S C16S C10S -26(4) 3_766 3_766
C1S C9S C16S C10S -57(5) 3_766 3_766
C2S C9S C16S C13S 56(6) . .
C15S C9S C16S C13S -160(10) . .
C6S C9S C16S C13S -118(8) . .
C8S C9S C16S C13S -30(9) . .
C14S C9S C16S C13S 9(6) . .
C4S C9S C16S C13S 49(6) . .
C16S C9S C16S C13S 26(10) 3_766 .
C8S C9S C16S C13S 78(12) 3_766 .
C12S C9S C16S C13S -97(8) 3_766 .
C1S C9S C16S C13S -128(8) 3_766 .
C13S C9S C16S C17S 160(8) . 3_766
C2S C9S C16S C17S -144(6) . 3_766
C15S C9S C16S C17S 0(7) . 3_766
C6S C9S C16S C17S 42(6) . 3_766
C8S C9S C16S C17S 130(9) . 3_766
C14S C9S C16S C17S 169(5) . 3_766
C4S C9S C16S C17S -151(5) . 3_766
C16S C9S C16S C17S -174(12) 3_766 3_766
C8S C9S C16S C17S -122(13) 3_766 3_766
C12S C9S C16S C17S 63(4) 3_766 3_766
C1S C9S C16S C17S 32(4) 3_766 3_766
C9S C13S C16S C14S 112(30) . 3_766
C2S C13S C16S C14S 49(30) . 3_766
C14S C13S C16S C14S -48(34) . 3_766
C8S C13S C16S C14S -113(31) . 3_766
C16S C13S C16S C14S -33(25) 3_766 3_766
C4S C13S C16S C14S 37(31) . 3_766
C6S C13S C16S C14S 159(30) . 3_766
C15S C13S C16S C14S 126(30) . 3_766
C3S C13S C16S C14S 19(30) . 3_766
C8S C13S C16S C14S 7(26) 3_766 3_766
C10S C13S C16S C14S -140(31) 3_766 3_766
C9S C13S C16S C8S 105(10) . 3_766
C2S C13S C16S C8S 41(9) . 3_766
C14S C13S C16S C8S -56(11) . 3_766
C8S C13S C16S C8S -121(7) . 3_766
C16S C13S C16S C8S -40(6) 3_766 3_766
C4S C13S C16S C8S 30(10) . 3_766
C6S C13S C16S C8S 152(8) . 3_766
C15S C13S C16S C8S 119(8) . 3_766
C3S C13S C16S C8S 12(8) . 3_766
C10S C13S C16S C8S -148(9) 3_766 3_766
C9S C13S C16S C13S 145(12) . 3_766
C2S C13S C16S C13S 81(9) . 3_766
C14S C13S C16S C13S -16(12) . 3_766
C8S C13S C16S C13S -80(10) . 3_766
C16S C13S C16S C13S 0.002(15) 3_766 3_766
C4S C13S C16S C13S 70(10) . 3_766
C6S C13S C16S C13S -168(10) . 3_766
C15S C13S C16S C13S 159(10) . 3_766
C3S C13S C16S C13S 52(8) . 3_766
C8S C13S C16S C13S 40(6) 3_766 3_766
C10S C13S C16S C13S -107(10) 3_766 3_766
C9S C13S C16S C8S -134(12) . .
C2S C13S C16S C8S 162(11) . .
C14S C13S C16S C8S 65(11) . .
C16S C13S C16S C8S 80(10) 3_766 .
C4S C13S C16S C8S 151(11) . .
C6S C13S C16S C8S -87(9) . .
C15S C13S C16S C8S -120(9) . .
C3S C13S C16S C8S 132(9) . .
C8S C13S C16S C8S 121(7) 3_766 .
C10S C13S C16S C8S -27(9) 3_766 .
C9S C13S C16S C2S -175(11) . 3_766
C2S C13S C16S C2S 121(7) . 3_766
C14S C13S C16S C2S 24(13) . 3_766
C8S C13S C16S C2S -41(9) . 3_766
C16S C13S C16S C2S 40(6) 3_766 3_766
C4S C13S C16S C2S 110(7) . 3_766
C6S C13S C16S C2S -128(8) . 3_766
C15S C13S C16S C2S -161(9) . 3_766
C3S C13S C16S C2S 92(7) . 3_766
C8S C13S C16S C2S 80(9) 3_766 3_766
C10S C13S C16S C2S -68(7) 3_766 3_766
C2S C13S C16S C9S -64(8) . .
C14S C13S C16S C9S -161(13) . .
C8S C13S C16S C9S 134(12) . .
C16S C13S C16S C9S -145(12) 3_766 .
C4S C13S C16S C9S -75(9) . .
C6S C13S C16S C9S 47(7) . .
C15S C13S C16S C9S 14(7) . .
C3S C13S C16S C9S -93(8) . .
C8S C13S C16S C9S -105(10) 3_766 .
C10S C13S C16S C9S 108(9) 3_766 .
C9S C13S C16S C16S 145(12) . 3_766
C2S C13S C16S C16S 81(9) . 3_766
C14S C13S C16S C16S -16(12) . 3_766
C8S C13S C16S C16S -80(10) . 3_766
C4S C13S C16S C16S 70(10) . 3_766
C6S C13S C16S C16S -168(10) . 3_766
C15S C13S C16S C16S 159(10) . 3_766
C3S C13S C16S C16S 52(8) . 3_766
C8S C13S C16S C16S 40(6) 3_766 3_766
C10S C13S C16S C16S -107(10) 3_766 3_766
C9S C13S C16S C9S 158(8) . 3_766
C2S C13S C16S C9S 94(6) . 3_766
C14S C13S C16S C9S -3(11) . 3_766
C8S C13S C16S C9S -68(9) . 3_766
C16S C13S C16S C9S 13(5) 3_766 3_766
C4S C13S C16S C9S 83(7) . 3_766
C6S C13S C16S C9S -155(6) . 3_766
C15S C13S C16S C9S 172(7) . 3_766
C3S C13S C16S C9S 65(5) . 3_766
C8S C13S C16S C9S 53(6) 3_766 3_766
C10S C13S C16S C9S -94(7) 3_766 3_766
C9S C13S C16S C7S -69(11) . 3_766
C2S C13S C16S C7S -133(9) . 3_766
C14S C13S C16S C7S 130(12) . 3_766
C8S C13S C16S C7S 65(12) . 3_766
C16S C13S C16S C7S 145(15) 3_766 3_766
C4S C13S C16S C7S -144(9) . 3_766
C6S C13S C16S C7S -22(8) . 3_766
C15S C13S C16S C7S -55(9) . 3_766
C3S C13S C16S C7S -163(8) . 3_766
C8S C13S C16S C7S -174(14) 3_766 3_766
C10S C13S C16S C7S 38(8) 3_766 3_766
C9S C13S C16S C10S -108(9) . 3_766
C2S C13S C16S C10S -171(7) . 3_766
C14S C13S C16S C10S 92(10) . 3_766
C8S C13S C16S C10S 27(9) . 3_766
C16S C13S C16S C10S 107(10) 3_766 3_766
C4S C13S C16S C10S 177(7) . 3_766
C6S C13S C16S C10S -61(5) . 3_766
C15S C13S C16S C10S -94(6) . 3_766
C3S C13S C16S C10S 159(6) . 3_766
C8S C13S C16S C10S 148(9) 3_766 3_766
C9S C13S C16S C17S -26(10) . 3_766
C2S C13S C16S C17S -89(10) . 3_766
C14S C13S C16S C17S 174(9) . 3_766
C8S C13S C16S C17S 109(12) . 3_766
C16S C13S C16S C17S -171(14) 3_766 3_766
C4S C13S C16S C17S -101(10) . 3_766
C6S C13S C16S C17S 21(7) . 3_766
C15S C13S C16S C17S -12(7) . 3_766
C3S C13S C16S C17S -119(8) . 3_766
C8S C13S C16S C17S -131(12) 3_766 3_766
C10S C13S C16S C17S 82(8) 3_766 3_766
C5S C7S C17S C11S -4(32) . 3_766
C18S C7S C17S C11S 3(13) 3_766 3_766
C3S C7S C17S C11S 171(36) . 3_766
C12S C7S C17S C11S 44(14) . 3_766
C1S C7S C17S C11S 27(8) . 3_766
C10S C7S C17S C11S 65(19) . 3_766
C16S C7S C17S C11S 109(11) 3_766 3_766
C14S C7S C17S C11S 150(10) . 3_766
C4S C7S C17S C11S 170(9) . 3_766
C6S C7S C17S C11S 49(9) 3_766 3_766
C5S C7S C17S C18S -7(25) . 3_766
C3S C7S C17S C18S 168(43) . 3_766
C12S C7S C17S C18S 41(10) . 3_766
C1S C7S C17S C18S 24(8) . 3_766
C11S C7S C17S C18S -3(13) 3_766 3_766
C10S C7S C17S C18S 61(14) . 3_766
C16S C7S C17S C18S 106(11) 3_766 3_766
C14S C7S C17S C18S 147(11) . 3_766
C4S C7S C17S C18S 166(15) . 3_766
C6S C7S C17S C18S 46(8) 3_766 3_766
C5S C7S C17S C1S -31(27) . .
C18S C7S C17S C1S -24(8) 3_766 .
C3S C7S C17S C1S 144(40) . .
C12S C7S C17S C1S 17(9) . .
C11S C7S C17S C1S -27(8) 3_766 .
C10S C7S C17S C1S 38(14) . .
C16S C7S C17S C1S 83(7) 3_766 .
C14S C7S C17S C1S 123(6) . .
C4S C7S C17S C1S 143(10) . .
C6S C7S C17S C1S 22(3) 3_766 .
C18S C7S C17S C5S 7(25) 3_766 .
C3S C7S C17S C5S 175(64) . .
C12S C7S C17S C5S 49(25) . .
C1S C7S C17S C5S 31(27) . .
C11S C7S C17S C5S 4(32) 3_766 .
C10S C7S C17S C5S 69(26) . .
C16S C7S C17S C5S 114(30) 3_766 .
C14S C7S C17S C5S 154(30) . .
C4S C7S C17S C5S 174(36) . .
C6S C7S C17S C5S 54(27) 3_766 .
C5S C7S C17S C14S -154(30) . .
C18S C7S C17S C14S -147(11) 3_766 .
C3S C7S C17S C14S 21(37) . .
C12S C7S C17S C14S -106(11) . .
C1S C7S C17S C14S -123(6) . .
C11S C7S C17S C14S -150(10) 3_766 .
C10S C7S C17S C14S -85(15) . .
C16S C7S C17S C14S -40(5) 3_766 .
C4S C7S C17S C14S 20(8) . .
C6S C7S C17S C14S -101(5) 3_766 .
C5S C7S C17S C16S -114(30) . 3_766
C18S C7S C17S C16S -106(11) 3_766 3_766
C3S C7S C17S C16S 61(38) . 3_766
C12S C7S C17S C16S -65(10) . 3_766
C1S C7S C17S C16S -83(7) . 3_766
C11S C7S C17S C16S -109(11) 3_766 3_766
C10S C7S C17S C16S -45(14) . 3_766
C14S C7S C17S C16S 40(5) . 3_766
C4S C7S C17S C16S 60(9) . 3_766
C6S C7S C17S C16S -60(6) 3_766 3_766
C5S C7S C17S C15S -67(29) . 3_766
C18S C7S C17S C15S -60(10) 3_766 3_766
C3S C7S C17S C15S 108(38) . 3_766
C12S C7S C17S C15S -19(12) . 3_766
C1S C7S C17S C15S -36(5) . 3_766
C11S C7S C17S C15S -63(8) 3_766 3_766
C10S C7S C17S C15S 2(17) . 3_766
C16S C7S C17S C15S 47(7) 3_766 3_766
C14S C7S C17S C15S 87(6) . 3_766
C4S C7S C17S C15S 107(9) . 3_766
C6S C7S C17S C15S -14(5) 3_766 3_766
C5S C7S C17S C6S -54(27) . 3_766
C18S C7S C17S C6S -46(8) 3_766 3_766
C3S C7S C17S C6S 122(39) . 3_766
C12S C7S C17S C6S -5(9) . 3_766
C1S C7S C17S C6S -22(3) . 3_766
C11S C7S C17S C6S -49(9) 3_766 3_766
C10S C7S C17S C6S 15(14) . 3_766
C16S C7S C17S C6S 60(6) 3_766 3_766
C14S C7S C17S C6S 101(5) . 3_766
C4S C7S C17S C6S 120(10) . 3_766
C5S C7S C17S C12S -49(25) . .
C18S C7S C17S C12S -41(10) 3_766 .
C3S C7S C17S C12S 127(44) . .
C1S C7S C17S C12S -17(10) . .
C11S C7S C17S C12S -44(14) 3_766 .
C10S C7S C17S C12S 20(10) . .
C16S C7S C17S C12S 65(10) 3_766 .
C14S C7S C17S C12S 106(11) . .
C4S C7S C17S C12S 125(16) . .
C6S C7S C17S C12S 5(9) 3_766 .
C5S C7S C17S C3S -175(64) . .
C18S C7S C17S C3S -168(43) 3_766 .
C12S C7S C17S C3S -127(44) . .
C1S C7S C17S C3S -144(40) . .
C11S C7S C17S C3S -171(36) 3_766 .
C10S C7S C17S C3S -106(45) . .
C16S C7S C17S C3S -61(38) 3_766 .
C14S C7S C17S C3S -21(37) . .
C4S C7S C17S C3S -1(31) . .
C6S C7S C17S C3S -122(39) 3_766 .
C5S C7S C17S C4S -174(36) . .
C18S C7S C17S C4S -166(15) 3_766 .
C3S C7S C17S C4S 1(31) . .
C12S C7S C17S C4S -125(16) . .
C1S C7S C17S C4S -143(10) . .
C11S C7S C17S C4S -170(9) 3_766 .
C10S C7S C17S C4S -105(19) . .
C16S C7S C17S C4S -60(9) 3_766 .
C14S C7S C17S C4S -20(8) . .
C6S C7S C17S C4S -120(10) 3_766 .
C18S C1S C17S C11S -99(14) 3_766 3_766
C6S C1S C17S C11S 139(16) 3_766 3_766
C12S C1S C17S C11S -150(15) . 3_766
C15S C1S C17S C11S 109(13) 3_766 3_766
C7S C1S C17S C11S -131(15) . 3_766
C5S C1S C17S C11S -122(13) . 3_766
C10S C1S C17S C11S -152(13) . 3_766
C9S C1S C17S C11S 139(13) 3_766 3_766
C16S C1S C17S C11S 165(14) 3_766 3_766
C3S C1S C17S C11S -138(13) . 3_766
C18S C1S C17S C7S 32(11) 3_766 .
C6S C1S C17S C7S -89(12) 3_766 .
C12S C1S C17S C7S -19(10) . .
C11S C1S C17S C7S 131(15) 3_766 .
C15S C1S C17S C7S -120(10) 3_766 .
C5S C1S C17S C7S 9(8) . .
C10S C1S C17S C7S -21(10) . .
C9S C1S C17S C7S -90(9) 3_766 .
C16S C1S C17S C7S -63(8) 3_766 .
C3S C1S C17S C7S -7(8) . .
C6S C1S C17S C18S -122(13) 3_766 3_766
C12S C1S C17S C18S -51(10) . 3_766
C11S C1S C17S C18S 99(14) 3_766 3_766
C15S C1S C17S C18S -152(11) 3_766 3_766
C7S C1S C17S C18S -32(11) . 3_766
C5S C1S C17S C18S -23(9) . 3_766
C10S C1S C17S C18S -53(10) . 3_766
C9S C1S C17S C18S -122(10) 3_766 3_766
C16S C1S C17S C18S -96(10) 3_766 3_766
C3S C1S C17S C18S -39(10) . 3_766
C18S C1S C17S C5S 23(9) 3_766 .
C6S C1S C17S C5S -98(9) 3_766 .
C12S C1S C17S C5S -28(6) . .
C11S C1S C17S C5S 122(13) 3_766 .
C15S C1S C17S C5S -129(6) 3_766 .
C7S C1S C17S C5S -9(8) . .
C10S C1S C17S C5S -30(5) . .
C9S C1S C17S C5S -99(4) 3_766 .
C16S C1S C17S C5S -72(4) 3_766 .
C3S C1S C17S C5S -16(4) . .
C18S C1S C17S C14S 85(11) 3_766 .
C6S C1S C17S C14S -36(11) 3_766 .
C12S C1S C17S C14S 34(9) . .
C11S C1S C17S C14S -176(15) 3_766 .
C15S C1S C17S C14S -67(8) 3_766 .
C7S C1S C17S C14S 53(8) . .
C5S C1S C17S C14S 62(6) . .
C10S C1S C17S C14S 32(8) . .
C9S C1S C17S C14S -37(6) 3_766 .
C16S C1S C17S C14S -11(5) 3_766 .
C3S C1S C17S C14S 46(6) . .
C18S C1S C17S C16S 96(10) 3_766 3_766
C6S C1S C17S C16S -26(9) 3_766 3_766
C12S C1S C17S C16S 44(6) . 3_766
C11S C1S C17S C16S -165(14) 3_766 3_766
C15S C1S C17S C16S -57(6) 3_766 3_766
C7S C1S C17S C16S 63(8) . 3_766
C5S C1S C17S C16S 72(4) . 3_766
C10S C1S C17S C16S 42(5) . 3_766
C9S C1S C17S C16S -26(4) 3_766 3_766
C3S C1S C17S C16S 56(4) . 3_766
C18S C1S C17S C15S 152(11) 3_766 3_766
C6S C1S C17S C15S 31(8) 3_766 3_766
C12S C1S C17S C15S 101(8) . 3_766
C11S C1S C17S C15S -109(13) 3_766 3_766
C7S C1S C17S C15S 120(10) . 3_766
C5S C1S C17S C15S 129(6) . 3_766
C10S C1S C17S C15S 99(7) . 3_766
C9S C1S C17S C15S 30(4) 3_766 3_766
C16S C1S C17S C15S 57(6) 3_766 3_766
C3S C1S C17S C15S 113(6) . 3_766
C18S C1S C17S C6S 122(13) 3_766 3_766
C12S C1S C17S C6S 70(8) . 3_766
C11S C1S C17S C6S -139(16) 3_766 3_766
C15S C1S C17S C6S -31(8) 3_766 3_766
C7S C1S C17S C6S 89(12) . 3_766
C5S C1S C17S C6S 98(9) . 3_766
C10S C1S C17S C6S 68(8) . 3_766
C9S C1S C17S C6S -1(7) 3_766 3_766
C16S C1S C17S C6S 26(9) 3_766 3_766
C3S C1S C17S C6S 82(9) . 3_766
C18S C1S C17S C12S 51(10) 3_766 .
C6S C1S C17S C12S -70(8) 3_766 .
C11S C1S C17S C12S 150(15) 3_766 .
C15S C1S C17S C12S -101(8) 3_766 .
C7S C1S C17S C12S 19(10) . .
C5S C1S C17S C12S 28(6) . .
C10S C1S C17S C12S -2(6) . .
C9S C1S C17S C12S -71(6) 3_766 .
C16S C1S C17S C12S -44(6) 3_766 .
C3S C1S C17S C12S 12(7) . .
C18S C1S C17S C3S 39(10) 3_766 .
C6S C1S C17S C3S -82(9) 3_766 .
C12S C1S C17S C3S -12(7) . .
C11S C1S C17S C3S 138(13) 3_766 .
C15S C1S C17S C3S -113(6) 3_766 .
C7S C1S C17S C3S 7(8) . .
C5S C1S C17S C3S 16(4) . .
C10S C1S C17S C3S -14(6) . .
C9S C1S C17S C3S -83(5) 3_766 .
C16S C1S C17S C3S -56(4) 3_766 .
C18S C1S C17S C4S 55(9) 3_766 .
C6S C1S C17S C4S -67(10) 3_766 .
C12S C1S C17S C4S 3(8) . .
C11S C1S C17S C4S 154(13) 3_766 .
C15S C1S C17S C4S -98(6) 3_766 .
C7S C1S C17S C4S 23(7) . .
C5S C1S C17S C4S 32(4) . .
C10S C1S C17S C4S 2(6) . .
C9S C1S C17S C4S -67(4) 3_766 .
C16S C1S C17S C4S -41(4) 3_766 .
C3S C1S C17S C4S 16(4) . .
C7S C5S C17S C11S 176(33) . 3_766
C18S C5S C17S C11S 6(13) 3_766 3_766
C3S C5S C17S C11S 173(11) . 3_766
C12S C5S C17S C11S 63(12) . 3_766
C10S C5S C17S C11S 96(12) . 3_766
C1S C5S C17S C11S 31(7) . 3_766
C4S C5S C17S C11S 171(9) . 3_766
C6S C5S C17S C11S 55(8) 3_766 3_766
C16S C5S C17S C11S 116(10) 3_766 3_766
C2S C5S C17S C11S 150(9) . 3_766
C18S C5S C17S C7S -169(35) 3_766 .
C3S C5S C17S C7S -2(29) . .
C12S C5S C17S C7S -112(32) . .
C10S C5S C17S C7S -80(29) . .
C1S C5S C17S C7S -145(31) . .
C11S C5S C17S C7S -176(33) 3_766 .
C4S C5S C17S C7S -5(28) . .
C6S C5S C17S C7S -121(30) 3_766 .
C16S C5S C17S C7S -59(29) 3_766 .
C2S C5S C17S C7S -26(28) . .
C7S C5S C17S C18S 169(35) . 3_766
C3S C5S C17S C18S 167(15) . 3_766
C12S C5S C17S C18S 57(13) . 3_766
C10S C5S C17S C18S 90(15) . 3_766
C1S C5S C17S C18S 25(11) . 3_766
C11S C5S C17S C18S -6(13) 3_766 3_766
C4S C5S C17S C18S 165(13) . 3_766
C6S C5S C17S C18S 49(11) 3_766 3_766
C16S C5S C17S C18S 110(13) 3_766 3_766
C2S C5S C17S C18S 144(13) . 3_766
C7S C5S C17S C1S 145(31) . .
C18S C5S C17S C1S -25(11) 3_766 .
C3S C5S C17S C1S 142(9) . .
C12S C5S C17S C1S 32(10) . .
C10S C5S C17S C1S 65(9) . .
C11S C5S C17S C1S -31(7) 3_766 .
C4S C5S C17S C1S 140(5) . .
C6S C5S C17S C1S 24(4) 3_766 .
C16S C5S C17S C1S 85(6) 3_766 .
C2S C5S C17S C1S 119(5) . .
C7S C5S C17S C14S 24(28) . .
C18S C5S C17S C14S -145(14) 3_766 .
C3S C5S C17S C14S 22(9) . .
C12S C5S C17S C14S -88(11) . .
C10S C5S C17S C14S -56(9) . .
C1S C5S C17S C14S -121(6) . .
C11S C5S C17S C14S -152(11) 3_766 .
C4S C5S C17S C14S 19(4) . .
C6S C5S C17S C14S -97(5) 3_766 .
C16S C5S C17S C14S -36(4) 3_766 .
C2S C5S C17S C14S -2(4) . .
C7S C5S C17S C16S 59(29) . 3_766
C18S C5S C17S C16S -110(13) 3_766 3_766
C3S C5S C17S C16S 57(9) . 3_766
C12S C5S C17S C16S -53(10) . 3_766
C10S C5S C17S C16S -20(9) . 3_766
C1S C5S C17S C16S -85(6) . 3_766
C11S C5S C17S C16S -116(10) 3_766 3_766
C4S C5S C17S C16S 55(4) . 3_766
C6S C5S C17S C16S -61(4) 3_766 3_766
C2S C5S C17S C16S 34(4) . 3_766
C7S C5S C17S C15S 113(30) . 3_766
C18S C5S C17S C15S -57(12) 3_766 3_766
C3S C5S C17S C15S 111(9) . 3_766
C12S C5S C17S C15S 1(10) . 3_766
C10S C5S C17S C15S 33(9) . 3_766
C1S C5S C17S C15S -32(4) . 3_766
C11S C5S C17S C15S -63(7) 3_766 3_766
C4S C5S C17S C15S 108(4) . 3_766
C6S C5S C17S C15S -8(4) 3_766 3_766
C16S C5S C17S C15S 53(5) 3_766 3_766
C2S C5S C17S C15S 87(4) . 3_766
C7S C5S C17S C6S 121(30) . 3_766
C18S C5S C17S C6S -49(11) 3_766 3_766
C3S C5S C17S C6S 119(9) . 3_766
C12S C5S C17S C6S 9(10) . 3_766
C10S C5S C17S C6S 41(8) . 3_766
C1S C5S C17S C6S -24(4) . 3_766
C11S C5S C17S C6S -55(8) 3_766 3_766
C4S C5S C17S C6S 116(3) . 3_766
C16S C5S C17S C6S 61(4) 3_766 3_766
C2S C5S C17S C6S 95(3) . 3_766
C7S C5S C17S C12S 112(32) . .
C18S C5S C17S C12S -57(13) 3_766 .
C3S C5S C17S C12S 110(13) . .
C10S C5S C17S C12S 33(10) . .
C1S C5S C17S C12S -32(10) . .
C11S C5S C17S C12S -63(12) 3_766 .
C4S C5S C17S C12S 108(10) . .
C6S C5S C17S C12S -9(10) 3_766 .
C16S C5S C17S C12S 53(10) 3_766 .
C2S C5S C17S C12S 87(10) . .
C7S C5S C17S C3S 2(29) . .
C18S C5S C17S C3S -167(15) 3_766 .
C12S C5S C17S C3S -110(13) . .
C10S C5S C17S C3S -78(10) . .
C1S C5S C17S C3S -142(9) . .
C11S C5S C17S C3S -173(11) 3_766 .
C4S C5S C17S C3S -2(8) . .
C6S C5S C17S C3S -119(9) 3_766 .
C16S C5S C17S C3S -57(9) 3_766 .
C2S C5S C17S C3S -23(8) . .
C7S C5S C17S C4S 5(28) . .
C18S C5S C17S C4S -165(13) 3_766 .
C3S C5S C17S C4S 2(8) . .
C12S C5S C17S C4S -108(10) . .
C10S C5S C17S C4S -75(8) . .
C1S C5S C17S C4S -140(5) . .
C11S C5S C17S C4S -171(9) 3_766 .
C6S C5S C17S C4S -116(3) 3_766 .
C16S C5S C17S C4S -55(4) 3_766 .
C2S C5S C17S C4S -21.0(13) . .
C13S C14S C17S C11S -10(38) . 3_766
C16S C14S C17S C11S 13(20) 3_766 3_766
C2S C14S C17S C11S -49(22) . 3_766
C4S C14S C17S C11S -84(19) . 3_766
C8S C14S C17S C11S 57(21) . 3_766
C9S C14S C17S C11S -13(27) . 3_766
C7S C14S C17S C11S -59(17) . 3_766
C3S C14S C17S C11S -64(18) . 3_766
C5S C14S C17S C11S -52(17) . 3_766
C16S C14S C17S C11S 19(21) . 3_766
C8S C14S C17S C11S -1(19) 3_766 3_766
C13S C14S C17S C7S 49(28) . .
C16S C14S C17S C7S 72(10) 3_766 .
C2S C14S C17S C7S 10(11) . .
C4S C14S C17S C7S -25(9) . .
C8S C14S C17S C7S 116(11) . .
C9S C14S C17S C7S 46(15) . .
C3S C14S C17S C7S -5(9) . .
C5S C14S C17S C7S 6(8) . .
C16S C14S C17S C7S 77(10) . .
C8S C14S C17S C7S 58(9) 3_766 .
C13S C14S C17S C18S 26(29) . 3_766
C16S C14S C17S C18S 49(10) 3_766 3_766
C2S C14S C17S C18S -13(12) . 3_766
C4S C14S C17S C18S -48(10) . 3_766
C8S C14S C17S C18S 93(11) . 3_766
C9S C14S C17S C18S 23(17) . 3_766
C7S C14S C17S C18S -23(7) . 3_766
C3S C14S C17S C18S -28(8) . 3_766
C5S C14S C17S C18S -16(7) . 3_766
C16S C14S C17S C18S 54(10) . 3_766
C8S C14S C17S C18S 35(9) 3_766 3_766
C13S C14S C17S C1S -6(29) . .
C16S C14S C17S C1S 17(9) 3_766 .
C2S C14S C17S C1S -44(11) . .
C4S C14S C17S C1S -80(8) . .
C8S C14S C17S C1S 61(10) . .
C9S C14S C17S C1S -9(16) . .
C7S C14S C17S C1S -55(7) . .
C3S C14S C17S C1S -60(7) . .
C5S C14S C17S C1S -48(5) . .
C16S C14S C17S C1S 23(9) . .
C8S C14S C17S C1S 3(7) 3_766 .
C13S C14S C17S C5S 43(27) . .
C16S C14S C17S C5S 65(7) 3_766 .
C2S C14S C17S C5S 4(8) . .
C4S C14S C17S C5S -31(6) . .
C8S C14S C17S C5S 109(8) . .
C9S C14S C17S C5S 40(13) . .
C7S C14S C17S C5S -6(8) . .
C3S C14S C17S C5S -12(5) . .
C16S C14S C17S C5S 71(6) . .
C8S C14S C17S C5S 52(5) 3_766 .
C13S C14S C17S C16S -23(23) . 3_766
C2S C14S C17S C16S -62(7) . 3_766
C4S C14S C17S C16S -97(8) . 3_766
C8S C14S C17S C16S 44(8) . 3_766
C9S C14S C17S C16S -26(10) . 3_766
C7S C14S C17S C16S -72(10) . 3_766
C3S C14S C17S C16S -77(7) . 3_766
C5S C14S C17S C16S -65(7) . 3_766
C16S C14S C17S C16S 5(7) . 3_766
C8S C14S C17S C16S -14(6) 3_766 3_766
C13S C14S C17S C15S -44(27) . 3_766
C16S C14S C17S C15S -21(7) 3_766 3_766
C2S C14S C17S C15S -83(8) . 3_766
C4S C14S C17S C15S -118(5) . 3_766
C8S C14S C17S C15S 22(8) . 3_766
C9S C14S C17S C15S -47(13) . 3_766
C7S C14S C17S C15S -93(8) . 3_766
C3S C14S C17S C15S -98(5) . 3_766
C5S C14S C17S C15S -87(4) . 3_766
C16S C14S C17S C15S -16(6) . 3_766
C8S C14S C17S C15S -35(4) 3_766 3_766
C13S C14S C17S C6S -18(27) . 3_766
C16S C14S C17S C6S 5(7) 3_766 3_766
C2S C14S C17S C6S -57(8) . 3_766
C4S C14S C17S C6S -92(5) . 3_766
C8S C14S C17S C6S 49(8) . 3_766
C9S C14S C17S C6S -21(13) . 3_766
C7S C14S C17S C6S -67(7) . 3_766
C3S C14S C17S C6S -72(5) . 3_766
C5S C14S C17S C6S -60(4) . 3_766
C16S C14S C17S C6S 11(6) . 3_766
C8S C14S C17S C6S -9(4) 3_766 3_766
C13S C14S C17S C12S 13(26) . .
C16S C14S C17S C12S 36(7) 3_766 .
C2S C14S C17S C12S -26(8) . .
C4S C14S C17S C12S -61(6) . .
C8S C14S C17S C12S 79(8) . .
C9S C14S C17S C12S 10(13) . .
C7S C14S C17S C12S -36(8) . .
C3S C14S C17S C12S -41(5) . .
C5S C14S C17S C12S -30(3) . .
C16S C14S C17S C12S 41(6) . .
C8S C14S C17S C12S 22(5) 3_766 .
C13S C14S C17S C3S 54(26) . .
C16S C14S C17S C3S 77(7) 3_766 .
C2S C14S C17S C3S 15(7) . .
C4S C14S C17S C3S -20(5) . .
C8S C14S C17S C3S 121(9) . .
C9S C14S C17S C3S 51(12) . .
C7S C14S C17S C3S 5(9) . .
C5S C14S C17S C3S 12(5) . .
C16S C14S C17S C3S 82(6) . .
C8S C14S C17S C3S 63(5) 3_766 .
C13S C14S C17S C4S 74(26) . .
C16S C14S C17S C4S 97(8) 3_766 .
C2S C14S C17S C4S 35(5) . .
C8S C14S C17S C4S 140(10) . .
C9S C14S C17S C4S 71(11) . .
C7S C14S C17S C4S 25(9) . .
C3S C14S C17S C4S 20(5) . .
C5S C14S C17S C4S 31(6) . .
C16S C14S C17S C4S 102(6) . .
C8S C14S C17S C4S 83(5) 3_766 .
C1S C12S C17S C11S 19(9) . 3_766
C10S C12S C17S C11S -167(15) . 3_766
C18S C12S C17S C11S -44(15) 3_766 3_766
C6S C12S C17S C11S 57(11) 3_766 3_766
C5S C12S C17S C11S -108(13) . 3_766
C7S C12S C17S C11S -131(16) . 3_766
C8S C12S C17S C11S 132(11) 3_766 3_766
C15S C12S C17S C11S 71(9) 3_766 3_766
C3S C12S C17S C11S -145(11) . 3_766
C16S C12S C17S C11S 140(11) 3_766 3_766
C1S C12S C17S C7S 150(16) . .
C10S C12S C17S C7S -36(17) . .
C18S C12S C17S C7S 87(16) 3_766 .
C6S C12S C17S C7S -171(16) 3_766 .
C5S C12S C17S C7S 23(13) . .
C11S C12S C17S C7S 131(16) 3_766 .
C8S C12S C17S C7S -97(15) 3_766 .
C15S C12S C17S C7S -158(14) 3_766 .
C3S C12S C17S C7S -13(12) . .
C16S C12S C17S C7S -89(13) 3_766 .
C1S C12S C17S C18S 63(14) . 3_766
C10S C12S C17S C18S -123(18) . 3_766
C6S C12S C17S C18S 101(18) 3_766 3_766
C5S C12S C17S C18S -64(11) . 3_766
C7S C12S C17S C18S -87(16) . 3_766
C11S C12S C17S C18S 44(15) 3_766 3_766
C8S C12S C17S C18S 176(19) 3_766 3_766
C15S C12S C17S C18S 115(16) 3_766 3_766
C3S C12S C17S C18S -101(14) . 3_766
C16S C12S C17S C18S -176(17) 3_766 3_766
C10S C12S C17S C1S 174(16) . .
C18S C12S C17S C1S -63(14) 3_766 .
C6S C12S C17S C1S 39(8) 3_766 .
C5S C12S C17S C1S -127(13) . .
C7S C12S C17S C1S -150(16) . .
C11S C12S C17S C1S -19(9) 3_766 .
C8S C12S C17S C1S 113(10) 3_766 .
C15S C12S C17S C1S 52(7) 3_766 .
C3S C12S C17S C1S -163(10) . .
C16S C12S C17S C1S 121(9) 3_766 .
C1S C12S C17S C5S 127(13) . .
C10S C12S C17S C5S -58(14) . .
C18S C12S C17S C5S 64(11) 3_766 .
C6S C12S C17S C5S 166(15) 3_766 .
C7S C12S C17S C5S -23(13) . .
C11S C12S C17S C5S 108(13) 3_766 .
C8S C12S C17S C5S -120(15) 3_766 .
C15S C12S C17S C5S 179(12) 3_766 .
C3S C12S C17S C5S -36(8) . .
C16S C12S C17S C5S -111(12) 3_766 .
C1S C12S C17S C14S -147(9) . .
C10S C12S C17S C14S 27(14) . .
C18S C12S C17S C14S 150(16) 3_766 .
C6S C12S C17S C14S -108(8) 3_766 .
C5S C12S C17S C14S 86(10) . .
C7S C12S C17S C14S 63(12) . .
C11S C12S C17S C14S -166(11) 3_766 .
C8S C12S C17S C14S -34(8) 3_766 .
C15S C12S C17S C14S -95(6) 3_766 .
C3S C12S C17S C14S 50(7) . .
C16S C12S C17S C14S -26(4) 3_766 .
C1S C12S C17S C16S -121(9) . 3_766
C10S C12S C17S C16S 53(14) . 3_766
C18S C12S C17S C16S 176(17) 3_766 3_766
C6S C12S C17S C16S -83(7) 3_766 3_766
C5S C12S C17S C16S 111(12) . 3_766
C7S C12S C17S C16S 89(13) . 3_766
C11S C12S C17S C16S -140(11) 3_766 3_766
C8S C12S C17S C16S -8(6) 3_766 3_766
C15S C12S C17S C16S -69(5) 3_766 3_766
C3S C12S C17S C16S 75(8) . 3_766
C1S C12S C17S C15S -52(7) . 3_766
C10S C12S C17S C15S 122(15) . 3_766
C18S C12S C17S C15S -115(16) 3_766 3_766
C6S C12S C17S C15S -13(6) 3_766 3_766
C5S C12S C17S C15S -179(12) . 3_766
C7S C12S C17S C15S 158(14) . 3_766
C11S C12S C17S C15S -71(9) 3_766 3_766
C8S C12S C17S C15S 61(7) 3_766 3_766
C3S C12S C17S C15S 145(8) . 3_766
C16S C12S C17S C15S 69(5) 3_766 3_766
C1S C12S C17S C6S -39(8) . 3_766
C10S C12S C17S C6S 136(17) . 3_766
C18S C12S C17S C6S -101(18) 3_766 3_766
C5S C12S C17S C6S -166(15) . 3_766
C7S C12S C17S C6S 171(16) . 3_766
C11S C12S C17S C6S -57(11) 3_766 3_766
C8S C12S C17S C6S 75(7) 3_766 3_766
C15S C12S C17S C6S 13(6) 3_766 3_766
C3S C12S C17S C6S 158(11) . 3_766
C16S C12S C17S C6S 83(7) 3_766 3_766
C1S C12S C17S C3S 163(10) . .
C10S C12S C17S C3S -22(13) . .
C18S C12S C17S C3S 101(14) 3_766 .
C6S C12S C17S C3S -158(11) 3_766 .
C5S C12S C17S C3S 36(8) . .
C7S C12S C17S C3S 13(12) . .
C11S C12S C17S C3S 145(11) 3_766 .
C8S C12S C17S C3S -83(10) 3_766 .
C15S C12S C17S C3S -145(8) 3_766 .
C16S C12S C17S C3S -75(8) 3_766 .
C1S C12S C17S C4S -176(8) . .
C10S C12S C17S C4S -2(13) . .
C18S C12S C17S C4S 121(14) 3_766 .
C6S C12S C17S C4S -137(8) 3_766 .
C5S C12S C17S C4S 57(9) . .
C7S C12S C17S C4S 34(12) . .
C11S C12S C17S C4S 165(10) 3_766 .
C8S C12S C17S C4S -63(8) 3_766 .
C15S C12S C17S C4S -124(6) 3_766 .
C3S C12S C17S C4S 21(5) . .
C16S C12S C17S C4S -55(4) 3_766 .
C5S C3S C17S C11S -7(12) . 3_766
C4S C3S C17S C11S 169(11) . 3_766
C7S C3S C17S C11S -10(37) . 3_766
C10S C3S C17S C11S 45(12) . 3_766
C2S C3S C17S C11S 136(10) . 3_766
C18S C3S C17S C11S 1(10) 3_766 3_766
C14S C3S C17S C11S 147(12) . 3_766
C12S C3S C17S C11S 34(10) . 3_766
C16S C3S C17S C11S 102(11) 3_766 3_766
C13S C3S C17S C11S 138(10) . 3_766
C8S C3S C17S C11S 78(10) 3_766 3_766
C5S C3S C17S C7S 3(37) . .
C4S C3S C17S C7S 179(43) . .
C10S C3S C17S C7S 55(38) . .
C2S C3S C17S C7S 145(41) . .
C18S C3S C17S C7S 10(36) 3_766 .
C14S C3S C17S C7S 156(41) . .
C12S C3S C17S C7S 43(37) . .
C16S C3S C17S C7S 112(40) 3_766 .
C13S C3S C17S C7S 148(41) . .
C8S C3S C17S C7S 87(39) 3_766 .
C5S C3S C17S C18S -8(9) . 3_766
C4S C3S C17S C18S 168(12) . 3_766
C7S C3S C17S C18S -10(36) . 3_766
C10S C3S C17S C18S 44(10) . 3_766
C2S C3S C17S C18S 135(10) . 3_766
C14S C3S C17S C18S 146(10) . 3_766
C12S C3S C17S C18S 33(7) . 3_766
C16S C3S C17S C18S 102(10) 3_766 3_766
C13S C3S C17S C18S 138(10) . 3_766
C8S C3S C17S C18S 77(8) 3_766 3_766
C5S C3S C17S C1S -31(8) . .
C4S C3S C17S C1S 145(9) . .
C7S C3S C17S C1S -34(38) . .
C10S C3S C17S C1S 21(8) . .
C2S C3S C17S C1S 111(7) . .
C18S C3S C17S C1S -23(6) 3_766 .
C14S C3S C17S C1S 123(7) . .
C12S C3S C17S C1S 9(6) . .
C16S C3S C17S C1S 78(7) 3_766 .
C13S C3S C17S C1S 114(6) . .
C8S C3S C17S C1S 53(5) 3_766 .
C4S C3S C17S C5S 176(14) . .
C7S C3S C17S C5S -3(37) . .
C10S C3S C17S C5S 52(8) . .
C2S C3S C17S C5S 143(11) . .
C18S C3S C17S C5S 8(9) 3_766 .
C14S C3S C17S C5S 154(11) . .
C12S C3S C17S C5S 41(7) . .
C16S C3S C17S C5S 109(10) 3_766 .
C13S C3S C17S C5S 145(10) . .
C8S C3S C17S C5S 84(8) 3_766 .
C5S C3S C17S C14S -154(11) . .
C4S C3S C17S C14S 22(6) . .
C7S C3S C17S C14S -156(41) . .
C10S C3S C17S C14S -102(9) . .
C2S C3S C17S C14S -11(5) . .
C18S C3S C17S C14S -146(10) 3_766 .
C12S C3S C17S C14S -113(8) . .
C16S C3S C17S C14S -44(5) 3_766 .
C13S C3S C17S C14S -8(4) . .
C8S C3S C17S C14S -69(5) 3_766 .
C5S C3S C17S C16S -109(10) . 3_766
C4S C3S C17S C16S 67(8) . 3_766
C7S C3S C17S C16S -112(40) . 3_766
C10S C3S C17S C16S -57(8) . 3_766
C2S C3S C17S C16S 33(6) . 3_766
C18S C3S C17S C16S -102(10) 3_766 3_766
C14S C3S C17S C16S 44(5) . 3_766
C12S C3S C17S C16S -69(7) . 3_766
C13S C3S C17S C16S 36(5) . 3_766
C8S C3S C17S C16S -25(5) 3_766 3_766
C5S C3S C17S C15S -70(8) . 3_766
C4S C3S C17S C15S 106(8) . 3_766
C7S C3S C17S C15S -73(39) . 3_766
C10S C3S C17S C15S -18(9) . 3_766
C2S C3S C17S C15S 73(6) . 3_766
C18S C3S C17S C15S -62(8) 3_766 3_766
C14S C3S C17S C15S 84(6) . 3_766
C12S C3S C17S C15S -29(6) . 3_766
C16S C3S C17S C15S 39(6) 3_766 3_766
C13S C3S C17S C15S 75(5) . 3_766
C8S C3S C17S C15S 15(4) 3_766 3_766
C5S C3S C17S C6S -53(7) . 3_766
C4S C3S C17S C6S 123(8) . 3_766
C7S C3S C17S C6S -55(38) . 3_766
C10S C3S C17S C6S -1(8) . 3_766
C2S C3S C17S C6S 90(6) . 3_766
C18S C3S C17S C6S -45(7) 3_766 3_766
C14S C3S C17S C6S 101(6) . 3_766
C12S C3S C17S C6S -12(5) . 3_766
C16S C3S C17S C6S 57(6) 3_766 3_766
C13S C3S C17S C6S 93(5) . 3_766
C8S C3S C17S C6S 32(3) 3_766 3_766
C5S C3S C17S C12S -41(7) . .
C4S C3S C17S C12S 135(11) . .
C7S C3S C17S C12S -43(37) . .
C10S C3S C17S C12S 11(7) . .
C2S C3S C17S C12S 102(8) . .
C18S C3S C17S C12S -33(7) 3_766 .
C14S C3S C17S C12S 113(8) . .
C16S C3S C17S C12S 69(7) 3_766 .
C13S C3S C17S C12S 105(7) . .
C8S C3S C17S C12S 44(6) 3_766 .
C5S C3S C17S C4S -176(14) . .
C7S C3S C17S C4S -179(43) . .
C10S C3S C17S C4S -124(13) . .
C2S C3S C17S C4S -33(4) . .
C18S C3S C17S C4S -168(12) 3_766 .
C14S C3S C17S C4S -22(6) . .
C12S C3S C17S C4S -135(11) . .
C16S C3S C17S C4S -67(8) 3_766 .
C13S C3S C17S C4S -31(6) . .
C8S C3S C17S C4S -91(8) 3_766 .
C2S C4S C17S C11S 78(15) . 3_766
C3S C4S C17S C11S -14(14) . 3_766
C14S C4S C17S C11S 128(16) . 3_766
C13S C4S C17S C11S 113(14) . 3_766
C9S C4S C17S C11S 95(14) . 3_766
C7S C4S C17S C11S -14(13) . 3_766
C16S C4S C17S C11S 77(14) 3_766 3_766
C5S C4S C17S C11S -12(12) . 3_766
C10S C4S C17S C11S 19(13) . 3_766
C8S C4S C17S C11S 109(14) . 3_766
C8S C4S C17S C11S 54(13) 3_766 3_766
C2S C4S C17S C7S 92(13) . .
C3S C4S C17S C7S 0(14) . .
C14S C4S C17S C7S 142(14) . .
C13S C4S C17S C7S 126(13) . .
C9S C4S C17S C7S 109(12) . .
C16S C4S C17S C7S 91(13) 3_766 .
C5S C4S C17S C7S 2(11) . .
C10S C4S C17S C7S 33(12) . .
C8S C4S C17S C7S 123(13) . .
C8S C4S C17S C7S 68(12) 3_766 .
C2S C4S C17S C18S 83(9) . 3_766
C3S C4S C17S C18S -10(10) . 3_766
C14S C4S C17S C18S 133(10) . 3_766
C13S C4S C17S C18S 117(8) . 3_766
C9S C4S C17S C18S 99(8) . 3_766
C7S C4S C17S C18S -9(10) . 3_766
C16S C4S C17S C18S 82(9) 3_766 3_766
C5S C4S C17S C18S -7(6) . 3_766
C10S C4S C17S C18S 24(7) . 3_766
C8S C4S C17S C18S 113(8) . 3_766
C8S C4S C17S C18S 58(7) 3_766 3_766
C2S C4S C17S C1S 58(7) . .
C3S C4S C17S C1S -35(9) . .
C14S C4S C17S C1S 108(8) . .
C13S C4S C17S C1S 92(7) . .
C9S C4S C17S C1S 74(6) . .
C7S C4S C17S C1S -35(10) . .
C16S C4S C17S C1S 57(7) 3_766 .
C5S C4S C17S C1S -33(4) . .
C10S C4S C17S C1S -2(6) . .
C8S C4S C17S C1S 88(7) . .
C8S C4S C17S C1S 33(5) 3_766 .
C2S C4S C17S C5S 91(6) . .
C3S C4S C17S C5S -2(8) . .
C14S C4S C17S C5S 141(7) . .
C13S C4S C17S C5S 125(6) . .
C9S C4S C17S C5S 107(5) . .
C7S C4S C17S C5S -2(11) . .
C16S C4S C17S C5S 89(6) 3_766 .
C10S C4S C17S C5S 31(4) . .
C8S C4S C17S C5S 121(5) . .
C8S C4S C17S C5S 66(4) 3_766 .
C2S C4S C17S C14S -50(6) . .
C3S C4S C17S C14S -143(10) . .
C13S C4S C17S C14S -16(6) . .
C9S C4S C17S C14S -34(5) . .
C7S C4S C17S C14S -142(14) . .
C16S C4S C17S C14S -51(7) 3_766 .
C5S C4S C17S C14S -141(7) . .
C10S C4S C17S C14S -109(7) . .
C8S C4S C17S C14S -20(6) . .
C8S C4S C17S C14S -75(5) 3_766 .
C2S C4S C17S C16S 1(7) . 3_766
C3S C4S C17S C16S -92(9) . 3_766
C14S C4S C17S C16S 51(7) . 3_766
C13S C4S C17S C16S 35(6) . 3_766
C9S C4S C17S C16S 17(6) . 3_766
C7S C4S C17S C16S -91(13) . 3_766
C5S C4S C17S C16S -89(6) . 3_766
C10S C4S C17S C16S -58(6) . 3_766
C8S C4S C17S C16S 31(7) . 3_766
C8S C4S C17S C16S -24(5) 3_766 3_766
C2S C4S C17S C15S 14(6) . 3_766
C3S C4S C17S C15S -79(8) . 3_766
C14S C4S C17S C15S 64(6) . 3_766
C13S C4S C17S C15S 48(5) . 3_766
C9S C4S C17S C15S 31(5) . 3_766
C7S C4S C17S C15S -78(12) . 3_766
C16S C4S C17S C15S 13(6) 3_766 3_766
C5S C4S C17S C15S -76(4) . 3_766
C10S C4S C17S C15S -45(5) . 3_766
C8S C4S C17S C15S 45(5) . 3_766
C8S C4S C17S C15S -10(3) 3_766 3_766
C2S C4S C17S C6S 39(6) . 3_766
C3S C4S C17S C6S -54(8) . 3_766
C14S C4S C17S C6S 89(6) . 3_766
C13S C4S C17S C6S 73(5) . 3_766
C9S C4S C17S C6S 55(5) . 3_766
C7S C4S C17S C6S -54(11) . 3_766
C16S C4S C17S C6S 38(6) 3_766 3_766
C5S C4S C17S C6S -52(4) . 3_766
C10S C4S C17S C6S -21(5) . 3_766
C8S C4S C17S C6S 69(5) . 3_766
C8S C4S C17S C6S 14(3) 3_766 3_766
C2S C4S C17S C12S 60(6) . .
C3S C4S C17S C12S -33(8) . .
C14S C4S C17S C12S 110(7) . .
C13S C4S C17S C12S 94(5) . .
C9S C4S C17S C12S 76(5) . .
C7S C4S C17S C12S -32(11) . .
C16S C4S C17S C12S 59(6) 3_766 .
C5S C4S C17S C12S -31(3) . .
C10S C4S C17S C12S 1(4) . .
C8S C4S C17S C12S 90(5) . .
C8S C4S C17S C12S 35(4) 3_766 .
C2S C4S C17S C3S 93(8) . .
C14S C4S C17S C3S 143(10) . .
C13S C4S C17S C3S 127(9) . .
C9S C4S C17S C3S 109(8) . .
C7S C4S C17S C3S 0(14) . .
C16S C4S C17S C3S 92(9) 3_766 .
C5S C4S C17S C3S 2(8) . .
C10S C4S C17S C3S 34(8) . .
C8S C4S C17S C3S 123(9) . .
C8S C4S C17S C3S 68(8) 3_766 .
C17S C11S C18S C1S 119(11) 3_766 3_766
C7S C11S C18S C1S 122(13) 3_766 3_766
C6S C11S C18S C1S 17(7) . 3_766
C15S C11S C18S C1S 32(8) . 3_766
C12S C11S C18S C1S 35(21) 3_766 3_766
C5S C11S C18S C1S 133(27) 3_766 3_766
C16S C11S C18S C1S 74(8) . 3_766
C1S C11S C18S C7S -122(13) 3_766 3_766
C17S C11S C18S C7S -3(13) 3_766 3_766
C6S C11S C18S C7S -106(10) . 3_766
C15S C11S C18S C7S -91(11) . 3_766
C12S C11S C18S C7S -88(21) 3_766 3_766
C5S C11S C18S C7S 11(20) 3_766 3_766
C16S C11S C18S C7S -48(8) . 3_766
C1S C11S C18S C5S -133(27) 3_766 3_766
C17S C11S C18S C5S -14(27) 3_766 3_766
C7S C11S C18S C5S -11(20) 3_766 3_766
C6S C11S C18S C5S -116(25) . 3_766
C15S C11S C18S C5S -101(25) . 3_766
C12S C11S C18S C5S -98(27) 3_766 3_766
C16S C11S C18S C5S -59(22) . 3_766
C1S C11S C18S C12S -35(21) 3_766 3_766
C17S C11S C18S C12S 84(23) 3_766 3_766
C7S C11S C18S C12S 88(21) 3_766 3_766
C6S C11S C18S C12S -18(19) . 3_766
C15S C11S C18S C12S -3(23) . 3_766
C5S C11S C18S C12S 98(27) 3_766 3_766
C16S C11S C18S C12S 39(19) . 3_766
C1S C11S C18S C17S -119(11) 3_766 3_766
C7S C11S C18S C17S 3(13) 3_766 3_766
C6S C11S C18S C17S -103(9) . 3_766
C15S C11S C18S C17S -87(8) . 3_766
C12S C11S C18S C17S -84(23) 3_766 3_766
C5S C11S C18S C17S 14(27) 3_766 3_766
C16S C11S C18S C17S -45(9) . 3_766
C1S C11S C18S C6S -17(7) 3_766 .
C17S C11S C18S C6S 103(9) 3_766 .
C7S C11S C18S C6S 106(10) 3_766 .
C15S C11S C18S C6S 15(6) . .
C12S C11S C18S C6S 18(19) 3_766 .
C5S C11S C18S C6S 116(25) 3_766 .
C16S C11S C18S C6S 58(4) . .
C1S C11S C18S C10S -54(21) 3_766 3_766
C17S C11S C18S C10S 65(24) 3_766 3_766
C7S C11S C18S C10S 69(20) 3_766 3_766
C6S C11S C18S C10S -37(20) . 3_766
C15S C11S C18S C10S -22(24) . 3_766
C12S C11S C18S C10S -19(13) 3_766 3_766
C5S C11S C18S C10S 79(25) 3_766 3_766
C16S C11S C18S C10S 20(19) . 3_766
C1S C11S C18S C3S -121(17) 3_766 3_766
C17S C11S C18S C3S -1(17) 3_766 3_766
C7S C11S C18S C3S 2(11) 3_766 3_766
C6S C11S C18S C3S -104(14) . 3_766
C15S C11S C18S C3S -89(15) . 3_766
C12S C11S C18S C3S -86(20) 3_766 3_766
C5S C11S C18S C3S 12(14) 3_766 3_766
C16S C11S C18S C3S -47(12) . 3_766
C1S C11S C18S C15S -32(8) 3_766 .
C17S C11S C18S C15S 87(8) 3_766 .
C7S C11S C18S C15S 91(11) 3_766 .
C6S C11S C18S C15S -15(6) . .
C12S C11S C18S C15S 3(23) 3_766 .
C5S C11S C18S C15S 101(25) 3_766 .
C16S C11S C18S C15S 42(7) . .
C1S C11S C18S C16S -74(8) 3_766 .
C17S C11S C18S C16S 45(9) 3_766 .
C7S C11S C18S C16S 48(8) 3_766 .
C6S C11S C18S C16S -58(4) . .
C15S C11S C18S C16S -42(7) . .
C12S C11S C18S C16S -39(19) 3_766 .
C5S C11S C18S C16S 59(22) 3_766 .
C1S C11S C18S C14S -101(8) 3_766 3_766
C17S C11S C18S C14S 18(8) 3_766 3_766
C7S C11S C18S C14S 21(8) 3_766 3_766
C6S C11S C18S C14S -84(4) . 3_766
C15S C11S C18S C14S -69(5) . 3_766
C12S C11S C18S C14S -66(20) 3_766 3_766
C5S C11S C18S C14S 32(23) 3_766 3_766
C16S C11S C18S C14S -27(3) . 3_766
C15S C6S C18S C1S -67(19) . 3_766
C12S C6S C18S C1S 164(26) 3_766 3_766
C9S C6S C18S C1S -128(18) . 3_766
C11S C6S C18S C1S -35(15) . 3_766
C10S C6S C18S C1S 167(21) 3_766 3_766
C16S C6S C18S C1S -133(19) . 3_766
C8S C6S C18S C1S -170(18) . 3_766
C13S C6S C18S C1S -155(18) . 3_766
C7S C6S C18S C1S -127(27) 3_766 3_766
C5S C6S C18S C1S 179(29) 3_766 3_766
C15S C6S C18S C7S 61(15) . 3_766
C1S C6S C18S C7S 127(27) 3_766 3_766
C12S C6S C18S C7S -69(14) 3_766 3_766
C9S C6S C18S C7S 0(18) . 3_766
C11S C6S C18S C7S 92(17) . 3_766
C10S C6S C18S C7S -65(11) 3_766 3_766
C16S C6S C18S C7S -6(13) . 3_766
C8S C6S C18S C7S -43(14) . 3_766
C13S C6S C18S C7S -28(18) . 3_766
C5S C6S C18S C7S -54(10) 3_766 3_766
C15S C6S C18S C5S 114(16) . 3_766
C1S C6S C18S C5S -179(29) 3_766 3_766
C12S C6S C18S C5S -15(14) 3_766 3_766
C9S C6S C18S C5S 53(20) . 3_766
C11S C6S C18S C5S 146(21) . 3_766
C10S C6S C18S C5S -12(13) 3_766 3_766
C16S C6S C18S C5S 48(15) . 3_766
C8S C6S C18S C5S 11(17) . 3_766
C13S C6S C18S C5S 26(20) . 3_766
C7S C6S C18S C5S 54(10) 3_766 3_766
C15S C6S C18S C12S 130(15) . 3_766
C1S C6S C18S C12S -164(26) 3_766 3_766
C9S C6S C18S C12S 69(16) . 3_766
C11S C6S C18S C12S 161(18) . 3_766
C10S C6S C18S C12S 4(12) 3_766 3_766
C16S C6S C18S C12S 64(13) . 3_766
C8S C6S C18S C12S 26(13) . 3_766
C13S C6S C18S C12S 41(16) . 3_766
C7S C6S C18S C12S 69(14) 3_766 3_766
C5S C6S C18S C12S 15(14) 3_766 3_766
C15S C6S C18S C11S -32(12) . .
C1S C6S C18S C11S 35(15) 3_766 .
C12S C6S C18S C11S -161(18) 3_766 .
C9S C6S C18S C11S -93(9) . .
C10S C6S C18S C11S -158(11) 3_766 .
C16S C6S C18S C11S -98(9) . .
C8S C6S C18S C11S -135(8) . .
C13S C6S C18S C11S -120(8) . .
C7S C6S C18S C11S -92(17) 3_766 .
C5S C6S C18S C11S -146(21) 3_766 .
C15S C6S C18S C17S 13(10) . 3_766
C1S C6S C18S C17S 79(20) 3_766 3_766
C12S C6S C18S C17S -117(14) 3_766 3_766
C9S C6S C18S C17S -48(11) . 3_766
C11S C6S C18S C17S 44(9) . 3_766
C10S C6S C18S C17S -113(7) 3_766 3_766
C16S C6S C18S C17S -53(7) . 3_766
C8S C6S C18S C17S -91(7) . 3_766
C13S C6S C18S C17S -76(10) . 3_766
C7S C6S C18S C17S -48(11) 3_766 3_766
C5S C6S C18S C17S -102(15) 3_766 3_766
C15S C6S C18S C10S 126(9) . 3_766
C1S C6S C18S C10S -167(21) 3_766 3_766
C12S C6S C18S C10S -4(12) 3_766 3_766
C9S C6S C18S C10S 65(9) . 3_766
C11S C6S C18S C10S 158(11) . 3_766
C16S C6S C18S C10S 60(5) . 3_766
C8S C6S C18S C10S 22(6) . 3_766
C13S C6S C18S C10S 38(10) . 3_766
C7S C6S C18S C10S 65(11) 3_766 3_766
C5S C6S C18S C10S 12(13) 3_766 3_766
C15S C6S C18S C3S 101(10) . 3_766
C1S C6S C18S C3S 167(23) 3_766 3_766
C12S C6S C18S C3S -29(11) 3_766 3_766
C9S C6S C18S C3S 39(13) . 3_766
C11S C6S C18S C3S 132(13) . 3_766
C10S C6S C18S C3S -26(6) 3_766 3_766
C16S C6S C18S C3S 34(7) . 3_766
C8S C6S C18S C3S -3(9) . 3_766
C13S C6S C18S C3S 12(13) . 3_766
C7S C6S C18S C3S 40(8) 3_766 3_766
C5S C6S C18S C3S -14(10) 3_766 3_766
C1S C6S C18S C15S 67(19) 3_766 .
C12S C6S C18S C15S -130(15) 3_766 .
C9S C6S C18S C15S -61(9) . .
C11S C6S C18S C15S 32(12) . .
C10S C6S C18S C15S -126(9) 3_766 .
C16S C6S C18S C15S -66(8) . .
C8S C6S C18S C15S -104(9) . .
C13S C6S C18S C15S -88(11) . .
C7S C6S C18S C15S -61(15) 3_766 .
C5S C6S C18S C15S -114(16) 3_766 .
C15S C6S C18S C16S 66(8) . .
C1S C6S C18S C16S 133(19) 3_766 .
C12S C6S C18S C16S -64(13) 3_766 .
C9S C6S C18S C16S 5(8) . .
C11S C6S C18S C16S 98(9) . .
C10S C6S C18S C16S -60(5) 3_766 .
C8S C6S C18S C16S -37(5) . .
C13S C6S C18S C16S -22(8) . .
C7S C6S C18S C16S 6(13) 3_766 .
C5S C6S C18S C16S -48(15) 3_766 .
C15S C6S C18S C14S 56(8) . 3_766
C1S C6S C18S C14S 123(20) 3_766 3_766
C12S C6S C18S C14S -74(12) 3_766 3_766
C9S C6S C18S C14S -5(9) . 3_766
C11S C6S C18S C14S 88(9) . 3_766
C10S C6S C18S C14S -70(5) 3_766 3_766
C16S C6S C18S C14S -10(5) . 3_766
C8S C6S C18S C14S -47(5) . 3_766
C13S C6S C18S C14S -32(9) . 3_766
C7S C6S C18S C14S -4(11) 3_766 3_766
C5S C6S C18S C14S -58(13) 3_766 3_766
C6S C15S C18S C1S 59(19) . 3_766
C9S C15S C18S C1S 121(21) . 3_766
C11S C15S C18S C1S -84(17) . 3_766
C16S C15S C18S C1S 155(22) . 3_766
C12S C15S C18S C1S 98(26) 3_766 3_766
C17S C15S C18S C1S -135(22) 3_766 3_766
C13S C15S C18S C1S 112(20) . 3_766
C2S C15S C18S C1S 127(20) . 3_766
C8S C15S C18S C1S 115(20) . 3_766
C7S C15S C18S C1S -178(28) 3_766 3_766
C6S C15S C18S C7S -123(14) . 3_766
C9S C15S C18S C7S -61(14) . 3_766
C1S C15S C18S C7S 178(28) 3_766 3_766
C11S C15S C18S C7S 93(17) . 3_766
C16S C15S C18S C7S -27(11) . 3_766
C12S C15S C18S C7S -84(13) 3_766 3_766
C17S C15S C18S C7S 43(9) 3_766 3_766
C13S C15S C18S C7S -70(12) . 3_766
C2S C15S C18S C7S -55(15) . 3_766
C8S C15S C18S C7S -67(11) . 3_766
C6S C15S C18S C5S -78(19) . 3_766
C9S C15S C18S C5S -16(21) . 3_766
C1S C15S C18S C5S -137(33) 3_766 3_766
C11S C15S C18S C5S 139(24) . 3_766
C16S C15S C18S C5S 18(17) . 3_766
C12S C15S C18S C5S -39(15) 3_766 3_766
C17S C15S C18S C5S 89(17) 3_766 3_766
C13S C15S C18S C5S -25(19) . 3_766
C2S C15S C18S C5S -10(22) . 3_766
C8S C15S C18S C5S -21(17) . 3_766
C7S C15S C18S C5S 45(11) 3_766 3_766
C6S C15S C18S C12S -39(14) . 3_766
C9S C15S C18S C12S 23(15) . 3_766
C1S C15S C18S C12S -98(26) 3_766 3_766
C11S C15S C18S C12S 178(19) . 3_766
C16S C15S C18S C12S 57(12) . 3_766
C17S C15S C18S C12S 127(14) 3_766 3_766
C13S C15S C18S C12S 14(13) . 3_766
C2S C15S C18S C12S 29(15) . 3_766
C8S C15S C18S C12S 17(12) . 3_766
C7S C15S C18S C12S 84(13) 3_766 3_766
C6S C15S C18S C11S 143(13) . .
C9S C15S C18S C11S -155(12) . .
C1S C15S C18S C11S 84(17) 3_766 .
C16S C15S C18S C11S -121(12) . .
C12S C15S C18S C11S -178(19) 3_766 .
C17S C15S C18S C11S -50(10) 3_766 .
C13S C15S C18S C11S -164(10) . .
C2S C15S C18S C11S -149(10) . .
C8S C15S C18S C11S -160(11) . .
C7S C15S C18S C11S -93(17) 3_766 .
C6S C15S C18S C17S -166(11) . 3_766
C9S C15S C18S C17S -104(9) . 3_766
C1S C15S C18S C17S 135(22) 3_766 3_766
C11S C15S C18S C17S 50(10) . 3_766
C16S C15S C18S C17S -70(7) . 3_766
C12S C15S C18S C17S -127(14) 3_766 3_766
C13S C15S C18S C17S -113(7) . 3_766
C2S C15S C18S C17S -98(8) . 3_766
C8S C15S C18S C17S -110(6) . 3_766
C7S C15S C18S C17S -43(9) 3_766 3_766
C9S C15S C18S C6S 62(11) . .
C1S C15S C18S C6S -59(19) 3_766 .
C11S C15S C18S C6S -143(13) . .
C16S C15S C18S C6S 96(10) . .
C12S C15S C18S C6S 39(14) 3_766 .
C17S C15S C18S C6S 166(11) 3_766 .
C13S C15S C18S C6S 53(9) . .
C2S C15S C18S C6S 68(11) . .
C8S C15S C18S C6S 56(8) . .
C7S C15S C18S C6S 123(14) 3_766 .
C6S C15S C18S C10S -49(9) . 3_766
C9S C15S C18S C10S 13(10) . 3_766
C1S C15S C18S C10S -109(22) 3_766 3_766
C11S C15S C18S C10S 167(13) . 3_766
C16S C15S C18S C10S 46(7) . 3_766
C12S C15S C18S C10S -10(11) 3_766 3_766
C17S C15S C18S C10S 117(8) 3_766 3_766
C13S C15S C18S C10S 3(7) . 3_766
C2S C15S C18S C10S 19(10) . 3_766
C8S C15S C18S C10S 7(6) . 3_766
C7S C15S C18S C10S 74(9) 3_766 3_766
C6S C15S C18S C3S -88(11) . 3_766
C9S C15S C18S C3S -26(12) . 3_766
C1S C15S C18S C3S -147(24) 3_766 3_766
C11S C15S C18S C3S 129(15) . 3_766
C16S C15S C18S C3S 8(8) . 3_766
C12S C15S C18S C3S -49(11) 3_766 3_766
C17S C15S C18S C3S 79(8) 3_766 3_766
C13S C15S C18S C3S -35(10) . 3_766
C2S C15S C18S C3S -20(12) . 3_766
C8S C15S C18S C3S -31(8) . 3_766
C7S C15S C18S C3S 36(7) 3_766 3_766
C6S C15S C18S C16S -96(10) . .
C9S C15S C18S C16S -34(7) . .
C1S C15S C18S C16S -155(22) 3_766 .
C11S C15S C18S C16S 121(12) . .
C12S C15S C18S C16S -57(12) 3_766 .
C17S C15S C18S C16S 70(7) 3_766 .
C13S C15S C18S C16S -43(6) . .
C2S C15S C18S C16S -28(7) . .
C8S C15S C18S C16S -40(5) . .
C7S C15S C18S C16S 27(11) 3_766 .
C6S C15S C18S C14S -119(9) . 3_766
C9S C15S C18S C14S -57(7) . 3_766
C1S C15S C18S C14S -178(21) 3_766 3_766
C11S C15S C18S C14S 98(11) . 3_766
C16S C15S C18S C14S -23(5) . 3_766
C12S C15S C18S C14S -79(12) 3_766 3_766
C17S C15S C18S C14S 48(5) 3_766 3_766
C13S C15S C18S C14S -66(5) . 3_766
C2S C15S C18S C14S -51(7) . 3_766
C8S C15S C18S C14S -62(4) . 3_766
C7S C15S C18S C14S 5(10) 3_766 3_766
C14S C16S C18S C1S -139(14) 3_766 3_766
C8S C16S C18S C1S -106(22) 3_766 3_766
C13S C16S C18S C1S -168(13) 3_766 3_766
C8S C16S C18S C1S 74(13) . 3_766
C2S C16S C18S C1S 165(13) 3_766 3_766
C9S C16S C18S C1S 15(13) . 3_766
C16S C16S C18S C1S 74(18) 3_766 3_766
C9S C16S C18S C1S 157(13) 3_766 3_766
C7S C16S C18S C1S -154(22) 3_766 3_766
C10S C16S C18S C1S 105(14) 3_766 3_766
C13S C16S C18S C1S 39(13) . 3_766
C17S C16S C18S C1S -95(13) 3_766 3_766
C14S C16S C18S C7S 15(14) 3_766 3_766
C8S C16S C18S C7S 47(23) 3_766 3_766
C13S C16S C18S C7S -15(15) 3_766 3_766
C8S C16S C18S C7S -133(14) . 3_766
C2S C16S C18S C7S -42(13) 3_766 3_766
C9S C16S C18S C7S 169(14) . 3_766
C16S C16S C18S C7S -132(19) 3_766 3_766
C9S C16S C18S C7S -50(17) 3_766 3_766
C10S C16S C18S C7S -101(12) 3_766 3_766
C13S C16S C18S C7S -167(13) . 3_766
C17S C16S C18S C7S 58(13) 3_766 3_766
C14S C16S C18S C5S 69(14) 3_766 3_766
C8S C16S C18S C5S 102(22) 3_766 3_766
C13S C16S C18S C5S 40(17) 3_766 3_766
C8S C16S C18S C5S -78(13) . 3_766
C2S C16S C18S C5S 13(14) 3_766 3_766
C9S C16S C18S C5S -137(13) . 3_766
C16S C16S C18S C5S -78(18) 3_766 3_766
C9S C16S C18S C5S 5(18) 3_766 3_766
C7S C16S C18S C5S 55(10) 3_766 3_766
C10S C16S C18S C5S -46(11) 3_766 3_766
C13S C16S C18S C5S -112(13) . 3_766
C17S C16S C18S C5S 113(15) 3_766 3_766
C14S C16S C18S C12S 140(14) 3_766 3_766
C8S C16S C18S C12S 173(22) 3_766 3_766
C13S C16S C18S C12S 111(15) 3_766 3_766
C8S C16S C18S C12S -7(13) . 3_766
C2S C16S C18S C12S 84(13) 3_766 3_766
C9S C16S C18S C12S -66(13) . 3_766
C16S C16S C18S C12S -7(18) 3_766 3_766
C9S C16S C18S C12S 76(16) 3_766 3_766
C7S C16S C18S C12S 126(18) 3_766 3_766
C10S C16S C18S C12S 24(11) 3_766 3_766
C13S C16S C18S C12S -42(13) . 3_766
C17S C16S C18S C12S -176(16) 3_766 3_766
C14S C16S C18S C11S -79(13) 3_766 .
C8S C16S C18S C11S -46(23) 3_766 .
C13S C16S C18S C11S -108(13) 3_766 .
C8S C16S C18S C11S 134(12) . .
C2S C16S C18S C11S -135(12) 3_766 .
C9S C16S C18S C11S 75(12) . .
C16S C16S C18S C11S 134(17) 3_766 .
C9S C16S C18S C11S -143(12) 3_766 .
C7S C16S C18S C11S -93(19) 3_766 .
C10S C16S C18S C11S 165(14) 3_766 .
C13S C16S C18S C11S 99(12) . .
C17S C16S C18S C11S -35(10) 3_766 .
C14S C16S C18S C17S -44(10) 3_766 3_766
C8S C16S C18S C17S -11(20) 3_766 3_766
C13S C16S C18S C17S -73(11) 3_766 3_766
C8S C16S C18S C17S 169(9) . 3_766
C2S C16S C18S C17S -100(9) 3_766 3_766
C9S C16S C18S C17S 110(8) . 3_766
C16S C16S C18S C17S 169(15) 3_766 3_766
C9S C16S C18S C17S -108(12) 3_766 3_766
C7S C16S C18S C17S -58(13) 3_766 3_766
C10S C16S C18S C17S -159(10) 3_766 3_766
C13S C16S C18S C17S 135(8) . 3_766
C14S C16S C18S C6S -158(10) 3_766 .
C8S C16S C18S C6S -126(20) 3_766 .
C13S C16S C18S C6S 172(11) 3_766 .
C8S C16S C18S C6S 55(7) . .
C2S C16S C18S C6S 145(9) 3_766 .
C9S C16S C18S C6S -4(7) . .
C16S C16S C18S C6S 55(14) 3_766 .
C9S C16S C18S C6S 137(12) 3_766 .
C7S C16S C18S C6S -173(17) 3_766 .
C10S C16S C18S C6S 86(9) 3_766 .
C13S C16S C18S C6S 20(7) . .
C17S C16S C18S C6S -114(8) 3_766 .
C14S C16S C18S C10S 116(9) 3_766 3_766
C8S C16S C18S C10S 148(20) 3_766 3_766
C13S C16S C18S C10S 86(10) 3_766 3_766
C8S C16S C18S C10S -32(8) . 3_766
C2S C16S C18S C10S 59(7) 3_766 3_766
C9S C16S C18S C10S -90(8) . 3_766
C16S C16S C18S C10S -31(14) 3_766 3_766
C9S C16S C18S C10S 51(11) 3_766 3_766
C7S C16S C18S C10S 101(12) 3_766 3_766
C13S C16S C18S C10S -66(7) . 3_766
C17S C16S C18S C10S 159(10) 3_766 3_766
C14S C16S C18S C3S 62(8) 3_766 3_766
C8S C16S C18S C3S 94(20) 3_766 3_766
C13S C16S C18S C3S 32(10) 3_766 3_766
C8S C16S C18S C3S -85(8) . 3_766
C2S C16S C18S C3S 5(7) 3_766 3_766
C9S C16S C18S C3S -144(9) . 3_766
C16S C16S C18S C3S -85(15) 3_766 3_766
C9S C16S C18S C3S -3(12) 3_766 3_766
C7S C16S C18S C3S 47(11) 3_766 3_766
C10S C16S C18S C3S -54(6) 3_766 3_766
C13S C16S C18S C3S -120(8) . 3_766
C17S C16S C18S C3S 106(9) 3_766 3_766
C14S C16S C18S C15S -127(10) 3_766 .
C8S C16S C18S C15S -95(19) 3_766 .
C13S C16S C18S C15S -157(12) 3_766 .
C8S C16S C18S C15S 86(8) . .
C2S C16S C18S C15S 176(10) 3_766 .
C9S C16S C18S C15S 27(6) . .
C16S C16S C18S C15S 86(15) 3_766 .
C9S C16S C18S C15S 168(13) 3_766 .
C7S C16S C18S C15S -142(16) 3_766 .
C10S C16S C18S C15S 117(9) 3_766 .
C13S C16S C18S C15S 51(7) . .
C17S C16S C18S C15S -84(8) 3_766 .
C8S C16S C18S C14S 33(18) 3_766 3_766
C13S C16S C18S C14S -30(7) 3_766 3_766
C8S C16S C18S C14S -147(11) . 3_766
C2S C16S C18S C14S -56(6) 3_766 3_766
C9S C16S C18S C14S 154(11) . 3_766
C16S C16S C18S C14S -147(18) 3_766 3_766
C9S C16S C18S C14S -65(9) 3_766 3_766
C7S C16S C18S C14S -15(14) 3_766 3_766
C10S C16S C18S C14S -116(9) 3_766 3_766
C13S C16S C18S C14S 178(11) . 3_766
C17S C16S C18S C14S 44(10) 3_766 3_766
